data_1571590
loop_
_publ_author_name
'Tang, Shisi'
'Wang, Endong'
'Wu, Yanzhen'
'Song, Tongxin'
'Zhou, Meng'
'Cai, Xiao'
'Gao, Yi'
'Ding, Weiping'
'Zhu, Yan'

_publ_section_title
;
 Diachronic evolvement from tetra-icosahedral to quasi-hexagonal
 close-packed bimetal clusters.
;
_journal_issue 22
_journal_name_full 'Chemical science'
_journal_page_first 8372
_journal_page_last 8379
_journal_paper_doi 10.1039/d4sc00942h
_journal_volume 15
_journal_year 2024
_chemical_formula_sum 'C470 H423 Ag24 Au60'
_chemical_formula_weight 20477.93
_space_group_crystal_system triclinic
_space_group_IT_number 2
_space_group_name_Hall '-P 1'
_space_group_name_H-M_alt 'P -1'
_atom_sites_solution_hydrogens geom
_atom_sites_solution_primary direct
_audit_creation_method
;
FinalCif V69 by Daniel Kratzert, Freiburg 2019,
https://github.com/dkratzert/FinalCif
;
_audit_update_record
;
2022-11-18 deposited with the CCDC.	2024-04-30 downloaded from the CCDC.
;
_cell_angle_alpha 79.7870(10)
_cell_angle_beta 75.6320(10)
_cell_angle_gamma 89.0660(10)
_cell_formula_units_Z 2
_cell_length_a 21.3484(14)
_cell_length_b 29.2299(19)
_cell_length_c 40.094(3)
_cell_measurement_reflns_used 9756
_cell_measurement_temperature 296(2)
_cell_measurement_theta_max 27.0745
_cell_measurement_theta_min 2.2855
_cell_volume 23842(3)
_computing_cell_refinement 'SAINT V8.40B'
_computing_data_collection 'Bruker BIS V6.2.1/2016-03-01'
_computing_data_reduction 'SAINT V8.40B'
_computing_structure_refinement 'SHELXL-2018/3 (Sheldrick, 2018)'
_computing_structure_solution 'SHELXT 2018/2'
_diffrn_ambient_temperature 296(2)
_diffrn_detector CPAD
_diffrn_detector_area_resol_mean 7.41
_diffrn_detector_type 'Bruker PHOTON II'
_diffrn_measured_fraction_theta_full 0.972
_diffrn_measured_fraction_theta_max 0.972
_diffrn_measurement_device_type 'Bruker D8 VENTURE TXS PHOTON II'
_diffrn_measurement_method '\w and \f scans'
_diffrn_radiation_monochromator 'mirror optics'
_diffrn_radiation_type MoK\a
_diffrn_radiation_wavelength 0.71073
_diffrn_reflns_av_R_equivalents 0.0484
_diffrn_reflns_av_unetI/netI 0.0789
_diffrn_reflns_Laue_measured_fraction_full 0.972
_diffrn_reflns_Laue_measured_fraction_max 0.972
_diffrn_reflns_limit_h_max 22
_diffrn_reflns_limit_h_min -25
_diffrn_reflns_limit_k_max 35
_diffrn_reflns_limit_k_min -35
_diffrn_reflns_limit_l_max 47
_diffrn_reflns_limit_l_min -48
_diffrn_reflns_number 151246
_diffrn_reflns_point_group_measured_fraction_full 0.972
_diffrn_reflns_point_group_measured_fraction_max 0.972
_diffrn_reflns_theta_full 25.242
_diffrn_reflns_theta_max 25.350
_diffrn_reflns_theta_min 2.004
_diffrn_source_current 40.0
_diffrn_source_voltage 50.0
_exptl_absorpt_coefficient_mu 19.377
_exptl_absorpt_correction_T_max 0.0949
_exptl_absorpt_correction_T_min 0.0433
_exptl_absorpt_correction_type multi-scan
_exptl_absorpt_process_details
;
SADABS 2016/2: Krause, L., Herbst-Irmer, R., Sheldrick G.M. & Stalke D.,
 J. Appl. Cryst. 48 (2015) 3-10
;
_exptl_crystal_density_diffrn 2.852
_exptl_crystal_description block
_exptl_crystal_F_000 18222
_exptl_crystal_size_max 0.2
_exptl_crystal_size_mid 0.1
_exptl_crystal_size_min 0.1
_refine_diff_density_max 5.045
_refine_diff_density_min -5.534
_refine_diff_density_rms 0.473
_refine_ls_extinction_method none
_refine_ls_goodness_of_fit_ref 1.190
_refine_ls_hydrogen_treatment constr
_refine_ls_matrix_type full
_refine_ls_number_parameters 4744
_refine_ls_number_reflns 84875
_refine_ls_number_restraints 33478
_refine_ls_restrained_S_all 1.090
_refine_ls_R_factor_all 0.1451
_refine_ls_R_factor_gt 0.0809
_refine_ls_shift/su_max 0.009
_refine_ls_shift/su_mean 0.000
_refine_ls_structure_factor_coef Fsqd
_refine_ls_weighting_details 'w=1/[\s^2^(Fo^2^)+(0.0800P)^2^+1220.0000P] where P=(Fo^2^+2Fc^2^)/3'
_refine_ls_weighting_scheme calc
_refine_ls_wR_factor_gt 0.2010
_refine_ls_wR_factor_ref 0.2650
_reflns_Friedel_coverage 0.000
_reflns_number_gt 45885
_reflns_number_total 84875
_reflns_threshold_expression 'I > 2\s(I)'
_cod_data_source_file d4sc00942h2.cif
_cod_data_source_block 20210608li_zy_auag_24_1_0m_sq
_cod_depositor_comments 'Adding full bibliography for 1571589--1571590.cif.'
_cod_database_code 1571590
_shelx_shelxl_version_number 2018/3
_shelx_space_group_comment
;
The symmetry employed for this shelxl refinement is uniquely defined
by the following loop, which should always be used as a source of
symmetry information in preference to the above space-group names.
They are only intended as comments.
;

loop_
_space_group_symop_operation_xyz
'x, y, z'
'-x, -y, -z'

loop_
_atom_site_label
_atom_site_type_symbol
_atom_site_fract_x
_atom_site_fract_y
_atom_site_fract_z
_atom_site_U_iso_or_equiv
_atom_site_adp_type
_atom_site_occupancy
_atom_site_site_symmetry_order
_atom_site_calc_flag
_atom_site_refinement_flags_posn
_atom_site_refinement_flags_adp
_atom_site_refinement_flags_occupancy
_atom_site_disorder_assembly
_atom_site_disorder_group
Au1 Au 0.27088(5) 0.45207(4) 0.28862(3) 0.0405(3) Uani 1 1 d . . . . .
Au2 Au 0.13638(6) 0.44356(4) 0.30605(3) 0.0434(3) Uani 1 1 d . . . . .
Au3 Au 0.81457(6) -0.02929(4) 0.21493(3) 0.0440(3) Uani 1 1 d . . . . .
Au4 Au 0.23173(11) 0.49400(6) 0.11470(5) 0.0896(5) Uani 1 1 d . U . . .
Au5 Au 0.79367(12) 0.01610(8) 0.38517(5) 0.1060(7) Uani 1 1 d D U . . .
Au6 Au 0.19982(6) 0.53121(4) 0.28869(3) 0.0422(3) Uani 1 1 d . . . . .
Au7 Au 0.20611(6) 0.47877(4) 0.23440(3) 0.0427(3) Uani 1 1 d . . . . .
Au8 Au 0.87712(6) 0.05852(4) 0.19605(3) 0.0436(3) Uani 1 1 d . . . . .
Au9 Au 0.74230(6) 0.04934(4) 0.21446(3) 0.0447(3) Uani 1 1 d . . . . .
Au10 Au 0.31211(6) 0.52990(4) 0.23376(3) 0.0449(3) Uani 1 1 d . . . . .
Au11 Au 0.32900(6) 0.44003(4) 0.21628(3) 0.0450(3) Uani 1 1 d . . . . .
Au12 Au 0.80902(6) 0.02525(4) 0.26809(3) 0.0462(3) Uani 1 1 d . . . . .
Au13 Au 0.34137(6) 0.37664(4) 0.28097(3) 0.0462(3) Uani 1 1 d . U . . .
Au14 Au 0.70321(6) -0.02704(4) 0.27097(3) 0.0502(3) Uani 1 1 d . . . . .
Au15 Au 0.31980(6) 0.53150(4) 0.30525(3) 0.0483(3) Uani 1 1 d . . . . .
Au16 Au 1.01517(6) 0.05404(4) 0.18766(3) 0.0491(3) Uani 1 1 d . U . . .
Au17 Au 0.10004(6) 0.34997(4) 0.33620(3) 0.0491(3) Uani 1 1 d . U . . .
Au18 Au 0.81302(6) -0.07281(4) 0.28670(3) 0.0519(3) Uani 1 1 d . . . . .
Au19 Au 0.20425(6) 0.57694(4) 0.21694(3) 0.0488(3) Uani 1 1 d . . . . .
Au20 Au -0.00089(6) 0.44701(4) 0.31294(3) 0.0498(3) Uani 1 1 d . U . . .
Au21 Au 0.91055(6) 0.15191(4) 0.16381(3) 0.0487(3) Uani 1 1 d . U . . .
Au22 Au 0.31617(6) 0.34297(4) 0.21005(3) 0.0504(3) Uani 1 1 d . U . . .
Au23 Au 0.09773(6) 0.43053(4) 0.24113(3) 0.0493(3) Uani 1 1 d . U . . .
Au24 Au 0.91722(6) 0.07468(4) 0.25888(3) 0.0508(3) Uani 1 1 d . U . . .
Au25 Au 0.87839(6) -0.10811(4) 0.22184(4) 0.0509(3) Uani 1 1 d . U . . .
Au26 Au 0.13514(6) 0.60955(4) 0.28201(3) 0.0505(3) Uani 1 1 d . U . . .
Au27 Au 0.66968(6) 0.12397(4) 0.22116(4) 0.0511(3) Uani 1 1 d . U . . .
Au28 Au 0.68560(6) 0.06326(4) 0.28680(4) 0.0552(3) Uani 1 1 d . . . . .
Au29 Au 0.20692(6) 0.47664(4) 0.35334(3) 0.0526(3) Uani 1 1 d . . . . .
Au30 Au 0.69400(6) -0.03184(4) 0.20052(4) 0.0526(3) Uani 1 1 d . . . . .
Au31 Au 0.92956(6) -0.03307(4) 0.16947(3) 0.0522(3) Uani 1 1 d . U . . .
Au32 Au 0.80699(6) 0.02424(4) 0.15036(4) 0.0532(3) Uani 1 1 d . . . . .
Au33 Au 0.08445(6) 0.53356(4) 0.33383(3) 0.0532(3) Uani 1 1 d . U . . .
Au34 Au 0.46483(6) 0.42669(5) 0.19323(4) 0.0569(3) Uani 1 1 d . U . . .
Au35 Au 0.34707(6) 0.42737(5) 0.33273(4) 0.0551(3) Uani 1 1 d . U . . .
Au36 Au 0.28709(7) 0.51945(4) 0.16960(3) 0.0573(3) Uani 1 1 d . . . . .
Au37 Au 0.24026(7) 0.40434(5) 0.40675(4) 0.0565(3) Uani 1 1 d . U . . .
Au38 Au 0.39613(10) 0.56959(6) 0.11422(4) 0.0878(6) Uani 1 1 d . U . . .
Au39 Au 0.41535(6) 0.57493(4) 0.23878(4) 0.0585(4) Uani 1 1 d . U . . .
Au40 Au 0.66423(6) 0.07075(5) 0.17081(4) 0.0570(3) Uani 1 1 d . U . . .
Au41 Au 0.45208(6) 0.52193(5) 0.30993(4) 0.0599(4) Uani 1 1 d . U . . .
Au42 Au 0.08714(7) 0.60181(5) 0.19701(4) 0.0597(4) Uani 1 1 d . U . . .
Au43 Au 0.12455(7) 0.52330(5) 0.40710(4) 0.0612(4) Uani 1 1 d . U . . .
Au44 Au 0.60005(7) -0.07468(5) 0.26902(5) 0.0687(4) Uani 1 1 d . U . . .
Au45 Au 0.56135(6) -0.02616(5) 0.19771(4) 0.0640(4) Uani 1 1 d . U . . .
Au46 Au 0.69587(7) 0.16083(5) 0.29027(4) 0.0602(4) Uani 1 1 d . U . . .
Au47 Au 0.88698(7) -0.02101(5) 0.09507(4) 0.0613(4) Uani 1 1 d . U . . .
Au48 Au 0.22199(7) 0.67706(4) 0.21102(4) 0.0647(4) Uani 1 1 d . U . . .
Au49 Au 0.79350(7) -0.17367(4) 0.29687(4) 0.0643(4) Uani 1 1 d . U . . .
Au50 Au 0.20975(7) 0.42157(5) 0.18865(4) 0.0599(4) Uani 1 1 d . U . . .
Au51 Au 0.32773(7) 0.61005(5) 0.33682(4) 0.0644(4) Uani 1 1 d . U . . .
Au52 Au 0.73227(7) -0.01406(5) 0.33388(4) 0.0671(4) Uani 1 1 d . . . . .
Au53 Au 0.76998(7) 0.09235(5) 0.09687(4) 0.0633(4) Uani 1 1 d . U . . .
Au54 Au 0.54856(7) 0.07413(5) 0.30876(4) 0.0675(4) Uani 1 1 d . U . . .
Au55 Au 0.34834(8) 0.60867(5) 0.18783(4) 0.0674(4) Uani 1 1 d . U . . .
Au56 Au 0.93061(7) -0.09778(5) 0.30560(4) 0.0639(4) Uani 1 1 d . U . . .
Au57 Au 0.80697(8) 0.08536(5) 0.31176(4) 0.0649(4) Uani 1 1 d . U . . .
Au58 Au 0.67112(7) -0.10482(5) 0.31873(4) 0.0751(5) Uani 1 1 d . U . . .
Au59 Au 0.68432(7) -0.11422(5) 0.17448(5) 0.0726(4) Uani 1 1 d . U . . .
Ag1 Ag 0.23017(10) 0.37758(7) 0.34019(6) 0.0405(5) Uani 1 1 d . U . . .
Ag2 Ag 0.77945(11) 0.12368(7) 0.16196(6) 0.0432(5) Uani 1 1 d . U . . .
Ag3 Ag 0.14396(12) 0.50841(8) 0.18430(6) 0.0462(5) Uani 1 1 d . U . . .
Ag4 Ag 0.19470(11) 0.58171(8) 0.33942(6) 0.0464(5) Uani 1 1 d . U . . .
Ag5 Ag 0.81877(11) -0.07979(7) 0.16424(6) 0.0439(5) Uani 1 1 d . U . . .
Ag6 Ag 0.41924(11) 0.52464(8) 0.18262(6) 0.0483(6) Uani 1 1 d . U . . .
Ag7 Ag 0.40676(11) 0.47261(8) 0.26015(6) 0.0481(6) Uani 1 1 d . U . . .
Ag8 Ag 0.92814(11) -0.01886(8) 0.24055(6) 0.0498(6) Uani 1 1 d . U . . .
Ag9 Ag 0.21376(11) 0.38170(8) 0.26146(6) 0.0477(6) Uani 1 1 d . U . . .
Ag10 Ag 0.87595(12) -0.00173(9) 0.31654(6) 0.0523(6) Uani 1 1 d D U . . .
Ag11 Ag 0.08717(11) 0.52250(8) 0.26215(7) 0.0500(6) Uani 1 1 d . U . . .
Ag12 Ag 0.79908(12) 0.12170(8) 0.23958(7) 0.0517(6) Uani 1 1 d . U . . .
Ag13 Ag 0.60640(11) 0.02727(8) 0.24446(7) 0.0555(6) Uani 1 1 d . U . . .
Ag14 Ag 0.28165(13) 0.61461(8) 0.26140(7) 0.0559(6) Uani 1 1 d . U . . .
Ag15 Ag 0.73413(12) -0.11290(8) 0.24571(7) 0.0584(7) Uani 1 1 d . U . . .
Ag16 Ag 0.08471(14) 0.42490(9) 0.37794(7) 0.0612(7) Uani 1 1 d . U . . .
Ag17 Ag 0.93047(14) 0.07466(9) 0.12454(7) 0.0603(7) Uani 1 1 d . U . . .
Ag18 Ag 0.30621(16) 0.51602(10) 0.37811(7) 0.0706(8) Uani 1 1 d . U . . .
Ag19 Ag 0.35835(16) 0.44705(10) 0.14364(7) 0.0722(8) Uani 1 1 d . U . . .
Ag20 Ag 0.71083(16) -0.02166(10) 0.12832(8) 0.0725(8) Uani 1 1 d . U . . .
Au61 Au 0.63579(11) -0.06578(8) 0.39346(5) 0.1190(9) Uani 1 1 d . U . . .
Ag21 Ag 0.23812(16) 0.60322(10) 0.14442(7) 0.0780(9) Uani 1 1 d . U . . .
Ag22 Ag 0.65847(17) 0.05738(12) 0.35975(9) 0.0882(10) Uani 1 1 d . U . . .
Ag23 Ag 0.78441(17) -0.09627(12) 0.35947(8) 0.0883(11) Uani 1 1 d . U . . .
Ag24 Ag 0.59989(11) -0.02177(9) 0.32462(7) 0.0576(7) Uani 1 1 d . U . . .
C1_2 C 0.9958(10) -0.0660(10) 0.2662(6) 0.049(3) Uani 1 1 d D U . . .
C2_2 C 1.0443(8) -0.0567(8) 0.2434(5) 0.055(4) Uani 1 1 d D U . . .
C3_2 C 1.1009(6) -0.0480(5) 0.2106(4) 0.064(4) Uani 1 1 d DG U . . .
C4_2 C 1.1045(7) -0.0742(5) 0.1845(5) 0.066(4) Uani 1 1 d DG U . . .
H4_2 H 1.072773 -0.096850 0.186928 0.079 Uiso 1 1 calc R U . . .
C5_2 C 1.1556(9) -0.0666(6) 0.1547(4) 0.068(4) Uani 1 1 d DG U . . .
H5_2 H 1.158030 -0.084144 0.137217 0.082 Uiso 1 1 calc R U . . .
C6_2 C 1.2031(7) -0.0328(6) 0.1510(4) 0.071(4) Uani 1 1 d DG U . . .
C7_2 C 1.1994(7) -0.0066(6) 0.1772(5) 0.069(4) Uani 1 1 d DG U . . .
H7_2 H 1.231195 0.016005 0.174728 0.083 Uiso 1 1 calc R U . . .
C8_2 C 1.1484(8) -0.0142(5) 0.2070(4) 0.066(4) Uani 1 1 d DG U . . .
C9_2 C 1.1461(14) 0.0154(8) 0.2352(6) 0.072(7) Uani 1 1 d D U . . .
H9A_2 H 1.108476 0.006499 0.254168 0.108 Uiso 1 1 calc R U . . .
H9B_2 H 1.184226 0.010641 0.243856 0.108 Uiso 1 1 calc R U . . .
H9C_2 H 1.144007 0.047679 0.225404 0.108 Uiso 1 1 calc R U . . .
C10_2 C 1.2595(10) -0.0243(10) 0.1182(5) 0.077(7) Uani 1 1 d D U . . .
H10A_2 H 1.254819 -0.045127 0.102837 0.116 Uiso 1 1 calc R U . . .
H10B_2 H 1.259336 0.007222 0.106325 0.116 Uiso 1 1 calc R U . . .
H10C_2 H 1.299591 -0.029803 0.124764 0.116 Uiso 1 1 calc R U . . .
C1_1 C 0.6382(14) 0.1742(11) 0.2594(7) 0.058(3) Uani 1 1 d D U . . .
C2_1 C 0.6047(11) 0.1814(6) 0.2390(7) 0.057(3) Uani 1 1 d D U . . .
C3_1 C 0.5538(8) 0.1978(4) 0.2185(5) 0.058(3) Uani 1 1 d D U . . .
C4_1 C 0.5710(10) 0.2105(6) 0.1824(5) 0.059(4) Uani 1 1 d D U . . .
H4_1 H 0.614040 0.209001 0.170457 0.071 Uiso 1 1 calc R U . . .
C5_1 C 0.5255(10) 0.2254(6) 0.1635(5) 0.060(4) Uani 1 1 d D U . . .
H5_1 H 0.538155 0.233783 0.139243 0.072 Uiso 1 1 calc R U . . .
C6_1 C 0.4609(9) 0.2277(6) 0.1812(5) 0.060(4) Uani 1 1 d D U . . .
C7_1 C 0.4436(10) 0.2150(6) 0.2175(5) 0.058(4) Uani 1 1 d D U . . .
H7_1 H 0.400620 0.216545 0.229566 0.070 Uiso 1 1 calc R U . . .
C8_1 C 0.4896(9) 0.2001(5) 0.2361(4) 0.058(4) Uani 1 1 d D U . . .
C9_1 C 0.4690(14) 0.1863(8) 0.2763(5) 0.061(6) Uani 1 1 d D U . . .
H9A_1 H 0.423279 0.189832 0.284291 0.091 Uiso 1 1 calc R U . . .
H9B_1 H 0.479391 0.154405 0.282968 0.091 Uiso 1 1 calc R U . . .
H9C_1 H 0.491601 0.205849 0.286548 0.091 Uiso 1 1 calc R U . . .
C10_1 C 0.4099(13) 0.2441(8) 0.1608(8) 0.076(7) Uani 1 1 d D U . . .
H10A_1 H 0.368185 0.243630 0.176952 0.113 Uiso 1 1 calc R U . . .
H10B_1 H 0.420880 0.275235 0.148250 0.113 Uiso 1 1 calc R U . . .
H10C_1 H 0.408746 0.223792 0.144640 0.113 Uiso 1 1 calc R U . . .
C1_3 C 0.5135(15) 0.0598(12) 0.2704(7) 0.062(3) Uani 1 1 d D U . . .
C2_3 C 0.4840(11) 0.0599(9) 0.2487(5) 0.068(4) Uani 1 1 d D U . . .
C3_3 C 0.4522(8) 0.0666(6) 0.2179(4) 0.074(4) Uani 1 1 d DG U . . .
C4_3 C 0.4706(9) 0.1046(6) 0.1909(5) 0.077(4) Uani 1 1 d DG U . . .
H4_3 H 0.502039 0.125791 0.191596 0.093 Uiso 1 1 calc R U . . .
C5_3 C 0.4419(10) 0.1108(6) 0.1629(5) 0.077(4) Uani 1 1 d DG U . . .
H5_3 H 0.454192 0.136177 0.144875 0.093 Uiso 1 1 calc R U . . .
C6_3 C 0.3949(9) 0.0791(7) 0.1619(4) 0.079(4) Uani 1 1 d DG U . . .
C7_3 C 0.3765(8) 0.0412(6) 0.1889(5) 0.079(4) Uani 1 1 d DG U . . .
H7_3 H 0.345069 0.019939 0.188245 0.095 Uiso 1 1 calc R U . . .
C8_3 C 0.4052(8) 0.0349(5) 0.2169(4) 0.078(4) Uani 1 1 d DG U . . .
C9_3 C 0.3826(15) -0.0076(8) 0.2458(7) 0.089(7) Uani 1 1 d D U . . .
H9A_3 H 0.405754 -0.008122 0.263535 0.133 Uiso 1 1 calc R U . . .
H9B_3 H 0.337086 -0.005943 0.255938 0.133 Uiso 1 1 calc R U . . .
H9C_3 H 0.390828 -0.035433 0.235957 0.133 Uiso 1 1 calc R U . . .
C10_3 C 0.3630(14) 0.0858(11) 0.1310(6) 0.091(8) Uani 1 1 d D U . . .
H10A_3 H 0.331826 0.061031 0.134424 0.137 Uiso 1 1 calc R U . . .
H10B_3 H 0.341676 0.115044 0.129693 0.137 Uiso 1 1 calc R U . . .
H10C_3 H 0.395461 0.085631 0.109661 0.137 Uiso 1 1 calc R U . . .
C1_6 C 0.5866(15) 0.0278(8) 0.1605(7) 0.064(4) Uani 1 1 d D U . . .
C2_6 C 0.5949(11) 0.0619(8) 0.1381(5) 0.067(4) Uani 1 1 d D U . . .
C3_6 C 0.5830(8) 0.0969(6) 0.1070(4) 0.078(4) Uani 1 1 d DG U . . .
C4_6 C 0.6095(9) 0.1419(6) 0.0989(5) 0.081(4) Uani 1 1 d DG U . . .
H4_6 H 0.635000 0.151224 0.112336 0.097 Uiso 1 1 calc R U . . .
C5_6 C 0.5979(10) 0.1728(5) 0.0706(5) 0.083(4) Uani 1 1 d DG U . . .
H5_6 H 0.615613 0.202896 0.065180 0.099 Uiso 1 1 calc R U . . .
C6_6 C 0.5598(9) 0.1589(6) 0.0505(4) 0.084(4) Uani 1 1 d DG U . . .
C7_6 C 0.5333(8) 0.1139(7) 0.0586(4) 0.082(4) Uani 1 1 d DG U . . .
H7_6 H 0.507835 0.104560 0.045184 0.098 Uiso 1 1 calc R U . . .
C8_6 C 0.5449(8) 0.0830(5) 0.0869(4) 0.080(4) Uani 1 1 d DG U . . .
C9_6 C 0.5155(12) 0.0333(6) 0.0957(7) 0.086(8) Uani 1 1 d D U . . .
H9A_6 H 0.527928 0.016409 0.115753 0.129 Uiso 1 1 calc R U . . .
H9B_6 H 0.469185 0.034620 0.100740 0.129 Uiso 1 1 calc R U . . .
H9C_6 H 0.530944 0.017865 0.076110 0.129 Uiso 1 1 calc R U . . .
C10_6 C 0.5482(13) 0.1939(10) 0.0195(6) 0.101(9) Uani 1 1 d D U . . .
H10A_6 H 0.521267 0.179608 0.008092 0.151 Uiso 1 1 calc R U . . .
H10B_6 H 0.527166 0.220468 0.027825 0.151 Uiso 1 1 calc R U . . .
H10C_6 H 0.588880 0.203576 0.003247 0.151 Uiso 1 1 calc R U . . .
C1_7 C 0.8438(15) 0.1824(9) 0.1948(7) 0.057(4) Uani 1 1 d D U . . .
C2_7 C 0.8132(11) 0.2074(7) 0.2132(7) 0.064(4) Uani 1 1 d D U . . .
C3_7 C 0.7861(7) 0.2504(5) 0.2282(4) 0.072(4) Uani 1 1 d DG U . . .
C4_7 C 0.7969(9) 0.2589(6) 0.2594(5) 0.075(4) Uani 1 1 d DG U . . .
H4_7 H 0.820810 0.238416 0.271466 0.090 Uiso 1 1 calc R U . . .
C5_7 C 0.7718(10) 0.2981(7) 0.2725(4) 0.075(4) Uani 1 1 d DG U . . .
H5_7 H 0.778963 0.303865 0.293402 0.090 Uiso 1 1 calc R U . . .
C6_7 C 0.7360(9) 0.3288(5) 0.2545(5) 0.076(4) Uani 1 1 d DG U . . .
C7_7 C 0.7253(9) 0.3202(6) 0.2233(5) 0.074(4) Uani 1 1 d DG U . . .
H7_7 H 0.701299 0.340757 0.211271 0.089 Uiso 1 1 calc R U . . .
C8_7 C 0.7503(8) 0.2810(6) 0.2102(4) 0.074(4) Uani 1 1 d DG U . . .
C9_7 C 0.7379(14) 0.2723(10) 0.1757(5) 0.077(7) Uani 1 1 d D U . . .
H9A_7 H 0.758089 0.244082 0.170089 0.116 Uiso 1 1 calc R U . . .
H9B_7 H 0.692167 0.269379 0.178238 0.116 Uiso 1 1 calc R U . . .
H9C_7 H 0.755676 0.297828 0.157342 0.116 Uiso 1 1 calc R U . . .
C10_7 C 0.7088(14) 0.3719(7) 0.2695(8) 0.094(8) Uani 1 1 d D U . . .
H10A_7 H 0.720837 0.372203 0.291026 0.141 Uiso 1 1 calc R U . . .
H10B_7 H 0.725990 0.399496 0.253033 0.141 Uiso 1 1 calc R U . . .
H10C_7 H 0.662460 0.371070 0.273927 0.141 Uiso 1 1 calc R U . . .
C1_13 C 0.3711(13) 0.3264(10) 0.2418(7) 0.051(3) Uani 1 1 d D U . . .
C2_13 C 0.4061(10) 0.3196(7) 0.2614(6) 0.054(3) Uani 1 1 d D U . . .
C3_13 C 0.4578(7) 0.3031(4) 0.2813(4) 0.062(3) Uani 1 1 d DG U . . .
C4_13 C 0.4400(7) 0.2897(6) 0.3175(4) 0.065(4) Uani 1 1 d DG U . . .
H4_13 H 0.396900 0.290798 0.329583 0.078 Uiso 1 1 calc R U . . .
C5_13 C 0.4865(9) 0.2748(6) 0.3355(3) 0.065(4) Uani 1 1 d DG U . . .
H5_13 H 0.474537 0.265846 0.359731 0.079 Uiso 1 1 calc R U . . .
C6_13 C 0.5508(8) 0.2732(5) 0.3174(4) 0.066(4) Uani 1 1 d DG U . . .
C7_13 C 0.5687(7) 0.2866(6) 0.2812(4) 0.064(4) Uani 1 1 d DG U . . .
H7_13 H 0.611725 0.285488 0.269088 0.077 Uiso 1 1 calc R U . . .
C8_13 C 0.5222(8) 0.3015(5) 0.2631(3) 0.063(4) Uani 1 1 d DG U . . .
C9_13 C 0.5418(14) 0.3164(8) 0.2231(4) 0.063(6) Uani 1 1 d D U . . .
H9A_13 H 0.504120 0.325639 0.214845 0.094 Uiso 1 1 calc R U . . .
H9B_13 H 0.572449 0.342002 0.216848 0.094 Uiso 1 1 calc R U . . .
H9C_13 H 0.560922 0.290735 0.212623 0.094 Uiso 1 1 calc R U . . .
C10_13 C 0.6028(13) 0.2567(8) 0.3371(8) 0.081(7) Uani 1 1 d D U . . .
H10A_13 H 0.582941 0.248801 0.361721 0.121 Uiso 1 1 calc R U . . .
H10B_13 H 0.623143 0.229936 0.328859 0.121 Uiso 1 1 calc R U . . .
H10C_13 H 0.634677 0.281222 0.333040 0.121 Uiso 1 1 calc R U . . .
C1_14 C 0.4986(14) 0.4430(11) 0.2310(7) 0.057(3) Uani 1 1 d D U . . .
C2_14 C 0.5241(11) 0.4450(9) 0.2542(5) 0.063(4) Uani 1 1 d D U . . .
C3_14 C 0.5583(7) 0.4363(6) 0.2841(4) 0.069(4) Uani 1 1 d DG U . . .
C4_14 C 0.5402(7) 0.3968(6) 0.3097(4) 0.072(4) Uani 1 1 d DG U . . .
H4_14 H 0.508085 0.376513 0.308453 0.086 Uiso 1 1 calc R U . . .
C5_14 C 0.5700(9) 0.3877(6) 0.3372(4) 0.073(4) Uani 1 1 d DG U . . .
H5_14 H 0.557870 0.361298 0.354372 0.087 Uiso 1 1 calc R U . . .
C6_14 C 0.6179(9) 0.4180(7) 0.3391(4) 0.074(4) Uani 1 1 d DG U . . .
C7_14 C 0.6360(8) 0.4575(6) 0.3135(5) 0.073(4) Uani 1 1 d DG U . . .
H7_14 H 0.668104 0.477815 0.314789 0.088 Uiso 1 1 calc R U . . .
C8_14 C 0.6062(8) 0.4666(5) 0.2860(4) 0.071(4) Uani 1 1 d DG U . . .
C9_14 C 0.6278(14) 0.5107(7) 0.2583(7) 0.085(8) Uani 1 1 d D U . . .
H9A_14 H 0.603452 0.512701 0.240922 0.127 Uiso 1 1 calc R U . . .
H9B_14 H 0.620415 0.537595 0.269262 0.127 Uiso 1 1 calc R U . . .
H9C_14 H 0.673039 0.509299 0.247315 0.127 Uiso 1 1 calc R U . . .
C10_14 C 0.6504(14) 0.4073(11) 0.3697(6) 0.088(8) Uani 1 1 d D U . . .
H10A_14 H 0.682255 0.431263 0.367456 0.131 Uiso 1 1 calc R U . . .
H10B_14 H 0.618347 0.406122 0.391452 0.131 Uiso 1 1 calc R U . . .
H10C_14 H 0.670965 0.377881 0.369450 0.131 Uiso 1 1 calc R U . . .
C1_4 C -0.0068(11) 0.4859(6) 0.3480(5) 0.051(3) Uani 1 1 d D U . . .
C2_4 C -0.0091(10) 0.5095(8) 0.3700(4) 0.054(3) Uani 1 1 d D U . . .
C3_4 C -0.0448(6) 0.5333(5) 0.4003(3) 0.058(4) Uani 1 1 d DG U . . .
C4_4 C -0.0275(7) 0.5777(5) 0.4033(4) 0.060(4) Uani 1 1 d DG U . . .
H4_4 H 0.006724 0.594072 0.386723 0.072 Uiso 1 1 calc R U . . .
C5_4 C -0.0615(9) 0.5976(5) 0.4313(5) 0.061(4) Uani 1 1 d DG U . . .
H5_4 H -0.049942 0.627366 0.433298 0.073 Uiso 1 1 calc R U . . .
C6_4 C -0.1127(8) 0.5732(6) 0.4561(4) 0.063(4) Uani 1 1 d DG U . . .
C7_4 C -0.1300(7) 0.5287(6) 0.4530(4) 0.060(4) Uani 1 1 d DG U . . .
H7_4 H -0.164225 0.512334 0.469668 0.072 Uiso 1 1 calc R U . . .
C8_4 C -0.0960(7) 0.5088(5) 0.4251(4) 0.059(4) Uani 1 1 d DG U . . .
C9_4 C -0.1169(11) 0.4596(6) 0.4230(6) 0.067(7) Uani 1 1 d D U . . .
H9A_4 H -0.089624 0.450084 0.402617 0.101 Uiso 1 1 calc R U . . .
H9B_4 H -0.112992 0.438426 0.443536 0.101 Uiso 1 1 calc R U . . .
H9C_4 H -0.161002 0.459610 0.421398 0.101 Uiso 1 1 calc R U . . .
C10_4 C -0.1518(12) 0.5931(10) 0.4875(5) 0.085(8) Uani 1 1 d D U . . .
H10A_4 H -0.184811 0.570801 0.501362 0.127 Uiso 1 1 calc R U . . .
H10B_4 H -0.123669 0.599770 0.501383 0.127 Uiso 1 1 calc R U . . .
H10C_4 H -0.171630 0.621162 0.479280 0.127 Uiso 1 1 calc R U . . .
C1_5 C 0.0227(10) 0.3646(11) 0.3712(8) 0.061(4) Uani 1 1 d D U . . .
C2_5 C -0.0332(10) 0.3599(7) 0.3865(7) 0.068(5) Uani 1 1 d D U . . .
C3_5 C -0.1008(9) 0.3472(5) 0.4107(5) 0.079(4) Uani 1 1 d D U . . .
C4_5 C -0.1077(11) 0.3329(7) 0.4465(6) 0.083(5) Uani 1 1 d D U . . .
H4_5 H -0.071457 0.331229 0.455576 0.099 Uiso 1 1 calc R U . . .
C5_5 C -0.1685(11) 0.3213(7) 0.4687(6) 0.084(5) Uani 1 1 d D U . . .
H5_5 H -0.173605 0.311760 0.492590 0.101 Uiso 1 1 calc R U . . .
C6_5 C -0.2215(10) 0.3243(6) 0.4543(6) 0.085(5) Uani 1 1 d D U . . .
C7_5 C -0.2143(10) 0.3385(7) 0.4185(6) 0.083(5) Uani 1 1 d D U . . .
H7_5 H -0.250405 0.340304 0.409341 0.099 Uiso 1 1 calc R U . . .
C8_5 C -0.1533(10) 0.3501(6) 0.3965(5) 0.082(4) Uani 1 1 d D U . . .
C9_5 C -0.1457(17) 0.3658(10) 0.3569(5) 0.089(8) Uani 1 1 d D U . . .
H9A_5 H -0.187377 0.365695 0.351912 0.134 Uiso 1 1 calc R U . . .
H9B_5 H -0.126757 0.396669 0.349779 0.134 Uiso 1 1 calc R U . . .
H9C_5 H -0.118182 0.344887 0.344415 0.134 Uiso 1 1 calc R U . . .
C10_5 C -0.2902(11) 0.3119(9) 0.4774(8) 0.101(9) Uani 1 1 d D U . . .
H10A_5 H -0.320560 0.315960 0.463041 0.152 Uiso 1 1 calc R U . . .
H10B_5 H -0.292232 0.280104 0.489065 0.152 Uiso 1 1 calc R U . . .
H10C_5 H -0.300822 0.331877 0.494452 0.152 Uiso 1 1 calc R U . . .
C1_8 C 0.1624(15) 0.3207(9) 0.3011(8) 0.060(4) Uani 1 1 d D U . . .
C2_8 C 0.1958(11) 0.2928(7) 0.2870(7) 0.067(4) Uani 1 1 d D U . . .
C3_8 C 0.2218(7) 0.2511(6) 0.2698(5) 0.071(4) Uani 1 1 d D U . . .
C4_8 C 0.2068(10) 0.2444(7) 0.2394(5) 0.074(4) Uani 1 1 d D U . . .
H4_8 H 0.180791 0.264984 0.228808 0.089 Uiso 1 1 calc R U . . .
C5_8 C 0.2318(10) 0.2062(7) 0.2251(6) 0.075(4) Uani 1 1 d D U . . .
H5_8 H 0.222154 0.201189 0.204622 0.090 Uiso 1 1 calc R U . . .
C6_8 C 0.2705(10) 0.1753(7) 0.2403(5) 0.078(4) Uani 1 1 d D U . . .
C7_8 C 0.2852(9) 0.1822(7) 0.2710(5) 0.075(4) Uani 1 1 d D U . . .
H7_8 H 0.311064 0.161581 0.281599 0.090 Uiso 1 1 calc R U . . .
C8_8 C 0.2604(8) 0.2205(6) 0.2853(4) 0.074(4) Uani 1 1 d D U . . .
C9_8 C 0.2759(12) 0.2292(10) 0.3191(4) 0.072(7) Uani 1 1 d D U . . .
H9A_8 H 0.303052 0.205144 0.326706 0.109 Uiso 1 1 calc R U . . .
H9B_8 H 0.297969 0.258828 0.314738 0.109 Uiso 1 1 calc R U . . .
H9C_8 H 0.236441 0.229035 0.336922 0.109 Uiso 1 1 calc R U . . .
C10_8 C 0.2966(14) 0.1334(8) 0.2232(8) 0.095(8) Uani 1 1 d D U . . .
H10A_8 H 0.322499 0.115257 0.236790 0.143 Uiso 1 1 calc R U . . .
H10B_8 H 0.261020 0.114458 0.222126 0.143 Uiso 1 1 calc R U . . .
H10C_8 H 0.322542 0.144247 0.199928 0.143 Uiso 1 1 calc R U . . .
C1_10 C 0.8732(11) -0.1733(11) 0.2593(8) 0.058(3) Uani 1 1 d D U . . .
C2_10 C 0.9256(9) -0.1739(7) 0.2397(7) 0.057(4) Uani 1 1 d D U . . .
C3_10 C 0.9946(8) -0.1818(4) 0.2192(5) 0.062(3) Uani 1 1 d D U . . .
C4_10 C 1.0083(10) -0.1767(6) 0.1831(5) 0.066(4) Uani 1 1 d D U . . .
H4_10 H 0.975878 -0.168568 0.171588 0.079 Uiso 1 1 calc R U . . .
C5_10 C 1.0702(10) -0.1836(6) 0.1642(5) 0.063(4) Uani 1 1 d D U . . .
H5_10 H 1.079888 -0.180293 0.139932 0.076 Uiso 1 1 calc R U . . .
C6_10 C 1.1176(9) -0.1958(6) 0.1823(5) 0.065(4) Uani 1 1 d D U . . .
C7_10 C 1.1045(9) -0.2011(6) 0.2184(5) 0.063(4) Uani 1 1 d D U . . .
H7_10 H 1.136828 -0.209261 0.230014 0.076 Uiso 1 1 calc R U . . .
C8_10 C 1.0420(9) -0.1939(5) 0.2370(5) 0.065(4) Uani 1 1 d D U . . .
C9_10 C 1.0268(15) -0.1995(9) 0.2770(5) 0.072(7) Uani 1 1 d D U . . .
H9A_10 H 1.065282 -0.207902 0.284708 0.107 Uiso 1 1 calc R U . . .
H9B_10 H 1.011709 -0.170674 0.283992 0.107 Uiso 1 1 calc R U . . .
H9C_10 H 0.993983 -0.223422 0.287410 0.107 Uiso 1 1 calc R U . . .
C10_10 C 1.1866(10) -0.2035(8) 0.1612(8) 0.076(7) Uani 1 1 d D U . . .
H10A_10 H 1.187848 -0.198545 0.136723 0.113 Uiso 1 1 calc R U . . .
H10B_10 H 1.216239 -0.181956 0.165219 0.113 Uiso 1 1 calc R U . . .
H10C_10 H 1.198683 -0.234712 0.168529 0.113 Uiso 1 1 calc R U . . .
C1_11 C 0.1403(10) 0.6780(11) 0.2496(8) 0.060(4) Uani 1 1 d D U . . .
C2_11 C 0.0856(9) 0.6740(6) 0.2670(7) 0.057(4) Uani 1 1 d D U . . .
C3_11 C 0.0166(8) 0.6830(4) 0.2868(5) 0.059(3) Uani 1 1 d D U . . .
C4_11 C 0.0035(10) 0.6787(6) 0.3226(5) 0.062(4) Uani 1 1 d D U . . .
H4_11 H 0.036043 0.670524 0.334078 0.075 Uiso 1 1 calc R U . . .
C5_11 C -0.0578(9) 0.6864(6) 0.3416(5) 0.061(4) Uani 1 1 d D U . . .
H5_11 H -0.066631 0.683502 0.365805 0.074 Uiso 1 1 calc R U . . .
C6_11 C -0.1060(9) 0.6985(6) 0.3246(5) 0.061(4) Uani 1 1 d D U . . .
C7_11 C -0.0935(9) 0.7030(6) 0.2884(5) 0.060(4) Uani 1 1 d D U . . .
H7_11 H -0.126017 0.711154 0.276911 0.071 Uiso 1 1 calc R U . . .
C8_11 C -0.0315(9) 0.6951(5) 0.2698(5) 0.060(4) Uani 1 1 d D U . . .
C9_11 C -0.0164(14) 0.6997(8) 0.2299(5) 0.058(6) Uani 1 1 d D U . . .
H9A_11 H -0.054666 0.708279 0.222061 0.087 Uiso 1 1 calc R U . . .
H9B_11 H 0.016939 0.723227 0.219192 0.087 Uiso 1 1 calc R U . . .
H9C_11 H -0.001890 0.670533 0.223351 0.087 Uiso 1 1 calc R U . . .
C10_11 C -0.1744(10) 0.7071(8) 0.3459(8) 0.077(8) Uani 1 1 d D U . . .
H10A_11 H -0.202141 0.715103 0.330321 0.116 Uiso 1 1 calc R U . . .
H10B_11 H -0.191190 0.679400 0.362340 0.116 Uiso 1 1 calc R U . . .
H10C_11 H -0.172518 0.732115 0.358226 0.116 Uiso 1 1 calc R U . . .
C1_12 C 0.4442(17) 0.4006(11) 0.1574(8) 0.068(4) Uani 1 1 d D U . . .
C2_12 C 0.4377(15) 0.3759(7) 0.1375(5) 0.073(4) Uani 1 1 d D U . . .
C3_12 C 0.4392(10) 0.3544(5) 0.1050(5) 0.080(4) Uani 1 1 d D U . . .
C4_12 C 0.3825(11) 0.3506(7) 0.0948(6) 0.082(4) Uani 1 1 d D U . . .
H4_12 H 0.343834 0.360999 0.107324 0.098 Uiso 1 1 calc R U . . .
C5_12 C 0.3846(11) 0.3312(7) 0.0657(6) 0.083(4) Uani 1 1 d D U . . .
H5_12 H 0.346918 0.328379 0.058481 0.100 Uiso 1 1 calc R U . . .
C6_12 C 0.4424(11) 0.3158(6) 0.0469(5) 0.084(4) Uani 1 1 d D U . . .
C7_12 C 0.4990(11) 0.3197(7) 0.0573(5) 0.083(4) Uani 1 1 d D U . . .
H7_12 H 0.537770 0.309423 0.044791 0.100 Uiso 1 1 calc R U . . .
C8_12 C 0.4971(10) 0.3393(6) 0.0867(5) 0.082(4) Uani 1 1 d D U . . .
C9_12 C 0.5590(12) 0.3442(10) 0.0992(8) 0.084(7) Uani 1 1 d D U . . .
H9A_12 H 0.594814 0.332137 0.083862 0.126 Uiso 1 1 calc R U . . .
H9B_12 H 0.567474 0.376378 0.098971 0.126 Uiso 1 1 calc R U . . .
H9C_12 H 0.553195 0.327007 0.122567 0.126 Uiso 1 1 calc R U . . .
C10_12 C 0.4388(13) 0.2949(8) 0.0146(6) 0.091(7) Uani 1 1 d D U . . .
H10A_12 H 0.395044 0.295654 0.012335 0.136 Uiso 1 1 calc R U . . .
H10B_12 H 0.466506 0.312837 -0.006000 0.136 Uiso 1 1 calc R U . . .
H10C_12 H 0.452524 0.263359 0.017458 0.136 Uiso 1 1 calc R U . . .
C1_15 C 0.2606(14) 0.3551(12) 0.1790(8) 0.063(3) Uani 1 1 d D U . . .
C2_15 C 0.2242(11) 0.3589(10) 0.1602(6) 0.070(3) Uani 1 1 d D U . . .
C3_15 C 0.1890(8) 0.3488(7) 0.1331(4) 0.082(4) Uani 1 1 d D U . . .
C4_15 C 0.1492(10) 0.3820(8) 0.1204(6) 0.085(4) Uani 1 1 d D U . . .
H4_15 H 0.144234 0.410066 0.128577 0.103 Uiso 1 1 calc R U . . .
C5_15 C 0.1167(11) 0.3742(8) 0.0959(6) 0.086(4) Uani 1 1 d D U . . .
H5_15 H 0.090227 0.396673 0.087695 0.103 Uiso 1 1 calc R U . . .
C6_15 C 0.1242(10) 0.3322(8) 0.0838(5) 0.087(4) Uani 1 1 d D U . . .
C7_15 C 0.1640(10) 0.2989(8) 0.0964(6) 0.086(4) Uani 1 1 d D U . . .
H7_15 H 0.169122 0.270823 0.088324 0.103 Uiso 1 1 calc R U . . .
C8_15 C 0.1962(9) 0.3074(7) 0.1210(5) 0.085(4) Uani 1 1 d D U . . .
C9_15 C 0.2398(14) 0.2698(10) 0.1342(9) 0.097(8) Uani 1 1 d D U . . .
H9A_15 H 0.239005 0.243456 0.122990 0.145 Uiso 1 1 calc R U . . .
H9B_15 H 0.283263 0.282047 0.128820 0.145 Uiso 1 1 calc R U . . .
H9C_15 H 0.224184 0.260359 0.159067 0.145 Uiso 1 1 calc R U . . .
C10_15 C 0.0883(14) 0.3232(13) 0.0566(7) 0.105(8) Uani 1 1 d D U . . .
H10A_15 H 0.098377 0.292981 0.050948 0.157 Uiso 1 1 calc R U . . .
H10B_15 H 0.042524 0.324736 0.066123 0.157 Uiso 1 1 calc R U . . .
H10C_15 H 0.101586 0.346411 0.035859 0.157 Uiso 1 1 calc R U . . .
C1_16 C 0.0185(10) 0.5690(11) 0.2364(6) 0.051(3) Uani 1 1 d D U . . .
C2_16 C -0.0302(9) 0.5588(8) 0.2590(5) 0.061(4) Uani 1 1 d D U . . .
C3_16 C -0.0869(7) 0.5483(5) 0.2916(4) 0.069(4) Uani 1 1 d D U . . .
C4_16 C -0.0911(9) 0.5726(6) 0.3189(5) 0.073(4) Uani 1 1 d D U . . .
H4_16 H -0.059667 0.595086 0.317381 0.088 Uiso 1 1 calc R U . . .
C5_16 C -0.1425(9) 0.5630(7) 0.3484(5) 0.073(4) Uani 1 1 d D U . . .
H5_16 H -0.145580 0.579198 0.366712 0.088 Uiso 1 1 calc R U . . .
C6_16 C -0.1891(8) 0.5295(7) 0.3506(5) 0.076(4) Uani 1 1 d D U . . .
C7_16 C -0.1850(9) 0.5052(7) 0.3232(5) 0.074(4) Uani 1 1 d D U . . .
H7_16 H -0.216454 0.482797 0.324655 0.089 Uiso 1 1 calc R U . . .
C8_16 C -0.1335(9) 0.5148(6) 0.2937(5) 0.072(4) Uani 1 1 d D U . . .
C9_16 C -0.1286(14) 0.4880(9) 0.2634(6) 0.074(7) Uani 1 1 d D U . . .
H9A_16 H -0.164517 0.466270 0.269113 0.110 Uiso 1 1 calc R U . . .
H9B_16 H -0.129265 0.509485 0.242451 0.110 Uiso 1 1 calc R U . . .
H9C_16 H -0.088903 0.471490 0.259896 0.110 Uiso 1 1 calc R U . . .
C10_16 C -0.2457(11) 0.5194(10) 0.3835(6) 0.076(7) Uani 1 1 d D U . . .
H10A_16 H -0.273665 0.495449 0.381002 0.114 Uiso 1 1 calc R U . . .
H10B_16 H -0.229171 0.509185 0.403648 0.114 Uiso 1 1 calc R U . . .
H10C_16 H -0.269643 0.547119 0.386224 0.114 Uiso 1 1 calc R U . . .
C1_17 C 0.8520(16) -0.0853(8) 0.1106(9) 0.061(4) Uani 1 1 d D U . . .
C2_17 C 0.8324(14) -0.1221(7) 0.1075(6) 0.071(4) Uani 1 1 d D U . . .
C3_17 C 0.8063(10) -0.1708(7) 0.1077(3) 0.085(4) Uani 1 1 d D U . . .
C4_17 C 0.7446(11) -0.1763(8) 0.1035(5) 0.089(5) Uani 1 1 d D U . . .
H4_17 H 0.719224 -0.150498 0.100522 0.106 Uiso 1 1 calc R U . . .
C5_17 C 0.7205(11) -0.2199(8) 0.1036(6) 0.089(5) Uani 1 1 d D U . . .
H5_17 H 0.679065 -0.223543 0.100746 0.107 Uiso 1 1 calc R U . . .
C6_17 C 0.7589(12) -0.2584(8) 0.1080(5) 0.091(5) Uani 1 1 d D U . . .
C7_17 C 0.8208(11) -0.2530(8) 0.1122(5) 0.090(5) Uani 1 1 d D U . . .
H7_17 H 0.846291 -0.278790 0.115147 0.108 Uiso 1 1 calc R U . . .
C8_17 C 0.8444(10) -0.2089(7) 0.1120(4) 0.089(5) Uani 1 1 d D U . . .
C9_17 C 0.9131(11) -0.2032(12) 0.1167(7) 0.095(8) Uani 1 1 d D U . . .
H9A_17 H 0.932337 -0.233133 0.119408 0.142 Uiso 1 1 calc R U . . .
H9B_17 H 0.938801 -0.183220 0.096540 0.142 Uiso 1 1 calc R U . . .
H9C_17 H 0.910862 -0.189844 0.137179 0.142 Uiso 1 1 calc R U . . .
C10_17 C 0.7323(17) -0.3071(9) 0.1082(8) 0.101(8) Uani 1 1 d D U . . .
H10A_17 H 0.689197 -0.304774 0.104934 0.151 Uiso 1 1 calc R U . . .
H10B_17 H 0.759563 -0.320177 0.089501 0.151 Uiso 1 1 calc R U . . .
H10C_17 H 0.731573 -0.326793 0.130135 0.151 Uiso 1 1 calc R U . . .
C1_18 C 1.0232(11) 0.0133(7) 0.1537(5) 0.054(3) Uani 1 1 d D U . . .
C2_18 C 1.0249(10) -0.0107(8) 0.1321(5) 0.056(3) Uani 1 1 d D U . . .
C3_18 C 1.0549(7) -0.0319(6) 0.0995(4) 0.063(4) Uani 1 1 d D U . . .
C4_18 C 1.0341(9) -0.0749(6) 0.0958(5) 0.065(4) Uani 1 1 d D U . . .
H4_18 H 1.001372 -0.092044 0.113095 0.078 Uiso 1 1 calc R U . . .
C5_18 C 1.0633(9) -0.0918(6) 0.0657(5) 0.064(4) Uani 1 1 d D U . . .
H5_18 H 1.049727 -0.120593 0.062855 0.076 Uiso 1 1 calc R U . . .
C6_18 C 1.1122(8) -0.0671(7) 0.0397(4) 0.067(4) Uani 1 1 d D U . . .
C7_18 C 1.1320(9) -0.0238(6) 0.0443(5) 0.066(4) Uani 1 1 d D U . . .
H7_18 H 1.164722 -0.006561 0.027204 0.079 Uiso 1 1 calc R U . . .
C8_18 C 1.1034(8) -0.0065(6) 0.0740(4) 0.063(4) Uani 1 1 d D U . . .
C9_18 C 1.1279(11) 0.0414(6) 0.0770(5) 0.058(6) Uani 1 1 d D U . . .
H9A_18 H 1.104393 0.049688 0.098682 0.087 Uiso 1 1 calc R U . . .
H9B_18 H 1.173137 0.040212 0.076288 0.087 Uiso 1 1 calc R U . . .
H9C_18 H 1.121365 0.064214 0.057835 0.087 Uiso 1 1 calc R U . . .
C10_18 C 1.1510(11) -0.0788(7) 0.0045(5) 0.080(7) Uani 1 1 d D U . . .
H10A_18 H 1.181665 -0.053949 -0.007426 0.120 Uiso 1 1 calc R U . . .
H10B_18 H 1.173646 -0.107082 0.008722 0.120 Uiso 1 1 calc R U . . .
H10C_18 H 1.122011 -0.082746 -0.009682 0.120 Uiso 1 1 calc R U . . .
C1_19 C 0.4233(16) 0.4641(9) 0.3434(7) 0.060(3) Uani 1 1 d D U . . .
C2_19 C 0.4176(10) 0.4313(8) 0.3669(4) 0.061(4) Uani 1 1 d D U . . .
C3_19 C 0.4220(7) 0.3950(6) 0.3991(4) 0.075(4) Uani 1 1 d D U . . .
C4_19 C 0.3931(9) 0.3513(7) 0.4058(5) 0.077(4) Uani 1 1 d D U . . .
H4_19 H 0.370333 0.343428 0.390504 0.092 Uiso 1 1 calc R U . . .
C5_19 C 0.3974(10) 0.3190(7) 0.4348(6) 0.079(4) Uani 1 1 d D U . . .
H5_19 H 0.377742 0.289677 0.439036 0.095 Uiso 1 1 calc R U . . .
C6_19 C 0.4314(10) 0.3310(7) 0.4574(5) 0.080(4) Uani 1 1 d D U . . .
C7_19 C 0.4609(10) 0.3747(7) 0.4512(5) 0.079(4) Uani 1 1 d D U . . .
H7_19 H 0.483700 0.382617 0.466455 0.094 Uiso 1 1 calc R U . . .
C8_19 C 0.4558(8) 0.4066(7) 0.4217(5) 0.078(4) Uani 1 1 d D U . . .
C9_19 C 0.4883(13) 0.4551(7) 0.4147(8) 0.079(7) Uani 1 1 d D U . . .
H9A_19 H 0.509580 0.457402 0.432885 0.118 Uiso 1 1 calc R U . . .
H9B_19 H 0.519549 0.459787 0.392530 0.118 Uiso 1 1 calc R U . . .
H9C_19 H 0.456142 0.478410 0.414476 0.118 Uiso 1 1 calc R U . . .
C10_19 C 0.4362(14) 0.2951(10) 0.4896(6) 0.101(9) Uani 1 1 d D U . . .
H10A_19 H 0.461056 0.308374 0.502703 0.151 Uiso 1 1 calc R U . . .
H10B_19 H 0.393572 0.286646 0.504149 0.151 Uiso 1 1 calc R U . . .
H10C_19 H 0.456977 0.267986 0.482229 0.151 Uiso 1 1 calc R U . . .
C1_9 C 0.6414(14) -0.0835(13) 0.1380(10) 0.081(4) Uani 1 1 d D U . . .
C2_9 C 0.599400 -0.086000 0.123400 0.099 Uani 1 1 d D U . . .
C3_9 C 0.5469(9) -0.0893(2) 0.1039(6) 0.100(5) Uani 1 1 d DG U . . .
C4_9 C 0.5658(8) -0.0922(6) 0.0686(6) 0.103(5) Uani 1 1 d G U . . .
H4_9 H 0.609497 -0.091971 0.057340 0.123 Uiso 1 1 calc R U . . .
C5_9 C 0.5193(10) -0.0952(8) 0.0501(5) 0.103(5) Uani 1 1 d DG U . . .
H5_9 H 0.531981 -0.097120 0.026479 0.123 Uiso 1 1 calc R U . . .
C6_9 C 0.4540(9) -0.0955(7) 0.0670(5) 0.105(5) Uani 1 1 d DG U . . .
C7_9 C 0.4351(8) -0.0927(7) 0.1023(6) 0.102(5) Uani 1 1 d DG U . . .
H7_9 H 0.391416 -0.092889 0.113541 0.123 Uiso 1 1 calc R U . . .
C8_9 C 0.4816(10) -0.0896(6) 0.1208(5) 0.102(5) Uani 1 1 d DG U . . .
C9_9 C 0.4606(16) -0.0865(11) 0.1599(5) 0.106(10) Uani 1 1 d D U . . .
H9A_9 H 0.498260 -0.084581 0.168648 0.159 Uiso 1 1 calc R U . . .
H9B_9 H 0.435517 -0.059274 0.162821 0.159 Uiso 1 1 calc R U . . .
H9C_9 H 0.434968 -0.113657 0.172559 0.159 Uiso 1 1 calc R U . . .
C10_9 C 0.4026(13) -0.0989(9) 0.0465(8) 0.135(12) Uani 1 1 d D U . . .
H10A_9 H 0.423613 -0.100598 0.022599 0.203 Uiso 1 1 calc R U . . .
H10B_9 H 0.375841 -0.126365 0.056866 0.203 Uiso 1 1 calc R U . . .
H10C_9 H 0.376354 -0.071982 0.047144 0.203 Uiso 1 1 calc R U . . .
C1_20 C 0.7475(17) 0.0409(9) 0.0799(8) 0.073(3) Uani 1 1 d D U . . .
C2_20 C 0.7356(13) 0.0080(9) 0.0682(6) 0.082(4) Uani 1 1 d D U . . .
C3_20 C 0.7266(8) -0.0197(6) 0.0406(4) 0.092(4) Uani 1 1 d DG U . . .
C4_20 C 0.7555(10) -0.0619(6) 0.0359(6) 0.093(4) Uani 1 1 d DG U . . .
H4_20 H 0.782096 -0.074855 0.050030 0.112 Uiso 1 1 calc R U . . .
C5_20 C 0.7446(11) -0.0846(5) 0.0101(6) 0.094(5) Uani 1 1 d DG U . . .
H5_20 H 0.763903 -0.112784 0.006993 0.113 Uiso 1 1 calc R U . . .
C6_20 C 0.7048(10) -0.0652(6) -0.0110(5) 0.095(5) Uani 1 1 d DG U . . .
C7_20 C 0.6759(8) -0.0230(7) -0.0064(5) 0.095(4) Uani 1 1 d DG U . . .
H7_20 H 0.649255 -0.010052 -0.020488 0.114 Uiso 1 1 calc R U . . .
C8_20 C 0.6868(7) -0.0003(6) 0.0194(5) 0.093(4) Uani 1 1 d DG U . . .
C9_20 C 0.6550(11) 0.0462(8) 0.0246(6) 0.114(9) Uani 1 1 d D U . . .
H9A_20 H 0.667428 0.057060 0.043317 0.171 Uiso 1 1 calc R U . . .
H9B_20 H 0.668815 0.068563 0.003430 0.171 Uiso 1 1 calc R U . . .
H9C_20 H 0.608804 0.041948 0.030302 0.171 Uiso 1 1 calc R U . . .
C10_20 C 0.6912(16) -0.0890(8) -0.0399(6) 0.107(8) Uani 1 1 d D U . . .
H10A_20 H 0.662841 -0.070358 -0.051568 0.160 Uiso 1 1 calc R U . . .
H10B_20 H 0.731197 -0.092474 -0.056574 0.160 Uiso 1 1 calc R U . . .
H10C_20 H 0.671204 -0.119110 -0.029700 0.160 Uiso 1 1 calc R U . . .
C1_21 C 0.2126(16) 0.3464(6) 0.3946(9) 0.057(4) Uani 1 1 d D U . . .
C2_21 C 0.2017(14) 0.3060(6) 0.3958(6) 0.068(4) Uani 1 1 d D U . . .
C3_21 C 0.1807(9) 0.2554(5) 0.3981(4) 0.079(4) Uani 1 1 d DG U . . .
C4_21 C 0.1201(9) 0.2458(6) 0.3936(5) 0.081(4) Uani 1 1 d DG U . . .
H4_21 H 0.092662 0.269937 0.389227 0.097 Uiso 1 1 calc R U . . .
C5_21 C 0.1004(9) 0.2001(7) 0.3956(6) 0.083(5) Uani 1 1 d DG U . . .
H5_21 H 0.059848 0.193626 0.392571 0.100 Uiso 1 1 calc R U . . .
C6_21 C 0.1413(10) 0.1639(6) 0.4021(5) 0.085(5) Uani 1 1 d DG U . . .
C7_21 C 0.2020(9) 0.1736(6) 0.4066(5) 0.083(4) Uani 1 1 d DG U . . .
H7_21 H 0.229347 0.149396 0.411003 0.100 Uiso 1 1 calc R U . . .
C8_21 C 0.2216(8) 0.2193(6) 0.4046(4) 0.083(4) Uani 1 1 d DG U . . .
C9_21 C 0.2884(10) 0.2306(11) 0.4095(7) 0.087(8) Uani 1 1 d D U . . .
H9A_21 H 0.293841 0.263600 0.407299 0.131 Uiso 1 1 calc R U . . .
H9B_21 H 0.291779 0.215591 0.432306 0.131 Uiso 1 1 calc R U . . .
H9C_21 H 0.321461 0.219570 0.391970 0.131 Uiso 1 1 calc R U . . .
C10_21 C 0.1204(17) 0.1131(7) 0.4044(8) 0.104(8) Uani 1 1 d D U . . .
H10A_21 H 0.154368 0.092971 0.409059 0.155 Uiso 1 1 calc R U . . .
H10B_21 H 0.081984 0.105384 0.423033 0.155 Uiso 1 1 calc R U . . .
H10C_21 H 0.111726 0.109315 0.382705 0.155 Uiso 1 1 calc R U . . .
C1_22 C 0.7933(17) 0.1528(7) 0.1075(9) 0.064(4) Uani 1 1 d D U . . .
C2_22 C 0.8036(15) 0.1940(7) 0.1014(6) 0.079(4) Uani 1 1 d D U . . .
C3_22 C 0.8258(10) 0.2449(7) 0.0972(4) 0.086(4) Uani 1 1 d D U . . .
C4_22 C 0.8861(11) 0.2562(8) 0.1011(6) 0.091(5) Uani 1 1 d D U . . .
H4_22 H 0.914301 0.233042 0.106387 0.109 Uiso 1 1 calc R U . . .
C5_22 C 0.9037(12) 0.3027(8) 0.0971(6) 0.092(5) Uani 1 1 d D U . . .
H5_22 H 0.944027 0.310686 0.099672 0.111 Uiso 1 1 calc R U . . .
C6_22 C 0.8617(12) 0.3373(8) 0.0893(5) 0.094(5) Uani 1 1 d D U . . .
C7_22 C 0.8014(12) 0.3260(7) 0.0853(6) 0.092(5) Uani 1 1 d D U . . .
H7_22 H 0.773151 0.349171 0.080045 0.111 Uiso 1 1 calc R U . . .
C8_22 C 0.7840(10) 0.2793(7) 0.0894(5) 0.089(4) Uani 1 1 d D U . . .
C9_22 C 0.7176(12) 0.2656(11) 0.0853(8) 0.089(8) Uani 1 1 d D U . . .
H9A_22 H 0.694206 0.293121 0.079921 0.134 Uiso 1 1 calc R U . . .
H9B_22 H 0.723377 0.248168 0.066582 0.134 Uiso 1 1 calc R U . . .
H9C_22 H 0.693614 0.246848 0.106645 0.134 Uiso 1 1 calc R U . . .
C10_22 C 0.8824(18) 0.3887(8) 0.0849(8) 0.110(9) Uani 1 1 d D U . . .
H10A_22 H 0.925101 0.390486 0.088493 0.165 Uiso 1 1 calc R U . . .
H10B_22 H 0.882481 0.404384 0.061776 0.165 Uiso 1 1 calc R U . . .
H10C_22 H 0.852634 0.403169 0.101819 0.165 Uiso 1 1 calc R U . . .
C1_23 C 0.7545(15) 0.1519(10) 0.3203(8) 0.069(3) Uani 1 1 d D U . . .
C2_23 C 0.7923(11) 0.1500(10) 0.3382(6) 0.074(4) Uani 1 1 d D U . . .
C3_23 C 0.8267(8) 0.1618(7) 0.3652(4) 0.086(4) Uani 1 1 d DG U . . .
C4_23 C 0.8671(10) 0.1306(6) 0.3793(6) 0.088(4) Uani 1 1 d DG U . . .
H4_23 H 0.873869 0.101701 0.372471 0.106 Uiso 1 1 calc R U . . .
C5_23 C 0.8975(10) 0.1424(7) 0.4036(6) 0.089(5) Uani 1 1 d DG U . . .
H5_23 H 0.924496 0.121537 0.413071 0.107 Uiso 1 1 calc R U . . .
C6_23 C 0.8874(9) 0.1856(8) 0.4138(5) 0.090(5) Uani 1 1 d DG U . . .
C7_23 C 0.8470(10) 0.2168(6) 0.3997(5) 0.089(5) Uani 1 1 d DG U . . .
H7_23 H 0.840249 0.245642 0.406498 0.107 Uiso 1 1 calc R U . . .
C8_23 C 0.8167(9) 0.2049(6) 0.3754(5) 0.090(4) Uani 1 1 d DG U . . .
C9_23 C 0.7719(14) 0.2392(8) 0.3595(8) 0.104(9) Uani 1 1 d D U . . .
H9A_23 H 0.755180 0.225468 0.343354 0.155 Uiso 1 1 calc R U . . .
H9B_23 H 0.736720 0.246153 0.377900 0.155 Uiso 1 1 calc R U . . .
H9C_23 H 0.795902 0.267303 0.347508 0.155 Uiso 1 1 calc R U . . .
C10_23 C 0.9213(14) 0.1982(12) 0.4407(6) 0.094(8) Uani 1 1 d D U . . .
H10A_23 H 0.909631 0.228817 0.445051 0.141 Uiso 1 1 calc R U . . .
H10B_23 H 0.908173 0.176168 0.462194 0.141 Uiso 1 1 calc R U . . .
H10C_23 H 0.967334 0.197345 0.431798 0.141 Uiso 1 1 calc R U . . .
C1_24 C 0.0038(16) 0.4043(10) 0.2792(6) 0.056(4) Uani 1 1 d D U . . .
C2_24 C 0.002000 0.382300 0.256800 0.058(4) Uani 1 1 d D U . . .
C3_24 C 0.0077(11) 0.3471(7) 0.2315(6) 0.077(4) Uani 1 1 d DG U . . .
C4_24 C 0.0620(9) 0.3199(7) 0.2256(6) 0.083(5) Uani 1 1 d G U . . .
H4_24 H 0.096006 0.324313 0.235467 0.099 Uiso 1 1 calc R U . . .
C5_24 C 0.0654(8) 0.2860(7) 0.2049(6) 0.084(5) Uani 1 1 d DG U . . .
H5_24 H 0.101753 0.267845 0.200886 0.101 Uiso 1 1 calc R U . . .
C6_24 C 0.0146(7) 0.2794(6) 0.1901(6) 0.083(5) Uani 1 1 d DG U . . .
C7_24 C -0.0397(8) 0.3066(6) 0.1961(6) 0.082(5) Uani 1 1 d DG U . . .
H7_24 H -0.073696 0.302183 0.186188 0.098 Uiso 1 1 calc R U . . .
C8_24 C -0.0431(9) 0.3405(6) 0.2168(6) 0.082(5) Uani 1 1 d DG U . . .
C9_24 C -0.1047(13) 0.3695(11) 0.2249(9) 0.094(9) Uani 1 1 d D U . . .
H9A_24 H -0.098983 0.391091 0.239429 0.141 Uiso 1 1 calc R U . . .
H9B_24 H -0.112058 0.386259 0.203405 0.141 Uiso 1 1 calc R U . . .
H9C_24 H -0.141258 0.349113 0.236863 0.141 Uiso 1 1 calc R U . . .
C10_24 C 0.016900 0.238900 0.169312 0.095(9) Uani 1 1 d D U . . .
H10A_24 H -0.021346 0.238848 0.160801 0.143 Uiso 1 1 calc R U . . .
H10B_24 H 0.054398 0.243072 0.149904 0.143 Uiso 1 1 calc R U . . .
H10C_24 H 0.019066 0.209820 0.184420 0.143 Uiso 1 1 calc R U . . .
C1_25 C 0.0909(17) 0.4605(7) 0.4253(8) 0.063(4) Uani 1 1 d D U . . .
C2_25 C 0.0719(11) 0.4231(7) 0.4420(6) 0.069(5) Uani 1 1 d D U . . .
C3_25 C 0.0376(7) 0.3798(6) 0.4669(4) 0.076(4) Uani 1 1 d DG U . . .
C4_25 C 0.0541(9) 0.3359(7) 0.4593(4) 0.078(4) Uani 1 1 d DG U . . .
H4_25 H 0.085833 0.332934 0.439269 0.093 Uiso 1 1 calc R U . . .
C5_25 C 0.0233(10) 0.2965(5) 0.4817(5) 0.080(5) Uani 1 1 d DG U . . .
H5_25 H 0.034407 0.267136 0.476676 0.096 Uiso 1 1 calc R U . . .
C6_25 C -0.0240(8) 0.3010(6) 0.5117(4) 0.080(4) Uani 1 1 d DG U . . .
C7_25 C -0.0406(7) 0.3448(7) 0.5193(4) 0.082(4) Uani 1 1 d DG U . . .
H7_25 H -0.072281 0.347822 0.539334 0.098 Uiso 1 1 calc R U . . .
C8_25 C -0.0098(7) 0.3843(5) 0.4969(4) 0.078(4) Uani 1 1 d DG U . . .
C9_25 C -0.0278(9) 0.4330(7) 0.5050(8) 0.086(8) Uani 1 1 d D U . . .
H9A_25 H -0.002022 0.456038 0.486951 0.128 Uiso 1 1 calc R U . . .
H9B_25 H -0.072733 0.437705 0.505971 0.128 Uiso 1 1 calc R U . . .
H9C_25 H -0.019730 0.435554 0.527113 0.128 Uiso 1 1 calc R U . . .
C10_25 C -0.0580(13) 0.2571(8) 0.5363(6) 0.093(9) Uani 1 1 d D U . . .
H10A_25 H -0.089173 0.265967 0.555617 0.139 Uiso 1 1 calc R U . . .
H10B_25 H -0.079478 0.240183 0.523666 0.139 Uiso 1 1 calc R U . . .
H10C_25 H -0.026492 0.237820 0.544832 0.139 Uiso 1 1 calc R U . . .
C1_26 C 0.4761(12) 0.5416(12) 0.1242(9) 0.073(4) Uani 1 1 d D U . . .
C2_26 C 0.5250(10) 0.5289(10) 0.1321(7) 0.080(5) Uani 1 1 d D U . . .
C3_26 C 0.5871(8) 0.5058(7) 0.1384(4) 0.094(5) Uani 1 1 d DG U . . .
C4_26 C 0.6043(11) 0.4633(7) 0.1283(6) 0.097(5) Uani 1 1 d DG U . . .
H4_26 H 0.578092 0.448738 0.117707 0.116 Uiso 1 1 calc R U . . .
C5_26 C 0.6606(11) 0.4426(7) 0.1341(6) 0.099(5) Uani 1 1 d DG U . . .
H5_26 H 0.672115 0.414131 0.127355 0.119 Uiso 1 1 calc R U . . .
C6_26 C 0.6997(9) 0.4643(7) 0.1500(6) 0.100(5) Uani 1 1 d DG U . . .
C7_26 C 0.6825(9) 0.5069(7) 0.1601(6) 0.099(5) Uani 1 1 d DG U . . .
H7_26 H 0.708681 0.521421 0.170685 0.119 Uiso 1 1 calc R U . . .
C8_26 C 0.6262(10) 0.5276(6) 0.1543(5) 0.098(5) Uani 1 1 d DG U . . .
C9_26 C 0.6076(17) 0.5746(8) 0.1656(9) 0.111(9) Uani 1 1 d D U . . .
H9A_26 H 0.567808 0.584245 0.159814 0.166 Uiso 1 1 calc R U . . .
H9B_26 H 0.602342 0.571523 0.190344 0.166 Uiso 1 1 calc R U . . .
H9C_26 H 0.641210 0.597462 0.153532 0.166 Uiso 1 1 calc R U . . .
C10_26 C 0.7622(11) 0.4417(12) 0.1565(9) 0.115(9) Uani 1 1 d D U . . .
H10A_26 H 0.767182 0.412729 0.148119 0.172 Uiso 1 1 calc R U . . .
H10B_26 H 0.798566 0.462102 0.144312 0.172 Uiso 1 1 calc R U . . .
H10C_26 H 0.759695 0.436151 0.181120 0.172 Uiso 1 1 calc R U . . .
C1_27 C 0.323915 0.473900 0.099900 0.084(4) Uani 1 1 d D U . . .
C2_27 C 0.382829 0.479670 0.080585 0.091(4) Uani 1 1 d D U . . .
C3_27 C 0.4425(5) 0.4644(2) 0.0555(2) 0.098(5) Uani 1 1 d D U . . .
C4_27 C 0.497473 0.470300 0.066300 0.098(5) Uani 1 1 d D U . . .
H4_27 H 0.495123 0.482261 0.086566 0.118 Uiso 1 1 calc R U . . .
C5_27 C 0.5561(6) 0.4584(3) 0.0469(3) 0.100(5) Uani 1 1 d D U . . .
H5A_27 H 0.593642 0.462321 0.054081 0.119 Uiso 1 1 calc R U . . .
C6_27 C 0.5594(9) 0.4408(5) 0.0171(5) 0.102(5) Uani 1 1 d D U . . .
C7_27 C 0.5042(8) 0.4349(7) 0.0064(6) 0.100(5) Uani 1 1 d D U . . .
H7_27 H 0.506496 0.422921 -0.013828 0.120 Uiso 1 1 calc R U . . .
C8_27 C 0.4456(7) 0.4467(6) 0.0257(5) 0.100(5) Uani 1 1 d D U . . .
C9_27 C 0.3836(10) 0.4402(8) 0.0139(7) 0.115(11) Uani 1 1 d D U . . .
H9A_27 H 0.394275 0.427600 -0.007286 0.173 Uiso 1 1 calc R U . . .
H9B_27 H 0.354062 0.419270 0.031816 0.173 Uiso 1 1 calc R U . . .
H9C_27 H 0.363901 0.469741 0.009765 0.173 Uiso 1 1 calc R U . . .
C10_27 C 0.6251(11) 0.4274(7) -0.0046(6) 0.124(11) Uani 1 1 d D U . . .
H10A_27 H 0.618943 0.415778 -0.024525 0.186 Uiso 1 1 calc R U . . .
H10B_27 H 0.653646 0.454359 -0.012396 0.186 Uiso 1 1 calc R U . . .
H10C_27 H 0.643722 0.403858 0.009603 0.186 Uiso 1 1 calc R U . . .
C1_28 C 0.2686(17) 0.4556(9) 0.4258(8) 0.064(3) Uani 1 1 d D U . . .
C2_28 C 0.2820(13) 0.4842(8) 0.4411(5) 0.069(3) Uani 1 1 d D U . . .
C3_28 C 0.3035(8) 0.5047(6) 0.4694(4) 0.076(4) Uani 1 1 d DG U . . .
C4_28 C 0.3554(9) 0.4875(6) 0.4825(5) 0.080(4) Uani 1 1 d DG U . . .
H4_28 H 0.378363 0.462839 0.474112 0.096 Uiso 1 1 calc R U . . .
C5_28 C 0.3730(9) 0.5072(7) 0.5081(5) 0.081(4) Uani 1 1 d DG U . . .
H5_28 H 0.407704 0.495653 0.516843 0.097 Uiso 1 1 calc R U . . .
C6_28 C 0.3387(9) 0.5440(7) 0.5206(4) 0.081(4) Uani 1 1 d DG U . . .
C7_28 C 0.2868(9) 0.5612(6) 0.5075(5) 0.079(4) Uani 1 1 d DG U . . .
H7_28 H 0.263798 0.585838 0.515894 0.095 Uiso 1 1 calc R U . . .
C8_28 C 0.2692(7) 0.5415(6) 0.4819(4) 0.079(4) Uani 1 1 d DG U . . .
C9_28 C 0.2120(9) 0.5601(11) 0.4673(8) 0.091(8) Uani 1 1 d D U . . .
H9A_28 H 0.206711 0.542657 0.449959 0.136 Uiso 1 1 calc R U . . .
H9B_28 H 0.173307 0.557034 0.485909 0.136 Uiso 1 1 calc R U . . .
H9C_28 H 0.220242 0.592308 0.456769 0.136 Uiso 1 1 calc R U . . .
C10_28 C 0.3564(16) 0.5669(10) 0.5490(6) 0.094(8) Uani 1 1 d D U . . .
H10A_28 H 0.327275 0.591503 0.554105 0.141 Uiso 1 1 calc R U . . .
H10B_28 H 0.352904 0.544021 0.569791 0.141 Uiso 1 1 calc R U . . .
H10C_28 H 0.399902 0.579275 0.540667 0.141 Uiso 1 1 calc R U . . .
C1_29 C 0.5325(17) -0.0810(10) 0.2339(8) 0.073(4) Uani 1 1 d D U . . .
C2_29 C 0.5193(15) -0.1119(7) 0.2590(5) 0.082(4) Uani 1 1 d D U . . .
C3_29 C 0.4893(11) -0.1561(6) 0.2845(4) 0.095(4) Uani 1 1 d D U . . .
C4_29 C 0.5304(11) -0.1852(7) 0.2993(5) 0.096(4) Uani 1 1 d D U . . .
H4_29 H 0.574358 -0.177522 0.293478 0.115 Uiso 1 1 calc R U . . .
C5_29 C 0.5075(12) -0.2258(8) 0.3226(5) 0.100(5) Uani 1 1 d D U . . .
H5_29 H 0.535633 -0.245173 0.332542 0.119 Uiso 1 1 calc R U . . .
C6_29 C 0.4419(12) -0.2370(7) 0.3310(5) 0.101(5) Uani 1 1 d D U . . .
C7_29 C 0.4004(12) -0.2079(7) 0.3163(5) 0.100(5) Uani 1 1 d D U . . .
H7_29 H 0.356432 -0.215539 0.322049 0.120 Uiso 1 1 calc R U . . .
C8_29 C 0.4242(11) -0.1672(7) 0.2929(5) 0.098(5) Uani 1 1 d D U . . .
C9_29 C 0.3768(15) -0.1356(9) 0.2770(8) 0.110(9) Uani 1 1 d D U . . .
H9A_29 H 0.333797 -0.148984 0.285881 0.165 Uiso 1 1 calc R U . . .
H9B_29 H 0.377921 -0.105455 0.283182 0.165 Uiso 1 1 calc R U . . .
H9C_29 H 0.389060 -0.132752 0.251987 0.165 Uiso 1 1 calc R U . . .
C10_29 C 0.4177(14) -0.2823(8) 0.3569(7) 0.114(9) Uani 1 1 d D U . . .
H10A_29 H 0.453582 -0.297496 0.364115 0.170 Uiso 1 1 calc R U . . .
H10B_29 H 0.386632 -0.275181 0.376990 0.170 Uiso 1 1 calc R U . . .
H10C_29 H 0.397829 -0.302391 0.345745 0.170 Uiso 1 1 calc R U . . .
C1_31 C 0.2952(17) 0.6539(8) 0.3032(9) 0.063(4) Uani 1 1 d D U . . .
C2_31 C 0.2836(14) 0.6901(7) 0.2868(6) 0.076(5) Uani 1 1 d D U . . .
C3_31 C 0.2752(9) 0.7405(6) 0.2698(4) 0.090(5) Uani 1 1 d D U . . .
C4_31 C 0.2188(10) 0.7631(8) 0.2820(6) 0.092(5) Uani 1 1 d D U . . .
H4_31 H 0.186110 0.748005 0.300416 0.110 Uiso 1 1 calc R U . . .
C5_31 C 0.2117(12) 0.8085(8) 0.2666(6) 0.093(5) Uani 1 1 d D U . . .
H5_31 H 0.174081 0.823954 0.274593 0.111 Uiso 1 1 calc R U . . .
C6_31 C 0.2604(12) 0.8309(7) 0.2392(6) 0.094(5) Uani 1 1 d D U . . .
C7_31 C 0.3169(11) 0.8078(7) 0.2271(6) 0.094(5) Uani 1 1 d D U . . .
H7_31 H 0.349607 0.822872 0.208703 0.113 Uiso 1 1 calc R U . . .
C8_31 C 0.3242(9) 0.7624(7) 0.2425(5) 0.093(5) Uani 1 1 d D U . . .
C9_31 C 0.3864(12) 0.7367(11) 0.2294(9) 0.105(9) Uani 1 1 d D U . . .
H9A_31 H 0.415146 0.756883 0.210434 0.158 Uiso 1 1 calc R U . . .
H9B_31 H 0.407192 0.727759 0.248118 0.158 Uiso 1 1 calc R U . . .
H9C_31 H 0.375803 0.709476 0.221358 0.158 Uiso 1 1 calc R U . . .
C10_31 C 0.2525(17) 0.8814(8) 0.2219(8) 0.107(9) Uani 1 1 d D U . . .
H10A_31 H 0.290452 0.891528 0.203532 0.161 Uiso 1 1 calc R U . . .
H10B_31 H 0.215373 0.882912 0.212374 0.161 Uiso 1 1 calc R U . . .
H10C_31 H 0.246828 0.901120 0.239139 0.161 Uiso 1 1 calc R U . . .
C1_32 C 0.9896(10) 0.1379(11) 0.1301(9) 0.063(4) Uani 1 1 d D U . . .
C2_32 C 1.0465(10) 0.1424(7) 0.1165(7) 0.072(5) Uani 1 1 d D U . . .
H2_32 H 1.058705 0.114725 0.128254 0.086 Uiso 1 1 calc R U . . .
C3_32 C 1.1144(9) 0.1592(5) 0.0944(5) 0.080(4) Uani 1 1 d D U . . .
C4_32 C 1.1226(11) 0.1779(7) 0.0593(6) 0.084(5) Uani 1 1 d D U . . .
H4_32 H 1.087403 0.180285 0.049384 0.101 Uiso 1 1 calc R U . . .
C5_32 C 1.1836(11) 0.1931(7) 0.0391(6) 0.085(4) Uani 1 1 d D U . . .
H5_32 H 1.189784 0.205752 0.015484 0.102 Uiso 1 1 calc R U . . .
C6_32 C 1.2354(10) 0.1893(6) 0.0544(6) 0.085(4) Uani 1 1 d D U . . .
C7_32 C 1.2275(10) 0.1705(7) 0.0898(6) 0.083(5) Uani 1 1 d D U . . .
H7_32 H 1.262560 0.168144 0.099826 0.099 Uiso 1 1 calc R U . . .
C8_32 C 1.1659(10) 0.1554(6) 0.1096(5) 0.081(4) Uani 1 1 d D U . . .
C9_32 C 1.1554(16) 0.1344(10) 0.1486(5) 0.084(8) Uani 1 1 d D U . . .
H9A_32 H 1.195924 0.134290 0.154954 0.125 Uiso 1 1 calc R U . . .
H9B_32 H 1.125323 0.152702 0.162353 0.125 Uiso 1 1 calc R U . . .
H9C_32 H 1.138505 0.103100 0.152811 0.125 Uiso 1 1 calc R U . . .
C10_32 C 1.3025(11) 0.2066(8) 0.0312(8) 0.094(7) Uani 1 1 d D U . . .
H10A_32 H 1.333837 0.202055 0.044851 0.142 Uiso 1 1 calc R U . . .
H10B_32 H 1.314316 0.189558 0.012272 0.142 Uiso 1 1 calc R U . . .
H10C_32 H 1.301057 0.239144 0.021834 0.142 Uiso 1 1 calc R U . . .
C1_33 C 0.9246(16) 0.0417(8) 0.0749(8) 0.062(4) Uani 1 1 d D U . . .
C2_33 C 0.9497(11) 0.0789(8) 0.0612(6) 0.068(4) Uani 1 1 d D U . . .
C3_33 C 0.9803(7) 0.1241(7) 0.0373(4) 0.078(4) Uani 1 1 d D U . . .
C4_33 C 0.9618(9) 0.1667(7) 0.0467(5) 0.082(4) Uani 1 1 d D U . . .
H4_33 H 0.930891 0.167536 0.067509 0.098 Uiso 1 1 calc R U . . .
C5_33 C 0.9887(10) 0.2079(8) 0.0256(5) 0.083(5) Uani 1 1 d D U . . .
H5_33 H 0.976283 0.236410 0.032055 0.100 Uiso 1 1 calc R U . . .
C6_33 C 1.0350(9) 0.2057(7) -0.0055(5) 0.086(5) Uani 1 1 d D U . . .
C7_33 C 1.0534(9) 0.1631(7) -0.0149(6) 0.084(4) Uani 1 1 d D U . . .
H7_33 H 1.084293 0.162107 -0.035704 0.101 Uiso 1 1 calc R U . . .
C8_33 C 1.0261(8) 0.1220(7) 0.0065(5) 0.082(4) Uani 1 1 d D U . . .
C9_33 C 1.0469(14) 0.0751(8) -0.0042(8) 0.086(8) Uani 1 1 d D U . . .
H9A_33 H 1.078858 0.080338 -0.026157 0.128 Uiso 1 1 calc R U . . .
H9B_33 H 1.064864 0.056907 0.013378 0.128 Uiso 1 1 calc R U . . .
H9C_33 H 1.009999 0.058786 -0.006521 0.128 Uiso 1 1 calc R U . . .
C10_33 C 1.0654(14) 0.2512(9) -0.0293(8) 0.107(9) Uani 1 1 d D U . . .
H10A_33 H 1.047329 0.277213 -0.018976 0.161 Uiso 1 1 calc R U . . .
H10B_33 H 1.111298 0.251411 -0.031963 0.161 Uiso 1 1 calc R U . . .
H10C_33 H 1.056373 0.253265 -0.051820 0.161 Uiso 1 1 calc R U . . .
C1_34 C 0.4844(16) 0.5759(9) 0.2751(7) 0.064(4) Uani 1 1 d D U . . .
C2_34 C 0.4989(11) 0.6073(6) 0.2504(7) 0.072(4) Uani 1 1 d D U . . .
C3_34 C 0.5211(7) 0.6572(6) 0.2319(5) 0.090(4) Uani 1 1 d DG U . . .
C4_34 C 0.5204(10) 0.6699(7) 0.1969(5) 0.093(5) Uani 1 1 d DG U . . .
H4_34 H 0.506784 0.648448 0.185431 0.112 Uiso 1 1 calc R U . . .
C5_34 C 0.5400(11) 0.7146(8) 0.1791(5) 0.095(5) Uani 1 1 d DG U . . .
H5_34 H 0.539515 0.723096 0.155735 0.114 Uiso 1 1 calc R U . . .
C6_34 C 0.5603(10) 0.7467(6) 0.1964(6) 0.097(5) Uani 1 1 d DG U . . .
C7_34 C 0.5610(10) 0.7340(6) 0.2313(6) 0.097(5) Uani 1 1 d DG U . . .
H7_34 H 0.574596 0.755427 0.242856 0.116 Uiso 1 1 calc R U . . .
C8_34 C 0.5414(9) 0.6893(7) 0.2491(5) 0.095(5) Uani 1 1 d DG U . . .
C9_34 C 0.5422(16) 0.6753(11) 0.2878(5) 0.109(8) Uani 1 1 d D U . . .
H9A_34 H 0.527347 0.643499 0.296072 0.164 Uiso 1 1 calc R U . . .
H9B_34 H 0.585484 0.678595 0.290129 0.164 Uiso 1 1 calc R U . . .
H9C_34 H 0.514251 0.694996 0.301321 0.164 Uiso 1 1 calc R U . . .
C10_34 C 0.5814(15) 0.7957(8) 0.1752(9) 0.115(9) Uani 1 1 d D U . . .
H10A_34 H 0.594263 0.814406 0.189857 0.172 Uiso 1 1 calc R U . . .
H10B_34 H 0.617188 0.793371 0.155622 0.172 Uiso 1 1 calc R U . . .
H10C_34 H 0.545948 0.809759 0.166817 0.172 Uiso 1 1 calc R U . . .
C1_30 C 0.3060(12) 0.6772(12) 0.1811(7) 0.069(4) Uani 1 1 d D U . . .
C2_30 C 0.352529 0.687047 0.157218 0.074(4) Uani 1 1 d D U . . .
C3_30 C 0.4145(4) 0.7071(6) 0.12966(18) 0.075(4) Uani 1 1 d DG U . . .
C4_30 C 0.4614(7) 0.6795(5) 0.1129(4) 0.079(4) Uani 1 1 d DG U . . .
H4_30 H 0.456255 0.647291 0.118142 0.094 Uiso 1 1 calc R U . . .
C5_30 C 0.5159(7) 0.7001(6) 0.0884(4) 0.077(4) Uani 1 1 d DG U . . .
H5_30 H 0.547314 0.681704 0.077168 0.092 Uiso 1 1 calc R U . . .
C6_30 C 0.5236(6) 0.7483(7) 0.0806(4) 0.074(4) Uani 1 1 d DG U . . .
C7_30 C 0.4767(8) 0.7758(5) 0.0973(4) 0.074(4) Uani 1 1 d DG U . . .
H7_30 H 0.481883 0.808047 0.092080 0.089 Uiso 1 1 calc R U . . .
C8_30 C 0.4222(6) 0.7552(6) 0.1219(4) 0.074(4) Uani 1 1 d DG U . . .
C9_30 C 0.3698(12) 0.7850(10) 0.1407(7) 0.085(8) Uani 1 1 d D U . . .
H9A_30 H 0.335951 0.765117 0.156573 0.128 Uiso 1 1 calc R U . . .
H9B_30 H 0.388513 0.803552 0.153418 0.128 Uiso 1 1 calc R U . . .
H9C_30 H 0.352269 0.805007 0.123710 0.128 Uiso 1 1 calc R U . . .
C10_30 C 0.5840(8) 0.7712(10) 0.0534(5) 0.076(8) Uani 1 1 d D U . . .
H10A_30 H 0.581800 0.804375 0.051117 0.113 Uiso 1 1 calc R U . . .
H10B_30 H 0.622082 0.760987 0.060915 0.113 Uiso 1 1 calc R U . . .
H10C_30 H 0.585863 0.762434 0.031197 0.113 Uiso 1 1 calc R U . . .
C1_37 C 0.8714(19) -0.1400(11) 0.3441(8) 0.078(4) Uani 1 1 d D U . . .
C2_37 C 0.8583(16) -0.1719(7) 0.3684(5) 0.089(5) Uani 1 1 d D U . . .
C3_37 C 0.8324(11) -0.2053(5) 0.4031(5) 0.100(5) Uani 1 1 d D U . . .
C4_37 C 0.7662(11) -0.2111(8) 0.4167(6) 0.104(5) Uani 1 1 d D U . . .
H4_37 H 0.737630 -0.195009 0.405093 0.124 Uiso 1 1 calc R U . . .
C5_37 C 0.7437(12) -0.2413(7) 0.4479(6) 0.104(5) Uani 1 1 d D U . . .
H5_37 H 0.699360 -0.245625 0.457392 0.124 Uiso 1 1 calc R U . . .
C6_37 C 0.7864(12) -0.2654(7) 0.4656(5) 0.105(5) Uani 1 1 d D U . . .
C7_37 C 0.8525(12) -0.2595(8) 0.4519(5) 0.103(5) Uani 1 1 d D U . . .
H7_37 H 0.881117 -0.275556 0.463490 0.124 Uiso 1 1 calc R U . . .
C8_37 C 0.8752(11) -0.2291(7) 0.4204(5) 0.104(5) Uani 1 1 d D U . . .
C9_37 C 0.9481(11) -0.2213(12) 0.4040(7) 0.112(9) Uani 1 1 d D U . . .
H9A_37 H 0.971607 -0.239925 0.418763 0.167 Uiso 1 1 calc R U . . .
H9B_37 H 0.958817 -0.229956 0.381330 0.167 Uiso 1 1 calc R U . . .
H9C_37 H 0.959548 -0.189039 0.401779 0.167 Uiso 1 1 calc R U . . .
C10_37 C 0.7535(15) -0.2975(7) 0.5001(6) 0.127(10) Uani 1 1 d D U . . .
H10A_37 H 0.707346 -0.295695 0.504020 0.191 Uiso 1 1 calc R U . . .
H10B_37 H 0.765928 -0.328990 0.498817 0.191 Uiso 1 1 calc R U . . .
H10C_37 H 0.766617 -0.287908 0.519116 0.191 Uiso 1 1 calc R U . . .
C1_36 C 0.5699(15) 0.0993(10) 0.3452(4) 0.091(4) Uani 1 1 d D U . . .
C2_36 C 0.570451 0.118773 0.369149 0.113(5) Uani 1 1 d D U . . .
C3_36 C 0.5745(12) 0.1544(3) 0.3925(2) 0.135(6) Uani 1 1 d D U . . .
C4_36 C 0.6329(13) 0.1635(7) 0.3995(6) 0.140(6) Uani 1 1 d D U . . .
H4_36 H 0.669556 0.147899 0.390124 0.168 Uiso 1 1 calc R U . . .
C5_36 C 0.6371(15) 0.1956(9) 0.4206(7) 0.142(6) Uani 1 1 d D U . . .
H5_36 H 0.676250 0.201803 0.425390 0.171 Uiso 1 1 calc R U . . .
C6_36 C 0.5816(15) 0.2184(7) 0.4343(6) 0.144(6) Uani 1 1 d D U . . .
C7_36 C 0.5228(14) 0.2095(7) 0.4274(6) 0.142(6) Uani 1 1 d D U . . .
H7_36 H 0.486021 0.225051 0.436725 0.170 Uiso 1 1 calc R U . . .
C8_36 C 0.5196(12) 0.1771(6) 0.4062(5) 0.140(6) Uani 1 1 d D U . . .
C9_36 C 0.4539(14) 0.1680(8) 0.3989(10) 0.146(10) Uani 1 1 d D U . . .
H9A_36 H 0.421979 0.187097 0.410742 0.218 Uiso 1 1 calc R U . . .
H9B_36 H 0.457618 0.175483 0.374179 0.218 Uiso 1 1 calc R U . . .
H9C_36 H 0.441222 0.135862 0.407220 0.218 Uiso 1 1 calc R U . . .
C10_36 C 0.585(2) 0.2543(9) 0.4578(7) 0.155(9) Uani 1 1 d D U . . .
H10A_36 H 0.627908 0.256785 0.460264 0.232 Uiso 1 1 calc R U . . .
H10B_36 H 0.572005 0.284004 0.447303 0.232 Uiso 1 1 calc R U . . .
H10C_36 H 0.555656 0.244468 0.480399 0.232 Uiso 1 1 calc R U . . .
C1_38 C 0.7083(17) -0.0922(16) 0.4124(11) 0.102(4) Uani 1 1 d D U . . .
C2_38 C 0.7525(16) -0.0984(9) 0.4258(8) 0.112(5) Uani 1 1 d D U . . .
C3_38 C 0.8000(12) -0.1154(6) 0.4482(5) 0.122(5) Uani 1 1 d D U . . .
C4_38 C 0.8643(12) -0.1023(8) 0.4357(6) 0.124(6) Uani 1 1 d D U . . .
H4_38 H 0.877670 -0.083280 0.413824 0.148 Uiso 1 1 calc R U . . .
C5_38 C 0.9100(13) -0.1163(9) 0.4544(7) 0.124(6) Uani 1 1 d D U . . .
H5_38 H 0.953336 -0.107104 0.445524 0.149 Uiso 1 1 calc R U . . .
C6_38 C 0.8882(13) -0.1446(9) 0.4869(7) 0.125(6) Uani 1 1 d D U . . .
C7_38 C 0.8235(13) -0.1581(8) 0.4998(6) 0.124(6) Uani 1 1 d D U . . .
H7_38 H 0.809955 -0.177047 0.521619 0.149 Uiso 1 1 calc R U . . .
C8_38 C 0.7788(12) -0.1436(6) 0.4806(5) 0.124(6) Uani 1 1 d D U . . .
C9_38 C 0.7073(13) -0.1590(10) 0.4955(9) 0.129(10) Uani 1 1 d D U . . .
H9A_38 H 0.701990 -0.178320 0.518121 0.193 Uiso 1 1 calc R U . . .
H9B_38 H 0.681249 -0.132103 0.497735 0.193 Uiso 1 1 calc R U . . .
H9C_38 H 0.693983 -0.176241 0.480061 0.193 Uiso 1 1 calc R U . . .
C10_38 C 0.9375(17) -0.1609(13) 0.5085(10) 0.137(10) Uani 1 1 d D U . . .
H10A_38 H 0.979747 -0.148415 0.495741 0.205 Uiso 1 1 calc R U . . .
H10B_38 H 0.925385 -0.150058 0.530396 0.205 Uiso 1 1 calc R U . . .
H10C_38 H 0.938207 -0.194205 0.512738 0.205 Uiso 1 1 calc R U . . .
C1_39 C 0.7125(18) -0.1602(9) 0.2096(9) 0.072(4) Uani 1 1 d D U . . .
C2_39 C 0.7239(13) -0.1934(7) 0.2294(7) 0.080(5) Uani 1 1 d D U . . .
C3_39 C 0.7294(8) -0.2437(6) 0.2477(4) 0.089(5) Uani 1 1 d D U . . .
C4_39 C 0.6885(10) -0.2623(8) 0.2795(5) 0.093(5) Uani 1 1 d D U . . .
H4_39 H 0.656314 -0.244320 0.290635 0.112 Uiso 1 1 calc R U . . .
C5_39 C 0.6954(11) -0.3079(8) 0.2950(6) 0.094(5) Uani 1 1 d D U . . .
H5_39 H 0.667778 -0.320458 0.316468 0.113 Uiso 1 1 calc R U . . .
C6_39 C 0.7432(11) -0.3348(7) 0.2786(6) 0.094(5) Uani 1 1 d D U . . .
C7_39 C 0.7846(11) -0.3165(7) 0.2465(6) 0.093(5) Uani 1 1 d D U . . .
H7_39 H 0.816777 -0.334377 0.235370 0.111 Uiso 1 1 calc R U . . .
C8_39 C 0.7770(9) -0.2710(7) 0.2316(4) 0.092(5) Uani 1 1 d D U . . .
C9_39 C 0.8228(14) -0.2506(11) 0.1962(4) 0.100(9) Uani 1 1 d D U . . .
H9A_39 H 0.811915 -0.219002 0.189032 0.150 Uiso 1 1 calc R U . . .
H9B_39 H 0.866602 -0.251496 0.198311 0.150 Uiso 1 1 calc R U . . .
H9C_39 H 0.818461 -0.268609 0.178971 0.150 Uiso 1 1 calc R U . . .
C10_39 C 0.7509(17) -0.3854(8) 0.2956(9) 0.105(9) Uani 1 1 d D U . . .
H10A_39 H 0.786078 -0.398898 0.280895 0.157 Uiso 1 1 calc R U . . .
H10B_39 H 0.759769 -0.385856 0.318037 0.157 Uiso 1 1 calc R U . . .
H10C_39 H 0.711700 -0.402988 0.298662 0.157 Uiso 1 1 calc R U . . .
C1_40 C 1.009663 0.096395 0.219563 0.053(3) Uani 1 1 d D U . . .
C2_40 C 1.0074(13) 0.1247(6) 0.2381(5) 0.061(3) Uani 1 1 d D U . . .
C3_40 C 1.0046(9) 0.1611(5) 0.2616(3) 0.077(4) Uani 1 1 d D U . . .
C4_40 C 0.9552(10) 0.1927(7) 0.2647(6) 0.081(4) Uani 1 1 d D U . . .
H4_40 H 0.923613 0.191783 0.252474 0.098 Uiso 1 1 calc R U . . .
C5_40 C 0.9527(11) 0.2256(7) 0.2859(6) 0.084(4) Uani 1 1 d D U . . .
H5_40 H 0.919501 0.246808 0.287929 0.100 Uiso 1 1 calc R U . . .
C6_40 C 0.9997(11) 0.2270(7) 0.3042(5) 0.083(4) Uani 1 1 d D U . . .
C7_40 C 1.0491(11) 0.1956(7) 0.3012(5) 0.082(4) Uani 1 1 d D U . . .
H7_40 H 1.080764 0.196484 0.313412 0.098 Uiso 1 1 calc R U . . .
C8_40 C 1.0514(9) 0.1626(6) 0.2799(5) 0.082(4) Uani 1 1 d D U . . .
C9_40 C 1.1066(13) 0.1280(10) 0.2768(9) 0.096(8) Uani 1 1 d D U . . .
H9A_40 H 1.134487 0.133905 0.291076 0.145 Uiso 1 1 calc R U . . .
H9B_40 H 1.088797 0.096854 0.284493 0.145 Uiso 1 1 calc R U . . .
H9C_40 H 1.130892 0.131604 0.252825 0.145 Uiso 1 1 calc R U . . .
C10_40 C 0.9975(16) 0.2634(9) 0.3279(7) 0.087(8) Uani 1 1 d D U . . .
H10A_40 H 0.960591 0.282460 0.327178 0.130 Uiso 1 1 calc R U . . .
H10B_40 H 0.994208 0.247947 0.351488 0.130 Uiso 1 1 calc R U . . .
H10C_40 H 1.036237 0.282604 0.319732 0.130 Uiso 1 1 calc R U . . .
C1_41 C 0.1488(14) 0.6444(9) 0.1629(4) 0.075(4) Uani 1 1 d D U . . .
C2_41 C 0.168591 0.671276 0.136003 0.099(4) Uani 1 1 d D U . . .
C3_41 C 0.1714(11) 0.7111(3) 0.10485(18) 0.122(5) Uani 1 1 d D U . . .
C4_41 C 0.1104(10) 0.7162(5) 0.0991(4) 0.124(5) Uani 1 1 d D U . . .
H4_41 H 0.080006 0.695152 0.114732 0.149 Uiso 1 1 calc R U . . .
C5_41 C 0.0854(12) 0.7444(6) 0.0763(5) 0.130(5) Uani 1 1 d D U . . .
H5_41 H 0.042238 0.743682 0.075580 0.156 Uiso 1 1 calc R U . . .
C6_41 C 0.1333(10) 0.7756(6) 0.0532(5) 0.131(5) Uani 1 1 d D U . . .
C7_41 C 0.1960(11) 0.7743(7) 0.0560(5) 0.130(5) Uani 1 1 d D U . . .
H7_41 H 0.226521 0.795226 0.040494 0.156 Uiso 1 1 calc R U . . .
C8_41 C 0.2154(10) 0.7419(6) 0.0820(4) 0.129(5) Uani 1 1 d D U . . .
C9_41 C 0.2871(11) 0.7446(12) 0.0819(9) 0.140(8) Uani 1 1 d D U . . .
H9A_41 H 0.308675 0.768975 0.063487 0.210 Uiso 1 1 calc R U . . .
H9B_41 H 0.290985 0.751010 0.104011 0.210 Uiso 1 1 calc R U . . .
H9C_41 H 0.306588 0.715479 0.078218 0.210 Uiso 1 1 calc R U . . .
C10_41 C 0.1015(9) 0.8070(6) 0.0275(5) 0.147(8) Uani 1 1 d D U . . .
H10A_41 H 0.056400 0.798615 0.032774 0.221 Uiso 1 1 calc R U . . .
H10B_41 H 0.106348 0.838826 0.029688 0.221 Uiso 1 1 calc R U . . .
H10C_41 H 0.122014 0.803104 0.004046 0.221 Uiso 1 1 calc R U . . .
C1_42 C 0.3270(17) 0.5908(14) 0.0962(9) 0.089(4) Uani 1 1 d D U . . .
C2_42 C 0.2915(14) 0.6095(10) 0.0792(7) 0.104(5) Uani 1 1 d D U . . .
C3_42 C 0.2483(9) 0.6341(6) 0.0565(4) 0.120(5) Uani 1 1 d D U . . .
C4_42 C 0.1840(7) 0.6199(7) 0.0650(5) 0.123(6) Uani 1 1 d D U . . .
H4_42 H 0.168995 0.596148 0.084031 0.148 Uiso 1 1 calc R U . . .
C5_42 C 0.1414(11) 0.6398(6) 0.0462(5) 0.124(6) Uani 1 1 d D U . . .
H5_42 H 0.098373 0.629574 0.052386 0.149 Uiso 1 1 calc R U . . .
C6_42 C 0.1637(12) 0.6754(7) 0.0178(5) 0.127(6) Uani 1 1 d D U . . .
C7_42 C 0.2281(13) 0.6902(8) 0.0088(6) 0.126(6) Uani 1 1 d D U . . .
H7_42 H 0.243163 0.713980 -0.010181 0.151 Uiso 1 1 calc R U . . .
C8_42 C 0.2703(11) 0.6695(6) 0.0281(5) 0.126(6) Uani 1 1 d D U . . .
C9_42 C 0.3414(12) 0.6865(11) 0.0177(9) 0.139(10) Uani 1 1 d D U . . .
H9A_42 H 0.364165 0.668923 0.033342 0.209 Uiso 1 1 calc R U . . .
H9B_42 H 0.360979 0.682223 -0.005826 0.209 Uiso 1 1 calc R U . . .
H9C_42 H 0.343628 0.718839 0.019025 0.209 Uiso 1 1 calc R U . . .
C10_42 C 0.1157(17) 0.6975(12) -0.0031(8) 0.144(10) Uani 1 1 d D U . . .
H10A_42 H 0.073747 0.682744 0.006993 0.215 Uiso 1 1 calc R U . . .
H10B_42 H 0.113076 0.730071 -0.002250 0.215 Uiso 1 1 calc R U . . .
H10C_42 H 0.130369 0.693303 -0.026979 0.215 Uiso 1 1 calc R U . . .
C1_43 C 0.1515(18) 0.5888(9) 0.3938(10) 0.075(4) Uani 1 1 d D U . . .
C2_43 C 0.1675(16) 0.6282(9) 0.3925(7) 0.100(5) Uani 1 1 d D U . . .
C3_43 C 0.1950(11) 0.6756(8) 0.3946(4) 0.112(5) Uani 1 1 d D U . . .
C4_43 C 0.2482(12) 0.6783(10) 0.4085(6) 0.115(5) Uani 1 1 d D U . . .
H4_43 H 0.268283 0.651740 0.416833 0.138 Uiso 1 1 calc R U . . .
C5_43 C 0.2698(11) 0.7226(10) 0.4094(6) 0.117(5) Uani 1 1 d D U . . .
H5_43 H 0.305119 0.725879 0.418524 0.140 Uiso 1 1 calc R U . . .
C6_43 C 0.2396(12) 0.7618(9) 0.3968(6) 0.118(5) Uani 1 1 d D U . . .
C7_43 C 0.1865(13) 0.7592(9) 0.3830(7) 0.117(5) Uani 1 1 d D U . . .
H7_43 H 0.166319 0.785631 0.374626 0.140 Uiso 1 1 calc R U . . .
C8_43 C 0.1651(11) 0.7146(9) 0.3822(5) 0.114(5) Uani 1 1 d D U . . .
C9_43 C 0.1065(14) 0.7094(14) 0.3671(9) 0.120(9) Uani 1 1 d D U . . .
H9A_43 H 0.091249 0.739639 0.359692 0.179 Uiso 1 1 calc R U . . .
H9B_43 H 0.119166 0.693725 0.347493 0.179 Uiso 1 1 calc R U . . .
H9C_43 H 0.072654 0.691637 0.384781 0.179 Uiso 1 1 calc R U . . .
C10_43 C 0.2649(18) 0.8104(10) 0.3982(9) 0.133(9) Uani 1 1 d D U . . .
H10A_43 H 0.238983 0.833778 0.388592 0.199 Uiso 1 1 calc R U . . .
H10B_43 H 0.262450 0.812833 0.422050 0.199 Uiso 1 1 calc R U . . .
H10C_43 H 0.309053 0.814825 0.384798 0.199 Uiso 1 1 calc R U . . .
C1_44 C 0.7171(11) -0.1758(10) 0.3400(9) 0.074(4) Uani 1 1 d D U . . .
C2_44 C 0.6625(10) -0.1771(10) 0.3575(5) 0.079(4) Uani 1 1 d D U . . .
C3_44 C 0.5971(8) -0.1967(7) 0.3814(4) 0.084(4) Uani 1 1 d D U . . .
C4_44 C 0.5482(10) -0.1673(8) 0.3930(6) 0.089(5) Uani 1 1 d D U . . .
H4_44 H 0.554816 -0.135221 0.386333 0.107 Uiso 1 1 calc R U . . .
C5_44 C 0.4895(11) -0.1855(9) 0.4145(6) 0.090(5) Uani 1 1 d D U . . .
H5_44 H 0.456567 -0.165841 0.422414 0.107 Uiso 1 1 calc R U . . .
C6_44 C 0.4807(10) -0.2330(9) 0.4240(5) 0.089(5) Uani 1 1 d D U . . .
C7_44 C 0.5296(10) -0.2626(8) 0.4124(6) 0.090(5) Uani 1 1 d D U . . .
H7_44 H 0.523025 -0.294657 0.419091 0.108 Uiso 1 1 calc R U . . .
C8_44 C 0.5884(10) -0.2443(7) 0.3908(5) 0.087(4) Uani 1 1 d D U . . .
C9_44 C 0.6430(12) -0.2767(8) 0.3778(8) 0.113(9) Uani 1 1 d D U . . .
H9A_44 H 0.628724 -0.308504 0.386882 0.170 Uiso 1 1 calc R U . . .
H9B_44 H 0.654047 -0.271668 0.352702 0.170 Uiso 1 1 calc R U . . .
H9C_44 H 0.680310 -0.270316 0.385733 0.170 Uiso 1 1 calc R U . . .
C10_44 C 0.4155(12) -0.2533(13) 0.4479(7) 0.104(9) Uani 1 1 d D U . . .
H10A_44 H 0.416704 -0.286602 0.452197 0.155 Uiso 1 1 calc R U . . .
H10B_44 H 0.407767 -0.242240 0.469688 0.155 Uiso 1 1 calc R U . . .
H10C_44 H 0.381494 -0.243589 0.436659 0.155 Uiso 1 1 calc R U . . .
C1_35 C 0.5542(14) -0.0460(13) 0.3817(11) 0.101(4) Uani 1 1 d D U . . .
C2_35 C 0.5024(13) -0.0377(11) 0.3755(9) 0.124(5) Uani 1 1 d D U . . .
C3_35 C 0.4411(11) -0.0141(8) 0.3680(6) 0.146(6) Uani 1 1 d D U . . .
C4_35 C 0.4082(14) -0.0290(10) 0.3461(6) 0.150(6) Uani 1 1 d D U . . .
H4_35 H 0.422684 -0.054056 0.335052 0.180 Uiso 1 1 calc R U . . .
C5_35 C 0.3533(14) -0.0059(11) 0.3407(7) 0.150(6) Uani 1 1 d D U . . .
H5_35 H 0.330908 -0.015797 0.325981 0.180 Uiso 1 1 calc R U . . .
C6_35 C 0.3309(13) 0.0315(11) 0.3568(8) 0.152(7) Uani 1 1 d D U . . .
C7_35 C 0.3637(12) 0.0467(9) 0.3789(7) 0.152(6) Uani 1 1 d D U . . .
H7_35 H 0.349381 0.071778 0.389947 0.182 Uiso 1 1 calc R U . . .
C8_35 C 0.4186(11) 0.0232(7) 0.3841(6) 0.152(6) Uani 1 1 d D U . . .
C9_35 C 0.4583(11) 0.0371(7) 0.4081(7) 0.161(9) Uani 1 1 d D U . . .
H9A_35 H 0.439017 0.063195 0.417939 0.242 Uiso 1 1 calc R U . . .
H9B_35 H 0.458815 0.011393 0.426608 0.242 Uiso 1 1 calc R U . . .
H9C_35 H 0.501776 0.045427 0.394785 0.242 Uiso 1 1 calc R U . . .
C10_35 C 0.2696(15) 0.0561(15) 0.3500(11) 0.167(11) Uani 1 1 d D U . . .
H10A_35 H 0.260711 0.081133 0.363001 0.251 Uiso 1 1 calc R U . . .
H10B_35 H 0.276417 0.068309 0.325513 0.251 Uiso 1 1 calc R U . . .
H10C_35 H 0.233664 0.034281 0.357418 0.251 Uiso 1 1 calc R U . . .
C1_45 C 0.8890(7) -0.0088(13) 0.3705(5) 0.081(4) Uani 1 1 d D U . . .
C2_45 C 0.9458(7) -0.0114(12) 0.3579(6) 0.087(4) Uani 1 1 d D U . . .
C3_45 C 1.0166(7) -0.0236(8) 0.3468(4) 0.101(4) Uani 1 1 d D U . . .
C4_45 C 1.0626(11) 0.0122(8) 0.3386(6) 0.101(4) Uani 1 1 d D U . . .
H4_45 H 1.050944 0.042808 0.339797 0.122 Uiso 1 1 calc R U . . .
C5_45 C 1.1267(11) 0.0003(9) 0.3286(6) 0.106(4) Uani 1 1 d D U . . .
H5_45 H 1.159036 0.023351 0.322820 0.127 Uiso 1 1 calc R U . . .
C6_45 C 1.1435(10) -0.0452(10) 0.3269(6) 0.107(4) Uani 1 1 d D U . . .
C7_45 C 1.0972(10) -0.0807(9) 0.3352(6) 0.104(4) Uani 1 1 d D U . . .
H7_45 H 1.108733 -0.111321 0.334138 0.125 Uiso 1 1 calc R U . . .
C8_45 C 1.0327(10) -0.0689(8) 0.3453(5) 0.100(4) Uani 1 1 d D U . . .
C9_45 C 0.9820(12) -0.1088(9) 0.3543(7) 0.097(4) Uani 1 1 d D U . . .
H9A_45 H 0.950466 -0.107174 0.376113 0.117 Uiso 1 1 calc R U . . .
H9B_45 H 1.002361 -0.138720 0.356471 0.117 Uiso 1 1 calc R U . . .
C10_45 C 1.2149(11) -0.0584(14) 0.3158(9) 0.125(9) Uani 1 1 d D U . . .
H10A_45 H 1.217223 -0.091323 0.316178 0.188 Uiso 1 1 calc R U . . .
H10B_45 H 1.233997 -0.042149 0.292543 0.188 Uiso 1 1 calc R U . . .
H10C_45 H 1.237822 -0.050010 0.331686 0.188 Uiso 1 1 calc R U . . .
C1_46 C 0.141133 0.510772 0.127431 0.076(4) Uani 1 1 d D U . . .
C2_46 C 0.0840(5) 0.5166(12) 0.1379(6) 0.092(4) Uani 1 1 d D U . . .
C3_46 C 0.0106(5) 0.5225(7) 0.1508(4) 0.118(5) Uani 1 1 d D U . . .
C4_46 C -0.0400(10) 0.4917(8) 0.1674(6) 0.124(5) Uani 1 1 d D U . . .
H4_46 H -0.033328 0.460038 0.173186 0.149 Uiso 1 1 calc R U . . .
C5_46 C -0.1023(11) 0.5097(10) 0.1754(7) 0.126(5) Uani 1 1 d D U . . .
H5_46 H -0.136304 0.488522 0.186594 0.151 Uiso 1 1 calc R U . . .
C6_46 C -0.1178(10) 0.5556(10) 0.1682(7) 0.127(5) Uani 1 1 d D U . . .
C7_46 C -0.0680(9) 0.5882(9) 0.1514(6) 0.127(5) Uani 1 1 d D U . . .
H7_46 H -0.073956 0.619916 0.145455 0.152 Uiso 1 1 calc R U . . .
C8_46 C -0.0090(8) 0.5676(7) 0.1445(4) 0.120(5) Uani 1 1 d D U . . .
C9_46 C 0.0472(6) 0.6014(4) 0.1260(6) 0.133(8) Uani 1 1 d D U . . .
H9A_46 H 0.031503 0.632313 0.122167 0.200 Uiso 1 1 calc R U . . .
H9B_46 H 0.077659 0.600146 0.140163 0.200 Uiso 1 1 calc R U . . .
H9C_46 H 0.068114 0.592941 0.103893 0.200 Uiso 1 1 calc R U . . .
C10_46 C -0.1839(9) 0.5787(10) 0.1758(10) 0.141(9) Uani 1 1 d D U . . .
H10A_46 H -0.178145 0.611615 0.167414 0.211 Uiso 1 1 calc R U . . .
H10B_46 H -0.211810 0.565933 0.164125 0.211 Uiso 1 1 calc R U . . .
H10C_46 H -0.202865 0.572986 0.200545 0.211 Uiso 1 1 calc R U . . .
C1_47 C 0.3728(15) 0.5777(14) 0.3739(10) 0.080(4) Uani 1 1 d D U . . .
C2_47 C 0.4181(14) 0.5794(8) 0.3863(9) 0.093(5) Uani 1 1 d D U . . .
C3_47 C 0.4701(12) 0.5873(5) 0.4053(6) 0.106(5) Uani 1 1 d D U . . .
C4_47 C 0.4524(13) 0.6000(7) 0.4380(7) 0.110(5) Uani 1 1 d D U . . .
H4_47 H 0.409220 0.603816 0.448759 0.132 Uiso 1 1 calc R U . . .
C5_47 C 0.5007(14) 0.6068(8) 0.4543(7) 0.110(5) Uani 1 1 d D U . . .
H5_47 H 0.489818 0.615252 0.476266 0.132 Uiso 1 1 calc R U . . .
C6_47 C 0.5650(13) 0.6011(8) 0.4384(7) 0.111(5) Uani 1 1 d D U . . .
C7_47 C 0.5833(12) 0.5884(8) 0.4056(6) 0.110(5) Uani 1 1 d D U . . .
H7_47 H 0.626485 0.584662 0.394806 0.132 Uiso 1 1 calc R U . . .
C8_47 C 0.5342(12) 0.5817(6) 0.3896(6) 0.110(5) Uani 1 1 d D U . . .
C9_47 C 0.5527(19) 0.5676(9) 0.3534(6) 0.123(9) Uani 1 1 d D U . . .
H9A_47 H 0.598763 0.565176 0.346098 0.185 Uiso 1 1 calc R U . . .
H9B_47 H 0.532237 0.538174 0.354551 0.185 Uiso 1 1 calc R U . . .
H9C_47 H 0.538534 0.590763 0.336836 0.185 Uiso 1 1 calc R U . . .
C10_47 C 0.6185(17) 0.6087(11) 0.4566(10) 0.121(9) Uani 1 1 d D U . . .
H10A_47 H 0.659894 0.603323 0.441897 0.182 Uiso 1 1 calc R U . . .
H10B_47 H 0.617678 0.640085 0.460766 0.182 Uiso 1 1 calc R U . . .
H10C_47 H 0.611415 0.587493 0.478474 0.182 Uiso 1 1 calc R U . . .

loop_
_atom_site_aniso_label
_atom_site_aniso_U_11
_atom_site_aniso_U_22
_atom_site_aniso_U_33
_atom_site_aniso_U_23
_atom_site_aniso_U_13
_atom_site_aniso_U_12
Au1 0.0397(6) 0.0354(6) 0.0423(6) -0.0074(5) -0.0023(5) 0.0020(5)
Au2 0.0394(6) 0.0385(6) 0.0455(7) -0.0072(5) 0.0019(5) -0.0020(5)
Au3 0.0382(6) 0.0339(6) 0.0515(7) -0.0007(5) -0.0007(5) 0.0020(5)
Au4 0.1314(16) 0.0767(11) 0.0631(10) -0.0114(8) -0.0297(10) 0.0057(10)
Au5 0.1379(19) 0.1088(15) 0.0650(11) 0.0017(10) -0.0257(11) 0.0027(13)
Au6 0.0416(6) 0.0361(6) 0.0433(6) -0.0066(5) -0.0006(5) 0.0029(5)
Au7 0.0414(6) 0.0387(6) 0.0424(6) -0.0074(5) 0.0002(5) -0.0014(5)
Au8 0.0404(6) 0.0353(6) 0.0463(7) -0.0023(5) 0.0022(5) 0.0000(5)
Au9 0.0382(6) 0.0364(6) 0.0520(7) -0.0012(5) -0.0020(5) 0.0029(5)
Au10 0.0415(6) 0.0366(6) 0.0483(7) -0.0044(5) 0.0020(5) -0.0023(5)
Au11 0.0457(7) 0.0391(6) 0.0442(7) -0.0085(5) 0.0009(5) 0.0012(5)
Au12 0.0431(7) 0.0393(6) 0.0473(7) -0.0001(5) 0.0001(5) 0.0008(5)
Au13 0.0425(7) 0.0397(6) 0.0534(7) -0.0128(5) -0.0038(6) 0.0050(5)
Au14 0.0394(7) 0.0408(7) 0.0575(8) 0.0064(6) 0.0012(6) -0.0005(5)
Au15 0.0427(7) 0.0405(6) 0.0562(8) -0.0127(5) 0.0008(6) -0.0023(5)
Au16 0.0409(7) 0.0444(7) 0.0553(7) -0.0095(6) 0.0010(6) -0.0031(5)
Au17 0.0471(7) 0.0390(6) 0.0555(8) -0.0079(5) -0.0024(6) -0.0038(5)
Au18 0.0463(7) 0.0420(7) 0.0558(8) 0.0050(6) -0.0007(6) 0.0018(5)
Au19 0.0519(7) 0.0386(6) 0.0467(7) -0.0015(5) 0.0007(6) 0.0038(5)
Au20 0.0410(7) 0.0491(7) 0.0539(7) -0.0096(6) -0.0015(6) -0.0021(5)
Au21 0.0468(7) 0.0353(6) 0.0563(8) -0.0054(5) 0.0000(6) -0.0028(5)
Au22 0.0495(7) 0.0435(7) 0.0586(8) -0.0194(6) -0.0068(6) 0.0024(5)
Au23 0.0456(7) 0.0480(7) 0.0526(7) -0.0121(6) -0.0065(6) -0.0027(5)
Au24 0.0473(7) 0.0453(7) 0.0540(7) -0.0069(6) -0.0030(6) -0.0026(5)
Au25 0.0440(7) 0.0345(6) 0.0664(8) 0.0011(6) -0.0067(6) 0.0043(5)
Au26 0.0488(7) 0.0366(6) 0.0594(8) -0.0047(5) -0.0043(6) 0.0051(5)
Au27 0.0423(7) 0.0406(7) 0.0646(8) -0.0083(6) -0.0038(6) 0.0068(5)
Au28 0.0471(7) 0.0479(7) 0.0578(8) -0.0004(6) 0.0043(6) 0.0062(6)
Au29 0.0530(8) 0.0480(7) 0.0510(7) -0.0092(6) -0.0022(6) 0.0032(6)
Au30 0.0400(7) 0.0385(6) 0.0718(9) -0.0024(6) -0.0050(6) -0.0015(5)
Au31 0.0439(7) 0.0479(7) 0.0558(8) -0.0075(6) 0.0032(6) -0.0014(5)
Au32 0.0515(8) 0.0439(7) 0.0577(8) -0.0042(6) -0.0048(6) 0.0021(6)
Au33 0.0465(7) 0.0516(7) 0.0530(8) -0.0114(6) 0.0048(6) -0.0007(6)
Au34 0.0440(7) 0.0556(8) 0.0642(9) -0.0156(6) 0.0029(6) 0.0008(6)
Au35 0.0484(7) 0.0534(8) 0.0624(8) -0.0134(6) -0.0095(6) -0.0029(6)
Au36 0.0658(9) 0.0464(7) 0.0478(7) -0.0039(6) 0.0048(6) 0.0043(6)
Au37 0.0607(8) 0.0497(7) 0.0522(8) -0.0061(6) -0.0035(6) 0.0004(6)
Au38 0.1106(14) 0.0601(9) 0.0641(10) -0.0064(8) 0.0289(9) -0.0062(9)
Au39 0.0480(7) 0.0440(7) 0.0753(9) -0.0134(6) 0.0024(7) -0.0098(6)
Au40 0.0493(8) 0.0486(7) 0.0709(9) -0.0062(6) -0.0136(7) -0.0003(6)
Au41 0.0448(7) 0.0567(8) 0.0774(10) -0.0233(7) -0.0056(7) -0.0044(6)
Au42 0.0543(8) 0.0543(8) 0.0657(9) -0.0066(7) -0.0092(7) 0.0051(6)
Au43 0.0582(8) 0.0703(9) 0.0567(8) -0.0285(7) -0.0055(7) 0.0062(7)
Au44 0.0418(7) 0.0491(8) 0.1000(12) 0.0065(7) -0.0030(7) -0.0085(6)
Au45 0.0430(7) 0.0497(8) 0.0962(11) -0.0113(7) -0.0127(7) -0.0045(6)
Au46 0.0607(9) 0.0551(8) 0.0621(9) -0.0149(7) -0.0080(7) 0.0130(6)
Au47 0.0602(9) 0.0606(8) 0.0635(9) -0.0226(7) -0.0088(7) 0.0088(7)
Au48 0.0621(9) 0.0395(7) 0.0760(10) 0.0045(6) 0.0027(7) 0.0017(6)
Au49 0.0502(8) 0.0413(7) 0.0848(10) 0.0117(7) -0.0024(7) -0.0011(6)
Au50 0.0668(9) 0.0583(8) 0.0551(8) -0.0208(6) -0.0092(7) 0.0085(7)
Au51 0.0600(9) 0.0496(8) 0.0825(10) -0.0251(7) -0.0063(8) -0.0063(6)
Au52 0.0625(9) 0.0638(9) 0.0562(8) 0.0075(7) 0.0069(7) 0.0080(7)
Au53 0.0604(9) 0.0528(8) 0.0650(9) 0.0026(7) -0.0033(7) 0.0046(6)
Au54 0.0458(8) 0.0625(9) 0.0822(10) -0.0101(8) 0.0042(7) 0.0058(6)
Au55 0.0705(10) 0.0466(8) 0.0661(9) 0.0047(7) 0.0084(7) -0.0016(7)
Au56 0.0525(8) 0.0597(8) 0.0743(10) -0.0037(7) -0.0121(7) 0.0066(6)
Au57 0.0716(10) 0.0646(9) 0.0557(8) -0.0139(7) -0.0092(7) 0.0128(7)
Au58 0.0617(9) 0.0569(9) 0.0794(11) 0.0224(8) 0.0088(8) 0.0036(7)
Au59 0.0566(9) 0.0452(8) 0.1145(13) -0.0160(8) -0.0170(9) -0.0068(6)
Ag1 0.0401(12) 0.0370(11) 0.0371(12) -0.0004(9) 0.0001(9) -0.0039(9)
Ag2 0.0391(12) 0.0364(11) 0.0448(13) 0.0041(10) -0.0012(10) -0.0045(9)
Ag3 0.0537(14) 0.0440(13) 0.0400(12) -0.0041(10) -0.0124(11) 0.0047(10)
Ag4 0.0472(13) 0.0465(13) 0.0439(13) -0.0178(10) -0.0013(10) 0.0016(10)
Ag5 0.0418(13) 0.0366(12) 0.0525(14) -0.0110(10) -0.0082(11) -0.0002(9)
Ag6 0.0410(13) 0.0461(13) 0.0454(13) -0.0087(10) 0.0132(10) -0.0034(10)
Ag7 0.0394(13) 0.0482(13) 0.0542(14) -0.0115(11) -0.0054(11) 0.0023(10)
Ag8 0.0437(13) 0.0415(13) 0.0555(14) 0.0001(11) -0.0028(11) 0.0031(10)
Ag9 0.0463(13) 0.0356(12) 0.0550(14) -0.0084(10) -0.0007(11) -0.0013(10)
Ag10 0.0514(14) 0.0580(15) 0.0415(13) 0.0026(11) -0.0088(11) 0.0029(11)
Ag11 0.0455(13) 0.0421(13) 0.0553(14) -0.0046(11) -0.0024(11) 0.0027(10)
Ag12 0.0511(14) 0.0403(13) 0.0555(15) -0.0036(11) -0.0013(12) 0.0026(10)
Ag13 0.0370(13) 0.0492(14) 0.0717(17) -0.0045(12) -0.0019(12) 0.0029(10)
Ag14 0.0570(15) 0.0401(13) 0.0644(16) -0.0079(11) -0.0041(13) -0.0009(11)
Ag15 0.0511(15) 0.0400(13) 0.0769(18) 0.0023(12) -0.0113(13) -0.0011(11)
Ag16 0.0774(18) 0.0568(15) 0.0412(14) -0.0129(11) 0.0050(13) -0.0192(13)
Ag17 0.0740(18) 0.0503(14) 0.0471(14) -0.0131(11) 0.0068(13) -0.0186(12)
Ag18 0.090(2) 0.0624(17) 0.0547(16) -0.0086(13) -0.0088(15) -0.0278(15)
Ag19 0.086(2) 0.0676(17) 0.0535(16) -0.0180(13) 0.0048(15) 0.0223(15)
Ag20 0.084(2) 0.0549(16) 0.0725(19) -0.0075(14) -0.0091(16) -0.0243(14)
Au61 0.1136(16) 0.1045(15) 0.0841(13) 0.0341(11) 0.0402(12) 0.0190(12)
Ag21 0.093(2) 0.0670(18) 0.0527(16) 0.0052(13) 0.0082(15) 0.0246(16)
Ag22 0.085(2) 0.094(2) 0.070(2) -0.0087(17) 0.0044(17) 0.0308(18)
Ag23 0.091(2) 0.083(2) 0.0646(19) 0.0126(16) 0.0095(17) 0.0281(18)
Ag24 0.0372(13) 0.0515(14) 0.0639(16) 0.0043(12) 0.0148(12) 0.0039(10)
C1_2 0.048(5) 0.049(5) 0.055(5) -0.006(5) -0.026(4) 0.004(5)
C2_2 0.055(6) 0.053(7) 0.060(6) -0.009(5) -0.023(5) 0.004(5)
C3_2 0.062(5) 0.064(5) 0.066(5) -0.007(4) -0.020(4) 0.005(4)
C4_2 0.065(6) 0.065(6) 0.068(6) -0.010(5) -0.018(5) 0.004(5)
C5_2 0.066(6) 0.067(6) 0.070(6) -0.008(5) -0.017(5) 0.006(5)
C6_2 0.067(6) 0.070(6) 0.073(6) -0.009(5) -0.017(5) 0.004(5)
C7_2 0.066(6) 0.069(6) 0.071(6) -0.007(5) -0.019(5) 0.003(5)
C8_2 0.064(6) 0.067(6) 0.069(6) -0.007(5) -0.021(5) 0.004(5)
C9_2 0.069(13) 0.080(12) 0.072(11) -0.013(9) -0.029(10) -0.003(11)
C10_2 0.070(11) 0.088(14) 0.071(11) -0.004(10) -0.020(9) 0.006(11)
C1_1 0.052(5) 0.049(5) 0.066(5) -0.012(5) -0.005(4) 0.008(5)
C2_1 0.052(5) 0.050(6) 0.065(5) -0.011(5) -0.006(4) 0.005(5)
C3_1 0.055(5) 0.052(5) 0.065(5) -0.011(5) -0.010(4) 0.004(5)
C4_1 0.057(6) 0.055(6) 0.065(5) -0.013(5) -0.010(4) 0.005(5)
C5_1 0.058(5) 0.055(6) 0.065(6) -0.013(5) -0.011(4) 0.005(5)
C6_1 0.058(5) 0.058(6) 0.065(5) -0.011(5) -0.014(5) 0.006(5)
C7_1 0.056(5) 0.055(6) 0.064(5) -0.011(5) -0.015(4) 0.005(5)
C8_1 0.054(5) 0.055(6) 0.064(5) -0.011(5) -0.013(4) 0.004(5)
C9_1 0.061(12) 0.059(12) 0.065(8) -0.018(10) -0.014(8) 0.004(11)
C10_1 0.069(10) 0.077(13) 0.083(12) -0.009(11) -0.026(10) 0.010(11)
C1_3 0.052(5) 0.058(5) 0.072(5) -0.012(5) -0.008(4) 0.005(5)
C2_3 0.063(7) 0.066(7) 0.074(6) -0.014(6) -0.013(5) 0.006(6)
C3_3 0.072(6) 0.073(6) 0.078(6) -0.013(5) -0.019(4) 0.003(5)
C4_3 0.074(6) 0.074(6) 0.081(6) -0.012(5) -0.017(5) 0.002(5)
C5_3 0.075(6) 0.075(6) 0.080(6) -0.011(5) -0.018(5) 0.002(5)
C6_3 0.076(6) 0.076(6) 0.082(6) -0.013(5) -0.017(5) 0.002(5)
C7_3 0.076(6) 0.076(6) 0.084(6) -0.013(5) -0.017(5) 0.001(5)
C8_3 0.074(6) 0.075(6) 0.084(6) -0.013(5) -0.017(5) 0.001(5)
C9_3 0.083(12) 0.080(10) 0.094(11) -0.010(9) -0.011(10) -0.001(9)
C10_3 0.087(13) 0.096(14) 0.089(11) -0.009(11) -0.024(10) 0.000(12)
C1_6 0.054(5) 0.056(5) 0.080(5) -0.012(5) -0.011(5) 0.000(5)
C2_6 0.060(6) 0.063(5) 0.077(5) -0.013(5) -0.013(5) 0.001(5)
C3_6 0.075(6) 0.076(5) 0.082(5) -0.013(4) -0.018(4) 0.004(5)
C4_6 0.078(6) 0.079(6) 0.084(6) -0.012(5) -0.020(5) 0.003(5)
C5_6 0.080(6) 0.080(6) 0.086(6) -0.012(5) -0.019(5) 0.003(5)
C6_6 0.082(6) 0.082(6) 0.086(6) -0.012(5) -0.021(5) 0.003(5)
C7_6 0.080(6) 0.081(6) 0.084(6) -0.012(5) -0.022(5) 0.003(5)
C8_6 0.078(6) 0.079(6) 0.083(6) -0.012(5) -0.021(5) 0.004(5)
C9_6 0.082(14) 0.084(10) 0.091(14) -0.006(10) -0.027(12) -0.001(10)
C10_6 0.105(14) 0.095(13) 0.101(12) -0.004(10) -0.031(11) 0.007(12)
C1_7 0.055(5) 0.050(5) 0.060(5) -0.004(5) -0.008(5) -0.002(5)
C2_7 0.061(7) 0.062(6) 0.066(6) -0.010(5) -0.013(6) 0.000(5)
C3_7 0.071(6) 0.070(5) 0.074(5) -0.014(4) -0.016(4) 0.003(5)
C4_7 0.075(6) 0.073(6) 0.075(6) -0.014(5) -0.018(5) 0.003(5)
C5_7 0.076(6) 0.075(6) 0.075(6) -0.015(5) -0.019(5) 0.002(5)
C6_7 0.075(6) 0.075(6) 0.077(6) -0.015(5) -0.018(5) 0.003(5)
C7_7 0.074(6) 0.073(6) 0.076(6) -0.013(5) -0.019(5) 0.004(5)
C8_7 0.073(6) 0.073(6) 0.076(6) -0.012(5) -0.018(5) 0.004(5)
C9_7 0.080(14) 0.072(13) 0.083(10) -0.013(9) -0.026(10) 0.003(12)
C10_7 0.096(14) 0.083(11) 0.100(13) -0.027(10) -0.010(12) 0.008(10)
C1_13 0.049(5) 0.043(5) 0.058(5) -0.017(5) -0.001(4) 0.001(5)
C2_13 0.051(5) 0.046(5) 0.060(5) -0.016(5) -0.002(4) 0.001(5)
C3_13 0.060(5) 0.057(5) 0.066(5) -0.014(5) -0.009(4) 0.004(5)
C4_13 0.063(6) 0.061(6) 0.068(5) -0.015(5) -0.010(5) 0.004(5)
C5_13 0.064(5) 0.062(6) 0.068(6) -0.013(5) -0.012(5) 0.005(5)
C6_13 0.064(5) 0.064(6) 0.068(5) -0.014(5) -0.014(5) 0.006(5)
C7_13 0.062(6) 0.060(6) 0.069(5) -0.014(5) -0.011(5) 0.004(5)
C8_13 0.060(5) 0.059(6) 0.067(5) -0.014(5) -0.011(4) 0.006(5)
C9_13 0.060(12) 0.057(12) 0.067(8) -0.018(10) -0.005(8) 0.005(11)
C10_13 0.077(11) 0.091(14) 0.081(12) -0.025(11) -0.028(10) 0.013(11)
C1_14 0.051(5) 0.058(5) 0.060(5) -0.013(5) -0.006(4) 0.001(5)
C2_14 0.060(6) 0.063(7) 0.067(6) -0.018(6) -0.010(5) 0.001(6)
C3_14 0.067(6) 0.070(6) 0.072(5) -0.021(5) -0.014(4) 0.006(5)
C4_14 0.069(6) 0.071(6) 0.075(6) -0.019(5) -0.014(5) 0.006(5)
C5_14 0.070(6) 0.072(6) 0.076(6) -0.019(5) -0.014(5) 0.006(5)
C6_14 0.071(6) 0.074(6) 0.076(6) -0.020(5) -0.015(5) 0.005(5)
C7_14 0.070(6) 0.074(6) 0.076(6) -0.021(5) -0.016(5) 0.004(5)
C8_14 0.067(6) 0.072(6) 0.075(6) -0.020(5) -0.015(5) 0.005(5)
C9_14 0.075(13) 0.079(11) 0.094(13) -0.010(9) -0.013(11) 0.004(10)
C10_14 0.089(13) 0.095(14) 0.086(11) -0.027(10) -0.028(10) 0.006(12)
C1_4 0.048(5) 0.051(5) 0.052(5) -0.011(4) -0.005(5) 0.000(5)
C2_4 0.053(6) 0.055(5) 0.052(5) -0.011(4) -0.007(5) -0.002(5)
C3_4 0.058(5) 0.059(5) 0.056(5) -0.013(4) -0.009(4) 0.002(4)
C4_4 0.060(6) 0.060(5) 0.059(6) -0.014(5) -0.010(5) 0.002(5)
C5_4 0.061(6) 0.062(6) 0.058(6) -0.014(5) -0.011(5) 0.002(5)
C6_4 0.062(6) 0.064(6) 0.059(6) -0.014(5) -0.010(5) 0.001(5)
C7_4 0.060(6) 0.063(6) 0.056(6) -0.012(5) -0.011(5) 0.001(5)
C8_4 0.059(6) 0.062(5) 0.055(5) -0.012(5) -0.011(5) 0.001(5)
C9_4 0.070(13) 0.067(10) 0.063(13) -0.015(9) -0.012(11) -0.005(9)
C10_4 0.080(13) 0.090(13) 0.081(12) -0.034(10) 0.001(10) -0.004(12)
C1_5 0.067(5) 0.054(5) 0.057(5) -0.012(5) -0.008(5) -0.005(5)
C2_5 0.071(6) 0.064(7) 0.068(7) -0.014(6) -0.013(5) 0.000(6)
C3_5 0.078(5) 0.077(6) 0.079(6) -0.014(5) -0.012(4) 0.000(5)
C4_5 0.082(6) 0.082(6) 0.081(6) -0.012(5) -0.015(5) 0.001(5)
C5_5 0.083(6) 0.084(6) 0.082(6) -0.013(5) -0.015(5) 0.002(5)
C6_5 0.084(6) 0.085(6) 0.083(6) -0.014(5) -0.014(5) 0.000(5)
C7_5 0.081(6) 0.083(6) 0.082(6) -0.014(5) -0.016(5) 0.001(5)
C8_5 0.080(6) 0.082(6) 0.082(6) -0.014(5) -0.015(5) 0.000(5)
C9_5 0.086(14) 0.092(14) 0.086(9) -0.009(11) -0.019(9) -0.007(12)
C10_5 0.090(10) 0.103(15) 0.101(13) -0.017(12) -0.006(10) -0.002(12)
C1_8 0.056(5) 0.053(5) 0.064(5) -0.008(5) -0.003(5) -0.004(5)
C2_8 0.066(7) 0.063(6) 0.068(7) -0.012(5) -0.008(6) 0.001(5)
C3_8 0.075(6) 0.072(5) 0.070(5) -0.015(4) -0.020(4) 0.005(5)
C4_8 0.078(6) 0.077(6) 0.071(6) -0.014(5) -0.024(5) 0.004(5)
C5_8 0.079(6) 0.078(6) 0.072(6) -0.015(5) -0.024(5) 0.003(5)
C6_8 0.080(6) 0.078(6) 0.076(6) -0.015(5) -0.021(5) 0.004(5)
C7_8 0.077(6) 0.076(6) 0.073(6) -0.013(5) -0.021(5) 0.005(5)
C8_8 0.077(6) 0.075(6) 0.071(6) -0.012(5) -0.022(5) 0.005(5)
C9_8 0.075(13) 0.073(13) 0.070(10) -0.005(9) -0.026(9) 0.010(11)
C10_8 0.095(14) 0.091(11) 0.095(13) -0.027(10) -0.008(12) 0.008(11)
C1_10 0.054(5) 0.044(5) 0.068(5) -0.003(5) -0.007(5) -0.001(5)
C2_10 0.055(5) 0.045(5) 0.066(5) -0.006(5) -0.009(4) 0.001(5)
C3_10 0.059(5) 0.054(5) 0.069(5) -0.011(5) -0.009(4) 0.002(5)
C4_10 0.063(6) 0.059(6) 0.071(5) -0.012(5) -0.009(5) 0.002(5)
C5_10 0.062(5) 0.057(6) 0.068(6) -0.011(5) -0.012(4) 0.002(5)
C6_10 0.063(5) 0.059(6) 0.069(5) -0.010(5) -0.013(4) 0.004(5)
C7_10 0.061(5) 0.056(6) 0.069(5) -0.010(5) -0.012(5) 0.004(5)
C8_10 0.062(5) 0.057(6) 0.071(5) -0.010(5) -0.010(4) 0.003(5)
C9_10 0.069(13) 0.066(13) 0.075(8) -0.010(11) -0.011(8) 0.002(11)
C10_10 0.071(9) 0.074(13) 0.073(12) -0.005(11) -0.009(9) 0.012(10)
C1_11 0.060(5) 0.045(5) 0.066(5) -0.005(5) -0.004(5) 0.001(5)
C2_11 0.059(5) 0.048(5) 0.062(5) -0.009(5) -0.008(5) 0.001(5)
C3_11 0.060(5) 0.055(5) 0.062(5) -0.011(5) -0.013(4) 0.003(5)
C4_11 0.063(5) 0.059(6) 0.063(5) -0.010(5) -0.013(4) 0.004(5)
C5_11 0.062(5) 0.059(6) 0.062(6) -0.010(5) -0.014(4) 0.004(5)
C6_11 0.062(5) 0.059(6) 0.062(5) -0.012(5) -0.014(4) 0.003(5)
C7_11 0.060(5) 0.057(6) 0.062(5) -0.011(5) -0.016(5) 0.003(5)
C8_11 0.062(5) 0.057(6) 0.062(5) -0.012(5) -0.014(4) 0.002(5)
C9_11 0.062(12) 0.057(12) 0.063(7) -0.020(10) -0.023(8) 0.003(11)
C10_11 0.071(10) 0.073(13) 0.079(12) -0.008(11) -0.005(9) 0.013(10)
C1_12 0.066(6) 0.064(5) 0.067(5) -0.013(5) -0.005(5) 0.008(5)
C2_12 0.072(7) 0.071(7) 0.073(6) -0.014(5) -0.014(5) 0.006(6)
C3_12 0.081(6) 0.079(6) 0.081(6) -0.019(5) -0.016(4) 0.003(5)
C4_12 0.083(6) 0.081(6) 0.082(6) -0.020(5) -0.018(5) 0.003(5)
C5_12 0.085(6) 0.083(6) 0.083(6) -0.020(5) -0.018(5) 0.002(5)
C6_12 0.085(6) 0.084(6) 0.082(6) -0.018(5) -0.019(5) 0.004(5)
C7_12 0.084(6) 0.082(6) 0.083(6) -0.020(5) -0.017(5) 0.003(5)
C8_12 0.083(6) 0.081(6) 0.083(6) -0.020(5) -0.015(5) 0.004(5)
C9_12 0.081(10) 0.081(14) 0.089(13) -0.023(12) -0.015(10) 0.005(11)
C10_12 0.097(12) 0.096(12) 0.083(10) -0.022(9) -0.025(9) 0.007(10)
C1_15 0.065(5) 0.054(5) 0.065(5) -0.018(5) -0.006(4) 0.004(5)
C2_15 0.071(5) 0.066(6) 0.071(5) -0.017(5) -0.010(4) 0.004(5)
C3_15 0.082(6) 0.082(6) 0.083(6) -0.017(5) -0.020(4) 0.003(5)
C4_15 0.086(6) 0.086(6) 0.086(6) -0.017(5) -0.023(5) 0.003(5)
C5_15 0.087(6) 0.087(6) 0.085(6) -0.015(5) -0.024(5) 0.004(5)
C6_15 0.088(6) 0.088(6) 0.086(6) -0.017(5) -0.024(5) 0.002(5)
C7_15 0.087(6) 0.086(6) 0.086(6) -0.017(5) -0.022(5) 0.002(5)
C8_15 0.087(6) 0.085(6) 0.086(6) -0.020(5) -0.021(5) 0.003(5)
C9_15 0.097(13) 0.091(12) 0.099(14) -0.012(11) -0.022(11) 0.010(10)
C10_15 0.109(14) 0.117(15) 0.097(13) -0.026(11) -0.036(10) -0.003(12)
C1_16 0.051(5) 0.054(5) 0.054(5) -0.006(5) -0.025(5) 0.005(5)
C2_16 0.058(6) 0.063(7) 0.064(6) -0.004(6) -0.023(5) 0.005(6)
C3_16 0.066(5) 0.071(6) 0.069(5) -0.006(4) -0.020(4) 0.004(5)
C4_16 0.070(6) 0.073(6) 0.074(6) -0.010(5) -0.017(5) 0.003(5)
C5_16 0.070(6) 0.074(6) 0.073(6) -0.009(5) -0.019(5) 0.003(5)
C6_16 0.072(6) 0.076(6) 0.076(6) -0.009(5) -0.016(5) 0.001(5)
C7_16 0.070(6) 0.075(6) 0.075(6) -0.007(5) -0.018(5) 0.002(5)
C8_16 0.068(6) 0.072(6) 0.073(6) -0.007(5) -0.020(5) 0.003(5)
C9_16 0.067(13) 0.078(12) 0.079(11) -0.011(9) -0.027(10) 0.004(11)
C10_16 0.074(11) 0.093(14) 0.061(10) 0.002(10) -0.029(8) 0.002(11)
C1_17 0.058(5) 0.061(5) 0.061(5) -0.010(5) -0.012(5) 0.009(5)
C2_17 0.070(7) 0.073(6) 0.070(7) -0.013(6) -0.019(6) 0.006(5)
C3_17 0.085(6) 0.083(6) 0.087(6) -0.017(5) -0.022(5) 0.000(4)
C4_17 0.088(6) 0.087(6) 0.092(7) -0.016(5) -0.025(5) 0.000(5)
C5_17 0.090(6) 0.089(6) 0.092(7) -0.017(5) -0.025(5) -0.001(5)
C6_17 0.091(6) 0.089(6) 0.094(7) -0.016(5) -0.024(5) 0.000(5)
C7_17 0.090(6) 0.087(6) 0.093(7) -0.017(5) -0.021(5) 0.002(5)
C8_17 0.089(6) 0.086(6) 0.092(6) -0.015(5) -0.023(5) 0.002(5)
C9_17 0.093(11) 0.100(14) 0.093(14) -0.010(12) -0.032(11) 0.003(9)
C10_17 0.104(14) 0.092(10) 0.108(15) -0.012(12) -0.032(12) -0.004(10)
C1_18 0.048(5) 0.051(5) 0.056(5) -0.006(4) -0.003(5) -0.001(5)
C2_18 0.054(5) 0.055(5) 0.055(5) -0.006(4) -0.010(4) 0.001(5)
C3_18 0.061(5) 0.062(5) 0.062(5) -0.010(4) -0.010(4) 0.005(4)
C4_18 0.064(6) 0.064(5) 0.065(6) -0.012(5) -0.010(5) 0.004(5)
C5_18 0.064(6) 0.064(6) 0.062(6) -0.011(5) -0.014(5) 0.006(5)
C6_18 0.065(6) 0.067(6) 0.065(6) -0.011(5) -0.012(5) 0.005(5)
C7_18 0.065(6) 0.066(5) 0.064(5) -0.010(4) -0.011(5) 0.005(5)
C8_18 0.062(5) 0.064(5) 0.060(5) -0.008(4) -0.013(4) 0.004(4)
C9_18 0.062(11) 0.067(9) 0.047(10) -0.008(8) -0.017(9) 0.004(8)
C10_18 0.088(12) 0.080(11) 0.067(9) -0.015(8) -0.010(9) 0.009(10)
C1_19 0.053(5) 0.057(5) 0.068(5) -0.021(5) -0.007(5) -0.002(5)
C2_19 0.057(6) 0.063(5) 0.066(5) -0.020(4) -0.013(5) -0.001(5)
C3_19 0.071(6) 0.076(5) 0.077(5) -0.014(4) -0.018(4) 0.004(5)
C4_19 0.075(6) 0.077(6) 0.078(6) -0.014(5) -0.020(5) 0.003(5)
C5_19 0.077(6) 0.079(6) 0.080(6) -0.014(5) -0.019(5) 0.004(5)
C6_19 0.078(6) 0.081(6) 0.081(6) -0.011(5) -0.023(5) 0.004(5)
C7_19 0.076(6) 0.080(6) 0.079(6) -0.011(5) -0.022(5) 0.005(5)
C8_19 0.075(6) 0.080(6) 0.079(6) -0.012(5) -0.022(5) 0.005(5)
C9_19 0.078(13) 0.081(10) 0.083(13) -0.011(10) -0.033(11) 0.006(9)
C10_19 0.107(15) 0.099(13) 0.094(12) 0.000(10) -0.033(11) 0.000(12)
C1_9 0.080(6) 0.063(6) 0.097(6) -0.019(6) -0.012(6) -0.010(6)
C2_9 0.099 0.099 0.099 -0.018 -0.025 0.003
C3_9 0.100(8) 0.094(8) 0.104(8) -0.015(8) -0.025(8) 0.006(8)
C4_9 0.102(10) 0.095(9) 0.109(10) -0.014(9) -0.024(9) 0.004(9)
C5_9 0.103(10) 0.095(9) 0.108(10) -0.014(9) -0.025(9) 0.005(9)
C6_9 0.104(10) 0.096(9) 0.111(10) -0.014(9) -0.024(9) 0.005(9)
C7_9 0.102(10) 0.094(9) 0.108(10) -0.015(9) -0.024(9) 0.005(9)
C8_9 0.101(10) 0.093(9) 0.108(10) -0.015(9) -0.024(9) 0.005(9)
C9_9 0.098(19) 0.093(18) 0.12(2) -0.034(18) -0.006(18) -0.008(17)
C10_9 0.13(2) 0.12(2) 0.14(2) -0.01(2) -0.019(19) -0.004(19)
C1_20 0.076(5) 0.065(5) 0.072(5) -0.005(5) -0.011(5) -0.003(5)
C2_20 0.085(5) 0.075(5) 0.082(5) -0.010(4) -0.016(5) -0.005(5)
C3_20 0.095(6) 0.089(6) 0.092(6) -0.018(4) -0.019(5) -0.004(5)
C4_20 0.096(6) 0.091(6) 0.092(6) -0.020(5) -0.021(5) -0.002(5)
C5_20 0.098(6) 0.093(6) 0.093(6) -0.020(5) -0.022(5) -0.001(5)
C6_20 0.097(6) 0.094(6) 0.093(6) -0.020(5) -0.022(5) -0.002(5)
C7_20 0.098(6) 0.094(6) 0.093(6) -0.018(5) -0.022(5) -0.001(5)
C8_20 0.096(6) 0.090(6) 0.092(6) -0.018(4) -0.020(4) -0.002(5)
C9_20 0.115(14) 0.102(11) 0.121(15) -0.022(10) -0.021(12) 0.012(10)
C10_20 0.114(15) 0.113(14) 0.097(13) -0.025(10) -0.029(11) -0.002(12)
C1_21 0.055(5) 0.058(5) 0.053(5) -0.005(5) -0.007(5) 0.003(5)
C2_21 0.068(7) 0.066(5) 0.067(7) -0.013(6) -0.009(6) 0.001(5)
C3_21 0.079(6) 0.074(5) 0.080(6) -0.013(5) -0.015(5) 0.000(4)
C4_21 0.081(6) 0.077(6) 0.083(6) -0.011(5) -0.018(5) 0.000(5)
C5_21 0.082(6) 0.080(6) 0.086(6) -0.013(5) -0.017(5) -0.001(5)
C6_21 0.084(6) 0.080(6) 0.088(6) -0.013(5) -0.016(5) 0.000(5)
C7_21 0.083(6) 0.078(6) 0.085(6) -0.013(5) -0.016(5) 0.002(5)
C8_21 0.082(6) 0.077(6) 0.085(6) -0.012(5) -0.014(5) 0.002(5)
C9_21 0.081(11) 0.078(13) 0.095(14) -0.004(12) -0.017(11) 0.005(9)
C10_21 0.102(14) 0.085(9) 0.117(15) -0.022(12) -0.013(13) -0.005(10)
C1_22 0.058(5) 0.063(5) 0.063(5) -0.003(5) -0.007(5) 0.004(5)
C2_22 0.077(6) 0.074(5) 0.080(6) -0.011(5) -0.012(5) 0.002(5)
C3_22 0.086(6) 0.081(5) 0.087(6) -0.013(5) -0.017(5) 0.003(4)
C4_22 0.089(6) 0.087(6) 0.093(7) -0.015(5) -0.017(5) 0.001(5)
C5_22 0.091(6) 0.088(6) 0.094(7) -0.015(5) -0.016(5) 0.001(5)
C6_22 0.093(6) 0.089(6) 0.095(6) -0.014(5) -0.016(5) 0.002(5)
C7_22 0.092(6) 0.086(6) 0.094(7) -0.014(5) -0.015(5) 0.004(5)
C8_22 0.089(6) 0.084(6) 0.091(6) -0.013(5) -0.015(5) 0.005(4)
C9_22 0.090(11) 0.082(13) 0.091(14) -0.009(12) -0.020(11) 0.012(9)
C10_22 0.116(14) 0.095(9) 0.115(15) -0.017(12) -0.021(13) -0.005(10)
C1_23 0.071(5) 0.066(5) 0.065(5) -0.017(5) -0.008(4) 0.009(5)
C2_23 0.076(5) 0.073(6) 0.070(5) -0.016(5) -0.012(4) 0.008(5)
C3_23 0.088(6) 0.087(6) 0.085(6) -0.018(5) -0.021(4) 0.003(5)
C4_23 0.089(6) 0.089(6) 0.088(6) -0.019(5) -0.023(5) 0.003(5)
C5_23 0.090(6) 0.090(6) 0.089(6) -0.018(5) -0.023(5) 0.003(5)
C6_23 0.091(6) 0.091(6) 0.089(6) -0.019(5) -0.024(5) 0.002(5)
C7_23 0.091(6) 0.090(6) 0.088(6) -0.019(5) -0.023(5) 0.003(5)
C8_23 0.092(6) 0.090(6) 0.089(6) -0.020(5) -0.023(5) 0.003(5)
C9_23 0.112(13) 0.102(13) 0.100(14) -0.019(12) -0.030(11) 0.017(11)
C10_23 0.096(14) 0.098(14) 0.092(13) -0.020(10) -0.032(10) 0.008(12)
C1_24 0.050(6) 0.054(6) 0.058(6) -0.010(6) -0.004(6) -0.004(6)
C2_24 0.056(6) 0.061(6) 0.059(6) -0.014(6) -0.014(6) -0.005(6)
C3_24 0.073(7) 0.084(7) 0.079(7) -0.021(6) -0.022(6) -0.006(6)
C4_24 0.079(8) 0.090(8) 0.085(8) -0.022(7) -0.025(7) -0.005(7)
C5_24 0.080(8) 0.091(8) 0.086(8) -0.021(7) -0.023(7) -0.005(7)
C6_24 0.080(8) 0.092(8) 0.084(8) -0.021(7) -0.027(7) -0.005(7)
C7_24 0.077(8) 0.090(8) 0.084(8) -0.021(7) -0.026(7) -0.007(7)
C8_24 0.078(8) 0.090(8) 0.084(8) -0.019(7) -0.025(7) -0.005(7)
C9_24 0.093(16) 0.110(17) 0.082(16) 0.007(15) -0.046(14) 0.008(15)
C10_24 0.097(17) 0.114(17) 0.085(16) -0.020(15) -0.039(15) -0.017(15)
C1_25 0.066(6) 0.067(5) 0.055(5) -0.017(5) -0.009(5) 0.002(5)
C2_25 0.071(7) 0.071(6) 0.065(7) -0.017(5) -0.012(6) 0.004(6)
C3_25 0.076(6) 0.074(5) 0.074(6) -0.012(5) -0.015(5) 0.006(5)
C4_25 0.078(6) 0.075(6) 0.076(6) -0.013(5) -0.014(5) 0.006(5)
C5_25 0.080(6) 0.077(6) 0.079(6) -0.010(5) -0.014(5) 0.006(5)
C6_25 0.080(6) 0.079(6) 0.078(6) -0.011(5) -0.014(5) 0.005(5)
C7_25 0.081(6) 0.080(6) 0.079(6) -0.012(5) -0.011(5) 0.004(5)
C8_25 0.078(6) 0.077(6) 0.075(6) -0.012(5) -0.015(5) 0.006(5)
C9_25 0.086(14) 0.084(9) 0.080(14) -0.021(10) -0.004(11) 0.007(11)
C10_25 0.097(14) 0.088(10) 0.083(13) -0.006(11) -0.011(11) -0.003(11)
C1_26 0.079(5) 0.062(6) 0.065(6) -0.014(5) 0.005(5) -0.005(5)
C2_26 0.088(6) 0.075(7) 0.074(7) -0.018(6) -0.011(5) -0.005(5)
C3_26 0.096(6) 0.092(6) 0.094(6) -0.019(5) -0.019(5) 0.000(5)
C4_26 0.098(6) 0.094(6) 0.098(7) -0.020(5) -0.021(5) 0.002(5)
C5_26 0.100(6) 0.096(7) 0.100(7) -0.020(5) -0.020(5) 0.002(5)
C6_26 0.100(7) 0.098(7) 0.101(7) -0.019(5) -0.022(5) 0.002(5)
C7_26 0.100(6) 0.098(7) 0.099(7) -0.021(5) -0.022(5) 0.000(5)
C8_26 0.100(6) 0.096(7) 0.099(7) -0.022(5) -0.022(5) 0.000(5)
C9_26 0.117(15) 0.101(11) 0.117(15) -0.032(11) -0.024(12) 0.002(10)
C10_26 0.109(12) 0.115(14) 0.118(15) -0.017(13) -0.026(11) 0.010(10)
C1_27 0.104(6) 0.077(6) 0.067(6) -0.014(6) -0.015(6) 0.012(6)
C2_27 0.102(6) 0.086(6) 0.076(6) -0.013(6) -0.008(6) 0.015(6)
C3_27 0.108(7) 0.091(7) 0.087(7) -0.018(6) -0.011(6) 0.011(7)
C4_27 0.107(7) 0.092(7) 0.088(7) -0.017(6) -0.010(6) 0.012(7)
C5_27 0.109(8) 0.094(8) 0.090(8) -0.021(7) -0.012(7) 0.010(7)
C6_27 0.111(8) 0.095(8) 0.092(8) -0.020(7) -0.012(7) 0.009(7)
C7_27 0.110(8) 0.095(8) 0.090(8) -0.020(7) -0.014(7) 0.010(7)
C8_27 0.110(8) 0.095(8) 0.090(8) -0.018(7) -0.014(7) 0.010(7)
C9_27 0.125(18) 0.107(18) 0.106(18) -0.012(16) -0.021(16) 0.006(17)
C10_27 0.126(18) 0.115(18) 0.116(18) -0.028(16) 0.002(17) 0.012(17)
C1_28 0.071(5) 0.059(5) 0.057(5) -0.007(5) -0.011(5) -0.008(5)
C2_28 0.075(6) 0.065(5) 0.064(5) -0.011(5) -0.012(5) -0.009(5)
C3_28 0.079(6) 0.076(6) 0.074(5) -0.017(4) -0.018(4) -0.003(5)
C4_28 0.081(6) 0.081(6) 0.078(6) -0.017(5) -0.020(5) -0.001(5)
C5_28 0.082(6) 0.082(6) 0.080(6) -0.017(5) -0.019(5) -0.002(5)
C6_28 0.083(6) 0.082(6) 0.080(6) -0.019(5) -0.019(5) -0.002(5)
C7_28 0.081(6) 0.079(6) 0.078(6) -0.019(5) -0.018(5) -0.001(5)
C8_28 0.081(6) 0.079(6) 0.079(6) -0.020(5) -0.018(5) -0.002(5)
C9_28 0.089(12) 0.092(14) 0.096(14) -0.026(12) -0.026(10) 0.005(10)
C10_28 0.100(14) 0.098(14) 0.091(12) -0.028(10) -0.025(10) -0.010(12)
C1_29 0.058(5) 0.063(5) 0.093(5) -0.012(5) -0.011(5) -0.002(5)
C2_29 0.073(5) 0.076(5) 0.093(5) -0.010(4) -0.017(5) 0.000(5)
C3_29 0.091(6) 0.090(6) 0.100(6) -0.012(5) -0.020(5) -0.003(5)
C4_29 0.093(6) 0.091(6) 0.100(6) -0.012(5) -0.020(5) -0.002(5)
C5_29 0.097(6) 0.095(6) 0.102(6) -0.011(5) -0.021(5) -0.003(5)
C6_29 0.098(6) 0.097(6) 0.104(6) -0.013(5) -0.020(5) -0.004(5)
C7_29 0.097(6) 0.096(6) 0.103(6) -0.014(5) -0.020(5) -0.004(5)
C8_29 0.095(6) 0.095(6) 0.102(6) -0.014(5) -0.021(5) -0.005(5)
C9_29 0.102(12) 0.112(14) 0.113(15) -0.015(11) -0.026(12) 0.003(12)
C10_29 0.111(14) 0.108(13) 0.115(15) -0.003(10) -0.026(12) -0.011(11)
C1_31 0.063(6) 0.060(5) 0.069(6) -0.020(5) -0.016(5) -0.002(5)
C2_31 0.077(7) 0.074(6) 0.078(7) -0.015(5) -0.019(6) 0.002(5)
C3_31 0.089(6) 0.086(6) 0.093(6) -0.014(5) -0.020(5) 0.006(5)
C4_31 0.090(6) 0.088(6) 0.095(7) -0.016(5) -0.021(5) 0.007(5)
C5_31 0.091(7) 0.090(6) 0.095(7) -0.015(5) -0.022(5) 0.006(5)
C6_31 0.092(7) 0.090(6) 0.098(7) -0.014(5) -0.021(5) 0.006(5)
C7_31 0.092(7) 0.090(6) 0.097(7) -0.014(5) -0.019(5) 0.005(5)
C8_31 0.091(6) 0.089(6) 0.095(7) -0.014(5) -0.019(5) 0.006(5)
C9_31 0.096(12) 0.100(13) 0.113(15) -0.021(13) -0.010(11) 0.007(10)
C10_31 0.102(15) 0.098(11) 0.114(15) -0.003(11) -0.022(12) 0.013(10)
C1_32 0.068(5) 0.053(5) 0.062(6) -0.012(5) -0.004(5) -0.004(5)
C2_32 0.071(6) 0.067(7) 0.073(7) -0.011(6) -0.013(5) 0.001(6)
C3_32 0.076(5) 0.080(6) 0.082(6) -0.011(5) -0.017(4) 0.001(5)
C4_32 0.081(6) 0.085(6) 0.083(6) -0.009(5) -0.019(5) 0.002(5)
C5_32 0.082(6) 0.087(6) 0.083(6) -0.009(5) -0.019(5) 0.002(5)
C6_32 0.082(6) 0.087(6) 0.084(6) -0.009(5) -0.020(5) 0.003(5)
C7_32 0.079(6) 0.084(6) 0.083(6) -0.009(5) -0.021(5) 0.004(5)
C8_32 0.079(6) 0.083(6) 0.081(6) -0.011(5) -0.021(5) 0.003(5)
C9_32 0.083(13) 0.086(14) 0.082(9) -0.013(11) -0.022(9) -0.003(12)
C10_32 0.085(9) 0.098(12) 0.093(11) 0.001(10) -0.020(9) 0.004(10)
C1_33 0.067(5) 0.060(5) 0.056(5) -0.015(5) -0.008(5) 0.004(5)
C2_33 0.072(6) 0.065(5) 0.062(6) -0.015(5) -0.007(5) 0.001(5)
C3_33 0.079(6) 0.077(5) 0.075(6) -0.010(4) -0.015(5) 0.001(5)
C4_33 0.082(6) 0.079(6) 0.080(6) -0.011(5) -0.014(5) 0.002(5)
C5_33 0.083(6) 0.081(6) 0.081(6) -0.010(5) -0.014(5) 0.002(5)
C6_33 0.086(6) 0.083(6) 0.084(6) -0.009(5) -0.012(5) 0.002(5)
C7_33 0.083(6) 0.083(6) 0.081(6) -0.009(5) -0.013(5) 0.002(5)
C8_33 0.082(6) 0.081(6) 0.078(6) -0.010(5) -0.013(5) 0.003(5)
C9_33 0.088(14) 0.085(9) 0.077(13) -0.009(10) -0.012(11) 0.011(11)
C10_33 0.107(14) 0.094(10) 0.102(14) 0.001(11) -0.003(12) -0.003(12)
C1_34 0.054(5) 0.058(5) 0.076(5) -0.021(5) -0.005(5) -0.002(5)
C2_34 0.064(6) 0.071(5) 0.079(6) -0.015(5) -0.009(5) 0.001(5)
C3_34 0.088(6) 0.086(6) 0.093(6) -0.013(4) -0.021(5) -0.004(5)
C4_34 0.094(7) 0.091(6) 0.094(6) -0.013(5) -0.024(5) -0.004(5)
C5_34 0.095(7) 0.091(6) 0.097(6) -0.014(5) -0.021(5) -0.004(5)
C6_34 0.097(7) 0.094(6) 0.099(6) -0.014(5) -0.022(5) -0.006(5)
C7_34 0.096(7) 0.093(6) 0.099(6) -0.015(5) -0.022(5) -0.005(5)
C8_34 0.096(7) 0.092(6) 0.097(6) -0.015(5) -0.024(5) -0.006(5)
C9_34 0.119(15) 0.109(15) 0.099(10) -0.013(10) -0.029(11) -0.008(13)
C10_34 0.114(15) 0.101(11) 0.123(14) -0.006(10) -0.025(13) -0.013(11)
C1_30 0.071(5) 0.053(5) 0.073(5) -0.006(5) -0.002(5) 0.001(5)
C2_30 0.075(5) 0.064(5) 0.074(5) -0.009(5) -0.005(4) -0.003(5)
C3_30 0.075(5) 0.071(5) 0.075(6) -0.011(5) -0.010(4) -0.002(5)
C4_30 0.078(6) 0.073(6) 0.079(6) -0.013(5) -0.009(5) -0.001(5)
C5_30 0.076(6) 0.073(6) 0.076(6) -0.011(5) -0.012(5) 0.001(5)
C6_30 0.075(6) 0.073(6) 0.073(6) -0.011(5) -0.016(5) 0.000(5)
C7_30 0.075(6) 0.072(6) 0.074(6) -0.010(5) -0.016(5) 0.000(5)
C8_30 0.074(5) 0.071(5) 0.074(5) -0.010(5) -0.014(4) -0.001(4)
C9_30 0.081(12) 0.082(12) 0.088(13) -0.013(11) -0.015(10) 0.008(10)
C10_30 0.076(11) 0.079(12) 0.071(12) -0.007(11) -0.021(9) -0.005(10)
C1_37 0.076(6) 0.080(6) 0.074(6) -0.006(5) -0.019(5) 0.014(5)
C2_37 0.089(7) 0.088(7) 0.087(7) -0.008(5) -0.024(6) 0.010(6)
C3_37 0.103(6) 0.098(6) 0.097(6) -0.011(5) -0.022(5) 0.006(5)
C4_37 0.105(7) 0.102(7) 0.101(7) -0.012(5) -0.023(5) 0.004(5)
C5_37 0.105(7) 0.102(7) 0.100(7) -0.012(5) -0.024(5) 0.005(5)
C6_37 0.107(7) 0.104(7) 0.102(7) -0.012(5) -0.025(5) 0.006(5)
C7_37 0.106(7) 0.101(7) 0.100(7) -0.012(5) -0.026(5) 0.007(5)
C8_37 0.106(7) 0.102(7) 0.100(7) -0.013(5) -0.024(5) 0.007(5)
C9_37 0.108(9) 0.113(15) 0.110(15) -0.016(13) -0.023(11) 0.009(12)
C10_37 0.135(15) 0.117(15) 0.114(13) -0.004(11) -0.016(11) 0.004(13)
C1_36 0.081(6) 0.091(6) 0.091(6) -0.007(5) -0.008(5) 0.013(5)
C2_36 0.108(7) 0.115(7) 0.111(7) -0.018(5) -0.023(6) 0.009(6)
C3_36 0.135(7) 0.137(7) 0.134(7) -0.031(5) -0.032(5) 0.006(5)
C4_36 0.140(8) 0.143(8) 0.141(8) -0.033(5) -0.035(5) 0.005(5)
C5_36 0.141(8) 0.144(8) 0.143(8) -0.033(5) -0.034(5) 0.005(5)
C6_36 0.143(8) 0.146(8) 0.146(8) -0.034(5) -0.033(5) 0.005(5)
C7_36 0.141(8) 0.144(8) 0.141(8) -0.033(5) -0.033(5) 0.006(5)
C8_36 0.140(8) 0.143(8) 0.141(8) -0.033(5) -0.033(5) 0.007(5)
C9_36 0.140(12) 0.154(16) 0.146(16) -0.034(13) -0.035(12) 0.006(12)
C10_36 0.156(13) 0.156(13) 0.155(13) -0.042(9) -0.034(10) 0.003(11)
C1_38 0.101(6) 0.097(6) 0.086(6) 0.002(5) 0.002(5) 0.015(5)
C2_38 0.112(7) 0.108(7) 0.106(7) -0.013(6) -0.014(5) 0.009(6)
C3_38 0.123(7) 0.120(7) 0.119(7) -0.018(5) -0.027(5) 0.007(5)
C4_38 0.124(7) 0.123(7) 0.122(7) -0.019(5) -0.029(5) 0.006(5)
C5_38 0.125(7) 0.123(7) 0.122(7) -0.019(5) -0.029(5) 0.006(5)
C6_38 0.126(7) 0.124(7) 0.123(7) -0.019(5) -0.029(5) 0.006(5)
C7_38 0.126(7) 0.124(7) 0.121(7) -0.019(5) -0.029(5) 0.006(5)
C8_38 0.125(7) 0.123(7) 0.121(7) -0.018(5) -0.029(5) 0.006(5)
C9_38 0.129(10) 0.131(16) 0.121(15) -0.011(13) -0.029(11) 0.004(12)
C10_38 0.132(13) 0.136(16) 0.138(14) -0.014(12) -0.034(11) 0.015(13)
C1_39 0.063(6) 0.062(5) 0.090(6) -0.012(5) -0.018(5) -0.004(5)
C2_39 0.077(7) 0.077(6) 0.087(7) -0.012(5) -0.024(6) 0.000(6)
C3_39 0.089(6) 0.085(6) 0.093(6) -0.013(5) -0.023(5) 0.002(5)
C4_39 0.092(7) 0.089(6) 0.095(7) -0.013(5) -0.022(5) 0.002(5)
C5_39 0.094(7) 0.090(6) 0.096(7) -0.013(5) -0.021(5) 0.001(5)
C6_39 0.093(7) 0.091(6) 0.096(7) -0.013(5) -0.023(5) 0.003(5)
C7_39 0.092(7) 0.089(6) 0.096(7) -0.015(5) -0.023(5) 0.004(5)
C8_39 0.092(7) 0.089(6) 0.094(6) -0.015(5) -0.023(5) 0.004(5)
C9_39 0.103(14) 0.099(14) 0.094(12) -0.015(10) -0.019(10) 0.011(12)
C10_39 0.104(15) 0.095(11) 0.108(14) -0.008(10) -0.019(12) 0.002(11)
C1_40 0.048(5) 0.053(5) 0.053(5) -0.006(4) -0.006(5) 0.000(5)
C2_40 0.057(6) 0.060(5) 0.064(5) -0.009(4) -0.010(5) -0.003(5)
C3_40 0.077(6) 0.077(6) 0.079(6) -0.020(4) -0.017(4) -0.002(5)
C4_40 0.081(6) 0.081(6) 0.084(6) -0.023(5) -0.020(5) 0.001(5)
C5_40 0.083(6) 0.083(6) 0.086(6) -0.023(5) -0.018(5) -0.001(5)
C6_40 0.084(6) 0.083(6) 0.084(6) -0.022(5) -0.018(5) -0.003(5)
C7_40 0.082(6) 0.083(6) 0.083(6) -0.020(5) -0.021(5) -0.003(5)
C8_40 0.083(6) 0.082(6) 0.085(6) -0.022(5) -0.021(5) -0.001(5)
C9_40 0.095(12) 0.099(13) 0.105(14) -0.028(11) -0.038(11) 0.011(10)
C10_40 0.092(14) 0.085(12) 0.085(13) -0.023(10) -0.020(11) -0.007(11)
C1_41 0.077(5) 0.076(5) 0.073(5) -0.014(4) -0.020(4) 0.010(4)
C2_41 0.101(5) 0.097(5) 0.094(5) -0.016(3) -0.019(3) 0.007(4)
C3_41 0.124(5) 0.121(5) 0.119(5) -0.018(3) -0.029(3) 0.005(3)
C4_41 0.125(5) 0.124(6) 0.123(6) -0.020(3) -0.030(3) 0.004(3)
C5_41 0.130(6) 0.130(6) 0.130(6) -0.020(4) -0.032(4) 0.005(4)
C6_41 0.131(6) 0.131(6) 0.130(6) -0.020(4) -0.032(4) 0.004(4)
C7_41 0.130(6) 0.129(6) 0.129(6) -0.020(4) -0.032(4) 0.004(4)
C8_41 0.130(6) 0.129(6) 0.128(6) -0.020(4) -0.031(4) 0.003(4)
C9_41 0.134(8) 0.145(11) 0.143(11) -0.029(8) -0.037(7) 0.003(8)
C10_41 0.146(10) 0.146(11) 0.144(10) -0.014(7) -0.036(7) 0.008(8)
C1_42 0.100(6) 0.079(6) 0.073(6) -0.012(5) 0.003(5) 0.000(5)
C2_42 0.109(7) 0.100(7) 0.096(7) -0.017(6) -0.015(5) 0.001(6)
C3_42 0.121(7) 0.119(7) 0.116(7) -0.018(5) -0.026(5) 0.007(5)
C4_42 0.123(7) 0.122(7) 0.121(7) -0.018(5) -0.028(5) 0.007(5)
C5_42 0.124(7) 0.124(7) 0.120(7) -0.018(5) -0.028(5) 0.007(5)
C6_42 0.126(7) 0.126(7) 0.124(7) -0.016(5) -0.029(5) 0.007(5)
C7_42 0.126(7) 0.124(7) 0.123(7) -0.016(5) -0.027(5) 0.008(5)
C8_42 0.125(7) 0.123(7) 0.123(7) -0.015(5) -0.026(5) 0.008(5)
C9_42 0.128(11) 0.133(15) 0.143(16) -0.014(13) -0.018(12) 0.006(12)
C10_42 0.138(13) 0.150(16) 0.138(15) -0.012(12) -0.037(12) 0.015(13)
C1_43 0.070(6) 0.081(5) 0.071(6) -0.016(5) -0.008(5) 0.007(5)
C2_43 0.101(7) 0.098(6) 0.100(7) -0.021(5) -0.018(5) 0.000(5)
C3_43 0.114(7) 0.109(6) 0.113(7) -0.023(5) -0.024(5) -0.003(5)
C4_43 0.116(7) 0.114(7) 0.115(7) -0.024(5) -0.027(5) -0.003(5)
C5_43 0.118(7) 0.115(7) 0.117(7) -0.024(5) -0.026(5) -0.003(5)
C6_43 0.119(7) 0.116(7) 0.117(7) -0.022(5) -0.026(5) -0.002(5)
C7_43 0.118(7) 0.114(7) 0.116(7) -0.023(5) -0.025(5) -0.002(5)
C8_43 0.116(7) 0.111(6) 0.114(7) -0.022(5) -0.024(5) -0.001(5)
C9_43 0.118(13) 0.117(15) 0.122(15) -0.022(12) -0.027(11) 0.001(11)
C10_43 0.138(15) 0.123(11) 0.137(16) -0.026(13) -0.032(13) -0.008(11)
C1_44 0.068(5) 0.062(5) 0.080(5) 0.006(5) -0.009(5) 0.003(5)
C2_44 0.074(5) 0.074(5) 0.080(5) 0.000(5) -0.013(4) 0.004(5)
C3_44 0.080(5) 0.085(6) 0.084(6) -0.006(5) -0.019(5) -0.001(5)
C4_44 0.084(6) 0.088(6) 0.090(6) -0.011(5) -0.015(5) -0.001(5)
C5_44 0.085(6) 0.090(6) 0.089(6) -0.010(5) -0.017(5) -0.001(5)
C6_44 0.085(6) 0.090(6) 0.088(6) -0.008(5) -0.020(5) -0.002(5)
C7_44 0.086(6) 0.089(6) 0.090(6) -0.008(5) -0.018(5) -0.003(5)
C8_44 0.084(6) 0.086(5) 0.088(6) -0.007(5) -0.019(5) -0.001(5)
C9_44 0.105(13) 0.095(12) 0.122(15) -0.012(13) -0.003(11) 0.005(11)
C10_44 0.094(11) 0.111(14) 0.098(14) -0.007(12) -0.017(11) -0.012(11)
C1_35 0.096(6) 0.094(6) 0.090(6) 0.001(5) 0.005(5) 0.003(5)
C2_35 0.120(7) 0.125(8) 0.119(8) -0.010(6) -0.020(6) 0.002(6)
C3_35 0.141(7) 0.148(7) 0.147(7) -0.022(5) -0.033(5) 0.008(5)
C4_35 0.145(8) 0.153(8) 0.151(8) -0.023(5) -0.037(5) 0.007(5)
C5_35 0.146(8) 0.152(8) 0.151(8) -0.024(5) -0.036(5) 0.007(5)
C6_35 0.149(8) 0.154(8) 0.153(8) -0.025(5) -0.036(5) 0.008(5)
C7_35 0.148(8) 0.153(8) 0.152(8) -0.025(5) -0.035(5) 0.008(5)
C8_35 0.147(8) 0.153(8) 0.153(8) -0.025(5) -0.035(5) 0.009(5)
C9_35 0.159(13) 0.163(13) 0.161(13) -0.027(10) -0.039(9) 0.004(11)
C10_35 0.156(13) 0.171(16) 0.171(16) -0.026(13) -0.039(11) 0.017(11)
C1_45 0.091(5) 0.086(5) 0.063(5) -0.006(5) -0.021(5) 0.002(5)
C2_45 0.090(5) 0.091(5) 0.079(5) -0.010(5) -0.023(4) 0.000(4)
C3_45 0.098(5) 0.102(5) 0.099(6) -0.014(5) -0.022(5) 0.002(4)
C4_45 0.100(5) 0.104(6) 0.098(6) -0.014(5) -0.023(5) -0.001(4)
C5_45 0.103(6) 0.107(6) 0.104(6) -0.016(5) -0.021(5) 0.001(5)
C6_45 0.104(6) 0.106(6) 0.105(6) -0.015(5) -0.022(5) 0.000(5)
C7_45 0.101(5) 0.104(6) 0.103(6) -0.015(5) -0.022(5) 0.002(4)
C8_45 0.099(5) 0.101(5) 0.099(5) -0.014(5) -0.022(4) 0.001(4)
C9_45 0.093(6) 0.096(6) 0.098(6) -0.011(5) -0.019(5) 0.004(5)
C10_45 0.112(10) 0.128(15) 0.129(16) -0.020(13) -0.019(12) 0.006(10)
C1_46 0.093(5) 0.075(5) 0.062(5) -0.006(5) -0.029(5) 0.002(5)
C2_46 0.100(5) 0.093(6) 0.084(6) -0.013(5) -0.026(5) 0.004(5)
C3_46 0.117(6) 0.121(6) 0.115(7) -0.022(5) -0.025(5) 0.008(5)
C4_46 0.121(6) 0.126(7) 0.122(7) -0.022(5) -0.026(5) 0.004(5)
C5_46 0.123(7) 0.128(7) 0.124(7) -0.022(5) -0.029(5) 0.006(5)
C6_46 0.125(7) 0.129(7) 0.125(7) -0.021(5) -0.029(5) 0.006(5)
C7_46 0.126(7) 0.128(7) 0.125(7) -0.021(6) -0.028(5) 0.009(5)
C8_46 0.120(6) 0.122(6) 0.116(6) -0.020(5) -0.028(5) 0.008(5)
C9_46 0.132(10) 0.132(10) 0.131(11) -0.015(10) -0.029(10) 0.003(9)
C10_46 0.132(10) 0.141(13) 0.144(13) -0.027(11) -0.022(11) 0.012(9)
C1_47 0.084(5) 0.072(6) 0.080(6) -0.016(5) -0.008(5) -0.008(5)
C2_47 0.093(7) 0.089(7) 0.094(7) -0.017(6) -0.017(5) -0.004(6)
C3_47 0.105(6) 0.105(7) 0.109(6) -0.018(5) -0.028(5) -0.002(5)
C4_47 0.109(7) 0.110(7) 0.111(7) -0.019(5) -0.030(5) -0.001(5)
C5_47 0.110(7) 0.110(7) 0.112(7) -0.020(5) -0.029(5) -0.001(5)
C6_47 0.110(7) 0.111(7) 0.114(7) -0.020(5) -0.028(5) -0.001(5)
C7_47 0.108(7) 0.109(7) 0.113(7) -0.019(5) -0.028(5) -0.001(5)
C8_47 0.108(7) 0.110(7) 0.113(7) -0.019(5) -0.029(5) 0.000(5)
C9_47 0.123(15) 0.126(15) 0.123(11) -0.032(11) -0.028(10) -0.005(13)
C10_47 0.119(12) 0.126(16) 0.122(14) -0.018(12) -0.038(11) -0.006(12)

loop_
_atom_type_symbol
_atom_type_description
_atom_type_scat_dispersion_real
_atom_type_scat_dispersion_imag
_atom_type_scat_source
C C 0.0033 0.0016 'International Tables Vol C Tables 4.2.6.8 and 6.1.1.4'
H H 0.0000 0.0000 'International Tables Vol C Tables 4.2.6.8 and 6.1.1.4'
Ag Ag -0.8971 1.1015 'International Tables Vol C Tables 4.2.6.8 and 6.1.1.4'
Au Au -2.0133 8.8022 'International Tables Vol C Tables 4.2.6.8 and 6.1.1.4'

loop_
_geom_angle_atom_site_label_1
_geom_angle_atom_site_label_2
_geom_angle_atom_site_label_3
_geom_angle
_geom_angle_site_symmetry_1
_geom_angle_site_symmetry_3
_geom_angle_publ_flag
Au13 Au1 Au35 62.58(5) . . ?
Au13 Au1 Ag1 65.63(6) . . ?
Au35 Au1 Ag1 63.32(6) . . ?
Au13 Au1 Au6 173.70(6) . . ?
Au35 Au1 Au6 122.73(6) . . ?
Ag1 Au1 Au6 119.14(6) . . ?
Au13 Au1 Au2 119.58(5) . . ?
Au35 Au1 Au2 125.72(6) . . ?
Ag1 Au1 Au2 69.84(6) . . ?
Au6 Au1 Au2 61.05(4) . . ?
Au13 Au1 Au15 121.77(6) . . ?
Au35 Au1 Au15 69.70(5) . . ?
Ag1 Au1 Au15 118.79(7) . . ?
Au6 Au1 Au15 60.54(4) . . ?
Au2 Au1 Au15 114.60(5) . . ?
Au13 Au1 Au29 125.21(6) . . ?
Au35 Au1 Au29 72.96(5) . . ?
Ag1 Au1 Au29 66.71(6) . . ?
Au6 Au1 Au29 61.03(4) . . ?
Au2 Au1 Au29 64.28(4) . . ?
Au15 Au1 Au29 63.59(4) . . ?
Au13 Au1 Au7 112.98(5) . . ?
Au35 Au1 Au7 172.10(6) . . ?
Ag1 Au1 Au7 121.84(7) . . ?
Au6 Au1 Au7 61.31(4) . . ?
Au2 Au1 Au7 61.95(4) . . ?
Au15 Au1 Au7 109.84(5) . . ?
Au29 Au1 Au7 114.20(5) . . ?
Au13 Au1 Au10 114.43(5) . . ?
Au35 Au1 Au10 117.66(6) . . ?
Ag1 Au1 Au10 178.98(8) . . ?
Au6 Au1 Au10 60.72(4) . . ?
Au2 Au1 Au10 109.43(5) . . ?
Au15 Au1 Au10 62.11(4) . . ?
Au29 Au1 Au10 113.71(5) . . ?
Au7 Au1 Au10 57.15(4) . . ?
Au13 Au1 Ag7 66.40(6) . . ?
Au35 Au1 Ag7 63.93(6) . . ?
Ag1 Au1 Ag7 120.11(8) . . ?
Au6 Au1 Ag7 112.01(6) . . ?
Au2 Au1 Ag7 169.81(7) . . ?
Au15 Au1 Ag7 63.77(6) . . ?
Au29 Au1 Ag7 120.23(7) . . ?
Au7 Au1 Ag7 108.54(6) . . ?
Au10 Au1 Ag7 60.58(6) . . ?
Au13 Au1 Ag9 65.21(6) . . ?
Au35 Au1 Ag9 120.34(7) . . ?
Ag1 Au1 Ag9 70.45(7) . . ?
Au6 Au1 Ag9 111.67(7) . . ?
Au2 Au1 Ag9 62.71(6) . . ?
Au15 Au1 Ag9 169.65(7) . . ?
Au29 Au1 Ag9 120.03(7) . . ?
Au7 Au1 Ag9 59.85(6) . . ?
Au10 Au1 Ag9 108.61(7) . . ?
Ag7 Au1 Ag9 116.91(8) . . ?
Au13 Au1 Au11 63.86(4) . . ?
Au35 Au1 Au11 114.25(5) . . ?
Ag1 Au1 Au11 120.94(6) . . ?
Au6 Au1 Au11 109.90(5) . . ?
Au2 Au1 Au11 112.43(5) . . ?
Au15 Au1 Au11 112.76(5) . . ?
Au29 Au1 Au11 170.92(5) . . ?
Au7 Au1 Au11 58.28(4) . . ?
Au10 Au1 Au11 58.56(4) . . ?
Ag7 Au1 Au11 61.57(6) . . ?
Ag9 Au1 Au11 62.04(6) . . ?
Ag16 Au2 Au1 112.08(8) . . ?
Ag16 Au2 Au6 108.07(7) . . ?
Au1 Au2 Au6 58.77(4) . . ?
Ag16 Au2 Au17 63.59(6) . . ?
Au1 Au2 Au17 108.49(5) . . ?
Au6 Au2 Au17 162.43(6) . . ?
Ag16 Au2 Au20 76.59(7) . . ?
Au1 Au2 Au20 169.77(6) . . ?
Au6 Au2 Au20 114.19(5) . . ?
Au17 Au2 Au20 79.96(5) . . ?
Ag16 Au2 Au7 167.57(8) . . ?
Au1 Au2 Au7 60.05(4) . . ?
Au6 Au2 Au7 59.93(4) . . ?
Au17 Au2 Au7 126.83(5) . . ?
Au20 Au2 Au7 110.42(5) . . ?
Ag16 Au2 Ag9 127.89(8) . . ?
Au1 Au2 Ag9 60.61(6) . . ?
Au6 Au2 Ag9 108.18(6) . . ?
Au17 Au2 Ag9 70.65(6) . . ?
Au20 Au2 Ag9 119.03(7) . . ?
Au7 Au2 Ag9 58.61(5) . . ?
Ag16 Au2 Au29 60.23(7) . . ?
Au1 Au2 Au29 58.50(4) . . ?
Au6 Au2 Au29 58.35(4) . . ?
Au17 Au2 Au29 105.31(5) . . ?
Au20 Au2 Au29 125.86(5) . . ?
Au7 Au2 Au29 108.04(5) . . ?
Ag9 Au2 Au29 113.12(7) . . ?
Ag16 Au2 Ag11 119.83(9) . . ?
Au1 Au2 Ag11 107.81(6) . . ?
Au6 Au2 Ag11 59.77(6) . . ?
Au17 Au2 Ag11 137.65(7) . . ?
Au20 Au2 Ag11 62.24(6) . . ?
Au7 Au2 Ag11 58.64(5) . . ?
Ag9 Au2 Ag11 110.44(8) . . ?
Au29 Au2 Ag11 111.90(7) . . ?
Ag16 Au2 Au23 137.92(8) . . ?
Au1 Au2 Au23 106.99(5) . . ?
Au6 Au2 Au23 105.06(5) . . ?
Au17 Au2 Au23 89.92(5) . . ?
Au20 Au2 Au23 66.49(4) . . ?
Au7 Au2 Au23 53.53(4) . . ?
Ag9 Au2 Au23 61.50(6) . . ?
Au29 Au2 Au23 161.44(5) . . ?
Ag11 Au2 Au23 58.90(6) . . ?
Ag16 Au2 Au33 69.01(7) . . ?
Au1 Au2 Au33 106.59(5) . . ?
Au6 Au2 Au33 53.41(4) . . ?
Au17 Au2 Au33 128.62(5) . . ?
Au20 Au2 Au33 70.75(4) . . ?
Au7 Au2 Au33 102.99(5) . . ?
Ag9 Au2 Au33 160.70(6) . . ?
Au29 Au2 Au33 64.53(4) . . ?
Ag11 Au2 Au33 57.42(6) . . ?
Au23 Au2 Au33 114.05(5) . . ?
Ag16 Au2 Ag1 71.68(8) . . ?
Au1 Au2 Ag1 53.95(5) . . ?
Au6 Au2 Ag1 104.18(6) . . ?
Au17 Au2 Ag1 59.04(5) . . ?
Au20 Au2 Ag1 136.06(6) . . ?
Au7 Au2 Ag1 106.81(6) . . ?
Ag9 Au2 Ag1 64.03(7) . . ?
Au29 Au2 Ag1 59.48(5) . . ?
Ag11 Au2 Ag1 161.69(7) . . ?
Au23 Au2 Ag1 123.67(6) . . ?
Au33 Au2 Ag1 122.10(6) . . ?
Au25 Au3 Au31 62.60(4) . . ?
Au25 Au3 Ag5 65.35(6) . . ?
Au31 Au3 Ag5 63.20(6) . . ?
Au25 Au3 Au9 174.43(6) . . ?
Au31 Au3 Au9 122.57(5) . . ?
Ag5 Au3 Au9 118.15(7) . . ?
Au25 Au3 Au30 118.56(6) . . ?
Au31 Au3 Au30 126.23(7) . . ?
Ag5 Au3 Au30 69.90(6) . . ?
Au9 Au3 Au30 60.89(4) . . ?
Au25 Au3 Au8 122.60(6) . . ?
Au31 Au3 Au8 69.83(4) . . ?
Ag5 Au3 Au8 118.19(7) . . ?
Au9 Au3 Au8 60.41(4) . . ?
Au30 Au3 Au8 114.74(5) . . ?
Au25 Au3 Au32 124.52(6) . . ?
Au31 Au3 Au32 72.67(5) . . ?
Ag5 Au3 Au32 66.11(6) . . ?
Au9 Au3 Au32 60.76(4) . . ?
Au30 Au3 Au32 65.23(5) . . ?
Au8 Au3 Au32 63.13(4) . . ?
Au25 Au3 Au14 113.26(5) . . ?
Au31 Au3 Au14 171.41(7) . . ?
Ag5 Au3 Au14 122.98(7) . . ?
Au9 Au3 Au14 61.32(4) . . ?
Au30 Au3 Au14 62.23(5) . . ?
Au8 Au3 Au14 109.01(5) . . ?
Au32 Au3 Au14 114.77(5) . . ?
Au25 Au3 Au12 115.54(6) . . ?
Au31 Au3 Au12 117.08(6) . . ?
Ag5 Au3 Au12 179.12(7) . . ?
Au9 Au3 Au12 60.98(4) . . ?
Au30 Au3 Au12 109.47(5) . . ?
Au8 Au3 Au12 61.43(4) . . ?
Au32 Au3 Au12 113.11(5) . . ?
Au14 Au3 Au12 56.84(4) . . ?
Au25 Au3 Ag8 67.86(6) . . ?
Au31 Au3 Ag8 63.55(6) . . ?
Ag5 Au3 Ag8 120.39(8) . . ?
Au9 Au3 Ag8 111.85(7) . . ?
Au30 Au3 Ag8 169.58(7) . . ?
Au8 Au3 Ag8 63.22(6) . . ?
Au32 Au3 Ag8 119.07(7) . . ?
Au14 Au3 Ag8 108.12(7) . . ?
Au12 Au3 Ag8 60.27(6) . . ?
Au25 Au3 Ag15 64.65(6) . . ?
Au31 Au3 Ag15 120.79(7) . . ?
Ag5 Au3 Ag15 71.94(8) . . ?
Au9 Au3 Ag15 111.64(7) . . ?
Au30 Au3 Ag15 62.87(6) . . ?
Au8 Au3 Ag15 168.88(8) . . ?
Au32 Au3 Ag15 121.32(8) . . ?
Au14 Au3 Ag15 59.97(6) . . ?
Au12 Au3 Ag15 108.38(7) . . ?
Ag8 Au3 Ag15 116.94(8) . . ?
Au25 Au3 Au18 64.22(5) . . ?
Au31 Au3 Au18 113.37(6) . . ?
Ag5 Au3 Au18 122.04(7) . . ?
Au9 Au3 Au18 110.55(5) . . ?
Au30 Au3 Au18 112.95(5) . . ?
Au8 Au3 Au18 112.03(6) . . ?
Au32 Au3 Au18 171.16(6) . . ?
Au14 Au3 Au18 58.73(4) . . ?
Au12 Au3 Au18 58.72(4) . . ?
Ag8 Au3 Au18 61.19(6) . . ?
Ag15 Au3 Au18 62.01(7) . . ?
C1_46 Au4 C1_27 176.55(11) . . ?
C1_46 Au4 Au36 104.69(8) . . ?
C1_27 Au4 Au36 78.49(7) . . ?
C1_46 Au4 Ag3 48.59(6) . . ?
C1_27 Au4 Ag3 133.81(9) . . ?
Au36 Au4 Ag3 59.52(6) . . ?
C1_46 Au4 Au50 89.73(7) . . ?
C1_27 Au4 Au50 90.62(6) . . ?
Au36 Au4 Au50 61.87(5) . . ?
Ag3 Au4 Au50 54.26(6) . . ?
C1_46 Au4 Ag19 146.26(9) . . ?
C1_27 Au4 Ag19 35.38(6) . . ?
Au36 Au4 Ag19 51.74(6) . . ?
Ag3 Au4 Ag19 98.98(8) . . ?
Au50 Au4 Ag19 58.85(6) . . ?
C1_45 Au5 Au52 102.1(7) . . ?
C1_45 Au5 Ag10 47.7(5) . . ?
Au52 Au5 Ag10 60.13(7) . . ?
C1_45 Au5 Au57 93.9(7) . . ?
Au52 Au5 Au57 62.54(5) . . ?
Ag10 Au5 Au57 55.93(6) . . ?
Au26 Au6 Au33 62.83(5) . . ?
Au26 Au6 Ag4 65.17(6) . . ?
Au33 Au6 Ag4 63.72(6) . . ?
Au26 Au6 Au1 174.42(6) . . ?
Au33 Au6 Au1 121.71(5) . . ?
Ag4 Au6 Au1 119.22(7) . . ?
Au26 Au6 Au15 120.00(6) . . ?
Au33 Au6 Au15 125.42(6) . . ?
Ag4 Au6 Au15 69.91(6) . . ?
Au1 Au6 Au15 60.88(4) . . ?
Au26 Au6 Au2 121.60(6) . . ?
Au33 Au6 Au2 69.19(5) . . ?
Ag4 Au6 Au2 119.14(7) . . ?
Au1 Au6 Au2 60.18(4) . . ?
Au15 Au6 Au2 114.13(5) . . ?
Au26 Au6 Au10 113.59(5) . . ?
Au33 Au6 Au10 172.06(7) . . ?
Ag4 Au6 Au10 122.15(7) . . ?
Au1 Au6 Au10 61.46(4) . . ?
Au15 Au6 Au10 62.47(4) . . ?
Au2 Au6 Au10 109.33(5) . . ?
Au26 Au6 Au29 124.68(6) . . ?
Au33 Au6 Au29 72.52(5) . . ?
Ag4 Au6 Au29 66.72(6) . . ?
Au1 Au6 Au29 60.88(4) . . ?
Au15 Au6 Au29 63.66(5) . . ?
Au2 Au6 Au29 63.93(4) . . ?
Au10 Au6 Au29 114.21(5) . . ?
Au26 Au6 Au7 114.48(6) . . ?
Au33 Au6 Au7 116.77(6) . . ?
Ag4 Au6 Au7 179.27(8) . . ?
Au1 Au6 Au7 61.09(4) . . ?
Au15 Au6 Au7 109.93(5) . . ?
Au2 Au6 Au7 61.59(4) . . ?
Au10 Au6 Au7 57.31(4) . . ?
Au29 Au6 Au7 113.89(5) . . ?
Au26 Au6 Ag11 66.71(6) . . ?
Au33 Au6 Ag11 63.44(6) . . ?
Ag4 Au6 Ag11 119.90(8) . . ?
Au1 Au6 Ag11 111.68(7) . . ?
Au15 Au6 Ag11 170.14(7) . . ?
Au2 Au6 Ag11 63.16(6) . . ?
Au10 Au6 Ag11 108.76(7) . . ?
Au29 Au6 Ag11 119.72(7) . . ?
Au7 Au6 Ag11 60.25(6) . . ?
Au26 Au6 Ag14 65.77(6) . . ?
Au33 Au6 Ag14 120.85(7) . . ?
Ag4 Au6 Ag14 69.66(8) . . ?
Au1 Au6 Ag14 111.77(7) . . ?
Au15 Au6 Ag14 62.57(6) . . ?
Au2 Au6 Ag14 169.81(7) . . ?
Au10 Au6 Ag14 60.49(6) . . ?
Au29 Au6 Ag14 119.02(8) . . ?
Au7 Au6 Ag14 109.62(7) . . ?
Ag11 Au6 Ag14 118.27(8) . . ?
Au26 Au6 Au19 63.95(4) . . ?
Au33 Au6 Au19 114.13(6) . . ?
Ag4 Au6 Au19 120.70(7) . . ?
Au1 Au6 Au19 110.49(5) . . ?
Au15 Au6 Au19 113.42(5) . . ?
Au2 Au6 Au19 112.38(6) . . ?
Au10 Au6 Au19 58.75(4) . . ?
Au29 Au6 Au19 171.37(6) . . ?
Au7 Au6 Au19 58.66(4) . . ?
Ag11 Au6 Au19 61.74(6) . . ?
Ag14 Au6 Au19 63.18(7) . . ?
Au23 Au7 Au50 63.49(5) . . ?
Au23 Au7 Ag3 65.95(6) . . ?
Au50 Au7 Ag3 64.93(6) . . ?
Au23 Au7 Au10 174.53(6) . . ?
Au50 Au7 Au10 121.78(6) . . ?
Ag3 Au7 Au10 116.91(7) . . ?
Au23 Au7 Au36 123.71(6) . . ?
Au50 Au7 Au36 71.30(5) . . ?
Ag3 Au7 Au36 65.54(6) . . ?
Au10 Au7 Au36 61.28(5) . . ?
Au23 Au7 Au11 121.94(6) . . ?
Au50 Au7 Au11 68.78(5) . . ?
Ag3 Au7 Au11 119.41(7) . . ?
Au10 Au7 Au11 61.42(4) . . ?
Au36 Au7 Au11 64.08(4) . . ?
Au23 Au7 Au19 118.02(6) . . ?
Au50 Au7 Au19 123.91(6) . . ?
Ag3 Au7 Au19 66.76(6) . . ?
Au10 Au7 Au19 61.10(4) . . ?
Au36 Au7 Au19 63.93(4) . . ?
Au11 Au7 Au19 115.20(5) . . ?
Au23 Au7 Au1 115.42(5) . . ?
Au50 Au7 Au1 118.09(5) . . ?
Ag3 Au7 Au1 176.95(7) . . ?
Au10 Au7 Au1 61.48(4) . . ?
Au36 Au7 Au1 114.54(6) . . ?
Au11 Au7 Au1 62.51(4) . . ?
Au19 Au7 Au1 110.40(5) . . ?
Au23 Au7 Au6 113.69(5) . . ?
Au50 Au7 Au6 174.00(6) . . ?
Ag3 Au7 Au6 119.42(7) . . ?
Au10 Au7 Au6 60.92(4) . . ?
Au36 Au7 Au6 113.93(5) . . ?
Au11 Au7 Au6 110.34(5) . . ?
Au19 Au7 Au6 62.02(4) . . ?
Au1 Au7 Au6 57.60(4) . . ?
Au23 Au7 Ag9 66.85(6) . . ?
Au50 Au7 Ag9 64.52(6) . . ?
Ag3 Au7 Ag9 121.71(8) . . ?
Au10 Au7 Ag9 113.29(7) . . ?
Au36 Au7 Ag9 120.48(7) . . ?
Au11 Au7 Ag9 63.93(6) . . ?
Au19 Au7 Ag9 171.21(8) . . ?
Au1 Au7 Ag9 61.09(6) . . ?
Au6 Au7 Ag9 109.61(7) . . ?
Au23 Au7 Ag11 64.05(6) . . ?
Au50 Au7 Ag11 120.08(8) . . ?
Ag3 Au7 Ag11 68.87(8) . . ?
Au10 Au7 Ag11 112.05(7) . . ?
Au36 Au7 Ag11 119.70(7) . . ?
Au11 Au7 Ag11 170.79(8) . . ?
Au19 Au7 Ag11 63.01(6) . . ?
Au1 Au7 Ag11 109.05(7) . . ?
Au6 Au7 Ag11 60.57(6) . . ?
Ag9 Au7 Ag11 116.30(7) . . ?
Au23 Au7 Au2 65.26(4) . . ?
Au50 Au7 Au2 116.02(6) . . ?
Ag3 Au7 Au2 121.61(7) . . ?
Au10 Au7 Au2 109.73(5) . . ?
Au36 Au7 Au2 171.01(6) . . ?
Au11 Au7 Au2 112.67(5) . . ?
Au19 Au7 Au2 112.59(5) . . ?
Au1 Au7 Au2 58.00(4) . . ?
Au6 Au7 Au2 58.48(4) . . ?
Ag9 Au7 Au2 61.80(6) . . ?
Ag11 Au7 Au2 62.20(6) . . ?
Ag17 Au8 Au9 113.60(8) . . ?
Ag17 Au8 Au3 108.23(7) . . ?
Au9 Au8 Au3 58.78(4) . . ?
Ag17 Au8 Au21 63.47(6) . . ?
Au9 Au8 Au21 107.69(5) . . ?
Au3 Au8 Au21 161.37(6) . . ?
Ag17 Au8 Au16 74.56(7) . . ?
Au9 Au8 Au16 169.44(6) . . ?
Au3 Au8 Au16 113.09(5) . . ?
Au21 Au8 Au16 81.74(5) . . ?
Ag17 Au8 Au12 168.30(8) . . ?
Au9 Au8 Au12 60.03(4) . . ?
Au3 Au8 Au12 60.21(4) . . ?
Au21 Au8 Au12 126.85(6) . . ?
Au16 Au8 Au12 110.68(5) . . ?
Ag17 Au8 Au32 61.00(7) . . ?
Au9 Au8 Au32 58.71(4) . . ?
Au3 Au8 Au32 58.65(4) . . ?
Au21 Au8 Au32 104.02(5) . . ?
Au16 Au8 Au32 124.60(5) . . ?
Au12 Au8 Au32 108.50(5) . . ?
Ag17 Au8 Au24 136.29(8) . . ?
Au9 Au8 Au24 107.24(5) . . ?
Au3 Au8 Au24 105.70(5) . . ?
Au21 Au8 Au24 90.20(5) . . ?
Au16 Au8 Au24 67.20(5) . . ?
Au12 Au8 Au24 53.89(4) . . ?
Au32 Au8 Au24 162.31(5) . . ?
Ag17 Au8 Ag12 128.53(8) . . ?
Au9 Au8 Ag12 60.27(6) . . ?
Au3 Au8 Ag12 108.19(6) . . ?
Au21 Au8 Ag12 70.46(6) . . ?
Au16 Au8 Ag12 120.73(7) . . ?
Au12 Au8 Ag12 58.66(5) . . ?
Au32 Au8 Ag12 112.67(7) . . ?
Au24 Au8 Ag12 61.88(6) . . ?
Ag17 Au8 Ag8 118.50(8) . . ?
Au9 Au8 Ag8 107.89(6) . . ?
Au3 Au8 Ag8 59.92(6) . . ?
Au21 Au8 Ag8 138.55(7) . . ?
Au16 Au8 Ag8 61.61(6) . . ?
Au12 Au8 Ag8 58.82(5) . . ?
Au32 Au8 Ag8 112.28(7) . . ?
Au24 Au8 Ag8 59.27(6) . . ?
Ag12 Au8 Ag8 110.86(8) . . ?
Ag17 Au8 Au31 68.41(6) . . ?
Au9 Au8 Au31 106.57(5) . . ?
Au3 Au8 Au31 53.28(4) . . ?
Au21 Au8 Au31 128.79(5) . . ?
Au16 Au8 Au31 69.41(4) . . ?
Au12 Au8 Au31 103.08(5) . . ?
Au32 Au8 Au31 64.72(4) . . ?
Au24 Au8 Au31 114.25(5) . . ?
Ag12 Au8 Au31 160.69(6) . . ?
Ag8 Au8 Au31 57.33(6) . . ?
Ag17 Au8 Ag2 73.73(8) . . ?
Au9 Au8 Ag2 53.48(5) . . ?
Au3 Au8 Ag2 103.91(6) . . ?
Au21 Au8 Ag2 58.36(5) . . ?
Au16 Au8 Ag2 137.04(6) . . ?
Au12 Au8 Ag2 106.15(6) . . ?
Au32 Au8 Ag2 59.41(5) . . ?
Au24 Au8 Ag2 123.08(6) . . ?
Ag12 Au8 Ag2 63.10(7) . . ?
Ag8 Au8 Ag2 161.34(7) . . ?
Au31 Au8 Ag2 122.47(7) . . ?
Au27 Au9 Au40 62.51(5) . . ?
Au27 Au9 Ag2 64.96(6) . . ?
Au40 Au9 Ag2 63.31(6) . . ?
Au27 Au9 Au3 174.12(7) . . ?
Au40 Au9 Au3 122.05(6) . . ?
Ag2 Au9 Au3 119.90(7) . . ?
Au27 Au9 Au8 120.43(6) . . ?
Au40 Au9 Au8 126.02(6) . . ?
Ag2 Au9 Au8 70.84(6) . . ?
Au3 Au9 Au8 60.81(4) . . ?
Au27 Au9 Au30 121.34(6) . . ?
Au40 Au9 Au30 69.69(5) . . ?
Ag2 Au9 Au30 119.65(7) . . ?
Au3 Au9 Au30 60.12(4) . . ?
Au8 Au9 Au30 114.42(5) . . ?
Au27 Au9 Au32 125.02(6) . . ?
Au40 Au9 Au32 73.32(5) . . ?
Ag2 Au9 Au32 66.86(6) . . ?
Au3 Au9 Au32 60.86(4) . . ?
Au8 Au9 Au32 63.30(5) . . ?
Au30 Au9 Au32 65.00(5) . . ?
Au27 Au9 Au12 113.53(6) . . ?
Au40 Au9 Au12 172.16(6) . . ?
Ag2 Au9 Au12 122.14(7) . . ?
Au3 Au9 Au12 61.45(4) . . ?
Au8 Au9 Au12 61.72(4) . . ?
Au30 Au9 Au12 109.24(5) . . ?
Au32 Au9 Au12 113.59(5) . . ?
Au27 Au9 Au14 114.01(5) . . ?
Au40 Au9 Au14 117.51(6) . . ?
Ag2 Au9 Au14 178.39(8) . . ?
Au3 Au9 Au14 61.05(4) . . ?
Au8 Au9 Au14 109.12(5) . . ?
Au30 Au9 Au14 61.89(5) . . ?
Au32 Au9 Au14 114.62(5) . . ?
Au12 Au9 Au14 56.90(4) . . ?
Au27 Au9 Ag13 66.23(6) . . ?
Au40 Au9 Ag13 63.99(7) . . ?
Ag2 Au9 Ag13 119.72(8) . . ?
Au3 Au9 Ag13 111.64(7) . . ?
Au8 Au9 Ag13 169.26(7) . . ?
Au30 Au9 Ag13 63.36(6) . . ?
Au32 Au9 Ag13 121.16(8) . . ?
Au12 Au9 Ag13 108.40(7) . . ?
Au14 Au9 Ag13 60.27(6) . . ?
Au27 Au9 Ag12 65.75(6) . . ?
Au40 Au9 Ag12 120.74(7) . . ?
Ag2 Au9 Ag12 70.18(8) . . ?
Au3 Au9 Ag12 111.95(7) . . ?
Au8 Au9 Ag12 62.92(6) . . ?
Au30 Au9 Ag12 169.19(7) . . ?
Au32 Au9 Ag12 119.00(7) . . ?
Au12 Au9 Ag12 60.02(6) . . ?
Au14 Au9 Ag12 108.32(7) . . ?
Ag13 Au9 Ag12 117.08(8) . . ?
Au27 Au9 Au28 64.14(5) . . ?
Au40 Au9 Au28 114.58(6) . . ?
Ag2 Au9 Au28 120.33(7) . . ?
Au3 Au9 Au28 109.98(5) . . ?
Au8 Au9 Au28 112.28(6) . . ?
Au30 Au9 Au28 112.29(5) . . ?
Au32 Au9 Au28 170.78(6) . . ?
Au12 Au9 Au28 58.23(4) . . ?
Au14 Au9 Au28 58.12(4) . . ?
Ag13 Au9 Au28 61.70(7) . . ?
Ag12 Au9 Au28 62.02(6) . . ?
Au39 Au10 Au55 63.63(6) . . ?
Au39 Au10 Ag6 65.33(7) . . ?
Au55 Au10 Ag6 64.89(6) . . ?
Au39 Au10 Au7 174.73(7) . . ?
Au55 Au10 Au7 121.52(7) . . ?
Ag6 Au10 Au7 117.12(7) . . ?
Au39 Au10 Au36 123.80(6) . . ?
Au55 Au10 Au36 71.47(6) . . ?
Ag6 Au10 Au36 66.03(7) . . ?
Au7 Au10 Au36 60.85(5) . . ?
Au39 Au10 Au19 122.18(6) . . ?
Au55 Au10 Au19 68.59(5) . . ?
Ag6 Au10 Au19 119.40(7) . . ?
Au7 Au10 Au19 61.34(4) . . ?
Au36 Au10 Au19 63.87(5) . . ?
Au39 Au10 Au6 115.57(6) . . ?
Au55 Au10 Au6 117.64(6) . . ?
Ag6 Au10 Au6 177.47(7) . . ?
Au7 Au10 Au6 61.77(4) . . ?
Au36 Au10 Au6 114.29(6) . . ?
Au19 Au10 Au6 62.38(4) . . ?
Au39 Au10 Au11 117.88(6) . . ?
Au55 Au10 Au11 123.96(6) . . ?
Ag6 Au10 Au11 67.13(6) . . ?
Au7 Au10 Au11 60.92(4) . . ?
Au36 Au10 Au11 63.76(4) . . ?
Au19 Au10 Au11 114.98(6) . . ?
Au6 Au10 Au11 110.62(5) . . ?
Au39 Au10 Au1 113.39(6) . . ?
Au55 Au10 Au1 173.66(7) . . ?
Ag6 Au10 Au1 119.67(7) . . ?
Au7 Au10 Au1 61.37(4) . . ?
Au36 Au10 Au1 114.07(5) . . ?
Au19 Au10 Au1 110.50(5) . . ?
Au6 Au10 Au1 57.82(4) . . ?
Au11 Au10 Au1 62.30(4) . . ?
Au39 Au10 Ag7 64.37(6) . . ?
Au55 Au10 Ag7 120.63(7) . . ?
Ag6 Au10 Ag7 68.90(8) . . ?
Au7 Au10 Ag7 111.64(6) . . ?
Au36 Au10 Ag7 119.48(7) . . ?
Au19 Au10 Ag7 170.55(7) . . ?
Au6 Au10 Ag7 109.18(6) . . ?
Au11 Au10 Ag7 62.70(6) . . ?
Au1 Au10 Ag7 60.10(6) . . ?
Au39 Au10 Ag14 66.59(7) . . ?
Au55 Au10 Ag14 64.54(7) . . ?
Ag6 Au10 Ag14 121.14(8) . . ?
Au7 Au10 Ag14 113.87(7) . . ?
Au36 Au10 Ag14 121.02(7) . . ?
Au19 Au10 Ag14 64.64(7) . . ?
Au6 Au10 Ag14 61.05(6) . . ?
Au11 Au10 Ag14 171.25(7) . . ?
Au1 Au10 Ag14 109.24(7) . . ?
Ag7 Au10 Ag14 116.10(9) . . ?
Au39 Au10 Au15 65.18(5) . . ?
Au55 Au10 Au15 115.90(6) . . ?
Ag6 Au10 Au15 121.13(8) . . ?
Au7 Au10 Au15 110.15(5) . . ?
Au36 Au10 Au15 171.00(6) . . ?
Au19 Au10 Au15 112.95(5) . . ?
Au6 Au10 Au15 58.30(4) . . ?
Au11 Au10 Au15 112.71(5) . . ?
Au1 Au10 Au15 58.29(4) . . ?
Ag7 Au10 Au15 62.27(6) . . ?
Ag14 Au10 Au15 61.37(6) . . ?
Ag19 Au11 Au7 105.27(8) . . ?
Ag19 Au11 Au10 109.68(7) . . ?
Au7 Au11 Au10 57.66(4) . . ?
Ag19 Au11 Au34 72.80(8) . . ?
Au7 Au11 Au34 164.41(6) . . ?
Au10 Au11 Au34 107.85(5) . . ?
Ag19 Au11 Au22 78.96(7) . . ?
Au7 Au11 Au22 110.39(5) . . ?
Au10 Au11 Au22 166.26(6) . . ?
Au34 Au11 Au22 84.67(5) . . ?
Ag19 Au11 Au1 163.74(8) . . ?
Au7 Au11 Au1 59.21(4) . . ?
Au10 Au11 Au1 59.14(4) . . ?
Au34 Au11 Au1 120.60(6) . . ?
Au22 Au11 Au1 109.94(5) . . ?
Ag19 Au11 Au13 141.72(7) . . ?
Au7 Au11 Au13 105.08(5) . . ?
Au10 Au11 Au13 106.06(5) . . ?
Au34 Au11 Au13 83.71(5) . . ?
Au22 Au11 Au13 68.94(4) . . ?
Au1 Au11 Au13 53.64(4) . . ?
Ag19 Au11 Ag7 128.96(10) . . ?
Au7 Au11 Ag7 106.48(6) . . ?
Au10 Au11 Ag7 59.54(6) . . ?
Au34 Au11 Ag7 66.01(6) . . ?
Au22 Au11 Ag7 123.82(7) . . ?
Au1 Au11 Ag7 58.11(6) . . ?
Au13 Au11 Ag7 61.42(6) . . ?
Ag19 Au11 Au36 57.54(7) . . ?
Au7 Au11 Au36 57.82(4) . . ?
Au10 Au11 Au36 57.95(4) . . ?
Au34 Au11 Au36 110.91(5) . . ?
Au22 Au11 Au36 123.63(6) . . ?
Au1 Au11 Au36 106.85(5) . . ?
Au13 Au11 Au36 160.46(5) . . ?
Ag7 Au11 Au36 111.60(7) . . ?
Ag19 Au11 Ag9 119.84(10) . . ?
Au7 Au11 Ag9 58.86(5) . . ?
Au10 Au11 Ag9 106.17(6) . . ?
Au34 Au11 Ag9 135.93(7) . . ?
Au22 Au11 Ag9 60.12(5) . . ?
Au1 Au11 Ag9 58.42(6) . . ?
Au13 Au11 Ag9 60.36(6) . . ?
Ag7 Au11 Ag9 110.65(8) . . ?
Au36 Au11 Ag9 110.59(7) . . ?
Ag19 Au11 Ag6 71.21(9) . . ?
Au7 Au11 Ag6 103.64(6) . . ?
Au10 Au11 Ag6 54.20(5) . . ?
Au34 Au11 Ag6 60.89(6) . . ?
Au22 Au11 Ag6 139.46(6) . . ?
Au1 Au11 Ag6 106.06(6) . . ?
Au13 Au11 Ag6 122.55(7) . . ?
Ag7 Au11 Ag6 63.15(7) . . ?
Au36 Au11 Ag6 59.64(6) . . ?
Ag9 Au11 Ag6 160.29(7) . . ?
Ag19 Au11 Au50 66.85(8) . . ?
Au7 Au11 Au50 53.50(4) . . ?
Au10 Au11 Au50 105.21(5) . . ?
Au34 Au11 Au50 134.31(6) . . ?
Au22 Au11 Au50 67.68(5) . . ?
Au1 Au11 Au50 103.20(5) . . ?
Au13 Au11 Au50 116.10(5) . . ?
Ag7 Au11 Au50 159.60(7) . . ?
Au36 Au11 Au50 63.35(5) . . ?
Ag9 Au11 Au50 57.97(6) . . ?
Ag6 Au11 Au50 121.06(7) . . ?
Au24 Au12 Au57 63.35(5) . . ?
Au24 Au12 Ag10 65.35(7) . . ?
Au57 Au12 Ag10 65.84(7) . . ?
Au24 Au12 Au14 174.30(7) . . ?
Au57 Au12 Au14 122.06(6) . . ?
Ag10 Au12 Au14 117.70(7) . . ?
Au24 Au12 Au52 123.42(7) . . ?
Au57 Au12 Au52 71.74(6) . . ?
Ag10 Au12 Au52 65.93(7) . . ?
Au14 Au12 Au52 61.82(5) . . ?
Au24 Au12 Au28 122.14(6) . . ?
Au57 Au12 Au28 68.86(5) . . ?
Ag10 Au12 Au28 120.49(8) . . ?
Au14 Au12 Au28 61.22(5) . . ?
Au52 Au12 Au28 64.64(5) . . ?
Au24 Au12 Au18 117.91(6) . . ?
Au57 Au12 Au18 124.91(6) . . ?
Ag10 Au12 Au18 67.02(7) . . ?
Au14 Au12 Au18 61.28(4) . . ?
Au52 Au12 Au18 64.13(5) . . ?
Au28 Au12 Au18 115.40(5) . . ?
Au24 Au12 Au9 114.92(5) . . ?
Au57 Au12 Au9 117.72(6) . . ?
Ag10 Au12 Au9 176.32(8) . . ?
Au14 Au12 Au9 61.70(4) . . ?
Au52 Au12 Au9 115.56(6) . . ?
Au28 Au12 Au9 62.74(5) . . ?
Au18 Au12 Au9 110.30(6) . . ?
Au24 Au12 Au3 113.06(5) . . ?
Au57 Au12 Au3 173.11(6) . . ?
Ag10 Au12 Au3 118.79(7) . . ?
Au14 Au12 Au3 61.35(5) . . ?
Au52 Au12 Au3 114.50(6) . . ?
Au28 Au12 Au3 110.53(6) . . ?
Au18 Au12 Au3 61.81(4) . . ?
Au9 Au12 Au3 57.58(4) . . ?
Au24 Au12 Ag12 66.91(6) . . ?
Au57 Au12 Ag12 63.90(7) . . ?
Ag10 Au12 Ag12 121.64(9) . . ?
Au14 Au12 Ag12 113.08(7) . . ?
Au52 Au12 Ag12 120.72(7) . . ?
Au28 Au12 Ag12 63.89(6) . . ?
Au18 Au12 Ag12 170.88(8) . . ?
Au9 Au12 Ag12 60.90(6) . . ?
Au3 Au12 Ag12 109.46(7) . . ?
Au24 Au12 Ag8 64.00(6) . . ?
Au57 Au12 Ag8 119.86(8) . . ?
Ag10 Au12 Ag8 67.40(8) . . ?
Au14 Au12 Ag8 112.11(7) . . ?
Au52 Au12 Ag8 118.68(7) . . ?
Au28 Au12 Ag8 171.03(8) . . ?
Au18 Au12 Ag8 62.33(6) . . ?
Au9 Au12 Ag8 109.24(7) . . ?
Au3 Au12 Ag8 60.54(6) . . ?
Ag12 Au12 Ag8 116.81(8) . . ?
Au24 Au12 Au8 64.50(5) . . ?
Au57 Au12 Au8 115.20(6) . . ?
Ag10 Au12 Au8 119.92(7) . . ?
Au14 Au12 Au8 110.21(6) . . ?
Au52 Au12 Au8 171.99(7) . . ?
Au28 Au12 Au8 113.19(5) . . ?
Au18 Au12 Au8 112.05(5) . . ?
Au9 Au12 Au8 58.25(4) . . ?
Au3 Au12 Au8 58.36(4) . . ?
Ag12 Au12 Au8 62.05(6) . . ?
Ag8 Au12 Au8 62.26(6) . . ?
C2_13 Au13 C1_13 30.4(3) . . ?
C2_13 Au13 Au1 167.0(6) . . ?
C1_13 Au13 Au1 139.4(5) . . ?
C2_13 Au13 Au35 129.7(4) . . ?
C1_13 Au13 Au35 159.7(5) . . ?
Au1 Au13 Au35 59.07(5) . . ?
C2_13 Au13 Ag1 133.5(6) . . ?
C1_13 Au13 Ag1 132.6(7) . . ?
Au1 Au13 Ag1 57.87(5) . . ?
Au35 Au13 Ag1 59.60(6) . . ?
C2_13 Au13 Au11 104.6(5) . . ?
C1_13 Au13 Au11 81.1(6) . . ?
Au1 Au13 Au11 62.49(4) . . ?
Au35 Au13 Au11 110.40(5) . . ?
Ag1 Au13 Au11 113.18(6) . . ?
C2_13 Au13 Ag9 114.6(4) . . ?
C1_13 Au13 Ag9 86.3(5) . . ?
Au1 Au13 Ag9 61.19(6) . . ?
Au35 Au13 Ag9 113.80(6) . . ?
Ag1 Au13 Ag9 66.34(7) . . ?
Au11 Au13 Ag9 60.42(6) . . ?
C2_13 Au13 Ag7 113.7(6) . . ?
C1_13 Au13 Ag7 116.8(8) . . ?
Au1 Au13 Ag7 60.01(5) . . ?
Au35 Au13 Ag7 60.66(6) . . ?
Ag1 Au13 Ag7 108.67(7) . . ?
Au11 Au13 Ag7 59.29(6) . . ?
Ag9 Au13 Ag7 108.97(7) . . ?
C2_13 Au13 Au22 64.7(4) . . ?
C1_13 Au13 Au22 34.3(4) . . ?
Au1 Au13 Au22 105.46(5) . . ?
Au35 Au13 Au22 163.93(6) . . ?
Ag1 Au13 Au22 117.81(6) . . ?
Au11 Au13 Au22 54.68(4) . . ?
Ag9 Au13 Au22 55.55(5) . . ?
Ag7 Au13 Au22 109.17(6) . . ?
Au44 Au14 Au58 63.65(6) . . ?
Au44 Au14 Ag24 66.45(8) . . ?
Au58 Au14 Ag24 64.28(7) . . ?
Au44 Au14 Au12 175.70(7) . . ?
Au58 Au14 Au12 120.49(7) . . ?
Ag24 Au14 Au12 115.90(9) . . ?
Au44 Au14 Au28 118.07(6) . . ?
Au58 Au14 Au28 123.73(7) . . ?
Ag24 Au14 Au28 66.92(7) . . ?
Au12 Au14 Au28 61.25(5) . . ?
Au44 Au14 Au52 123.49(6) . . ?
Au58 Au14 Au52 70.79(6) . . ?
Ag24 Au14 Au52 64.65(8) . . ?
Au12 Au14 Au52 60.45(5) . . ?
Au28 Au14 Au52 64.18(5) . . ?
Au44 Au14 Au18 121.17(6) . . ?
Au58 Au14 Au18 67.74(5) . . ?
Ag24 Au14 Au18 117.75(8) . . ?
Au12 Au14 Au18 61.47(4) . . ?
Au28 Au14 Au18 115.59(6) . . ?
Au52 Au14 Au18 63.73(5) . . ?
Au44 Au14 Au3 115.80(7) . . ?
Au58 Au14 Au3 117.14(6) . . ?
Ag24 Au14 Au3 177.63(9) . . ?
Au12 Au14 Au3 61.81(4) . . ?
Au28 Au14 Au3 110.91(5) . . ?
Au52 Au14 Au3 113.73(6) . . ?
Au18 Au14 Au3 62.03(4) . . ?
Au44 Au14 Au9 114.35(6) . . ?
Au58 Au14 Au9 173.62(7) . . ?
Ag24 Au14 Au9 121.10(7) . . ?
Au12 Au14 Au9 61.40(4) . . ?
Au28 Au14 Au9 62.65(4) . . ?
Au52 Au14 Au9 114.14(6) . . ?
Au18 Au14 Au9 110.23(5) . . ?
Au3 Au14 Au9 57.63(4) . . ?
Au44 Au14 Ag15 66.65(7) . . ?
Au58 Au14 Ag15 64.12(7) . . ?
Ag24 Au14 Ag15 121.11(9) . . ?
Au12 Au14 Ag15 113.49(7) . . ?
Au28 Au14 Ag15 171.75(7) . . ?
Au52 Au14 Ag15 119.84(7) . . ?
Au18 Au14 Ag15 63.54(7) . . ?
Au3 Au14 Ag15 61.09(6) . . ?
Au9 Au14 Ag15 109.50(7) . . ?
Au44 Au14 Ag13 64.59(7) . . ?
Au58 Au14 Ag13 121.27(7) . . ?
Ag24 Au14 Ag13 71.15(8) . . ?
Au12 Au14 Ag13 112.30(7) . . ?
Au28 Au14 Ag13 63.32(7) . . ?
Au52 Au14 Ag13 120.79(8) . . ?
Au18 Au14 Ag13 170.41(7) . . ?
Au3 Au14 Ag13 108.92(7) . . ?
Au9 Au14 Ag13 60.44(6) . . ?
Ag15 Au14 Ag13 116.02(9) . . ?
Au44 Au14 Au30 66.22(6) . . ?
Au58 Au14 Au30 116.47(7) . . ?
Ag24 Au14 Au30 123.69(8) . . ?
Au12 Au14 Au30 109.86(5) . . ?
Au28 Au14 Au30 112.98(5) . . ?
Au52 Au14 Au30 170.28(6) . . ?
Au18 Au14 Au30 111.94(6) . . ?
Au3 Au14 Au30 57.75(4) . . ?
Au9 Au14 Au30 58.15(4) . . ?
Ag15 Au14 Au30 61.75(7) . . ?
Ag13 Au14 Au30 62.13(7) . . ?
Au6 Au15 Au1 58.58(4) . . ?
Au6 Au15 Ag18 111.82(8) . . ?
Au1 Au15 Ag18 107.90(7) . . ?
Au6 Au15 Au51 108.28(5) . . ?
Au1 Au15 Au51 161.10(6) . . ?
Ag18 Au15 Au51 62.29(7) . . ?
Au6 Au15 Au41 167.94(6) . . ?
Au1 Au15 Au41 112.40(5) . . ?
Ag18 Au15 Au41 77.85(8) . . ?
Au51 Au15 Au41 82.37(5) . . ?
Au6 Au15 Au10 59.23(4) . . ?
Au1 Au15 Au10 59.60(4) . . ?
Ag18 Au15 Au10 166.82(8) . . ?
Au51 Au15 Au10 128.15(6) . . ?
Au41 Au15 Au10 109.91(5) . . ?
Au6 Au15 Ag14 60.42(6) . . ?
Au1 Au15 Ag14 108.19(7) . . ?
Ag18 Au15 Ag14 127.36(9) . . ?
Au51 Au15 Ag14 71.34(7) . . ?
Au41 Au15 Ag14 120.18(7) . . ?
Au10 Au15 Ag14 58.80(6) . . ?
Au6 Au15 Au29 58.63(4) . . ?
Au1 Au15 Au29 58.44(4) . . ?
Ag18 Au15 Au29 59.78(7) . . ?
Au51 Au15 Au29 103.69(5) . . ?
Au41 Au15 Au29 125.48(6) . . ?
Au10 Au15 Au29 107.55(5) . . ?
Ag14 Au15 Au29 112.75(7) . . ?
Au6 Au15 Ag7 106.72(7) . . ?
Au1 Au15 Ag7 59.11(6) . . ?
Ag18 Au15 Ag7 120.71(9) . . ?
Au51 Au15 Ag7 139.50(7) . . ?
Au41 Au15 Ag7 61.35(6) . . ?
Au10 Au15 Ag7 58.31(6) . . ?
Ag14 Au15 Ag7 110.42(8) . . ?
Au29 Au15 Ag7 111.63(6) . . ?
Au6 Au15 Au39 105.87(6) . . ?
Au1 Au15 Au39 104.37(5) . . ?
Ag18 Au15 Au39 139.31(8) . . ?
Au51 Au15 Au39 92.05(5) . . ?
Au41 Au15 Au39 67.24(5) . . ?
Au10 Au15 Au39 53.12(4) . . ?
Ag14 Au15 Au39 61.36(6) . . ?
Au29 Au15 Au39 160.58(6) . . ?
Ag7 Au15 Au39 58.92(6) . . ?
Au6 Au15 Au35 106.55(5) . . ?
Au1 Au15 Au35 53.33(4) . . ?
Ag18 Au15 Au35 69.42(7) . . ?
Au51 Au15 Au35 127.95(6) . . ?
Au41 Au15 Au35 69.31(5) . . ?
Au10 Au15 Au35 102.74(5) . . ?
Ag14 Au15 Au35 160.66(8) . . ?
Au29 Au15 Au35 64.83(4) . . ?
Ag7 Au15 Au35 57.27(6) . . ?
Au39 Au15 Au35 113.96(5) . . ?
Au6 Au15 Ag4 53.50(5) . . ?
Au1 Au15 Ag4 103.75(6) . . ?
Ag18 Au15 Ag4 72.01(9) . . ?
Au51 Au15 Ag4 58.58(6) . . ?
Au41 Au15 Ag4 138.46(7) . . ?
Au10 Au15 Ag4 105.58(6) . . ?
Ag14 Au15 Ag4 63.09(7) . . ?
Au29 Au15 Ag4 59.49(5) . . ?
Ag7 Au15 Ag4 160.18(8) . . ?
Au39 Au15 Ag4 123.00(6) . . ?
Au35 Au15 Ag4 122.68(6) . . ?
C1_40 Au16 C1_18 177.3(7) . . ?
C1_40 Au16 Au8 89.62(5) . . ?
C1_18 Au16 Au8 91.6(7) . . ?
C1_40 Au16 Ag8 94.08(7) . . ?
C1_18 Au16 Ag8 88.6(7) . . ?
Au8 Au16 Ag8 60.90(5) . . ?
C1_40 Au16 Au24 41.87(3) . . ?
C1_18 Au16 Au24 140.5(7) . . ?
Au8 Au16 Au24 57.61(4) . . ?
Ag8 Au16 Au24 56.10(6) . . ?
C1_5 Au17 C1_8 164.3(13) . . ?
C1_5 Au17 Au2 95.4(9) . . ?
C1_8 Au17 Au2 97.5(9) . . ?
C1_5 Au17 Ag16 51.5(9) . . ?
C1_8 Au17 Ag16 144.0(10) . . ?
Au2 Au17 Ag16 57.41(6) . . ?
C1_5 Au17 Ag1 119.8(10) . . ?
C1_8 Au17 Ag1 74.0(10) . . ?
Au2 Au17 Ag1 65.92(5) . . ?
Ag16 Au17 Ag1 72.22(8) . . ?
C1_5 Au17 Ag9 150.1(10) . . ?
C1_8 Au17 Ag9 40.9(9) . . ?
Au2 Au17 Ag9 56.60(5) . . ?
Ag16 Au17 Ag9 109.71(7) . . ?
Ag1 Au17 Ag9 61.54(6) . . ?
Ag23 Au18 Au14 105.77(8) . . ?
Ag23 Au18 Au12 108.38(9) . . ?
Au14 Au18 Au12 57.25(4) . . ?
Ag23 Au18 Au56 72.47(8) . . ?
Au14 Au18 Au56 166.36(7) . . ?
Au12 Au18 Au56 109.94(6) . . ?
Ag23 Au18 Au3 163.82(8) . . ?
Au14 Au18 Au3 59.24(4) . . ?
Au12 Au18 Au3 59.47(4) . . ?
Au56 Au18 Au3 120.44(6) . . ?
Ag23 Au18 Au49 78.96(9) . . ?
Au14 Au18 Au49 110.25(6) . . ?
Au12 Au18 Au49 166.46(7) . . ?
Au56 Au18 Au49 82.92(5) . . ?
Au3 Au18 Au49 110.88(6) . . ?
Ag23 Au18 Ag8 126.56(11) . . ?
Au14 Au18 Ag8 106.72(6) . . ?
Au12 Au18 Ag8 59.72(5) . . ?
Au56 Au18 Ag8 66.13(6) . . ?
Au3 Au18 Ag8 58.95(6) . . ?
Au49 Au18 Ag8 125.50(7) . . ?
Ag23 Au18 Au25 142.03(8) . . ?
Au14 Au18 Au25 104.76(6) . . ?
Au12 Au18 Au25 106.91(5) . . ?
Au56 Au18 Au25 82.77(5) . . ?
Au3 Au18 Au25 53.64(4) . . ?
Au49 Au18 Au25 69.63(5) . . ?
Ag8 Au18 Au25 63.12(6) . . ?
Ag23 Au18 Au52 57.17(7) . . ?
Au14 Au18 Au52 58.13(5) . . ?
Au12 Au18 Au52 57.24(4) . . ?
Au56 Au18 Au52 112.22(7) . . ?
Au3 Au18 Au52 106.98(5) . . ?
Au49 Au18 Au52 122.79(6) . . ?
Ag8 Au18 Au52 110.43(7) . . ?
Au25 Au18 Au52 160.56(6) . . ?
Ag23 Au18 Ag15 120.95(11) . . ?
Au14 Au18 Ag15 58.97(6) . . ?
Au12 Au18 Ag15 106.34(7) . . ?
Au56 Au18 Ag15 133.91(7) . . ?
Au3 Au18 Ag15 58.72(6) . . ?
Au49 Au18 Ag15 60.36(6) . . ?
Ag8 Au18 Ag15 112.02(8) . . ?
Au25 Au18 Ag15 59.88(6) . . ?
Au52 Au18 Ag15 110.96(7) . . ?
Ag23 Au18 Ag10 69.87(10) . . ?
Au14 Au18 Ag10 103.58(7) . . ?
Au12 Au18 Ag10 54.20(6) . . ?
Au56 Au18 Ag10 62.93(6) . . ?
Au3 Au18 Ag10 106.03(6) . . ?
Au49 Au18 Ag10 138.96(7) . . ?
Ag8 Au18 Ag10 62.01(7) . . ?
Au25 Au18 Ag10 123.23(7) . . ?
Au52 Au18 Ag10 59.20(6) . . ?
Ag15 Au18 Ag10 160.47(8) . . ?
Ag23 Au18 Au58 67.68(9) . . ?
Au14 Au18 Au58 53.73(4) . . ?
Au12 Au18 Au58 104.71(5) . . ?
Au56 Au18 Au58 133.46(6) . . ?
Au3 Au18 Au58 103.57(6) . . ?
Au49 Au18 Au58 66.96(5) . . ?
Ag8 Au18 Au58 160.29(7) . . ?
Au25 Au18 Au58 115.74(6) . . ?
Au52 Au18 Au58 63.54(5) . . ?
Ag15 Au18 Au58 58.12(7) . . ?
Ag10 Au18 Au58 120.76(7) . . ?
Ag21 Au19 Au10 105.32(8) . . ?
Ag21 Au19 Au7 109.04(8) . . ?
Au10 Au19 Au7 57.57(4) . . ?
Ag21 Au19 Au42 73.71(8) . . ?
Au10 Au19 Au42 165.43(6) . . ?
Au7 Au19 Au42 108.55(6) . . ?
Ag21 Au19 Au48 80.11(8) . . ?
Au10 Au19 Au48 110.41(6) . . ?
Au7 Au19 Au48 165.99(7) . . ?
Au42 Au19 Au48 83.92(5) . . ?
Ag21 Au19 Au6 163.35(8) . . ?
Au10 Au19 Au6 58.87(4) . . ?
Au7 Au19 Au6 59.33(4) . . ?
Au42 Au19 Au6 120.06(5) . . ?
Au48 Au19 Au6 109.26(6) . . ?
Ag21 Au19 Au26 142.19(8) . . ?
Au10 Au19 Au26 104.91(5) . . ?
Au7 Au19 Au26 106.14(5) . . ?
Au42 Au19 Au26 82.43(5) . . ?
Au48 Au19 Au26 68.37(5) . . ?
Au6 Au19 Au26 53.65(4) . . ?
Ag21 Au19 Ag11 128.30(11) . . ?
Au10 Au19 Ag11 106.26(6) . . ?
Au7 Au19 Ag11 59.33(5) . . ?
Au42 Au19 Ag11 65.69(6) . . ?
Au48 Au19 Ag11 123.72(7) . . ?
Au6 Au19 Ag11 58.54(6) . . ?
Au26 Au19 Ag11 61.83(6) . . ?
Ag21 Au19 Au36 57.23(7) . . ?
Au10 Au19 Au36 58.00(4) . . ?
Au7 Au19 Au36 57.67(4) . . ?
Au42 Au19 Au36 112.17(6) . . ?
Au48 Au19 Au36 124.38(6) . . ?
Au6 Au19 Au36 106.72(5) . . ?
Au26 Au19 Au36 160.35(6) . . ?
Ag11 Au19 Au36 110.99(7) . . ?
Ag21 Au19 Ag3 70.35(9) . . ?
Au10 Au19 Ag3 103.62(6) . . ?
Au7 Au19 Ag3 54.31(5) . . ?
Au42 Au19 Ag3 62.11(6) . . ?
Au48 Au19 Ag3 139.65(7) . . ?
Au6 Au19 Ag3 106.55(6) . . ?
Au26 Au19 Ag3 122.88(7) . . ?
Ag11 Au19 Ag3 63.10(7) . . ?
Au36 Au19 Ag3 59.20(6) . . ?
Ag21 Au19 Ag14 120.41(10) . . ?
Au10 Au19 Ag14 58.68(6) . . ?
Au7 Au19 Ag14 106.02(6) . . ?
Au42 Au19 Ag14 134.76(7) . . ?
Au48 Au19 Ag14 59.98(6) . . ?
Au6 Au19 Ag14 58.03(6) . . ?
Au26 Au19 Ag14 60.35(6) . . ?
Ag11 Au19 Ag14 110.86(8) . . ?
Au36 Au19 Ag14 110.68(7) . . ?
Ag3 Au19 Ag14 160.23(7) . . ?
Ag21 Au19 Au55 67.42(9) . . ?
Au10 Au19 Au55 53.35(4) . . ?
Au7 Au19 Au55 104.97(5) . . ?
Au42 Au19 Au55 134.97(6) . . ?
Au48 Au19 Au55 68.10(5) . . ?
Au6 Au19 Au55 102.62(5) . . ?
Au26 Au19 Au55 115.92(6) . . ?
Ag11 Au19 Au55 159.29(7) . . ?
Au36 Au19 Au55 63.63(5) . . ?
Ag3 Au19 Au55 120.89(7) . . ?
Ag14 Au19 Au55 57.78(6) . . ?
C1_4 Au20 C1_24 176.9(11) . . ?
C1_4 Au20 Au2 88.7(6) . . ?
C1_24 Au20 Au2 91.7(9) . . ?
C1_4 Au20 Ag11 87.1(7) . . ?
C1_24 Au20 Ag11 95.8(9) . . ?
Au2 Au20 Ag11 60.68(6) . . ?
C1_4 Au20 Au23 138.7(7) . . ?
C1_24 Au20 Au23 43.5(9) . . ?
Au2 Au20 Au23 58.66(4) . . ?
Ag11 Au20 Au23 56.06(6) . . ?
C1_7 Au21 C1_32 164.4(13) . . ?
C1_7 Au21 Au8 98.6(9) . . ?
C1_32 Au21 Au8 95.8(9) . . ?
C1_7 Au21 Ag17 142.5(10) . . ?
C1_32 Au21 Ag17 52.1(9) . . ?
Au8 Au21 Ag17 57.29(6) . . ?
C1_7 Au21 Ag2 68.6(10) . . ?
C1_32 Au21 Ag2 123.1(10) . . ?
Au8 Au21 Ag2 67.07(5) . . ?
Ag17 Au21 Ag2 75.10(8) . . ?
C1_7 Au21 Ag12 42.4(9) . . ?
C1_32 Au21 Ag12 149.9(10) . . ?
Au8 Au21 Ag12 56.81(5) . . ?
Ag17 Au21 Ag12 110.44(7) . . ?
Ag2 Au21 Ag12 61.36(7) . . ?
C1_15 Au22 C1_13 176.2(13) . . ?
C1_15 Au22 Au11 94.7(10) . . ?
C1_13 Au22 Au11 89.0(9) . . ?
C1_15 Au22 Ag9 86.6(10) . . ?
C1_13 Au22 Ag9 94.6(9) . . ?
Au11 Au22 Ag9 61.56(5) . . ?
C1_15 Au22 Au13 140.2(10) . . ?
C1_13 Au22 Au13 42.3(9) . . ?
Au11 Au22 Au13 56.38(4) . . ?
Ag9 Au22 Au13 56.69(6) . . ?
C1_15 Au22 Au50 40.0(10) . . ?
C1_13 Au22 Au50 143.0(9) . . ?
Au11 Au22 Au50 58.89(4) . . ?
Ag9 Au22 Au50 55.51(6) . . ?
Au13 Au22 Au50 100.95(4) . . ?
C1_24 Au23 C2_24 29.8(3) . . ?
C1_24 Au23 Au7 143.1(3) . . ?
C2_24 Au23 Au7 170.47(6) . . ?
C1_24 Au23 Au50 153.6(5) . . ?
C2_24 Au23 Au50 126.07(6) . . ?
Au7 Au23 Au50 58.59(5) . . ?
C1_24 Au23 Ag3 137.9(8) . . ?
C2_24 Au23 Ag3 131.72(7) . . ?
Au7 Au23 Ag3 57.45(6) . . ?
Au50 Au23 Ag3 60.45(6) . . ?
C1_24 Au23 Ag11 92.6(5) . . ?
C2_24 Au23 Ag11 117.59(7) . . ?
Au7 Au23 Ag11 61.66(6) . . ?
Au50 Au23 Ag11 113.77(7) . . ?
Ag3 Au23 Ag11 65.17(7) . . ?
C1_24 Au23 Au2 83.5(5) . . ?
C2_24 Au23 Au2 109.71(5) . . ?
Au7 Au23 Au2 61.21(4) . . ?
Au50 Au23 Au2 108.95(6) . . ?
Ag3 Au23 Au2 111.08(7) . . ?
Ag11 Au23 Au2 60.26(6) . . ?
C1_24 Au23 Ag9 112.1(8) . . ?
C2_24 Au23 Ag9 113.78(6) . . ?
Au7 Au23 Ag9 59.86(6) . . ?
Au50 Au23 Ag9 60.65(6) . . ?
Ag3 Au23 Ag9 108.98(7) . . ?
Ag11 Au23 Ag9 109.14(8) . . ?
Au2 Au23 Ag9 58.58(6) . . ?
C1_24 Au23 Au20 37.4(3) . . ?
C2_24 Au23 Au20 66.99(4) . . ?
Au7 Au23 Au20 107.00(5) . . ?
Au50 Au23 Au20 163.68(6) . . ?
Ag3 Au23 Au20 120.40(6) . . ?
Ag11 Au23 Au20 58.64(6) . . ?
Au2 Au23 Au20 54.85(4) . . ?
Ag9 Au23 Au20 106.55(6) . . ?
C1_40 Au24 C2_40 30.5(3) . . ?
C1_40 Au24 Au12 141.27(7) . . ?
C2_40 Au24 Au12 166.5(6) . . ?
C1_40 Au24 Au57 156.16(7) . . ?
C2_40 Au24 Au57 126.6(3) . . ?
Au12 Au24 Au57 58.81(5) . . ?
C1_40 Au24 Ag10 134.89(7) . . ?
C2_40 Au24 Ag10 135.2(7) . . ?
Au12 Au24 Ag10 57.88(6) . . ?
Au57 Au24 Ag10 61.73(6) . . ?
C1_40 Au24 Ag8 89.76(6) . . ?
C2_40 Au24 Ag8 117.9(4) . . ?
Au12 Au24 Ag8 61.86(6) . . ?
Au57 Au24 Ag8 114.08(7) . . ?
Ag10 Au24 Ag8 64.22(7) . . ?
C1_40 Au24 Au8 82.08(5) . . ?
C2_40 Au24 Au8 105.8(5) . . ?
Au12 Au24 Au8 61.61(4) . . ?
Au57 Au24 Au8 109.34(6) . . ?
Ag10 Au24 Au8 111.31(7) . . ?
Ag8 Au24 Au8 60.74(6) . . ?
C1_40 Au24 Ag12 113.77(6) . . ?
C2_40 Au24 Ag12 110.4(7) . . ?
Au12 Au24 Ag12 59.95(6) . . ?
Au57 Au24 Ag12 60.19(6) . . ?
Ag10 Au24 Ag12 109.70(8) . . ?
Ag8 Au24 Ag12 109.81(8) . . ?
Au8 Au24 Ag12 59.13(6) . . ?
C1_40 Au24 Au16 35.16(3) . . ?
C2_40 Au24 Au16 65.6(3) . . ?
Au12 Au24 Au16 107.01(6) . . ?
Au57 Au24 Au16 164.28(7) . . ?
Ag10 Au24 Au16 118.46(7) . . ?
Ag8 Au24 Au16 58.01(5) . . ?
Au8 Au24 Au16 55.19(4) . . ?
Ag12 Au24 Au16 107.95(7) . . ?
C1_10 Au25 C2_10 31.3(3) . . ?
C1_10 Au25 Au3 139.0(5) . . ?
C2_10 Au25 Au3 167.9(6) . . ?
C1_10 Au25 Au31 160.2(5) . . ?
C2_10 Au25 Au31 129.4(5) . . ?
Au3 Au25 Au31 59.04(4) . . ?
C1_10 Au25 Ag5 132.4(9) . . ?
C2_10 Au25 Ag5 132.5(7) . . ?
Au3 Au25 Ag5 57.91(6) . . ?
Au31 Au25 Ag5 59.57(6) . . ?
C1_10 Au25 Au18 81.7(7) . . ?
C2_10 Au25 Au18 105.8(6) . . ?
Au3 Au25 Au18 62.13(4) . . ?
Au31 Au25 Au18 108.98(5) . . ?
Ag5 Au25 Au18 113.77(6) . . ?
C1_10 Au25 Ag15 84.7(6) . . ?
C2_10 Au25 Ag15 113.8(5) . . ?
Au3 Au25 Ag15 61.63(6) . . ?
Au31 Au25 Ag15 114.98(7) . . ?
Ag5 Au25 Ag15 68.18(7) . . ?
Au18 Au25 Ag15 60.49(7) . . ?
C1_10 Au25 Ag8 117.8(10) . . ?
C2_10 Au25 Ag8 115.0(7) . . ?
Au3 Au25 Ag8 59.64(6) . . ?
Au31 Au25 Ag8 59.68(6) . . ?
Ag5 Au25 Ag8 107.90(7) . . ?
Au18 Au25 Ag8 58.19(6) . . ?
Ag15 Au25 Ag8 108.50(8) . . ?
C1_10 Au25 Au49 33.8(5) . . ?
C2_10 Au25 Au49 65.0(5) . . ?
Au3 Au25 Au49 105.33(5) . . ?
Au31 Au25 Au49 162.92(6) . . ?
Ag5 Au25 Au49 120.10(7) . . ?
Au18 Au25 Au49 54.44(4) . . ?
Ag15 Au25 Au49 55.54(6) . . ?
Ag8 Au25 Au49 107.68(7) . . ?
C1_11 Au26 C2_11 31.7(3) . . ?
C1_11 Au26 Au6 141.9(5) . . ?
C2_11 Au26 Au6 170.4(7) . . ?
C1_11 Au26 Au33 159.1(5) . . ?
C2_11 Au26 Au33 127.5(5) . . ?
Au6 Au26 Au33 58.87(4) . . ?
C1_11 Au26 Ag4 127.1(10) . . ?
C2_11 Au26 Ag4 130.6(7) . . ?
Au6 Au26 Ag4 58.01(6) . . ?
Au33 Au26 Ag4 60.03(6) . . ?
C1_11 Au26 Au19 86.1(8) . . ?
C2_11 Au26 Au19 108.0(7) . . ?
Au6 Au26 Au19 62.40(4) . . ?
Au33 Au26 Au19 109.80(5) . . ?
Ag4 Au26 Au19 113.27(6) . . ?
C1_11 Au26 Ag14 86.0(6) . . ?
C2_11 Au26 Ag14 116.4(5) . . ?
Au6 Au26 Ag14 60.97(6) . . ?
Au33 Au26 Ag14 113.27(7) . . ?
Ag4 Au26 Ag14 65.53(7) . . ?
Au19 Au26 Ag14 61.24(6) . . ?
C1_11 Au26 Ag11 122.7(10) . . ?
C2_11 Au26 Ag11 115.0(7) . . ?
Au6 Au26 Ag11 60.26(6) . . ?
Au33 Au26 Ag11 60.07(6) . . ?
Ag4 Au26 Ag11 108.91(7) . . ?
Au19 Au26 Ag11 59.38(6) . . ?
Ag14 Au26 Ag11 109.61(7) . . ?
C1_11 Au26 Au48 36.5(5) . . ?
C2_11 Au26 Au48 67.4(5) . . ?
Au6 Au26 Au48 105.47(5) . . ?
Au33 Au26 Au48 163.71(6) . . ?
Ag4 Au26 Au48 117.48(7) . . ?
Au19 Au26 Au48 55.07(4) . . ?
Ag14 Au26 Au48 56.06(6) . . ?
Ag11 Au26 Au48 109.64(7) . . ?
C2_1 Au27 C1_1 30.7(3) . . ?
C2_1 Au27 Au9 168.0(6) . . ?
C1_1 Au27 Au9 139.4(5) . . ?
C2_1 Au27 Au40 129.3(5) . . ?
C1_1 Au27 Au40 159.3(5) . . ?
Au9 Au27 Au40 59.18(5) . . ?
C2_1 Au27 Ag2 131.9(6) . . ?
C1_1 Au27 Ag2 133.0(8) . . ?
Au9 Au27 Ag2 58.33(5) . . ?
Au40 Au27 Ag2 60.01(6) . . ?
C2_1 Au27 Au28 105.5(6) . . ?
C1_1 Au27 Au28 80.6(6) . . ?
Au9 Au27 Au28 62.49(4) . . ?
Au40 Au27 Au28 110.62(5) . . ?
Ag2 Au27 Au28 113.33(6) . . ?
C2_1 Au27 Ag12 115.0(5) . . ?
C1_1 Au27 Ag12 87.1(6) . . ?
Au9 Au27 Ag12 60.78(6) . . ?
Au40 Au27 Ag12 113.53(7) . . ?
Ag2 Au27 Ag12 66.12(7) . . ?
Au28 Au27 Ag12 60.06(6) . . ?
C2_1 Au27 Ag13 114.2(6) . . ?
C1_1 Au27 Ag13 115.7(8) . . ?
Au9 Au27 Ag13 60.32(6) . . ?
Au40 Au27 Ag13 60.94(7) . . ?
Ag2 Au27 Ag13 109.53(8) . . ?
Au28 Au27 Ag13 59.48(6) . . ?
Ag12 Au27 Ag13 108.80(7) . . ?
C2_1 Au27 Au46 65.5(5) . . ?
C1_1 Au27 Au46 34.8(5) . . ?
Au9 Au27 Au46 105.16(5) . . ?
Au40 Au27 Au46 163.75(6) . . ?
Ag2 Au27 Au46 117.36(7) . . ?
Au28 Au27 Au46 54.31(4) . . ?
Ag12 Au27 Au46 55.57(6) . . ?
Ag13 Au27 Au46 108.92(7) . . ?
Ag22 Au28 Au14 108.99(9) . . ?
Ag22 Au28 Au12 105.04(8) . . ?
Au14 Au28 Au12 57.53(4) . . ?
Ag22 Au28 Au54 74.84(9) . . ?
Au14 Au28 Au54 106.33(6) . . ?
Au12 Au28 Au54 163.32(7) . . ?
Ag22 Au28 Au46 80.26(9) . . ?
Au14 Au28 Au46 166.37(6) . . ?
Au12 Au28 Au46 111.06(6) . . ?
Au54 Au28 Au46 85.49(5) . . ?
Ag22 Au28 Au9 163.22(8) . . ?
Au14 Au28 Au9 59.22(4) . . ?
Au12 Au28 Au9 59.04(4) . . ?
Au54 Au28 Au9 118.65(7) . . ?
Au46 Au28 Au9 109.41(5) . . ?
Ag22 Au28 Au27 142.66(8) . . ?
Au14 Au28 Au27 105.64(6) . . ?
Au12 Au28 Au27 105.00(5) . . ?
Au54 Au28 Au27 82.51(5) . . ?
Au46 Au28 Au27 68.55(5) . . ?
Au9 Au28 Au27 53.37(4) . . ?
Ag22 Au28 Ag13 128.74(11) . . ?
Au14 Au28 Ag13 59.35(6) . . ?
Au12 Au28 Ag13 106.14(7) . . ?
Au54 Au28 Ag13 64.01(7) . . ?
Au46 Au28 Ag13 123.05(7) . . ?
Au9 Au28 Ag13 58.11(6) . . ?
Au27 Au28 Ag13 61.06(6) . . ?
Ag22 Au28 Au52 57.19(7) . . ?
Au14 Au28 Au52 58.08(5) . . ?
Au12 Au28 Au52 57.23(4) . . ?
Au54 Au28 Au52 112.23(6) . . ?
Au46 Au28 Au52 124.26(7) . . ?
Au9 Au28 Au52 106.55(5) . . ?
Au27 Au28 Au52 159.88(6) . . ?
Ag13 Au28 Au52 111.88(7) . . ?
Ag22 Au28 Ag12 120.36(11) . . ?
Au14 Au28 Ag12 106.08(6) . . ?
Au12 Au28 Ag12 58.90(5) . . ?
Au54 Au28 Ag12 136.00(7) . . ?
Au46 Au28 Ag12 60.29(6) . . ?
Au9 Au28 Ag12 58.15(6) . . ?
Au27 Au28 Ag12 60.55(6) . . ?
Ag13 Au28 Ag12 110.47(8) . . ?
Au52 Au28 Ag12 109.93(7) . . ?
Ag22 Au28 Ag24 68.97(10) . . ?
Au14 Au28 Ag24 54.58(6) . . ?
Au12 Au28 Ag24 102.83(6) . . ?
Au54 Au28 Ag24 61.20(6) . . ?
Au46 Au28 Ag24 139.01(7) . . ?
Au9 Au28 Ag24 107.48(7) . . ?
Au27 Au28 Ag24 124.16(8) . . ?
Ag13 Au28 Ag24 65.11(8) . . ?
Au52 Au28 Ag24 58.58(6) . . ?
Ag12 Au28 Ag24 160.28(8) . . ?
Ag22 Au28 Au57 67.55(9) . . ?
Au14 Au28 Au57 105.37(5) . . ?
Au12 Au28 Au57 53.49(4) . . ?
Au54 Au28 Au57 136.82(7) . . ?
Au46 Au28 Au57 68.27(5) . . ?
Au9 Au28 Au57 102.58(5) . . ?
Au27 Au28 Au57 115.82(5) . . ?
Ag13 Au28 Au57 159.14(7) . . ?
Au52 Au28 Au57 63.30(5) . . ?
Ag12 Au28 Au57 57.42(6) . . ?
Ag24 Au28 Au57 119.72(7) . . ?
Au1 Au29 Au6 58.09(4) . . ?
Au1 Au29 Ag18 105.60(8) . . ?
Au6 Au29 Ag18 108.97(7) . . ?
Au1 Au29 Ag16 107.45(7) . . ?
Au6 Au29 Ag16 104.29(8) . . ?
Ag18 Au29 Ag16 141.92(9) . . ?
Au1 Au29 Au37 105.02(5) . . ?
Au6 Au29 Au37 163.09(6) . . ?
Ag18 Au29 Au37 72.82(7) . . ?
Ag16 Au29 Au37 80.77(7) . . ?
Au1 Au29 Au43 163.01(6) . . ?
Au6 Au29 Au43 105.02(5) . . ?
Ag18 Au29 Au43 80.67(8) . . ?
Ag16 Au29 Au43 73.17(7) . . ?
Au37 Au29 Au43 91.88(5) . . ?
Au1 Au29 Au15 57.96(4) . . ?
Au6 Au29 Au15 57.71(4) . . ?
Ag18 Au29 Au15 57.48(7) . . ?
Ag16 Au29 Au15 160.46(8) . . ?
Au37 Au29 Au15 114.29(6) . . ?
Au43 Au29 Au15 116.63(6) . . ?
Au1 Au29 Au2 57.21(4) . . ?
Au6 Au29 Au2 57.72(4) . . ?
Ag18 Au29 Au2 161.55(8) . . ?
Ag16 Au29 Au2 56.30(6) . . ?
Au37 Au29 Au2 115.92(6) . . ?
Au43 Au29 Au2 113.94(6) . . ?
Au15 Au29 Au2 104.52(5) . . ?
Au1 Au29 Ag4 106.26(6) . . ?
Au6 Au29 Ag4 54.57(5) . . ?
Ag18 Au29 Ag4 72.78(8) . . ?
Ag16 Au29 Ag4 114.51(8) . . ?
Au37 Au29 Ag4 138.35(7) . . ?
Au43 Au29 Ag4 59.90(6) . . ?
Au15 Au29 Ag4 63.23(5) . . ?
Au2 Au29 Ag4 103.99(6) . . ?
Au1 Au29 Ag1 54.83(5) . . ?
Au6 Au29 Ag1 106.35(6) . . ?
Ag18 Au29 Ag1 114.66(9) . . ?
Ag16 Au29 Ag1 71.68(7) . . ?
Au37 Au29 Ag1 59.41(5) . . ?
Au43 Au29 Ag1 137.38(7) . . ?
Au15 Au29 Ag1 104.37(6) . . ?
Au2 Au29 Ag1 62.89(5) . . ?
Ag4 Au29 Ag1 160.43(8) . . ?
Au1 Au29 Au33 102.00(5) . . ?
Au6 Au29 Au33 51.60(4) . . ?
Ag18 Au29 Au33 124.40(8) . . ?
Ag16 Au29 Au33 65.64(7) . . ?
Au37 Au29 Au33 141.86(6) . . ?
Au43 Au29 Au33 62.30(4) . . ?
Au15 Au29 Au33 102.75(5) . . ?
Au2 Au29 Au33 59.70(4) . . ?
Ag4 Au29 Au33 53.39(6) . . ?
Ag1 Au29 Au33 120.74(7) . . ?
Au1 Au29 Au35 51.60(4) . . ?
Au6 Au29 Au35 102.40(5) . . ?
Ag18 Au29 Au35 66.67(7) . . ?
Ag16 Au29 Au35 123.31(7) . . ?
Au37 Au29 Au35 62.28(4) . . ?
Au43 Au29 Au35 142.68(6) . . ?
Au15 Au29 Au35 60.16(4) . . ?
Au2 Au29 Au35 101.98(5) . . ?
Ag4 Au29 Au35 121.78(6) . . ?
Ag1 Au29 Au35 53.07(5) . . ?
Au33 Au29 Au35 152.88(6) . . ?
Au3 Au30 Ag20 108.95(8) . . ?
Au3 Au30 Au9 58.99(4) . . ?
Ag20 Au30 Au9 107.91(7) . . ?
Au3 Au30 Au59 107.63(6) . . ?
Ag20 Au30 Au59 63.95(7) . . ?
Au9 Au30 Au59 162.60(6) . . ?
Au3 Au30 Au45 168.64(7) . . ?
Ag20 Au30 Au45 80.80(8) . . ?
Au9 Au30 Au45 113.12(5) . . ?
Au59 Au30 Au45 81.66(6) . . ?
Au3 Au30 Au14 60.01(5) . . ?
Ag20 Au30 Au14 166.18(8) . . ?
Au9 Au30 Au14 59.95(4) . . ?
Au59 Au30 Au14 125.53(6) . . ?
Au45 Au30 Au14 109.42(6) . . ?
Au3 Au30 Ag15 60.69(6) . . ?
Ag20 Au30 Ag15 125.38(10) . . ?
Au9 Au30 Ag15 108.39(8) . . ?
Au59 Au30 Ag15 69.27(7) . . ?
Au45 Au30 Ag15 118.90(7) . . ?
Au14 Au30 Ag15 58.61(7) . . ?
Au3 Au30 Ag13 107.81(7) . . ?
Ag20 Au30 Ag13 123.10(10) . . ?
Au9 Au30 Ag13 59.73(6) . . ?
Au59 Au30 Ag13 137.65(7) . . ?
Au45 Au30 Ag13 61.12(7) . . ?
Au14 Au30 Ag13 58.52(6) . . ?
Ag15 Au30 Ag13 110.17(9) . . ?
Au3 Au30 Au32 58.00(4) . . ?
Ag20 Au30 Au32 58.97(7) . . ?
Au9 Au30 Au32 57.74(4) . . ?
Au59 Au30 Au32 106.48(6) . . ?
Au45 Au30 Au32 126.59(6) . . ?
Au14 Au30 Au32 107.25(6) . . ?
Ag15 Au30 Au32 113.02(7) . . ?
Ag13 Au30 Au32 111.62(7) . . ?
Au3 Au30 Au44 106.13(6) . . ?
Ag20 Au30 Au44 140.90(8) . . ?
Au9 Au30 Au44 104.59(6) . . ?
Au59 Au30 Au44 89.44(6) . . ?
Au45 Au30 Au44 66.69(5) . . ?
Au14 Au30 Au44 52.81(5) . . ?
Ag15 Au30 Au44 60.78(6) . . ?
Ag13 Au30 Au44 58.82(6) . . ?
Au32 Au30 Au44 159.98(7) . . ?
Au3 Au30 Ag5 53.86(5) . . ?
Ag20 Au30 Ag5 67.47(9) . . ?
Au9 Au30 Ag5 103.60(6) . . ?
Au59 Au30 Ag5 59.37(6) . . ?
Au45 Au30 Ag5 137.33(8) . . ?
Au14 Au30 Ag5 107.35(6) . . ?
Ag15 Au30 Ag5 65.30(7) . . ?
Ag13 Au30 Ag5 161.47(8) . . ?
Au32 Au30 Ag5 58.52(5) . . ?
Au44 Au30 Ag5 124.50(6) . . ?
Au3 Au30 Au40 106.89(5) . . ?
Ag20 Au30 Au40 70.84(7) . . ?
Au9 Au30 Au40 53.56(4) . . ?
Au59 Au30 Au40 129.68(7) . . ?
Au45 Au30 Au40 70.16(5) . . ?
Au14 Au30 Au40 103.24(5) . . ?
Ag15 Au30 Au40 161.03(8) . . ?
Ag13 Au30 Au40 57.73(6) . . ?
Au32 Au30 Au40 64.58(4) . . ?
Au44 Au30 Au40 114.43(5) . . ?
Ag5 Au30 Au40 120.85(6) . . ?
C2_18 Au31 C1_18 30.5(3) . . ?
C2_18 Au31 Au3 160.7(5) . . ?
C1_18 Au31 Au3 132.9(4) . . ?
C2_18 Au31 Au25 137.7(6) . . ?
C1_18 Au31 Au25 135.7(4) . . ?
Au3 Au31 Au25 58.36(4) . . ?
C2_18 Au31 Ag5 133.6(5) . . ?
C1_18 Au31 Ag5 160.5(4) . . ?
Au3 Au31 Ag5 58.67(6) . . ?
Au25 Au31 Ag5 62.28(6) . . ?
C2_18 Au31 Ag8 111.2(5) . . ?
C1_18 Au31 Ag8 83.5(4) . . ?
Au3 Au31 Ag8 61.77(6) . . ?
Au25 Au31 Ag8 65.77(6) . . ?
Ag5 Au31 Ag8 114.81(8) . . ?
C2_18 Au31 Au8 103.9(5) . . ?
C1_18 Au31 Au8 78.6(4) . . ?
Au3 Au31 Au8 56.89(4) . . ?
Au25 Au31 Au8 108.07(5) . . ?
Ag5 Au31 Au8 104.60(6) . . ?
Ag8 Au31 Au8 58.72(5) . . ?
C2_18 Au31 Au32 114.3(5) . . ?
C1_18 Au31 Au32 111.9(4) . . ?
Au3 Au31 Au32 55.56(4) . . ?
Au25 Au31 Au32 106.64(5) . . ?
Ag5 Au31 Au32 58.81(6) . . ?
Ag8 Au31 Au32 104.98(6) . . ?
Au8 Au31 Au32 54.68(4) . . ?
C2_18 Au31 Au47 80.2(5) . . ?
C1_18 Au31 Au47 101.8(4) . . ?
Au3 Au31 Au47 101.24(6) . . ?
Au25 Au31 Au47 118.72(6) . . ?
Ag5 Au31 Au47 58.77(6) . . ?
Ag8 Au31 Au47 158.29(7) . . ?
Au8 Au31 Au47 101.30(5) . . ?
Au32 Au31 Au47 53.42(4) . . ?
C2_18 Au31 Ag17 66.8(6) . . ?
C1_18 Au31 Ag17 60.1(4) . . ?
Au3 Au31 Ag17 96.54(6) . . ?
Au25 Au31 Ag17 154.90(7) . . ?
Ag5 Au31 Ag17 106.77(8) . . ?
Ag8 Au31 Ag17 103.79(7) . . ?
Au8 Au31 Ag17 50.45(5) . . ?
Au32 Au31 Ag17 52.18(6) . . ?
Au47 Au31 Ag17 62.70(6) . . ?
Au9 Au32 Au3 58.38(4) . . ?
Au9 Au32 Ag20 105.44(8) . . ?
Au3 Au32 Ag20 105.79(8) . . ?
Au9 Au32 Ag17 108.92(7) . . ?
Au3 Au32 Ag17 104.20(8) . . ?
Ag20 Au32 Ag17 142.74(10) . . ?
Au9 Au32 Au53 105.26(5) . . ?
Au3 Au32 Au53 163.38(6) . . ?
Ag20 Au32 Au53 74.26(8) . . ?
Ag17 Au32 Au53 83.12(7) . . ?
Au9 Au32 Au8 57.98(4) . . ?
Au3 Au32 Au8 58.21(4) . . ?
Ag20 Au32 Au8 160.70(8) . . ?
Ag17 Au32 Au8 56.50(6) . . ?
Au53 Au32 Au8 117.64(6) . . ?
Au9 Au32 Au47 165.34(6) . . ?
Au3 Au32 Au47 106.99(5) . . ?
Ag20 Au32 Au47 78.20(8) . . ?
Ag17 Au32 Au47 72.25(7) . . ?
Au53 Au32 Au47 89.40(6) . . ?
Au8 Au32 Au47 115.31(6) . . ?
Au9 Au32 Ag5 106.59(6) . . ?
Au3 Au32 Ag5 55.06(6) . . ?
Ag20 Au32 Ag5 68.40(8) . . ?
Ag17 Au32 Ag5 113.73(8) . . ?
Au53 Au32 Ag5 135.89(8) . . ?
Au8 Au32 Ag5 104.97(6) . . ?
Au47 Au32 Ag5 61.05(6) . . ?
Au9 Au32 Au30 57.26(4) . . ?
Au3 Au32 Au30 56.77(4) . . ?
Ag20 Au32 Au30 56.54(7) . . ?
Ag17 Au32 Au30 159.90(8) . . ?
Au53 Au32 Au30 113.54(6) . . ?
Au8 Au32 Au30 104.17(5) . . ?
Au47 Au32 Au30 117.13(6) . . ?
Ag5 Au32 Au30 62.77(5) . . ?
Au9 Au32 Ag2 55.05(5) . . ?
Au3 Au32 Ag2 107.41(7) . . ?
Ag20 Au32 Ag2 116.25(9) . . ?
Ag17 Au32 Ag2 74.22(7) . . ?
Au53 Au32 Ag2 59.69(6) . . ?
Au8 Au32 Ag2 64.40(6) . . ?
Au47 Au32 Ag2 136.55(7) . . ?
Ag5 Au32 Ag2 161.43(8) . . ?
Au30 Au32 Ag2 103.71(6) . . ?
Au9 Au32 Au31 102.98(5) . . ?
Au3 Au32 Au31 51.77(4) . . ?
Ag20 Au32 Au31 120.10(8) . . ?
Ag17 Au32 Au31 65.24(7) . . ?
Au53 Au32 Au31 142.97(6) . . ?
Au8 Au32 Au31 60.61(4) . . ?
Au47 Au32 Au31 63.75(5) . . ?
Ag5 Au32 Au31 53.27(5) . . ?
Au30 Au32 Au31 101.74(5) . . ?
Ag2 Au32 Au31 123.32(7) . . ?
Au9 Au32 Au40 51.64(4) . . ?
Au3 Au32 Au40 102.10(5) . . ?
Ag20 Au32 Au40 67.74(8) . . ?
Ag17 Au32 Au40 125.98(7) . . ?
Au53 Au32 Au40 62.15(4) . . ?
Au8 Au32 Au40 103.18(5) . . ?
Au47 Au32 Au40 139.99(6) . . ?
Ag5 Au32 Au40 120.07(6) . . ?
Au30 Au32 Au40 59.52(4) . . ?
Ag2 Au32 Au40 53.06(5) . . ?
Au31 Au32 Au40 153.30(6) . . ?
C2_4 Au33 C1_4 30.9(3) . . ?
C2_4 Au33 Au6 159.9(5) . . ?
C1_4 Au33 Au6 131.9(4) . . ?
C2_4 Au33 Au26 138.4(5) . . ?
C1_4 Au33 Au26 135.6(4) . . ?
Au6 Au33 Au26 58.29(4) . . ?
C2_4 Au33 Ag4 134.4(4) . . ?
C1_4 Au33 Ag4 161.6(4) . . ?
Au6 Au33 Ag4 58.47(6) . . ?
Au26 Au33 Ag4 61.79(6) . . ?
C2_4 Au33 Ag11 111.2(4) . . ?
C1_4 Au33 Ag11 83.3(4) . . ?
Au6 Au33 Ag11 61.84(6) . . ?
Au26 Au33 Ag11 64.64(6) . . ?
Ag4 Au33 Ag11 113.94(8) . . ?
C2_4 Au33 Au2 102.6(5) . . ?
C1_4 Au33 Au2 76.9(4) . . ?
Au6 Au33 Au2 57.40(4) . . ?
Au26 Au33 Au2 107.95(5) . . ?
Ag4 Au33 Au2 105.67(6) . . ?
Ag11 Au33 Au2 59.05(6) . . ?
C2_4 Au33 Au43 80.5(4) . . ?
C1_4 Au33 Au43 102.8(4) . . ?
Au6 Au33 Au43 101.55(6) . . ?
Au26 Au33 Au43 117.95(6) . . ?
Ag4 Au33 Au43 58.74(6) . . ?
Ag11 Au33 Au43 159.99(7) . . ?
Au2 Au33 Au43 103.33(5) . . ?
C2_4 Au33 Au29 113.5(5) . . ?
C1_4 Au33 Au29 111.1(4) . . ?
Au6 Au33 Au29 55.88(4) . . ?
Au26 Au33 Au29 106.93(5) . . ?
Ag4 Au33 Au29 59.36(6) . . ?
Ag11 Au33 Au29 105.92(6) . . ?
Au2 Au33 Au29 55.77(4) . . ?
Au43 Au33 Au29 54.07(4) . . ?
C2_4 Au33 Ag16 66.1(5) . . ?
C1_4 Au33 Ag16 59.6(4) . . ?
Au6 Au33 Ag16 96.53(6) . . ?
Au26 Au33 Ag16 154.82(7) . . ?
Ag4 Au33 Ag16 107.34(8) . . ?
Ag11 Au33 Ag16 104.85(7) . . ?
Au2 Au33 Ag16 50.67(5) . . ?
Au43 Au33 Ag16 63.96(6) . . ?
Au29 Au33 Ag16 51.95(6) . . ?
C1_12 Au34 C1_14 168.0(14) . . ?
C1_12 Au34 Au11 85.8(11) . . ?
C1_14 Au34 Au11 103.1(9) . . ?
C1_12 Au34 Ag6 104.7(11) . . ?
C1_14 Au34 Ag6 86.8(9) . . ?
Au11 Au34 Ag6 62.77(5) . . ?
C1_12 Au34 Ag7 144.6(11) . . ?
C1_14 Au34 Ag7 45.0(9) . . ?
Au11 Au34 Ag7 58.75(5) . . ?
Ag6 Au34 Ag7 61.37(7) . . ?
C1_12 Au34 Ag19 43.7(11) . . ?
C1_14 Au34 Ag19 148.3(9) . . ?
Au11 Au34 Ag19 52.70(6) . . ?
Ag6 Au34 Ag19 64.64(8) . . ?
Ag7 Au34 Ag19 105.62(7) . . ?
C1_19 Au35 C2_19 31.3(4) . . ?
C1_19 Au35 Au1 131.6(5) . . ?
C2_19 Au35 Au1 161.8(5) . . ?
C1_19 Au35 Au13 133.4(9) . . ?
C2_19 Au35 Au13 134.3(5) . . ?
Au1 Au35 Au13 58.35(4) . . ?
C1_19 Au35 Ag1 162.9(8) . . ?
C2_19 Au35 Ag1 135.7(5) . . ?
Au1 Au35 Ag1 58.70(6) . . ?
Au13 Au35 Ag1 62.52(6) . . ?
C1_19 Au35 Ag7 82.6(6) . . ?
C2_19 Au35 Ag7 109.7(4) . . ?
Au1 Au35 Ag7 61.05(6) . . ?
Au13 Au35 Ag7 63.97(6) . . ?
Ag1 Au35 Ag7 113.57(8) . . ?
C1_19 Au35 Au15 77.7(6) . . ?
C2_19 Au35 Au15 104.9(5) . . ?
Au1 Au35 Au15 56.97(4) . . ?
Au13 Au35 Au15 107.59(6) . . ?
Ag1 Au35 Au15 105.17(6) . . ?
Ag7 Au35 Au15 58.94(6) . . ?
C1_19 Au35 Au37 104.7(8) . . ?
C2_19 Au35 Au37 84.1(4) . . ?
Au1 Au35 Au37 100.88(5) . . ?
Au13 Au35 Au37 118.38(6) . . ?
Ag1 Au35 Au37 58.16(6) . . ?
Ag7 Au35 Au37 158.55(7) . . ?
Au15 Au35 Au37 102.33(5) . . ?
C1_19 Au35 Au29 112.7(9) . . ?
C2_19 Au35 Au29 118.0(4) . . ?
Au1 Au35 Au29 55.43(4) . . ?
Au13 Au35 Au29 106.86(5) . . ?
Ag1 Au35 Au29 59.20(6) . . ?
Ag7 Au35 Au29 104.82(6) . . ?
Au15 Au35 Au29 55.01(4) . . ?
Au37 Au35 Au29 53.73(4) . . ?
Ag21 Au36 Ag19 138.81(10) . . ?
Ag21 Au36 Au7 110.11(8) . . ?
Ag19 Au36 Au7 105.68(8) . . ?
Ag21 Au36 Au10 105.82(9) . . ?
Ag19 Au36 Au10 110.17(9) . . ?
Au7 Au36 Au10 57.87(4) . . ?
Ag21 Au36 Au4 78.37(9) . . ?
Ag19 Au36 Au4 72.09(9) . . ?
Au7 Au36 Au4 107.15(7) . . ?
Au10 Au36 Au4 165.02(7) . . ?
Ag21 Au36 Ag3 71.48(9) . . ?
Ag19 Au36 Ag3 115.96(10) . . ?
Au7 Au36 Ag3 55.22(5) . . ?
Au10 Au36 Ag3 105.33(6) . . ?
Au4 Au36 Ag3 61.84(7) . . ?
Ag21 Au36 Au38 74.32(8) . . ?
Ag19 Au36 Au38 77.28(8) . . ?
Au7 Au36 Au38 163.34(8) . . ?
Au10 Au36 Au38 105.55(7) . . ?
Au4 Au36 Au38 89.41(7) . . ?
Ag3 Au36 Au38 138.79(8) . . ?
Ag21 Au36 Au11 163.17(9) . . ?
Ag19 Au36 Au11 57.76(7) . . ?
Au7 Au36 Au11 58.10(4) . . ?
Au10 Au36 Au11 58.29(4) . . ?
Au4 Au36 Au11 115.53(6) . . ?
Ag3 Au36 Au11 105.73(6) . . ?
Au38 Au36 Au11 113.52(6) . . ?
Ag21 Au36 Au19 57.69(7) . . ?
Ag19 Au36 Au19 163.19(8) . . ?
Au7 Au36 Au19 58.40(4) . . ?
Au10 Au36 Au19 58.14(4) . . ?
Au4 Au36 Au19 115.89(7) . . ?
Ag3 Au36 Au19 61.26(6) . . ?
Au38 Au36 Au19 116.29(6) . . ?
Au11 Au36 Au19 106.03(5) . . ?
Ag21 Au36 Ag6 115.92(10) . . ?
Ag19 Au36 Ag6 72.07(9) . . ?
Au7 Au36 Ag6 105.15(7) . . ?
Au10 Au36 Ag6 54.87(6) . . ?
Au4 Au36 Ag6 136.77(8) . . ?
Ag3 Au36 Ag6 159.59(8) . . ?
Au38 Au36 Ag6 59.64(7) . . ?
Au11 Au36 Ag6 61.32(6) . . ?
Au19 Au36 Ag6 105.27(7) . . ?
Ag21 Au36 Au50 124.39(10) . . ?
Ag19 Au36 Au50 65.57(8) . . ?
Au7 Au36 Au50 52.45(4) . . ?
Au10 Au36 Au50 103.06(5) . . ?
Au4 Au36 Au50 63.81(5) . . ?
Ag3 Au36 Au50 55.43(6) . . ?
Au38 Au36 Au50 139.02(6) . . ?
Au11 Au36 Au50 60.18(4) . . ?
Au19 Au36 Au50 103.60(5) . . ?
Ag6 Au36 Au50 119.61(7) . . ?
Ag21 Au36 Au55 65.96(9) . . ?
Ag19 Au36 Au55 124.66(9) . . ?
Au7 Au36 Au55 102.71(5) . . ?
Au10 Au36 Au55 52.09(4) . . ?
Au4 Au36 Au55 139.54(6) . . ?
Ag3 Au36 Au55 119.29(7) . . ?
Au38 Au36 Au55 63.72(5) . . ?
Au11 Au36 Au55 103.23(6) . . ?
Au19 Au36 Au55 59.90(4) . . ?
Ag6 Au36 Au55 55.01(6) . . ?
Au50 Au36 Au55 154.32(6) . . ?
C1_28 Au37 C1_21 170.9(13) . . ?
C1_28 Au37 Au29 86.4(10) . . ?
C1_21 Au37 Au29 102.5(9) . . ?
C1_28 Au37 Ag1 142.3(10) . . ?
C1_21 Au37 Ag1 46.5(9) . . ?
Au29 Au37 Ag1 62.01(6) . . ?
C1_28 Au37 Au35 94.8(10) . . ?
C1_21 Au37 Au35 91.1(9) . . ?
Au29 Au37 Au35 63.99(4) . . ?
Ag1 Au37 Au35 54.20(5) . . ?
C1_42 Au38 C1_26 167.8(17) . . ?
C1_42 Au38 Ag6 138.3(12) . . ?
C1_26 Au38 Ag6 51.2(11) . . ?
C1_42 Au38 Au36 79.9(13) . . ?
C1_26 Au38 Au36 105.8(10) . . ?
Ag6 Au38 Au36 60.56(6) . . ?
C1_42 Au38 Au55 96.5(13) . . ?
C1_26 Au38 Au55 95.7(11) . . ?
Ag6 Au38 Au55 54.53(6) . . ?
Au36 Au38 Au55 61.55(5) . . ?
C2_34 Au39 C1_34 30.7(4) . . ?
C2_34 Au39 Au10 172.2(6) . . ?
C1_34 Au39 Au10 141.6(5) . . ?
C2_34 Au39 Au55 128.7(5) . . ?
C1_34 Au39 Au55 158.4(6) . . ?
Au10 Au39 Au55 58.51(5) . . ?
C2_34 Au39 Ag6 126.7(7) . . ?
C1_34 Au39 Ag6 131.4(8) . . ?
Au10 Au39 Ag6 57.94(6) . . ?
Au55 Au39 Ag6 60.69(7) . . ?
C2_34 Au39 Ag7 113.3(5) . . ?
C1_34 Au39 Ag7 87.5(6) . . ?
Au10 Au39 Ag7 61.64(6) . . ?
Au55 Au39 Ag7 113.79(7) . . ?
Ag6 Au39 Ag7 65.45(7) . . ?
C2_34 Au39 Au15 110.9(7) . . ?
C1_34 Au39 Au15 84.0(6) . . ?
Au10 Au39 Au15 61.69(5) . . ?
Au55 Au39 Au15 109.12(6) . . ?
Ag6 Au39 Au15 111.99(6) . . ?
Ag7 Au39 Au15 60.40(6) . . ?
C2_34 Au39 Ag14 118.8(6) . . ?
C1_34 Au39 Ag14 117.1(8) . . ?
Au10 Au39 Ag14 60.41(6) . . ?
Au55 Au39 Ag14 60.89(7) . . ?
Ag6 Au39 Ag14 109.96(8) . . ?
Ag7 Au39 Ag14 109.34(7) . . ?
Au15 Au39 Ag14 58.58(6) . . ?
C2_34 Au39 Au41 66.1(6) . . ?
C1_34 Au39 Au41 35.4(5) . . ?
Au10 Au39 Au41 106.32(5) . . ?
Au55 Au39 Au41 163.31(6) . . ?
Ag6 Au39 Au41 119.30(7) . . ?
Ag7 Au39 Au41 57.48(6) . . ?
Au15 Au39 Au41 54.50(4) . . ?
Ag14 Au39 Au41 106.74(7) . . ?
C1_6 Au40 C2_6 30.9(3) . . ?
C1_6 Au40 Au9 130.6(5) . . ?
C2_6 Au40 Au9 160.3(5) . . ?
C1_6 Au40 Au27 134.9(9) . . ?
C2_6 Au40 Au27 135.8(6) . . ?
Au9 Au40 Au27 58.31(5) . . ?
C1_6 Au40 Ag2 162.4(8) . . ?
C2_6 Au40 Ag2 136.4(5) . . ?
Au9 Au40 Ag2 58.76(6) . . ?
Au27 Au40 Ag2 61.93(6) . . ?
C1_6 Au40 Ag13 82.9(6) . . ?
C2_6 Au40 Ag13 109.3(5) . . ?
Au9 Au40 Ag13 61.18(6) . . ?
Au27 Au40 Ag13 63.85(7) . . ?
Ag2 Au40 Ag13 113.34(8) . . ?
C1_6 Au40 Au30 76.2(6) . . ?
C2_6 Au40 Au30 103.6(5) . . ?
Au9 Au40 Au30 56.75(4) . . ?
Au27 Au40 Au30 107.10(6) . . ?
Ag2 Au40 Au30 105.72(6) . . ?
Ag13 Au40 Au30 58.55(6) . . ?
C1_6 Au40 Au53 104.1(7) . . ?
C2_6 Au40 Au53 84.4(5) . . ?
Au9 Au40 Au53 100.29(5) . . ?
Au27 Au40 Au53 118.19(6) . . ?
Ag2 Au40 Au53 58.28(6) . . ?
Ag13 Au40 Au53 158.18(7) . . ?
Au30 Au40 Au53 102.49(5) . . ?
C1_6 Au40 Au32 111.6(9) . . ?
C2_6 Au40 Au32 117.3(6) . . ?
Au9 Au40 Au32 55.04(4) . . ?
Au27 Au40 Au32 106.18(6) . . ?
Ag2 Au40 Au32 59.11(6) . . ?
Ag13 Au40 Au32 105.08(6) . . ?
Au30 Au40 Au32 55.90(4) . . ?
Au53 Au40 Au32 53.09(4) . . ?
C1_34 Au41 C1_19 175.8(14) . . ?
C1_34 Au41 Au15 95.1(10) . . ?
C1_19 Au41 Au15 87.0(10) . . ?
C1_34 Au41 Ag7 94.0(11) . . ?
C1_19 Au41 Ag7 83.8(10) . . ?
Au15 Au41 Ag7 61.29(6) . . ?
C1_34 Au41 Au39 44.3(11) . . ?
C1_19 Au41 Au39 135.3(10) . . ?
Au15 Au41 Au39 58.25(4) . . ?
Ag7 Au41 Au39 56.11(6) . . ?
C1_16 Au42 C1_41 168.5(14) . . ?
C1_16 Au42 Au19 104.1(8) . . ?
C1_41 Au42 Au19 78.5(8) . . ?
C1_16 Au42 Ag3 89.4(9) . . ?
C1_41 Au42 Ag3 101.5(11) . . ?
Au19 Au42 Ag3 61.93(6) . . ?
C1_16 Au42 Ag11 46.0(8) . . ?
C1_41 Au42 Ag11 137.7(8) . . ?
Au19 Au42 Ag11 59.18(6) . . ?
Ag3 Au42 Ag11 60.96(7) . . ?
C1_25 Au43 C1_43 173.0(15) . . ?
C1_25 Au43 Au29 81.3(10) . . ?
C1_43 Au43 Au29 105.7(11) . . ?
C1_25 Au43 Ag4 139.6(10) . . ?
C1_43 Au43 Ag4 47.1(11) . . ?
Au29 Au43 Ag4 61.63(6) . . ?
C1_25 Au43 Au33 96.4(11) . . ?
C1_43 Au43 Au33 87.4(12) . . ?
Au29 Au43 Au33 63.63(4) . . ?
Ag4 Au43 Au33 54.21(6) . . ?
C2_29 Au44 C1_29 31.0(4) . . ?
C2_29 Au44 Au14 171.6(5) . . ?
C1_29 Au44 Au14 141.5(5) . . ?
C2_29 Au44 Au58 127.7(5) . . ?
C1_29 Au44 Au58 157.1(6) . . ?
Au14 Au44 Au58 58.64(5) . . ?
C2_29 Au44 Ag24 129.5(7) . . ?
C1_29 Au44 Ag24 134.8(10) . . ?
Au14 Au44 Ag24 57.53(6) . . ?
Au58 Au44 Ag24 59.70(7) . . ?
C2_29 Au44 Ag13 115.1(6) . . ?
C1_29 Au44 Ag13 88.6(7) . . ?
Au14 Au44 Ag13 61.51(6) . . ?
Au58 Au44 Ag13 114.18(8) . . ?
Ag24 Au44 Ag13 66.93(8) . . ?
C2_29 Au44 Ag15 116.4(7) . . ?
C1_29 Au44 Ag15 115.1(9) . . ?
Au14 Au44 Ag15 60.25(6) . . ?
Au58 Au44 Ag15 60.46(7) . . ?
Ag24 Au44 Ag15 108.74(9) . . ?
Ag13 Au44 Ag15 108.87(8) . . ?
C2_29 Au44 Au30 110.6(5) . . ?
C1_29 Au44 Au30 83.7(7) . . ?
Au14 Au44 Au30 60.97(5) . . ?
Au58 Au44 Au30 108.43(6) . . ?
Ag24 Au44 Au30 111.65(7) . . ?
Ag13 Au44 Au30 59.65(6) . . ?
Ag15 Au44 Au30 58.40(6) . . ?
C2_29 Au44 Au45 67.3(5) . . ?
C1_29 Au44 Au45 36.3(5) . . ?
Au14 Au44 Au45 105.50(6) . . ?
Au58 Au44 Au45 162.24(6) . . ?
Ag24 Au44 Au45 120.81(7) . . ?
Ag13 Au44 Au45 57.03(7) . . ?
Ag15 Au44 Au45 105.87(8) . . ?
Au30 Au44 Au45 53.99(4) . . ?
C1_6 Au45 C1_29 177.1(14) . . ?
C1_6 Au45 Au30 87.8(9) . . ?
C1_29 Au45 Au30 94.7(11) . . ?
C1_6 Au45 Ag13 87.7(8) . . ?
C1_29 Au45 Ag13 94.8(12) . . ?
Au30 Au45 Ag13 61.51(6) . . ?
C1_6 Au45 Au44 139.2(8) . . ?
C1_29 Au45 Au44 43.7(11) . . ?
Au30 Au45 Au44 59.32(5) . . ?
Ag13 Au45 Au44 56.61(6) . . ?
C1_23 Au46 C1_1 176.2(13) . . ?
C1_23 Au46 Au28 94.8(9) . . ?
C1_1 Au46 Au28 88.9(9) . . ?
C1_23 Au46 Ag12 85.4(9) . . ?
C1_1 Au46 Ag12 95.5(9) . . ?
Au28 Au46 Ag12 61.85(6) . . ?
C1_23 Au46 Au27 140.1(9) . . ?
C1_1 Au46 Au27 42.1(9) . . ?
Au28 Au46 Au27 57.13(4) . . ?
Ag12 Au46 Au27 57.29(6) . . ?
C1_23 Au46 Au57 39.8(8) . . ?
C1_1 Au46 Au57 143.0(9) . . ?
Au28 Au46 Au57 58.97(5) . . ?
Ag12 Au46 Au57 54.86(6) . . ?
Au27 Au46 Au57 101.27(5) . . ?
C1_33 Au47 C1_17 174.4(14) . . ?
C1_33 Au47 Au32 84.6(10) . . ?
C1_17 Au47 Au32 100.5(10) . . ?
C1_33 Au47 Ag5 141.2(10) . . ?
C1_17 Au47 Ag5 44.4(10) . . ?
Au32 Au47 Ag5 60.57(5) . . ?
C1_33 Au47 Au31 97.8(11) . . ?
C1_17 Au47 Au31 86.7(10) . . ?
Au32 Au47 Au31 62.83(4) . . ?
Ag5 Au47 Au31 52.88(5) . . ?
C1_30 Au48 C1_11 169.9(16) . . ?
C1_30 Au48 Au19 92.3(10) . . ?
C1_11 Au48 Au19 90.2(9) . . ?
C1_30 Au48 Ag14 82.8(11) . . ?
C1_11 Au48 Ag14 89.7(10) . . ?
Au19 Au48 Ag14 62.31(6) . . ?
C1_30 Au48 Au26 136.8(10) . . ?
C1_11 Au48 Au26 39.6(9) . . ?
Au19 Au48 Au26 56.56(4) . . ?
Ag14 Au48 Au26 57.26(6) . . ?
C1_30 Au48 Au55 37.1(10) . . ?
C1_11 Au48 Au55 140.2(9) . . ?
Au19 Au48 Au55 58.53(4) . . ?
Ag14 Au48 Au55 55.36(6) . . ?
Au26 Au48 Au55 100.74(4) . . ?
C1_10 Au49 C1_44 173.3(15) . . ?
C1_10 Au49 Au18 86.8(9) . . ?
C1_44 Au49 Au18 93.7(8) . . ?
C1_10 Au49 Ag15 88.8(10) . . ?
C1_44 Au49 Ag15 97.4(10) . . ?
Au18 Au49 Ag15 61.14(6) . . ?
C1_10 Au49 Au58 138.4(9) . . ?
C1_44 Au49 Au58 45.9(8) . . ?
Au18 Au49 Au58 58.63(4) . . ?
Ag15 Au49 Au58 55.66(6) . . ?
C1_10 Au49 Au25 38.2(9) . . ?
C1_44 Au49 Au25 145.6(8) . . ?
Au18 Au49 Au25 55.93(4) . . ?
Ag15 Au49 Au25 55.68(6) . . ?
Au58 Au49 Au25 100.15(4) . . ?
C1_15 Au50 C2_15 30.5(3) . . ?
C1_15 Au50 Au7 134.8(5) . . ?
C2_15 Au50 Au7 164.4(6) . . ?
C1_15 Au50 Au23 126.7(9) . . ?
C2_15 Au50 Au23 122.2(6) . . ?
Au7 Au50 Au23 57.92(4) . . ?
C1_15 Au50 Ag3 166.7(7) . . ?
C2_15 Au50 Ag3 137.7(6) . . ?
Au7 Au50 Ag3 57.64(6) . . ?
Au23 Au50 Ag3 61.50(6) . . ?
C1_15 Au50 Ag9 81.0(7) . . ?
C2_15 Au50 Ag9 104.3(6) . . ?
Au7 Au50 Ag9 60.85(6) . . ?
Au23 Au50 Ag9 63.71(6) . . ?
Ag3 Au50 Ag9 112.20(8) . . ?
C1_15 Au50 Au11 83.1(6) . . ?
C2_15 Au50 Au11 111.7(5) . . ?
Au7 Au50 Au11 57.73(4) . . ?
Au23 Au50 Au11 108.03(6) . . ?
Ag3 Au50 Au11 105.03(7) . . ?
Ag9 Au50 Au11 59.40(6) . . ?
C1_15 Au50 Au36 121.4(8) . . ?
C2_15 Au50 Au36 130.2(6) . . ?
Au7 Au50 Au36 56.25(4) . . ?
Au23 Au50 Au36 106.56(5) . . ?
Ag3 Au50 Au36 58.32(6) . . ?
Ag9 Au50 Au36 106.09(7) . . ?
Au11 Au50 Au36 56.47(4) . . ?
C1_15 Au50 Au4 109.0(8) . . ?
C2_15 Au50 Au4 91.4(6) . . ?
Au7 Au50 Au4 102.20(6) . . ?
Au23 Au50 Au4 117.54(6) . . ?
Ag3 Au50 Au4 59.11(6) . . ?
Ag9 Au50 Au4 160.39(8) . . ?
Au11 Au50 Au4 104.11(6) . . ?
Au36 Au50 Au4 54.32(5) . . ?
C1_15 Au50 Ag19 71.1(9) . . ?
C2_15 Au50 Ag19 82.5(6) . . ?
Au7 Au50 Ag19 96.84(7) . . ?
Au23 Au50 Ag19 154.70(8) . . ?
Ag3 Au50 Ag19 105.31(8) . . ?
Ag9 Au50 Ag19 107.48(8) . . ?
Au11 Au50 Ag19 51.97(7) . . ?
Au36 Au50 Ag19 51.08(6) . . ?
Au4 Au50 Ag19 62.41(7) . . ?
C1_15 Au50 Au22 33.0(5) . . ?
C2_15 Au50 Au22 63.4(5) . . ?
Au7 Au50 Au22 101.90(6) . . ?
Au23 Au50 Au22 116.92(6) . . ?
Ag3 Au50 Au22 158.00(8) . . ?
Ag9 Au50 Au22 55.61(5) . . ?
Au11 Au50 Au22 53.43(4) . . ?
Au36 Au50 Au22 104.91(5) . . ?
Au4 Au50 Au22 125.31(6) . . ?
Ag19 Au50 Au22 66.52(6) . . ?
C1_31 Au51 C1_47 166.2(14) . . ?
C1_31 Au51 Au15 95.8(10) . . ?
C1_47 Au51 Au15 96.6(11) . . ?
C1_31 Au51 Ag18 142.6(10) . . ?
C1_47 Au51 Ag18 50.7(10) . . ?
Au15 Au51 Ag18 58.51(7) . . ?
C1_31 Au51 Ag4 70.8(10) . . ?
C1_47 Au51 Ag4 120.0(10) . . ?
Au15 Au51 Ag4 66.05(6) . . ?
Ag18 Au51 Ag4 73.71(9) . . ?
Ag23 Au52 Ag22 138.52(11) . . ?
Ag23 Au52 Au12 110.16(8) . . ?
Ag22 Au52 Au12 106.45(9) . . ?
Ag23 Au52 Au14 106.29(10) . . ?
Ag22 Au52 Au14 109.39(10) . . ?
Au12 Au52 Au14 57.72(5) . . ?
Ag23 Au52 Au61 70.70(8) . . ?
Ag22 Au52 Au61 78.16(9) . . ?
Au12 Au52 Au61 166.70(10) . . ?
Au14 Au52 Au61 109.03(9) . . ?
Ag23 Au52 Au5 78.72(11) . . ?
Ag22 Au52 Au5 73.15(10) . . ?
Au12 Au52 Au5 105.67(7) . . ?
Au14 Au52 Au5 163.39(7) . . ?
Au61 Au52 Au5 87.58(8) . . ?
Ag23 Au52 Ag24 115.94(11) . . ?
Ag22 Au52 Ag24 70.55(11) . . ?
Au12 Au52 Ag24 105.74(7) . . ?
Au14 Au52 Ag24 55.46(7) . . ?
Au61 Au52 Ag24 63.51(8) . . ?
Au5 Au52 Ag24 137.18(9) . . ?
Ag23 Au52 Ag10 71.14(10) . . ?
Ag22 Au52 Ag10 117.45(11) . . ?
Au12 Au52 Ag10 55.37(6) . . ?
Au14 Au52 Ag10 105.35(7) . . ?
Au61 Au52 Ag10 134.11(8) . . ?
Au5 Au52 Ag10 60.68(7) . . ?
Ag24 Au52 Ag10 160.29(9) . . ?
Ag23 Au52 Au18 57.77(8) . . ?
Ag22 Au52 Au18 163.64(9) . . ?
Au12 Au52 Au18 58.63(4) . . ?
Au14 Au52 Au18 58.14(5) . . ?
Au61 Au52 Au18 114.88(7) . . ?
Au5 Au52 Au18 115.56(7) . . ?
Ag24 Au52 Au18 105.44(8) . . ?
Ag10 Au52 Au18 61.48(6) . . ?
Ag23 Au52 Au28 163.14(10) . . ?
Ag22 Au52 Au28 57.97(8) . . ?
Au12 Au52 Au28 58.13(4) . . ?
Au14 Au52 Au28 57.75(5) . . ?
Au61 Au52 Au28 117.64(7) . . ?
Au5 Au52 Au28 115.02(7) . . ?
Ag24 Au52 Au28 61.41(6) . . ?
Ag10 Au52 Au28 106.11(7) . . ?
Au18 Au52 Au28 105.91(6) . . ?
Ag23 Au52 Au58 66.13(10) . . ?
Ag22 Au52 Au58 123.42(10) . . ?
Au12 Au52 Au58 102.67(6) . . ?
Au14 Au52 Au58 52.34(5) . . ?
Au61 Au52 Au58 65.10(7) . . ?
Au5 Au52 Au58 140.67(7) . . ?
Ag24 Au52 Au58 55.22(6) . . ?
Ag10 Au52 Au58 119.06(7) . . ?
Au18 Au52 Au58 59.49(5) . . ?
Au28 Au52 Au58 102.95(6) . . ?
Ag23 Au52 Au57 124.68(10) . . ?
Ag22 Au52 Au57 66.43(9) . . ?
Au12 Au52 Au57 52.55(4) . . ?
Au14 Au52 Au57 102.68(5) . . ?
Au61 Au52 Au57 138.57(8) . . ?
Au5 Au52 Au57 62.66(6) . . ?
Ag24 Au52 Au57 119.34(7) . . ?
Ag10 Au52 Au57 56.11(6) . . ?
Au18 Au52 Au57 104.23(5) . . ?
Au28 Au52 Au57 60.07(5) . . ?
Au58 Au52 Au57 154.27(6) . . ?
C1_20 Au53 C1_22 170.9(14) . . ?
C1_20 Au53 Au32 85.5(9) . . ?
C1_22 Au53 Au32 103.3(10) . . ?
C1_20 Au53 Ag2 142.6(10) . . ?
C1_22 Au53 Ag2 46.3(10) . . ?
Au32 Au53 Ag2 62.50(6) . . ?
C1_20 Au53 Au40 95.8(11) . . ?
C1_22 Au53 Au40 90.3(10) . . ?
Au32 Au53 Au40 64.76(4) . . ?
Ag2 Au53 Au40 54.50(5) . . ?
C1_36 Au54 C1_3 167.2(16) . . ?
C1_36 Au54 Au28 83.6(10) . . ?
C1_3 Au54 Au28 105.6(10) . . ?
C1_36 Au54 Ag24 98.2(12) . . ?
C1_3 Au54 Ag24 94.0(10) . . ?
Au28 Au54 Ag24 62.27(6) . . ?
C1_36 Au54 Ag13 143.5(10) . . ?
C1_3 Au54 Ag13 47.0(9) . . ?
Au28 Au54 Ag13 59.96(6) . . ?
Ag24 Au54 Ag13 64.08(8) . . ?
C1_30 Au55 C2_30 29.8(2) . . ?
C1_30 Au55 Au10 133.2(2) . . ?
C2_30 Au55 Au10 163.04(7) . . ?
C1_30 Au55 Au39 125.3(11) . . ?
C2_30 Au55 Au39 125.86(7) . . ?
Au10 Au55 Au39 57.86(5) . . ?
C1_30 Au55 Ag6 168.5(4) . . ?
C2_30 Au55 Ag6 139.10(7) . . ?
Au10 Au55 Ag6 57.85(6) . . ?
Au39 Au55 Ag6 60.96(7) . . ?
C1_30 Au55 Ag14 78.8(6) . . ?
C2_30 Au55 Ag14 104.19(7) . . ?
Au10 Au55 Ag14 61.27(6) . . ?
Au39 Au55 Ag14 63.57(7) . . ?
Ag6 Au55 Ag14 112.30(8) . . ?
C1_30 Au55 Au19 82.1(6) . . ?
C2_30 Au55 Au19 108.15(6) . . ?
Au10 Au55 Au19 58.06(4) . . ?
Au39 Au55 Au19 108.48(6) . . ?
Ag6 Au55 Au19 105.60(7) . . ?
Ag14 Au55 Au19 60.36(6) . . ?
C1_30 Au55 Au36 122.1(10) . . ?
C2_30 Au55 Au36 126.76(7) . . ?
Au10 Au55 Au36 56.44(5) . . ?
Au39 Au55 Au36 106.57(5) . . ?
Ag6 Au55 Au36 58.85(6) . . ?
Ag14 Au55 Au36 106.90(7) . . ?
Au19 Au55 Au36 56.47(4) . . ?
C1_30 Au55 Au38 112.7(8) . . ?
C2_30 Au55 Au38 91.42(5) . . ?
Au10 Au55 Au38 101.56(6) . . ?
Au39 Au55 Au38 115.20(7) . . ?
Ag6 Au55 Au38 57.46(7) . . ?
Ag14 Au55 Au38 161.33(8) . . ?
Au19 Au55 Au38 105.34(7) . . ?
Au36 Au55 Au38 54.74(5) . . ?
C1_30 Au55 Ag21 72.6(11) . . ?
C2_30 Au55 Ag21 79.12(7) . . ?
Au10 Au55 Ag21 96.63(7) . . ?
Au39 Au55 Ag21 154.39(8) . . ?
Ag6 Au55 Ag21 105.28(9) . . ?
Ag14 Au55 Ag21 108.30(9) . . ?
Au19 Au55 Ag21 51.68(6) . . ?
Au36 Au55 Ag21 50.54(6) . . ?
Au38 Au55 Ag21 64.15(7) . . ?
C1_30 Au55 Au48 31.5(3) . . ?
C2_30 Au55 Au48 61.21(4) . . ?
Au10 Au55 Au48 101.95(5) . . ?
Au39 Au55 Au48 117.12(6) . . ?
Ag6 Au55 Au48 158.41(7) . . ?
Ag14 Au55 Au48 55.74(6) . . ?
Au19 Au55 Au48 53.37(4) . . ?
Au36 Au55 Au48 104.96(6) . . ?
Au38 Au55 Au48 127.49(7) . . ?
Ag21 Au55 Au48 66.99(7) . . ?
C1_2 Au56 C1_37 170.3(14) . . ?
C1_2 Au56 C9_45 104.7(10) . . ?
C1_37 Au56 C9_45 74.4(13) . . ?
C1_2 Au56 Au18 103.1(8) . . ?
C1_37 Au56 Au18 82.0(11) . . ?
C9_45 Au56 Au18 143.4(5) . . ?
C1_2 Au56 Ag10 87.8(9) . . ?
C1_37 Au56 Ag10 101.9(11) . . ?
C9_45 Au56 Ag10 95.9(6) . . ?
Au18 Au56 Ag10 61.83(6) . . ?
C1_2 Au56 Ag8 45.6(8) . . ?
C1_37 Au56 Ag8 140.7(11) . . ?
C9_45 Au56 Ag8 136.8(6) . . ?
Au18 Au56 Ag8 58.73(6) . . ?
Ag10 Au56 Ag8 59.40(7) . . ?
C1_2 Au56 Ag23 147.9(8) . . ?
C1_37 Au56 Ag23 41.2(11) . . ?
C9_45 Au56 Ag23 91.6(5) . . ?
Au18 Au56 Ag23 52.98(7) . . ?
Ag10 Au56 Ag23 62.87(8) . . ?
Ag8 Au56 Ag23 104.42(8) . . ?
C1_23 Au57 C2_23 30.5(3) . . ?
C1_23 Au57 Au12 134.3(5) . . ?
C2_23 Au57 Au12 164.0(6) . . ?
C1_23 Au57 Au24 127.3(9) . . ?
C2_23 Au57 Au24 122.6(6) . . ?
Au12 Au57 Au24 57.84(5) . . ?
C1_23 Au57 Ag10 167.6(6) . . ?
C2_23 Au57 Ag10 138.6(5) . . ?
Au12 Au57 Ag10 57.17(6) . . ?
Au24 Au57 Ag10 60.51(6) . . ?
C1_23 Au57 Ag12 80.5(7) . . ?
C2_23 Au57 Ag12 103.7(6) . . ?
Au12 Au57 Ag12 61.17(6) . . ?
Au24 Au57 Ag12 64.10(6) . . ?
Ag10 Au57 Ag12 111.82(8) . . ?
C1_23 Au57 Au28 82.6(5) . . ?
C2_23 Au57 Au28 111.3(5) . . ?
Au12 Au57 Au28 57.64(5) . . ?
Au24 Au57 Au28 108.07(6) . . ?
Ag10 Au57 Au28 104.84(7) . . ?
Ag12 Au57 Au28 59.56(6) . . ?
C1_23 Au57 Au52 121.6(9) . . ?
C2_23 Au57 Au52 130.6(6) . . ?
Au12 Au57 Au52 55.71(5) . . ?
Au24 Au57 Au52 105.65(6) . . ?
Ag10 Au57 Au52 58.03(6) . . ?
Ag12 Au57 Au52 106.19(7) . . ?
Au28 Au57 Au52 56.64(5) . . ?
C1_23 Au57 Au5 110.4(8) . . ?
C2_23 Au57 Au5 92.4(6) . . ?
Au12 Au57 Au5 101.60(7) . . ?
Au24 Au57 Au5 115.54(7) . . ?
Ag10 Au57 Au5 58.34(7) . . ?
Ag12 Au57 Au5 160.85(9) . . ?
Au28 Au57 Au5 105.13(7) . . ?
Au52 Au57 Au5 54.80(6) . . ?
C1_23 Au57 Ag22 71.8(9) . . ?
C2_23 Au57 Ag22 83.2(6) . . ?
Au12 Au57 Ag22 96.00(9) . . ?
Au24 Au57 Ag22 153.69(9) . . ?
Ag10 Au57 Ag22 104.70(9) . . ?
Ag12 Au57 Ag22 107.81(9) . . ?
Au28 Au57 Ag22 51.85(8) . . ?
Au52 Au57 Ag22 50.63(7) . . ?
Au5 Au57 Ag22 63.38(8) . . ?
C1_23 Au57 Au46 33.0(5) . . ?
C2_23 Au57 Au46 63.5(5) . . ?
Au12 Au57 Au46 101.43(6) . . ?
Au24 Au57 Au46 117.58(6) . . ?
Ag10 Au57 Au46 157.11(8) . . ?
Ag12 Au57 Au46 55.50(6) . . ?
Au28 Au57 Au46 52.76(4) . . ?
Au52 Au57 Au46 104.57(6) . . ?
Au5 Au57 Au46 126.59(7) . . ?
Ag22 Au57 Au46 66.79(7) . . ?
C2_44 Au58 C1_44 29.2(3) . . ?
C2_44 Au58 Au14 169.7(5) . . ?
C1_44 Au58 Au14 140.5(5) . . ?
C2_44 Au58 Au44 128.4(6) . . ?
C1_44 Au58 Au44 136.8(10) . . ?
Au14 Au58 Au44 57.72(5) . . ?
C2_44 Au58 Ag24 131.1(6) . . ?
C1_44 Au58 Ag24 155.6(9) . . ?
Au14 Au58 Ag24 58.20(6) . . ?
Au44 Au58 Ag24 62.25(8) . . ?
C2_44 Au58 Ag15 112.3(6) . . ?
C1_44 Au58 Ag15 91.0(8) . . ?
Au14 Au58 Ag15 61.24(6) . . ?
Au44 Au58 Ag15 63.69(7) . . ?
Ag24 Au58 Ag15 113.30(8) . . ?
C2_44 Au58 Au18 111.5(5) . . ?
C1_44 Au58 Au18 83.8(5) . . ?
Au14 Au58 Au18 58.53(4) . . ?
Au44 Au58 Au18 108.50(6) . . ?
Ag24 Au58 Au18 105.82(7) . . ?
Ag15 Au58 Au18 59.81(6) . . ?
C2_44 Au58 Au52 121.7(6) . . ?
C1_44 Au58 Au52 114.0(9) . . ?
Au14 Au58 Au52 56.87(5) . . ?
Au44 Au58 Au52 106.98(6) . . ?
Ag24 Au58 Au52 58.22(7) . . ?
Ag15 Au58 Au52 106.92(7) . . ?
Au18 Au58 Au52 56.97(5) . . ?
C2_44 Au58 Ag23 76.6(6) . . ?
C1_44 Au58 Ag23 63.2(9) . . ?
Au14 Au58 Ag23 97.27(8) . . ?
Au44 Au58 Ag23 154.91(8) . . ?
Ag24 Au58 Ag23 104.60(10) . . ?
Ag15 Au58 Ag23 108.11(9) . . ?
Au18 Au58 Ag23 52.04(6) . . ?
Au52 Au58 Ag23 50.73(7) . . ?
C2_44 Au58 Au61 81.4(6) . . ?
C1_44 Au58 Au61 96.3(9) . . ?
Au14 Au58 Au61 102.98(7) . . ?
Au44 Au58 Au61 119.38(7) . . ?
Ag24 Au58 Au61 59.93(8) . . ?
Ag15 Au58 Au61 160.58(9) . . ?
Au18 Au58 Au61 103.04(8) . . ?
Au52 Au58 Au61 53.69(6) . . ?
Ag23 Au58 Au61 60.31(8) . . ?
C2_44 Au58 Au49 66.4(5) . . ?
C1_44 Au58 Au49 38.1(6) . . ?
Au14 Au58 Au49 103.67(6) . . ?
Au44 Au58 Au49 117.49(7) . . ?
Ag24 Au58 Au49 159.99(7) . . ?
Ag15 Au58 Au49 56.52(6) . . ?
Au18 Au58 Au49 54.42(4) . . ?
Au52 Au58 Au49 105.98(6) . . ?
Ag23 Au58 Au49 67.04(7) . . ?
Au61 Au58 Au49 123.02(7) . . ?
C1_39 Au59 C1_9 163.6(14) . . ?
C1_39 Au59 Au30 100.8(11) . . ?
C1_9 Au59 Au30 93.7(10) . . ?
C1_39 Au59 Ag5 79.8(11) . . ?
C1_9 Au59 Ag5 113.7(10) . . ?
Au30 Au59 Ag5 65.70(6) . . ?
C1_39 Au59 Ag20 146.0(11) . . ?
C1_9 Au59 Ag20 49.9(9) . . ?
Au30 Au59 Ag20 57.53(7) . . ?
Ag5 Au59 Ag20 67.69(8) . . ?
C1_39 Au59 Ag15 43.3(11) . . ?
C1_9 Au59 Ag15 150.4(11) . . ?
Au30 Au59 Ag15 57.51(6) . . ?
Ag5 Au59 Ag15 63.38(7) . . ?
Ag20 Au59 Ag15 109.48(9) . . ?
C1_21 Ag1 Au1 149.2(5) . . ?
C1_21 Ag1 Au35 99.2(8) . . ?
Au1 Ag1 Au35 57.99(6) . . ?
C1_21 Ag1 Au13 132.1(9) . . ?
Au1 Ag1 Au13 56.51(5) . . ?
Au35 Ag1 Au13 57.88(5) . . ?
C1_21 Ag1 Au17 92.7(8) . . ?
Au1 Ag1 Au17 106.88(8) . . ?
Au35 Ag1 Au17 164.00(9) . . ?
Au13 Ag1 Au17 120.25(9) . . ?
C1_21 Ag1 Au37 41.8(5) . . ?
Au1 Ag1 Au37 107.36(8) . . ?
Au35 Ag1 Au37 67.64(6) . . ?
Au13 Ag1 Au37 123.00(9) . . ?
Au17 Ag1 Au37 116.74(8) . . ?
C1_21 Ag1 Au29 95.2(6) . . ?
Au1 Ag1 Au29 58.46(5) . . ?
Au35 Ag1 Au29 67.73(6) . . ?
Au13 Ag1 Au29 109.86(7) . . ?
Au17 Ag1 Au29 100.68(7) . . ?
Au37 Ag1 Au29 58.58(6) . . ?
C1_21 Ag1 Au2 125.8(9) . . ?
Au1 Ag1 Au2 56.21(5) . . ?
Au35 Ag1 Au2 109.01(7) . . ?
Au13 Ag1 Au2 102.04(7) . . ?
Au17 Ag1 Au2 55.04(5) . . ?
Au37 Ag1 Au2 110.50(7) . . ?
Au29 Ag1 Au2 57.63(5) . . ?
C1_21 Ag1 Ag9 152.7(6) . . ?
Au1 Ag1 Ag9 57.59(6) . . ?
Au35 Ag1 Ag9 105.85(8) . . ?
Au13 Ag1 Ag9 58.24(6) . . ?
Au17 Ag1 Ag9 65.21(7) . . ?
Au37 Ag1 Ag9 162.72(9) . . ?
Au29 Ag1 Ag9 104.22(7) . . ?
Au2 Ag1 Ag9 55.23(6) . . ?
C1_22 Ag2 Au9 148.2(7) . . ?
C1_22 Ag2 Au40 98.0(8) . . ?
Au9 Ag2 Au40 57.93(6) . . ?
C1_22 Ag2 Au27 131.3(9) . . ?
Au9 Ag2 Au27 56.70(5) . . ?
Au40 Ag2 Au27 58.06(6) . . ?
C1_22 Ag2 Au21 93.7(9) . . ?
Au9 Ag2 Au21 106.21(8) . . ?
Au40 Ag2 Au21 162.66(9) . . ?
Au27 Ag2 Au21 121.42(9) . . ?
C1_22 Ag2 Au53 42.0(6) . . ?
Au9 Ag2 Au53 106.22(8) . . ?
Au40 Ag2 Au53 67.22(7) . . ?
Au27 Ag2 Au53 123.06(9) . . ?
Au21 Ag2 Au53 115.49(8) . . ?
C1_22 Ag2 Au32 95.1(7) . . ?
Au9 Ag2 Au32 58.10(5) . . ?
Au40 Ag2 Au32 67.83(6) . . ?
Au27 Ag2 Au32 109.90(7) . . ?
Au21 Ag2 Au32 98.50(7) . . ?
Au53 Ag2 Au32 57.81(6) . . ?
C1_22 Ag2 Au8 126.2(9) . . ?
Au9 Ag2 Au8 55.68(5) . . ?
Au40 Ag2 Au8 108.10(7) . . ?
Au27 Ag2 Au8 102.19(7) . . ?
Au21 Ag2 Au8 54.57(5) . . ?
Au53 Ag2 Au8 108.63(8) . . ?
Au32 Ag2 Au8 56.19(5) . . ?
C1_22 Ag2 Ag12 153.7(7) . . ?
Au9 Ag2 Ag12 57.53(7) . . ?
Au40 Ag2 Ag12 106.22(8) . . ?
Au27 Ag2 Ag12 58.95(7) . . ?
Au21 Ag2 Ag12 65.34(7) . . ?
Au53 Ag2 Ag12 160.95(9) . . ?
Au32 Ag2 Ag12 103.18(8) . . ?
Au8 Ag2 Ag12 55.09(6) . . ?
C1_46 Ag3 C2_46 28.9(3) . . ?
C1_46 Ag3 Au7 146.62(11) . . ?
C2_46 Ag3 Au7 166.9(8) . . ?
C1_46 Ag3 Au50 93.69(8) . . ?
C2_46 Ag3 Au50 110.7(7) . . ?
Au7 Ag3 Au50 57.43(6) . . ?
C1_46 Ag3 Au23 125.07(10) . . ?
C2_46 Ag3 Au23 113.6(7) . . ?
Au7 Ag3 Au23 56.60(5) . . ?
Au50 Ag3 Au23 58.05(6) . . ?
C1_46 Ag3 Au36 95.68(8) . . ?
C2_46 Ag3 Au36 123.5(4) . . ?
Au7 Ag3 Au36 59.24(6) . . ?
Au50 Ag3 Au36 66.25(6) . . ?
Au23 Ag3 Au36 110.06(8) . . ?
C1_46 Ag3 Au19 130.04(9) . . ?
C2_46 Ag3 Au19 134.1(8) . . ?
Au7 Ag3 Au19 58.93(6) . . ?
Au50 Ag3 Au19 110.54(8) . . ?
Au23 Ag3 Au19 104.67(8) . . ?
Au36 Ag3 Au19 59.54(6) . . ?
C1_46 Ag3 Au42 100.97(8) . . ?
C2_46 Ag3 Au42 84.6(7) . . ?
Au7 Ag3 Au42 107.19(9) . . ?
Au50 Ag3 Au42 164.62(10) . . ?
Au23 Ag3 Au42 115.19(8) . . ?
Au36 Ag3 Au42 107.26(8) . . ?
Au19 Ag3 Au42 55.97(6) . . ?
C1_46 Ag3 Au4 39.85(5) . . ?
C2_46 Ag3 Au4 68.7(3) . . ?
Au7 Ag3 Au4 107.77(9) . . ?
Au50 Ag3 Au4 66.63(7) . . ?
Au23 Ag3 Au4 121.38(9) . . ?
Au36 Ag3 Au4 58.63(6) . . ?
Au19 Ag3 Au4 111.58(9) . . ?
Au42 Ag3 Au4 123.13(8) . . ?
C1_46 Ag3 Ag11 154.57(11) . . ?
C2_46 Ag3 Ag11 126.0(3) . . ?
Au7 Ag3 Ag11 58.53(7) . . ?
Au50 Ag3 Ag11 105.98(8) . . ?
Au23 Ag3 Ag11 57.97(6) . . ?
Au36 Ag3 Ag11 106.83(9) . . ?
Au19 Ag3 Ag11 57.65(7) . . ?
Au42 Ag3 Ag11 61.50(7) . . ?
Au4 Ag3 Ag11 165.13(11) . . ?
C1_46 Ag3 Ag21 79.02(8) . . ?
C2_46 Ag3 Ag21 92.7(7) . . ?
Au7 Ag3 Ag21 97.68(10) . . ?
Au50 Ag3 Ag21 115.55(9) . . ?
Au23 Ag3 Ag21 153.65(11) . . ?
Au36 Ag3 Ag21 51.40(7) . . ?
Au19 Ag3 Ag21 51.28(7) . . ?
Au42 Ag3 Ag21 63.53(7) . . ?
Au4 Ag3 Ag21 68.53(8) . . ?
Ag11 Ag3 Ag21 105.73(10) . . ?
C1_43 Ag4 C2_43 26.3(5) . . ?
C1_43 Ag4 Au6 146.7(7) . . ?
C2_43 Ag4 Au6 170.0(7) . . ?
C1_43 Ag4 Au33 93.4(9) . . ?
C2_43 Ag4 Au33 112.2(7) . . ?
Au6 Ag4 Au33 57.81(6) . . ?
C1_43 Ag4 Au26 125.0(10) . . ?
C2_43 Ag4 Au26 118.6(8) . . ?
Au6 Ag4 Au26 56.81(6) . . ?
Au33 Ag4 Au26 58.18(6) . . ?
C1_43 Ag4 Au51 97.1(9) . . ?
C2_43 Ag4 Au51 81.8(7) . . ?
Au6 Ag4 Au51 108.16(8) . . ?
Au33 Ag4 Au51 163.99(9) . . ?
Au26 Ag4 Au51 122.93(9) . . ?
C1_43 Ag4 Au43 40.6(6) . . ?
C2_43 Ag4 Au43 66.8(5) . . ?
Au6 Ag4 Au43 107.26(8) . . ?
Au33 Ag4 Au43 67.05(6) . . ?
Au26 Ag4 Au43 122.42(9) . . ?
Au51 Ag4 Au43 114.63(9) . . ?
C1_43 Ag4 Au29 96.6(7) . . ?
C2_43 Ag4 Au29 120.1(6) . . ?
Au6 Ag4 Au29 58.71(6) . . ?
Au33 Ag4 Au29 67.25(6) . . ?
Au26 Ag4 Au29 110.25(8) . . ?
Au51 Ag4 Au29 99.48(8) . . ?
Au43 Ag4 Au29 58.47(6) . . ?
C1_43 Ag4 Au15 131.6(10) . . ?
C2_43 Ag4 Au15 132.4(8) . . ?
Au6 Ag4 Au15 56.59(5) . . ?
Au33 Ag4 Au15 108.69(8) . . ?
Au26 Ag4 Au15 103.10(8) . . ?
Au51 Ag4 Au15 55.37(5) . . ?
Au43 Ag4 Au15 110.06(8) . . ?
Au29 Ag4 Au15 57.27(5) . . ?
C1_43 Ag4 Ag14 155.0(6) . . ?
C2_43 Ag4 Ag14 128.9(5) . . ?
Au6 Ag4 Ag14 58.21(7) . . ?
Au33 Ag4 Ag14 106.85(9) . . ?
Au26 Ag4 Ag14 59.38(7) . . ?
Au51 Ag4 Ag14 66.66(8) . . ?
Au43 Ag4 Ag14 162.99(10) . . ?
Au29 Ag4 Ag14 104.56(8) . . ?
Au15 Ag4 Ag14 55.60(6) . . ?
C1_17 Ag5 Au3 148.1(6) . . ?
C1_17 Ag5 Au31 97.0(7) . . ?
Au3 Ag5 Au31 58.13(6) . . ?
C1_17 Ag5 Au25 130.1(9) . . ?
Au3 Ag5 Au25 56.75(6) . . ?
Au31 Ag5 Au25 58.15(6) . . ?
C1_17 Ag5 Au59 97.2(8) . . ?
Au3 Ag5 Au59 105.76(8) . . ?
Au31 Ag5 Au59 163.77(10) . . ?
Au25 Ag5 Au59 116.59(9) . . ?
C1_17 Ag5 Au32 94.9(7) . . ?
Au3 Ag5 Au32 58.84(6) . . ?
Au31 Ag5 Au32 67.92(6) . . ?
Au25 Ag5 Au32 110.47(8) . . ?
Au59 Ag5 Au32 103.04(8) . . ?
C1_17 Ag5 Au47 40.4(6) . . ?
Au3 Ag5 Au47 107.89(8) . . ?
Au31 Ag5 Au47 68.35(6) . . ?
Au25 Ag5 Au47 123.92(9) . . ?
Au59 Ag5 Au47 119.45(9) . . ?
Au32 Ag5 Au47 58.38(5) . . ?
C1_17 Ag5 Au30 128.1(9) . . ?
Au3 Ag5 Au30 56.25(6) . . ?
Au31 Ag5 Au30 109.57(8) . . ?
Au25 Ag5 Au30 101.63(8) . . ?
Au59 Ag5 Au30 54.93(5) . . ?
Au32 Ag5 Au30 58.71(5) . . ?
Au47 Ag5 Au30 111.19(7) . . ?
C1_17 Ag5 Ag15 154.8(6) . . ?
Au3 Ag5 Ag15 56.97(7) . . ?
Au31 Ag5 Ag15 105.01(9) . . ?
Au25 Ag5 Ag15 57.23(7) . . ?
Au59 Ag5 Ag15 63.17(7) . . ?
Au32 Ag5 Ag15 104.52(8) . . ?
Au47 Ag5 Ag15 162.80(9) . . ?
Au30 Ag5 Ag15 54.86(6) . . ?
C1_17 Ag5 Ag20 77.0(9) . . ?
Au3 Ag5 Ag20 97.50(9) . . ?
Au31 Ag5 Ag20 120.05(9) . . ?
Au25 Ag5 Ag20 152.22(10) . . ?
Au59 Ag5 Ag20 56.24(7) . . ?
Au32 Ag5 Ag20 53.70(7) . . ?
Au47 Ag5 Ag20 70.58(7) . . ?
Au30 Ag5 Ag20 51.21(7) . . ?
Ag15 Ag5 Ag20 101.58(9) . . ?
C1_26 Ag6 C2_26 27.2(3) . . ?
C1_26 Ag6 Au10 150.8(5) . . ?
C2_26 Ag6 Au10 174.1(7) . . ?
C1_26 Ag6 Au55 99.8(7) . . ?
C2_26 Ag6 Au55 117.2(6) . . ?
Au10 Ag6 Au55 57.26(6) . . ?
C1_26 Ag6 Au39 129.9(9) . . ?
C2_26 Ag6 Au39 119.2(7) . . ?
Au10 Ag6 Au39 56.73(6) . . ?
Au55 Ag6 Au39 58.34(6) . . ?
C1_26 Ag6 Au38 41.7(5) . . ?
C2_26 Ag6 Au38 68.7(4) . . ?
Au10 Ag6 Au38 109.22(9) . . ?
Au55 Ag6 Au38 68.00(7) . . ?
Au39 Ag6 Au38 122.61(9) . . ?
C1_26 Ag6 Au34 94.0(8) . . ?
C2_26 Ag6 Au34 77.8(6) . . ?
Au10 Ag6 Au34 107.75(8) . . ?
Au55 Ag6 Au34 164.98(9) . . ?
Au39 Ag6 Au34 116.05(9) . . ?
Au38 Ag6 Au34 120.89(9) . . ?
C1_26 Ag6 Au36 96.6(6) . . ?
C2_26 Ag6 Au36 122.0(5) . . ?
Au10 Ag6 Au36 59.11(6) . . ?
Au55 Ag6 Au36 66.14(7) . . ?
Au39 Ag6 Au36 110.22(8) . . ?
Au38 Ag6 Au36 59.79(7) . . ?
Au34 Ag6 Au36 106.59(8) . . ?
C1_26 Ag6 Au11 125.5(9) . . ?
C2_26 Ag6 Au11 127.2(7) . . ?
Au10 Ag6 Au11 58.67(5) . . ?
Au55 Ag6 Au11 110.00(8) . . ?
Au39 Ag6 Au11 104.60(7) . . ?
Au38 Ag6 Au11 111.68(9) . . ?
Au34 Ag6 Au11 56.33(5) . . ?
Au36 Ag6 Au11 59.04(6) . . ?
C1_26 Ag6 Ag7 150.6(5) . . ?
C2_26 Ag6 Ag7 124.2(4) . . ?
Au10 Ag6 Ag7 58.50(6) . . ?
Au55 Ag6 Ag7 106.24(8) . . ?
Au39 Ag6 Ag7 58.40(7) . . ?
Au38 Ag6 Ag7 165.96(10) . . ?
Au34 Ag6 Ag7 62.09(7) . . ?
Au36 Ag6 Ag7 106.24(8) . . ?
Au11 Ag6 Ag7 57.20(6) . . ?
C1_14 Ag7 C2_14 27.6(3) . . ?
C1_14 Ag7 Au1 142.1(8) . . ?
C2_14 Ag7 Au1 148.0(6) . . ?
C1_14 Ag7 Au10 130.1(6) . . ?
C2_14 Ag7 Au10 150.9(5) . . ?
Au1 Ag7 Au10 59.32(5) . . ?
C1_14 Ag7 Au35 118.3(7) . . ?
C2_14 Ag7 Au35 100.0(5) . . ?
Au1 Ag7 Au35 55.02(5) . . ?
Au10 Ag7 Au35 108.66(8) . . ?
C1_14 Ag7 Au39 108.2(8) . . ?
C2_14 Ag7 Au39 106.5(6) . . ?
Au1 Ag7 Au39 104.20(8) . . ?
Au10 Ag7 Au39 53.99(5) . . ?
Au35 Ag7 Au39 121.85(9) . . ?
C1_14 Ag7 Au11 92.5(5) . . ?
C2_14 Ag7 Au11 118.7(4) . . ?
Au1 Ag7 Au11 60.32(6) . . ?
Au10 Ag7 Au11 57.76(6) . . ?
Au35 Ag7 Au11 105.95(8) . . ?
Au39 Ag7 Au11 104.78(8) . . ?
C1_14 Ag7 Au15 159.8(6) . . ?
C2_14 Ag7 Au15 134.8(4) . . ?
Au1 Ag7 Au15 57.12(5) . . ?
Au10 Ag7 Au15 59.42(6) . . ?
Au35 Ag7 Au15 63.79(6) . . ?
Au39 Ag7 Au15 60.68(6) . . ?
Au11 Ag7 Au15 106.48(8) . . ?
C1_14 Ag7 Au41 103.3(5) . . ?
C2_14 Ag7 Au41 77.6(4) . . ?
Au1 Ag7 Au41 107.23(8) . . ?
Au10 Ag7 Au41 107.50(8) . . ?
Au35 Ag7 Au41 70.46(7) . . ?
Au39 Ag7 Au41 66.41(7) . . ?
Au11 Ag7 Au41 163.65(9) . . ?
Au15 Ag7 Au41 57.35(6) . . ?
C1_14 Ag7 Au13 90.7(8) . . ?
C2_14 Ag7 Au13 96.8(6) . . ?
Au1 Ag7 Au13 53.59(5) . . ?
Au10 Ag7 Au13 103.08(8) . . ?
Au35 Ag7 Au13 55.37(5) . . ?
Au39 Ag7 Au13 156.40(9) . . ?
Au11 Ag7 Au13 59.28(6) . . ?
Au15 Ag7 Au13 104.84(8) . . ?
Au41 Ag7 Au13 123.78(9) . . ?
C1_14 Ag7 Ag6 78.3(6) . . ?
C2_14 Ag7 Ag6 99.4(5) . . ?
Au1 Ag7 Ag6 105.06(9) . . ?
Au10 Ag7 Ag6 52.60(6) . . ?
Au35 Ag7 Ag6 159.94(10) . . ?
Au39 Ag7 Ag6 56.15(7) . . ?
Au11 Ag7 Ag6 59.66(7) . . ?
Au15 Ag7 Ag6 104.95(8) . . ?
Au41 Ag7 Ag6 118.97(9) . . ?
Au13 Ag7 Ag6 117.14(9) . . ?
C1_14 Ag7 Au34 37.7(4) . . ?
C2_14 Ag7 Au34 65.2(4) . . ?
Au1 Ag7 Au34 112.57(8) . . ?
Au10 Ag7 Au34 98.53(8) . . ?
Au35 Ag7 Au34 129.26(9) . . ?
Au39 Ag7 Au34 108.84(8) . . ?
Au11 Ag7 Au34 55.24(5) . . ?
Au15 Ag7 Au34 157.92(10) . . ?
Au41 Ag7 Au34 139.61(9) . . ?
Au13 Ag7 Au34 77.50(6) . . ?
Ag6 Ag7 Au34 56.54(6) . . ?
C1_2 Ag8 Au12 133.2(5) . . ?
C1_2 Ag8 Au3 137.6(7) . . ?
Au12 Ag8 Au3 59.19(6) . . ?
C1_2 Ag8 Au31 113.8(7) . . ?
Au12 Ag8 Au31 108.26(9) . . ?
Au3 Ag8 Au31 54.68(6) . . ?
C1_2 Ag8 Au24 114.2(8) . . ?
Au12 Ag8 Au24 54.15(5) . . ?
Au3 Ag8 Au24 103.90(8) . . ?
Au31 Ag8 Au24 121.24(8) . . ?
C1_2 Ag8 Au18 91.4(5) . . ?
Au12 Ag8 Au18 57.94(5) . . ?
Au3 Ag8 Au18 59.86(6) . . ?
Au31 Ag8 Au18 105.04(9) . . ?
Au24 Ag8 Au18 105.59(8) . . ?
C1_2 Ag8 Au8 162.7(5) . . ?
Au12 Ag8 Au8 58.91(5) . . ?
Au3 Ag8 Au8 56.86(5) . . ?
Au31 Ag8 Au8 63.95(6) . . ?
Au24 Ag8 Au8 60.00(6) . . ?
Au18 Ag8 Au8 105.88(8) . . ?
C1_2 Ag8 Au16 105.2(5) . . ?
Au12 Ag8 Au16 107.31(8) . . ?
Au3 Ag8 Au16 106.93(8) . . ?
Au31 Ag8 Au16 70.54(6) . . ?
Au24 Ag8 Au16 65.90(6) . . ?
Au18 Ag8 Au16 163.29(9) . . ?
Au8 Ag8 Au16 57.49(5) . . ?
C1_2 Ag8 Ag10 81.7(6) . . ?
Au12 Ag8 Ag10 53.22(7) . . ?
Au3 Ag8 Ag10 105.50(9) . . ?
Au31 Ag8 Ag10 160.07(10) . . ?
Au24 Ag8 Ag10 56.97(7) . . ?
Au18 Ag8 Ag10 60.41(7) . . ?
Au8 Ag8 Ag10 105.05(8) . . ?
Au16 Ag8 Ag10 119.07(10) . . ?
C1_2 Ag8 Au25 86.6(8) . . ?
Au12 Ag8 Au25 102.23(8) . . ?
Au3 Ag8 Au25 52.50(5) . . ?
Au31 Ag8 Au25 54.54(6) . . ?
Au24 Ag8 Au25 155.35(9) . . ?
Au18 Ag8 Au25 58.69(6) . . ?
Au8 Ag8 Au25 103.69(8) . . ?
Au16 Ag8 Au25 123.34(9) . . ?
Ag10 Ag8 Au25 117.42(9) . . ?
C1_2 Ag8 Au56 37.2(4) . . ?
Au12 Ag8 Au56 100.18(8) . . ?
Au3 Ag8 Au56 111.15(8) . . ?
Au31 Ag8 Au56 126.22(9) . . ?
Au24 Ag8 Au56 112.47(9) . . ?
Au18 Ag8 Au56 55.14(5) . . ?
Au8 Ag8 Au56 158.78(9) . . ?
Au16 Ag8 Au56 140.72(9) . . ?
Ag10 Ag8 Au56 58.90(7) . . ?
Au25 Ag8 Au56 75.64(6) . . ?
C1_8 Ag9 C2_8 27.2(4) . . ?
C1_8 Ag9 Au7 144.5(5) . . ?
C2_8 Ag9 Au7 168.5(6) . . ?
C1_8 Ag9 Au1 116.4(8) . . ?
C2_8 Ag9 Au1 128.0(6) . . ?
Au7 Ag9 Au1 59.06(5) . . ?
C1_8 Ag9 Au2 87.8(5) . . ?
C2_8 Ag9 Au2 114.9(4) . . ?
Au7 Ag9 Au2 59.59(5) . . ?
Au1 Ag9 Au2 56.68(5) . . ?
C1_8 Ag9 Au50 133.8(9) . . ?
C2_8 Ag9 Au50 122.6(6) . . ?
Au7 Ag9 Au50 54.63(5) . . ?
Au1 Ag9 Au50 107.65(8) . . ?
Au2 Ag9 Au50 105.93(8) . . ?
C1_8 Ag9 Au22 106.8(5) . . ?
C2_8 Ag9 Au22 79.6(4) . . ?
Au7 Ag9 Au22 107.43(8) . . ?
Au1 Ag9 Au22 109.36(8) . . ?
Au2 Ag9 Au22 163.89(9) . . ?
Au50 Ag9 Au22 68.88(6) . . ?
C1_8 Ag9 Au13 98.3(9) . . ?
C2_8 Ag9 Au13 88.1(6) . . ?
Au7 Ag9 Au13 102.91(8) . . ?
Au1 Ag9 Au13 53.60(5) . . ?
Au2 Ag9 Au13 104.24(8) . . ?
Au50 Ag9 Au13 119.44(8) . . ?
Au22 Ag9 Au13 67.76(6) . . ?
C1_8 Ag9 Au11 155.7(8) . . ?
C2_8 Ag9 Au11 133.3(4) . . ?
Au7 Ag9 Au11 57.21(5) . . ?
Au1 Ag9 Au11 59.54(5) . . ?
Au2 Ag9 Au11 105.60(7) . . ?
Au50 Ag9 Au11 62.63(6) . . ?
Au22 Ag9 Au11 58.32(5) . . ?
Au13 Ag9 Au11 59.21(6) . . ?
C1_8 Ag9 Au23 99.8(8) . . ?
C2_8 Ag9 Au23 115.3(6) . . ?
Au7 Ag9 Au23 53.29(5) . . ?
Au1 Ag9 Au23 102.81(7) . . ?
Au2 Ag9 Au23 59.92(5) . . ?
Au50 Ag9 Au23 55.64(6) . . ?
Au22 Ag9 Au23 121.89(9) . . ?
Au13 Ag9 Au23 155.24(9) . . ?
Au11 Ag9 Au23 104.40(7) . . ?
C1_8 Ag9 Ag1 65.0(9) . . ?
C2_8 Ag9 Ag1 78.3(6) . . ?
Au7 Ag9 Ag1 105.06(8) . . ?
Au1 Ag9 Ag1 51.96(6) . . ?
Au2 Ag9 Ag1 60.74(6) . . ?
Au50 Ag9 Ag1 159.07(9) . . ?
Au22 Ag9 Ag1 119.02(9) . . ?
Au13 Ag9 Ag1 55.43(6) . . ?
Au11 Ag9 Ag1 103.59(8) . . ?
Au23 Ag9 Ag1 118.98(8) . . ?
C1_8 Ag9 Au17 35.1(5) . . ?
C2_8 Ag9 Au17 62.3(4) . . ?
Au7 Ag9 Au17 110.58(7) . . ?
Au1 Ag9 Au17 93.18(7) . . ?
Au2 Ag9 Au17 52.74(5) . . ?
Au50 Ag9 Au17 133.77(9) . . ?
Au22 Ag9 Au17 141.83(8) . . ?
Au13 Ag9 Au17 106.25(8) . . ?
Au11 Ag9 Au17 152.72(9) . . ?
Au23 Ag9 Au17 80.02(6) . . ?
Ag1 Ag9 Au17 53.25(6) . . ?
C1_45 Ag10 C2_45 29.0(2) . . ?
C1_45 Ag10 Au12 152.1(4) . . ?
C2_45 Ag10 Au12 169.2(8) . . ?
C1_45 Ag10 Au24 128.1(9) . . ?
C2_45 Ag10 Au24 113.3(7) . . ?
Au12 Ag10 Au24 56.76(6) . . ?
C1_45 Ag10 Au57 100.3(8) . . ?
C2_45 Ag10 Au57 115.3(7) . . ?
Au12 Ag10 Au57 56.99(6) . . ?
Au24 Ag10 Au57 57.76(6) . . ?
C1_45 Ag10 Au52 98.9(4) . . ?
C2_45 Ag10 Au52 127.2(4) . . ?
Au12 Ag10 Au52 58.70(6) . . ?
Au24 Ag10 Au52 109.64(8) . . ?
Au57 Ag10 Au52 65.86(7) . . ?
C1_45 Ag10 Au5 45.1(4) . . ?
C2_45 Ag10 Au5 73.3(4) . . ?
Au12 Ag10 Au5 107.17(9) . . ?
Au24 Ag10 Au5 119.88(10) . . ?
Au57 Ag10 Au5 65.73(7) . . ?
Au52 Ag10 Au5 59.20(7) . . ?
C1_45 Ag10 Au18 127.1(9) . . ?
C2_45 Ag10 Au18 131.4(8) . . ?
Au12 Ag10 Au18 58.78(6) . . ?
Au24 Ag10 Au18 104.79(8) . . ?
Au57 Ag10 Au18 110.03(9) . . ?
Au52 Ag10 Au18 59.33(6) . . ?
Au5 Ag10 Au18 112.36(9) . . ?
C1_45 Ag10 Au56 94.4(8) . . ?
C2_45 Ag10 Au56 80.6(7) . . ?
Au12 Ag10 Au56 107.17(10) . . ?
Au24 Ag10 Au56 116.80(9) . . ?
Au57 Ag10 Au56 164.10(11) . . ?
Au52 Ag10 Au56 105.89(9) . . ?
Au5 Ag10 Au56 123.08(9) . . ?
Au18 Ag10 Au56 55.24(6) . . ?
C1_45 Ag10 Ag8 148.5(4) . . ?
C2_45 Ag10 Ag8 120.9(4) . . ?
Au12 Ag10 Ag8 59.38(7) . . ?
Au24 Ag10 Ag8 58.82(7) . . ?
Au57 Ag10 Ag8 106.49(8) . . ?
Au52 Ag10 Ag8 106.91(10) . . ?
Au5 Ag10 Ag8 165.63(11) . . ?
Au18 Ag10 Ag8 57.58(7) . . ?
Au56 Ag10 Ag8 61.70(7) . . ?
C1_45 Ag10 Ag23 76.9(9) . . ?
C2_45 Ag10 Ag23 92.8(7) . . ?
Au12 Ag10 Ag23 97.44(10) . . ?
Au24 Ag10 Ag23 153.67(12) . . ?
Au57 Ag10 Ag23 115.19(10) . . ?
Au52 Ag10 Ag23 51.44(7) . . ?
Au5 Ag10 Ag23 69.54(9) . . ?
Au18 Ag10 Ag23 51.35(8) . . ?
Au56 Ag10 Ag23 62.16(8) . . ?
Ag8 Ag10 Ag23 105.51(11) . . ?
C1_16 Ag11 Au7 133.0(5) . . ?
C1_16 Ag11 Au6 139.2(8) . . ?
Au7 Ag11 Au6 59.18(6) . . ?
C1_16 Ag11 Au33 115.0(7) . . ?
Au7 Ag11 Au33 108.12(9) . . ?
Au6 Ag11 Au33 54.72(6) . . ?
C1_16 Ag11 Au23 111.9(8) . . ?
Au7 Ag11 Au23 54.29(5) . . ?
Au6 Ag11 Au23 104.49(8) . . ?
Au33 Ag11 Au23 121.72(9) . . ?
C1_16 Ag11 Au2 161.1(6) . . ?
Au7 Ag11 Au2 59.16(5) . . ?
Au6 Ag11 Au2 57.07(6) . . ?
Au33 Ag11 Au2 63.53(6) . . ?
Au23 Ag11 Au2 60.84(6) . . ?
C1_16 Ag11 Au19 92.7(5) . . ?
Au7 Ag11 Au19 57.66(5) . . ?
Au6 Ag11 Au19 59.72(6) . . ?
Au33 Ag11 Au19 105.30(9) . . ?
Au23 Ag11 Au19 105.07(8) . . ?
Au2 Ag11 Au19 105.90(8) . . ?
C1_16 Ag11 Au20 104.2(5) . . ?
Au7 Ag11 Au20 106.58(8) . . ?
Au6 Ag11 Au20 107.35(8) . . ?
Au33 Ag11 Au20 71.23(6) . . ?
Au23 Ag11 Au20 65.30(6) . . ?
Au2 Ag11 Au20 57.09(5) . . ?
Au19 Ag11 Au20 162.71(9) . . ?
C1_16 Ag11 Au26 87.7(8) . . ?
Au7 Ag11 Au26 102.55(8) . . ?
Au6 Ag11 Au26 53.03(5) . . ?
Au33 Ag11 Au26 55.28(6) . . ?
Au23 Ag11 Au26 156.15(9) . . ?
Au2 Ag11 Au26 104.35(9) . . ?
Au19 Ag11 Au26 58.80(6) . . ?
Au20 Ag11 Au26 124.69(9) . . ?
C1_16 Ag11 Ag3 81.5(6) . . ?
Au7 Ag11 Ag3 52.60(6) . . ?
Au6 Ag11 Ag3 104.50(9) . . ?
Au33 Ag11 Ag3 159.11(10) . . ?
Au23 Ag11 Ag3 56.86(7) . . ?
Au2 Ag11 Ag3 105.12(8) . . ?
Au19 Ag11 Ag3 59.24(7) . . ?
Au20 Ag11 Ag3 118.87(9) . . ?
Au26 Ag11 Ag3 116.25(9) . . ?
C1_16 Ag11 Au42 38.5(4) . . ?
Au7 Ag11 Au42 99.28(8) . . ?
Au6 Ag11 Au42 111.35(8) . . ?
Au33 Ag11 Au42 127.71(9) . . ?
Au23 Ag11 Au42 110.50(9) . . ?
Au2 Ag11 Au42 158.25(9) . . ?
Au19 Ag11 Au42 55.13(5) . . ?
Au20 Ag11 Au42 140.60(10) . . ?
Au26 Ag11 Au42 76.03(6) . . ?
Ag3 Ag11 Au42 57.54(6) . . ?
C1_7 Ag12 C2_7 28.2(3) . . ?
C1_7 Ag12 Au12 145.1(5) . . ?
C2_7 Ag12 Au12 169.1(6) . . ?
C1_7 Ag12 Au9 112.0(7) . . ?
C2_7 Ag12 Au9 127.5(6) . . ?
Au12 Ag12 Au9 59.07(6) . . ?
C1_7 Ag12 Au57 138.1(8) . . ?
C2_7 Ag12 Au57 122.6(6) . . ?
Au12 Ag12 Au57 54.93(6) . . ?
Au9 Ag12 Au57 108.19(8) . . ?
C1_7 Ag12 Au46 107.2(4) . . ?
C2_7 Ag12 Au46 79.4(4) . . ?
Au12 Ag12 Au46 107.51(8) . . ?
Au9 Ag12 Au46 108.77(9) . . ?
Au57 Ag12 Au46 69.64(7) . . ?
C1_7 Ag12 Au8 87.1(4) . . ?
C2_7 Ag12 Au8 115.2(4) . . ?
Au12 Ag12 Au8 59.29(5) . . ?
Au9 Ag12 Au8 56.80(6) . . ?
Au57 Ag12 Au8 105.49(8) . . ?
Au46 Ag12 Au8 163.47(10) . . ?
C1_7 Ag12 Au28 152.2(8) . . ?
C2_7 Ag12 Au28 132.8(5) . . ?
Au12 Ag12 Au28 57.21(5) . . ?
Au9 Ag12 Au28 59.83(6) . . ?
Au57 Ag12 Au28 63.02(6) . . ?
Au46 Ag12 Au28 57.86(6) . . ?
Au8 Ag12 Au28 105.67(8) . . ?
C1_7 Ag12 Au27 93.9(9) . . ?
C2_7 Ag12 Au27 87.5(6) . . ?
Au12 Ag12 Au27 102.81(8) . . ?
Au9 Ag12 Au27 53.48(6) . . ?
Au57 Ag12 Au27 120.05(9) . . ?
Au46 Ag12 Au27 67.14(6) . . ?
Au8 Ag12 Au27 104.40(9) . . ?
Au28 Ag12 Au27 59.39(6) . . ?
C1_7 Ag12 Au24 103.3(8) . . ?
C2_7 Ag12 Au24 116.1(6) . . ?
Au12 Ag12 Au24 53.14(5) . . ?
Au9 Ag12 Au24 102.38(8) . . ?
Au57 Ag12 Au24 55.71(6) . . ?
Au46 Ag12 Au24 123.09(10) . . ?
Au8 Ag12 Au24 58.99(6) . . ?
Au28 Ag12 Au24 104.41(8) . . ?
Au27 Ag12 Au24 154.81(9) . . ?
C1_7 Ag12 Ag2 60.1(8) . . ?
C2_7 Ag12 Ag2 77.4(6) . . ?
Au12 Ag12 Ag2 105.64(9) . . ?
Au9 Ag12 Ag2 52.29(6) . . ?
Au57 Ag12 Ag2 159.99(10) . . ?
Au46 Ag12 Ag2 117.74(9) . . ?
Au8 Ag12 Ag2 61.81(7) . . ?
Au28 Ag12 Ag2 103.84(9) . . ?
Au27 Ag12 Ag2 54.93(6) . . ?
Au24 Ag12 Ag2 119.05(9) . . ?
C1_7 Ag12 Au21 34.8(4) . . ?
C2_7 Ag12 Au21 62.7(4) . . ?
Au12 Ag12 Au21 110.39(8) . . ?
Au9 Ag12 Au21 92.91(8) . . ?
Au57 Ag12 Au21 133.29(9) . . ?
Au46 Ag12 Au21 142.01(8) . . ?
Au8 Ag12 Au21 52.73(5) . . ?
Au28 Ag12 Au21 152.73(10) . . ?
Au27 Ag12 Au21 106.11(8) . . ?
Au24 Ag12 Au21 79.64(6) . . ?
Ag2 Ag12 Au21 53.30(6) . . ?
C1_3 Ag13 Au14 133.5(6) . . ?
C1_3 Ag13 Au9 141.1(8) . . ?
Au14 Ag13 Au9 59.29(6) . . ?
C1_3 Ag13 Au40 114.8(7) . . ?
Au14 Ag13 Au40 108.52(8) . . ?
Au9 Ag13 Au40 54.83(6) . . ?
C1_3 Ag13 Au44 110.4(9) . . ?
Au14 Ag13 Au44 53.89(6) . . ?
Au9 Ag13 Au44 104.52(8) . . ?
Au40 Ag13 Au44 122.71(10) . . ?
C1_3 Ag13 Au45 102.1(6) . . ?
Au14 Ag13 Au45 107.01(9) . . ?
Au9 Ag13 Au45 107.40(9) . . ?
Au40 Ag13 Au45 71.23(8) . . ?
Au44 Ag13 Au45 66.36(7) . . ?
C1_3 Ag13 Au30 159.3(6) . . ?
Au14 Ag13 Au30 59.35(6) . . ?
Au9 Ag13 Au30 56.91(6) . . ?
Au40 Ag13 Au30 63.72(6) . . ?
Au44 Ag13 Au30 61.53(6) . . ?
Au45 Ag13 Au30 57.37(6) . . ?
C1_3 Ag13 Au28 94.3(5) . . ?
Au14 Ag13 Au28 57.33(6) . . ?
Au9 Ag13 Au28 60.19(6) . . ?
Au40 Ag13 Au28 105.83(8) . . ?
Au44 Ag13 Au28 103.93(9) . . ?
Au45 Ag13 Au28 163.00(10) . . ?
Au30 Ag13 Au28 105.98(8) . . ?
C1_3 Ag13 Au27 88.9(9) . . ?
Au14 Ag13 Au27 102.89(8) . . ?
Au9 Ag13 Au27 53.45(5) . . ?
Au40 Ag13 Au27 55.22(6) . . ?
Au44 Ag13 Au27 156.30(10) . . ?
Au45 Ag13 Au27 124.50(10) . . ?
Au30 Ag13 Au27 104.55(8) . . ?
Au28 Ag13 Au27 59.46(6) . . ?
C1_3 Ag13 Au54 39.4(5) . . ?
Au14 Ag13 Au54 98.85(9) . . ?
Au9 Ag13 Au54 113.10(10) . . ?
Au40 Ag13 Au54 129.34(9) . . ?
Au44 Ag13 Au54 107.90(9) . . ?
Au45 Ag13 Au54 139.01(9) . . ?
Au30 Ag13 Au54 158.19(11) . . ?
Au28 Ag13 Au54 56.03(6) . . ?
Au27 Ag13 Au54 77.89(7) . . ?
C1_3 Ag13 Ag24 82.5(6) . . ?
Au14 Ag13 Ag24 51.75(6) . . ?
Au9 Ag13 Ag24 103.78(9) . . ?
Au40 Ag13 Ag24 158.54(10) . . ?
Au44 Ag13 Ag24 56.05(7) . . ?
Au45 Ag13 Ag24 119.36(10) . . ?
Au30 Ag13 Ag24 104.74(9) . . ?
Au28 Ag13 Ag24 58.18(8) . . ?
Au27 Ag13 Ag24 115.95(11) . . ?
Au54 Ag13 Ag24 56.53(7) . . ?
C1_31 Ag14 C2_31 27.5(4) . . ?
C1_31 Ag14 Au10 143.7(6) . . ?
C2_31 Ag14 Au10 166.0(6) . . ?
C1_31 Ag14 Au6 113.8(8) . . ?
C2_31 Ag14 Au6 130.0(6) . . ?
Au10 Ag14 Au6 58.47(6) . . ?
C1_31 Ag14 Au15 85.8(5) . . ?
C2_31 Ag14 Au15 113.2(4) . . ?
Au10 Ag14 Au15 59.83(6) . . ?
Au6 Ag14 Au15 57.01(6) . . ?
C1_31 Ag14 Au55 137.5(9) . . ?
C2_31 Ag14 Au55 122.4(6) . . ?
Au10 Ag14 Au55 54.19(6) . . ?
Au6 Ag14 Au55 106.38(9) . . ?
Au15 Ag14 Au55 105.94(8) . . ?
C1_31 Ag14 Au48 109.1(5) . . ?
C2_31 Ag14 Au48 82.1(5) . . ?
Au10 Ag14 Au48 106.74(10) . . ?
Au6 Ag14 Au48 107.98(9) . . ?
Au15 Ag14 Au48 163.06(11) . . ?
Au55 Ag14 Au48 68.90(7) . . ?
C1_31 Ag14 Au26 97.2(9) . . ?
C2_31 Ag14 Au26 91.5(7) . . ?
Au10 Ag14 Au26 101.86(8) . . ?
Au6 Ag14 Au26 53.25(5) . . ?
Au15 Ag14 Au26 104.27(8) . . ?
Au55 Ag14 Au26 117.96(10) . . ?
Au48 Ag14 Au26 66.69(7) . . ?
C1_31 Ag14 Au39 101.6(8) . . ?
C2_31 Ag14 Au39 113.2(6) . . ?
Au10 Ag14 Au39 53.00(5) . . ?
Au6 Ag14 Au39 102.36(8) . . ?
Au15 Ag14 Au39 60.06(6) . . ?
Au55 Ag14 Au39 55.54(6) . . ?
Au48 Ag14 Au39 122.04(9) . . ?
Au26 Ag14 Au39 154.12(10) . . ?
C1_31 Ag14 Au19 154.8(9) . . ?
C2_31 Ag14 Au19 136.1(5) . . ?
Au10 Ag14 Au19 56.68(6) . . ?
Au6 Ag14 Au19 58.79(6) . . ?
Au15 Ag14 Au19 105.43(8) . . ?
Au55 Ag14 Au19 61.86(7) . . ?
Au48 Ag14 Au19 57.71(6) . . ?
Au26 Ag14 Au19 58.41(6) . . ?
Au39 Ag14 Au19 103.59(8) . . ?
C1_31 Ag14 Ag4 62.4(8) . . ?
C2_31 Ag14 Ag4 79.3(6) . . ?
Au10 Ag14 Ag4 105.01(8) . . ?
Au6 Ag14 Ag4 52.13(6) . . ?
Au15 Ag14 Ag4 61.31(7) . . ?
Au55 Ag14 Ag4 158.21(10) . . ?
Au48 Ag14 Ag4 117.67(10) . . ?
Au26 Ag14 Ag4 55.09(7) . . ?
Au39 Ag14 Ag4 120.01(10) . . ?
Au19 Ag14 Ag4 102.74(9) . . ?
C1_39 Ag15 C2_39 27.8(3) . . ?
C1_39 Ag15 Au14 144.9(6) . . ?
C2_39 Ag15 Au14 162.4(6) . . ?
C1_39 Ag15 Au3 119.0(8) . . ?
C2_39 Ag15 Au3 135.8(6) . . ?
Au14 Ag15 Au3 58.94(6) . . ?
C1_39 Ag15 Au58 132.1(9) . . ?
C2_39 Ag15 Au58 115.8(6) . . ?
Au14 Ag15 Au58 54.64(6) . . ?
Au3 Ag15 Au58 107.04(10) . . ?
C1_39 Ag15 Au30 89.2(5) . . ?
C2_39 Ag15 Au30 116.9(5) . . ?
Au14 Ag15 Au30 59.64(6) . . ?
Au3 Ag15 Au30 56.43(5) . . ?
Au58 Ag15 Au30 106.65(9) . . ?
C1_39 Ag15 Au49 105.7(5) . . ?
C2_39 Ag15 Au49 78.3(5) . . ?
Au14 Ag15 Au49 107.43(10) . . ?
Au3 Ag15 Au49 109.76(9) . . ?
Au58 Ag15 Au49 67.81(7) . . ?
Au30 Ag15 Au49 164.02(11) . . ?
C1_39 Ag15 Au25 99.2(9) . . ?
C2_39 Ag15 Au25 94.2(6) . . ?
Au14 Ag15 Au25 103.43(9) . . ?
Au3 Ag15 Au25 53.72(5) . . ?
Au58 Ag15 Au25 119.28(10) . . ?
Au30 Ag15 Au25 103.60(8) . . ?
Au49 Ag15 Au25 68.78(7) . . ?
C1_39 Ag15 Au18 156.2(8) . . ?
C2_39 Ag15 Au18 134.7(5) . . ?
Au14 Ag15 Au18 57.49(6) . . ?
Au3 Ag15 Au18 59.26(6) . . ?
Au58 Ag15 Au18 62.07(7) . . ?
Au30 Ag15 Au18 105.53(8) . . ?
Au49 Ag15 Au18 58.51(6) . . ?
Au25 Ag15 Au18 59.63(6) . . ?
C1_39 Ag15 Au44 99.2(9) . . ?
C2_39 Ag15 Au44 109.5(6) . . ?
Au14 Ag15 Au44 53.10(6) . . ?
Au3 Ag15 Au44 102.97(8) . . ?
Au58 Ag15 Au44 55.85(7) . . ?
Au30 Ag15 Au44 60.83(6) . . ?
Au49 Ag15 Au44 120.77(10) . . ?
Au25 Ag15 Au44 155.61(10) . . ?
Au18 Ag15 Au44 104.29(9) . . ?
C1_39 Ag15 Au59 36.0(5) . . ?
C2_39 Ag15 Au59 63.8(5) . . ?
Au14 Ag15 Au59 111.10(8) . . ?
Au3 Ag15 Au59 93.35(8) . . ?
Au58 Ag15 Au59 135.25(10) . . ?
Au30 Ag15 Au59 53.22(6) . . ?
Au49 Ag15 Au59 141.29(10) . . ?
Au25 Ag15 Au59 105.01(9) . . ?
Au18 Ag15 Au59 152.60(9) . . ?
Au44 Ag15 Au59 81.25(8) . . ?
C1_39 Ag15 Ag5 68.4(8) . . ?
C2_39 Ag15 Ag5 86.5(6) . . ?
Au14 Ag15 Ag5 104.03(8) . . ?
Au3 Ag15 Ag5 51.09(6) . . ?
Au58 Ag15 Ag5 157.73(10) . . ?
Au30 Ag15 Ag5 59.85(7) . . ?
Au49 Ag15 Ag5 119.80(9) . . ?
Au25 Ag15 Ag5 54.60(6) . . ?
Au18 Ag15 Ag5 102.56(8) . . ?
Au44 Ag15 Ag5 119.26(9) . . ?
Au59 Ag15 Ag5 53.45(7) . . ?
C1_5 Ag16 C1_25 134.6(9) . . ?
C1_5 Ag16 C2_25 108.7(9) . . ?
C1_25 Ag16 C2_25 28.3(3) . . ?
C1_5 Ag16 Au2 89.4(8) . . ?
C1_25 Ag16 Au2 135.6(5) . . ?
C2_25 Ag16 Au2 160.7(4) . . ?
C1_5 Ag16 Au29 146.3(6) . . ?
C1_25 Ag16 Au29 76.3(7) . . ?
C2_25 Ag16 Au29 97.2(4) . . ?
Au2 Ag16 Au29 63.47(6) . . ?
C1_5 Ag16 Au17 42.0(6) . . ?
C1_25 Ag16 Au17 156.4(7) . . ?
C2_25 Ag16 Au17 131.7(5) . . ?
Au2 Ag16 Au17 59.01(6) . . ?
Au29 Ag16 Au17 104.38(9) . . ?
C1_5 Ag16 Au33 122.8(9) . . ?
C1_25 Ag16 Au33 85.4(5) . . ?
C2_25 Ag16 Au33 112.0(5) . . ?
Au2 Ag16 Au33 60.32(6) . . ?
Au29 Ag16 Au33 62.41(6) . . ?
Au17 Ag16 Au33 116.28(9) . . ?
C1_32 Ag17 C1_33 132.1(9) . . ?
C1_32 Ag17 C2_33 104.2(9) . . ?
C1_33 Ag17 C2_33 28.6(3) . . ?
C1_32 Ag17 Au8 89.6(8) . . ?
C1_33 Ag17 Au8 138.3(5) . . ?
C2_33 Ag17 Au8 164.3(5) . . ?
C1_32 Ag17 Au32 144.1(6) . . ?
C1_33 Ag17 Au32 78.8(6) . . ?
C2_33 Ag17 Au32 101.8(5) . . ?
Au8 Ag17 Au32 62.50(6) . . ?
C1_32 Ag17 Au21 41.9(6) . . ?
C1_33 Ag17 Au21 151.2(7) . . ?
C2_33 Ag17 Au21 127.9(5) . . ?
Au8 Ag17 Au21 59.25(6) . . ?
Au32 Ag17 Au21 102.17(9) . . ?
C1_32 Ag17 Au31 125.2(9) . . ?
C1_33 Ag17 Au31 88.4(6) . . ?
C2_33 Ag17 Au31 114.1(5) . . ?
Au8 Ag17 Au31 61.14(6) . . ?
Au32 Ag17 Au31 62.58(6) . . ?
Au21 Ag17 Au31 117.95(9) . . ?
C1_47 Ag18 C1_28 128.8(10) . . ?
C1_47 Ag18 C2_28 101.6(10) . . ?
C1_28 Ag18 C2_28 28.8(3) . . ?
C1_47 Ag18 Au15 92.3(9) . . ?
C1_28 Ag18 Au15 137.1(5) . . ?
C2_28 Ag18 Au15 165.8(4) . . ?
C1_47 Ag18 Au29 147.9(8) . . ?
C1_28 Ag18 Au29 81.3(6) . . ?
C2_28 Ag18 Au29 105.2(5) . . ?
Au15 Ag18 Au29 62.73(7) . . ?
C1_47 Ag18 Au51 44.4(8) . . ?
C1_28 Ag18 Au51 159.8(7) . . ?
C2_28 Ag18 Au51 134.0(5) . . ?
Au15 Ag18 Au51 59.19(7) . . ?
Au29 Ag18 Au51 103.60(11) . . ?
C1_27 Ag19 C1_12 138.8(7) . . ?
C1_27 Ag19 C2_27 31.79(4) . . ?
C1_12 Ag19 C2_27 110.9(8) . . ?
C1_27 Ag19 C2_12 116.4(5) . . ?
C1_12 Ag19 C2_12 26.7(3) . . ?
C2_27 Ag19 C2_12 95.9(5) . . ?
C1_27 Ag19 Au36 81.43(9) . . ?
C1_12 Ag19 Au36 136.0(5) . . ?
C2_27 Ag19 Au36 99.19(10) . . ?
C2_12 Ag19 Au36 162.0(5) . . ?
C1_27 Ag19 Au11 142.06(13) . . ?
C1_12 Ag19 Au11 79.0(7) . . ?
C2_27 Ag19 Au11 161.78(13) . . ?
C2_12 Ag19 Au11 98.8(5) . . ?
Au36 Ag19 Au11 64.69(7) . . ?
C1_27 Ag19 Au50 89.29(11) . . ?
C1_12 Ag19 Au50 120.0(9) . . ?
C2_27 Ag19 Au50 120.85(12) . . ?
C2_12 Ag19 Au50 116.4(6) . . ?
Au36 Ag19 Au50 63.35(7) . . ?
Au11 Ag19 Au50 61.18(7) . . ?
C1_27 Ag19 Au34 157.58(14) . . ?
C1_12 Ag19 Au34 33.2(5) . . ?
C2_27 Ag19 Au34 126.68(12) . . ?
C2_12 Ag19 Au34 59.8(5) . . ?
Au36 Ag19 Au34 102.86(10) . . ?
Au11 Ag19 Au34 54.50(7) . . ?
Au50 Ag19 Au34 112.44(9) . . ?
C1_27 Ag19 Au4 34.03(6) . . ?
C1_12 Ag19 Au4 167.4(5) . . ?
C2_27 Ag19 Au4 64.90(8) . . ?
C2_12 Ag19 Au4 140.7(5) . . ?
Au36 Ag19 Au4 56.18(7) . . ?
Au11 Ag19 Au4 108.50(9) . . ?
Au50 Ag19 Au4 58.74(7) . . ?
Au34 Ag19 Au4 158.92(10) . . ?
C1_9 Ag20 C2_20 107.0(10) . . ?
C1_9 Ag20 C1_20 133.4(9) . . ?
C2_20 Ag20 C1_20 29.2(3) . . ?
C1_9 Ag20 Au30 88.5(9) . . ?
C2_20 Ag20 Au30 163.6(5) . . ?
C1_20 Ag20 Au30 134.5(5) . . ?
C1_9 Ag20 Au32 148.2(7) . . ?
C2_20 Ag20 Au32 102.0(6) . . ?
C1_20 Ag20 Au32 78.0(6) . . ?
Au30 Ag20 Au32 64.49(8) . . ?
C1_9 Ag20 Au59 42.0(6) . . ?
C2_20 Ag20 Au59 137.3(5) . . ?
C1_20 Ag20 Au59 164.6(7) . . ?
Au30 Ag20 Au59 58.52(7) . . ?
Au32 Ag20 Au59 106.57(11) . . ?
C1_9 Ag20 Ag5 95.3(7) . . ?
C2_20 Ag20 Ag5 120.7(7) . . ?
C1_20 Ag20 Ag5 118.9(8) . . ?
Au30 Ag20 Ag5 61.32(8) . . ?
Au32 Ag20 Ag5 57.90(8) . . ?
Au59 Ag20 Ag5 56.06(7) . . ?
C1_35 Au61 C1_38 170.2(18) . . ?
C1_35 Au61 Au52 101.9(13) . . ?
C1_38 Au61 Au52 87.8(13) . . ?
C1_35 Au61 Ag24 46.2(12) . . ?
C1_38 Au61 Ag24 142.9(13) . . ?
Au52 Au61 Ag24 58.60(6) . . ?
C1_35 Au61 Au58 85.8(11) . . ?
C1_38 Au61 Au58 99.0(14) . . ?
Au52 Au61 Au58 61.21(6) . . ?
Ag24 Au61 Au58 52.88(7) . . ?
C1_35 Au61 Ag23 143.1(12) . . ?
C1_38 Au61 Ag23 44.7(13) . . ?
Au52 Au61 Ag23 52.31(7) . . ?
Ag24 Au61 Ag23 98.58(9) . . ?
Au58 Au61 Ag23 59.37(8) . . ?
C1_41 Ag21 C1_42 147.2(7) . . ?
C1_41 Ag21 C2_41 28.8(2) . . ?
C1_42 Ag21 C2_41 119.0(7) . . ?
C1_41 Ag21 C2_42 120.7(6) . . ?
C1_42 Ag21 C2_42 27.8(3) . . ?
C2_41 Ag21 C2_42 94.3(5) . . ?
C1_41 Ag21 Au36 135.4(2) . . ?
C1_42 Ag21 Au36 76.3(7) . . ?
C2_41 Ag21 Au36 164.11(13) . . ?
C2_42 Ag21 Au36 99.5(5) . . ?
C1_41 Ag21 Au19 75.1(3) . . ?
C1_42 Ag21 Au19 137.1(5) . . ?
C2_41 Ag21 Au19 101.49(10) . . ?
C2_42 Ag21 Au19 164.1(5) . . ?
Au36 Ag21 Au19 65.07(7) . . ?
C1_41 Ag21 Au55 113.4(6) . . ?
C1_42 Ag21 Au55 86.0(7) . . ?
C2_41 Ag21 Au55 118.78(13) . . ?
C2_42 Ag21 Au55 110.1(6) . . ?
Au36 Ag21 Au55 63.50(8) . . ?
Au19 Ag21 Au55 60.89(8) . . ?
C1_41 Ag21 Ag3 85.7(4) . . ?
C1_42 Ag21 Ag3 114.7(10) . . ?
C2_41 Ag21 Ag3 109.26(12) . . ?
C2_42 Ag21 Ag3 117.3(7) . . ?
Au36 Ag21 Ag3 57.12(7) . . ?
Au19 Ag21 Ag3 58.37(7) . . ?
Au55 Ag21 Ag3 107.14(9) . . ?
C1_36 Ag22 C2_36 27.6(2) . . ?
C1_36 Ag22 Au52 133.9(3) . . ?
C2_36 Ag22 Au52 161.50(18) . . ?
C1_36 Ag22 Au28 77.4(3) . . ?
C2_36 Ag22 Au28 100.88(11) . . ?
Au52 Ag22 Au28 64.85(8) . . ?
C1_36 Ag22 Au57 119.7(4) . . ?
C2_36 Ag22 Au57 121.90(13) . . ?
Au52 Ag22 Au57 62.94(7) . . ?
Au28 Ag22 Au57 60.60(7) . . ?
C1_36 Ag22 Ag24 81.5(3) . . ?
C2_36 Ag22 Ag24 105.98(13) . . ?
Au52 Ag22 Ag24 57.12(9) . . ?
Au28 Ag22 Ag24 58.81(9) . . ?
Au57 Ag22 Ag24 107.00(10) . . ?
C1_37 Ag23 C1_38 134.3(10) . . ?
C1_37 Ag23 C2_38 111.1(10) . . ?
C1_38 Ag23 C2_38 27.7(4) . . ?
C1_37 Ag23 C2_37 25.9(5) . . ?
C1_38 Ag23 C2_37 109.6(10) . . ?
C2_38 Ag23 C2_37 90.3(7) . . ?
C1_37 Ag23 Au52 139.3(5) . . ?
C1_38 Ag23 Au52 85.1(10) . . ?
C2_38 Ag23 Au52 102.7(5) . . ?
C2_37 Ag23 Au52 165.2(5) . . ?
C1_37 Ag23 Au18 78.9(7) . . ?
C1_38 Ag23 Au18 145.8(7) . . ?
C2_38 Ag23 Au18 167.1(6) . . ?
C2_37 Ag23 Au18 101.4(5) . . ?
Au52 Ag23 Au18 65.06(8) . . ?
C1_37 Ag23 Au58 114.8(11) . . ?
C1_38 Ag23 Au58 92.3(7) . . ?
C2_38 Ag23 Au58 119.2(7) . . ?
C2_37 Ag23 Au58 116.7(6) . . ?
Au52 Ag23 Au58 63.14(8) . . ?
Au18 Ag23 Au58 60.28(8) . . ?
C1_37 Ag23 Au61 161.5(7) . . ?
C1_38 Ag23 Au61 36.2(7) . . ?
C2_38 Ag23 Au61 63.4(6) . . ?
C2_37 Ag23 Au61 137.1(5) . . ?
Au52 Ag23 Au61 56.99(7) . . ?
Au18 Ag23 Au61 109.80(11) . . ?
Au58 Ag23 Au61 60.32(9) . . ?
C1_37 Ag23 Au56 35.3(5) . . ?
C1_38 Ag23 Au56 156.8(7) . . ?
C2_38 Ag23 Au56 129.5(7) . . ?
C2_37 Ag23 Au56 60.8(5) . . ?
Au52 Ag23 Au56 104.76(10) . . ?
Au18 Ag23 Au56 54.56(6) . . ?
Au58 Ag23 Au56 110.86(11) . . ?
Au61 Ag23 Au56 161.52(11) . . ?
C1_37 Ag23 Ag10 88.5(7) . . ?
C1_38 Ag23 Ag10 119.2(12) . . ?
C2_38 Ag23 Ag10 111.9(7) . . ?
C2_37 Ag23 Ag10 111.2(6) . . ?
Au52 Ag23 Ag10 57.42(8) . . ?
Au18 Ag23 Ag10 58.78(8) . . ?
Au58 Ag23 Ag10 106.99(10) . . ?
Au61 Ag23 Ag10 109.99(10) . . ?
Au56 Ag23 Ag10 54.97(7) . . ?
C1_35 Ag24 C2_35 28.7(4) . . ?
C1_35 Ag24 Au14 145.9(6) . . ?
C2_35 Ag24 Au14 166.2(8) . . ?
C1_35 Ag24 Au58 92.8(7) . . ?
C2_35 Ag24 Au58 109.6(7) . . ?
Au14 Ag24 Au58 57.53(6) . . ?
C1_35 Ag24 Au44 125.3(10) . . ?
C2_35 Ag24 Au44 114.1(9) . . ?
Au14 Ag24 Au44 56.02(7) . . ?
Au58 Ag24 Au44 58.05(7) . . ?
C1_35 Ag24 Au52 94.7(8) . . ?
C2_35 Ag24 Au52 122.3(7) . . ?
Au14 Ag24 Au52 59.88(6) . . ?
Au58 Ag24 Au52 66.56(7) . . ?
Au44 Ag24 Au52 110.20(8) . . ?
C1_35 Ag24 Au54 104.2(7) . . ?
C2_35 Ag24 Au54 86.7(7) . . ?
Au14 Ag24 Au54 105.66(8) . . ?
Au58 Ag24 Au54 162.88(10) . . ?
Au44 Ag24 Au54 111.41(10) . . ?
Au52 Ag24 Au54 109.43(9) . . ?
C1_35 Ag24 Au28 130.9(10) . . ?
C2_35 Ag24 Au28 135.3(8) . . ?
Au14 Ag24 Au28 58.50(6) . . ?
Au58 Ag24 Au28 110.43(8) . . ?
Au44 Ag24 Au28 103.51(8) . . ?
Au52 Ag24 Au28 60.02(6) . . ?
Au54 Ag24 Au28 56.53(6) . . ?
C1_35 Ag24 Au61 39.2(7) . . ?
C2_35 Ag24 Au61 67.8(6) . . ?
Au14 Ag24 Au61 107.97(9) . . ?
Au58 Ag24 Au61 67.19(8) . . ?
Au44 Ag24 Au61 122.28(10) . . ?
Au52 Ag24 Au61 57.89(7) . . ?
Au54 Ag24 Au61 126.03(11) . . ?
Au28 Ag24 Au61 111.51(11) . . ?
C1_35 Ag24 Ag13 156.6(6) . . ?
C2_35 Ag24 Ag13 128.3(6) . . ?
Au14 Ag24 Ag13 57.10(7) . . ?
Au58 Ag24 Ag13 104.84(10) . . ?
Au44 Ag24 Ag13 57.02(7) . . ?
Au52 Ag24 Ag13 106.23(8) . . ?
Au54 Ag24 Ag13 59.39(7) . . ?
Au28 Ag24 Ag13 56.71(7) . . ?
Au61 Ag24 Ag13 163.78(10) . . ?
C1_35 Ag24 Ag22 78.8(10) . . ?
C2_35 Ag24 Ag22 91.9(9) . . ?
Au14 Ag24 Ag22 98.77(10) . . ?
Au58 Ag24 Ag22 116.84(11) . . ?
Au44 Ag24 Ag22 153.93(10) . . ?
Au52 Ag24 Ag22 52.33(8) . . ?
Au54 Ag24 Ag22 65.84(8) . . ?
Au28 Ag24 Ag22 52.22(8) . . ?
Au61 Ag24 Ag22 68.29(10) . . ?
Ag13 Ag24 Ag22 105.66(10) . . ?
C2_2 C1_2 Au56 163(2) . . ?
C2_2 C1_2 Ag8 97.9(18) . . ?
Au56 C1_2 Ag8 97.3(9) . . ?
C1_2 C2_2 C3_2 171(3) . . ?
C4_2 C3_2 C8_2 120.0 . . ?
C4_2 C3_2 C2_2 119.7(12) . . ?
C8_2 C3_2 C2_2 120.3(12) . . ?
C5_2 C4_2 C3_2 120.0 . . ?
C4_2 C5_2 C6_2 120.0 . . ?
C7_2 C6_2 C5_2 120.0 . . ?
C7_2 C6_2 C10_2 119.9(13) . . ?
C5_2 C6_2 C10_2 120.1(13) . . ?
C6_2 C7_2 C8_2 120.0 . . ?
C7_2 C8_2 C3_2 120.0 . . ?
C7_2 C8_2 C9_2 118.5(12) . . ?
C3_2 C8_2 C9_2 121.5(12) . . ?
C2_1 C1_1 Au46 177(3) . . ?
C2_1 C1_1 Au27 73.6(17) . . ?
Au46 C1_1 Au27 103.1(12) . . ?
C1_1 C2_1 C3_1 167(2) . . ?
C1_1 C2_1 Au27 75.7(18) . . ?
C3_1 C2_1 Au27 117.2(10) . . ?
C8_1 C3_1 C4_1 118.8(12) . . ?
C8_1 C3_1 C2_1 120.0(14) . . ?
C4_1 C3_1 C2_1 121.2(15) . . ?
C3_1 C4_1 C5_1 121.9(15) . . ?
C6_1 C5_1 C4_1 119.4(15) . . ?
C5_1 C6_1 C7_1 118.8(13) . . ?
C5_1 C6_1 C10_1 120.3(16) . . ?
C7_1 C6_1 C10_1 120.9(16) . . ?
C6_1 C7_1 C8_1 121.3(14) . . ?
C3_1 C8_1 C7_1 119.9(13) . . ?
C3_1 C8_1 C9_1 120.0(14) . . ?
C7_1 C8_1 C9_1 120.1(15) . . ?
C2_3 C1_3 Au54 165(3) . . ?
C2_3 C1_3 Ag13 100(2) . . ?
Au54 C1_3 Ag13 93.6(10) . . ?
C1_3 C2_3 C3_3 171(3) . . ?
C4_3 C3_3 C8_3 120.0 . . ?
C4_3 C3_3 C2_3 119.8(12) . . ?
C8_3 C3_3 C2_3 120.2(12) . . ?
C5_3 C4_3 C3_3 120.0 . . ?
C6_3 C5_3 C4_3 120.0 . . ?
C5_3 C6_3 C7_3 120.0 . . ?
C5_3 C6_3 C10_3 120.2(13) . . ?
C7_3 C6_3 C10_3 119.8(13) . . ?
C8_3 C7_3 C6_3 120.0 . . ?
C7_3 C8_3 C3_3 120.0 . . ?
C7_3 C8_3 C9_3 117.3(13) . . ?
C3_3 C8_3 C9_3 122.7(13) . . ?
C2_6 C1_6 Au45 173(3) . . ?
C2_6 C1_6 Au40 74.6(16) . . ?
Au45 C1_6 Au40 110.5(10) . . ?
C1_6 C2_6 C3_6 158(2) . . ?
C1_6 C2_6 Au40 74.5(16) . . ?
C3_6 C2_6 Au40 126.9(14) . . ?
C4_6 C3_6 C8_6 120.0 . . ?
C4_6 C3_6 C2_6 121.3(12) . . ?
C8_6 C3_6 C2_6 118.7(12) . . ?
C3_6 C4_6 C5_6 120.0 . . ?
C6_6 C5_6 C4_6 120.0 . . ?
C5_6 C6_6 C7_6 120.0 . . ?
C5_6 C6_6 C10_6 118.5(14) . . ?
C7_6 C6_6 C10_6 121.5(14) . . ?
C8_6 C7_6 C6_6 120.0 . . ?
C7_6 C8_6 C3_6 120.0 . . ?
C7_6 C8_6 C9_6 119.7(11) . . ?
C3_6 C8_6 C9_6 120.3(11) . . ?
C2_7 C1_7 Au21 166(3) . . ?
C2_7 C1_7 Ag12 86.1(19) . . ?
Au21 C1_7 Ag12 102.8(11) . . ?
C1_7 C2_7 C3_7 163(2) . . ?
C1_7 C2_7 Ag12 65.7(18) . . ?
C3_7 C2_7 Ag12 130.9(10) . . ?
C4_7 C3_7 C8_7 120.0 . . ?
C4_7 C3_7 C2_7 121.0(12) . . ?
C8_7 C3_7 C2_7 119.0(12) . . ?
C3_7 C4_7 C5_7 120.0 . . ?
C6_7 C5_7 C4_7 120.0 . . ?
C7_7 C6_7 C5_7 120.0 . . ?
C7_7 C6_7 C10_7 120.9(13) . . ?
C5_7 C6_7 C10_7 119.1(14) . . ?
C6_7 C7_7 C8_7 120.0 . . ?
C7_7 C8_7 C3_7 120.0 . . ?
C7_7 C8_7 C9_7 119.1(12) . . ?
C3_7 C8_7 C9_7 120.9(12) . . ?
C2_13 C1_13 Au22 175(2) . . ?
C2_13 C1_13 Au13 73.1(16) . . ?
Au22 C1_13 Au13 103.3(11) . . ?
C1_13 C2_13 C3_13 167(2) . . ?
C1_13 C2_13 Au13 76.5(17) . . ?
C3_13 C2_13 Au13 116.4(9) . . ?
C4_13 C3_13 C8_13 120.0 . . ?
C4_13 C3_13 C2_13 119.8(12) . . ?
C8_13 C3_13 C2_13 120.2(12) . . ?
C3_13 C4_13 C5_13 120.0 . . ?
C4_13 C5_13 C6_13 120.0 . . ?
C7_13 C6_13 C5_13 120.0 . . ?
C7_13 C6_13 C10_13 119.5(13) . . ?
C5_13 C6_13 C10_13 120.5(13) . . ?
C6_13 C7_13 C8_13 120.0 . . ?
C7_13 C8_13 C3_13 120.0 . . ?
C7_13 C8_13 C9_13 120.1(12) . . ?
C3_13 C8_13 C9_13 119.9(12) . . ?
C2_14 C1_14 Au34 168(3) . . ?
C2_14 C1_14 Ag7 91.3(19) . . ?
Au34 C1_14 Ag7 97.3(10) . . ?
C1_14 C2_14 C3_14 168(2) . . ?
C1_14 C2_14 Ag7 61.1(18) . . ?
C3_14 C2_14 Ag7 124.9(8) . . ?
C4_14 C3_14 C8_14 120.0 . . ?
C4_14 C3_14 C2_14 118.3(12) . . ?
C8_14 C3_14 C2_14 121.7(12) . . ?
C5_14 C4_14 C3_14 120.0 . . ?
C4_14 C5_14 C6_14 120.0 . . ?
C5_14 C6_14 C7_14 120.0 . . ?
C5_14 C6_14 C10_14 119.2(13) . . ?
C7_14 C6_14 C10_14 120.8(13) . . ?
C8_14 C7_14 C6_14 120.0 . . ?
C7_14 C8_14 C3_14 120.0 . . ?
C7_14 C8_14 C9_14 118.2(13) . . ?
C3_14 C8_14 C9_14 121.8(13) . . ?
C2_4 C1_4 Au20 178.2(16) . . ?
C2_4 C1_4 Au33 69.7(13) . . ?
Au20 C1_4 Au33 109.6(9) . . ?
C1_4 C2_4 C3_4 153.4(18) . . ?
C1_4 C2_4 Au33 79.4(14) . . ?
C3_4 C2_4 Au33 124.9(13) . . ?
C4_4 C3_4 C8_4 120.0 . . ?
C4_4 C3_4 C2_4 122.3(11) . . ?
C8_4 C3_4 C2_4 117.7(11) . . ?
C3_4 C4_4 C5_4 120.0 . . ?
C6_4 C5_4 C4_4 120.0 . . ?
C5_4 C6_4 C7_4 120.0 . . ?
C5_4 C6_4 C10_4 122.6(13) . . ?
C7_4 C6_4 C10_4 117.4(13) . . ?
C8_4 C7_4 C6_4 120.0 . . ?
C7_4 C8_4 C3_4 120.0 . . ?
C7_4 C8_4 C9_4 118.0(10) . . ?
C3_4 C8_4 C9_4 122.0(10) . . ?
C2_5 C1_5 Au17 153(3) . . ?
C2_5 C1_5 Ag16 120(2) . . ?
Au17 C1_5 Ag16 86.4(8) . . ?
C1_5 C2_5 C3_5 170(3) . . ?
C8_5 C3_5 C4_5 121.3(13) . . ?
C8_5 C3_5 C2_5 119.0(15) . . ?
C4_5 C3_5 C2_5 119.6(16) . . ?
C5_5 C4_5 C3_5 120.2(16) . . ?
C6_5 C5_5 C4_5 118.4(16) . . ?
C5_5 C6_5 C7_5 121.2(14) . . ?
C5_5 C6_5 C10_5 121.0(17) . . ?
C7_5 C6_5 C10_5 117.8(16) . . ?
C6_5 C7_5 C8_5 120.1(15) . . ?
C3_5 C8_5 C7_5 118.8(14) . . ?
C3_5 C8_5 C9_5 121.4(16) . . ?
C7_5 C8_5 C9_5 119.8(16) . . ?
C2_8 C1_8 Au17 162(3) . . ?
C2_8 C1_8 Ag9 93(2) . . ?
Au17 C1_8 Ag9 104.0(10) . . ?
C1_8 C2_8 C3_8 165(2) . . ?
C1_8 C2_8 Ag9 59.6(18) . . ?
C3_8 C2_8 Ag9 129.1(10) . . ?
C8_8 C3_8 C4_8 120.7(13) . . ?
C8_8 C3_8 C2_8 118.6(15) . . ?
C4_8 C3_8 C2_8 120.7(15) . . ?
C3_8 C4_8 C5_8 117.9(15) . . ?
C6_8 C5_8 C4_8 122.0(16) . . ?
C5_8 C6_8 C7_8 119.7(14) . . ?
C5_8 C6_8 C10_8 119.4(16) . . ?
C7_8 C6_8 C10_8 120.8(17) . . ?
C8_8 C7_8 C6_8 118.4(15) . . ?
C3_8 C8_8 C7_8 121.2(13) . . ?
C3_8 C8_8 C9_8 119.1(15) . . ?
C7_8 C8_8 C9_8 119.7(15) . . ?
C2_10 C1_10 Au49 172(3) . . ?
C2_10 C1_10 Au25 76.7(17) . . ?
Au49 C1_10 Au25 108.0(12) . . ?
C1_10 C2_10 C3_10 170(3) . . ?
C1_10 C2_10 Au25 72.0(18) . . ?
C3_10 C2_10 Au25 117.6(11) . . ?
C8_10 C3_10 C4_10 121.2(13) . . ?
C8_10 C3_10 C2_10 119.5(14) . . ?
C4_10 C3_10 C2_10 119.3(15) . . ?
C5_10 C4_10 C3_10 120.1(15) . . ?
C4_10 C5_10 C6_10 118.5(15) . . ?
C7_10 C6_10 C5_10 122.0(14) . . ?
C7_10 C6_10 C10_10 119.5(16) . . ?
C5_10 C6_10 C10_10 118.5(15) . . ?
C6_10 C7_10 C8_10 118.7(15) . . ?
C3_10 C8_10 C7_10 119.6(13) . . ?
C3_10 C8_10 C9_10 121.2(15) . . ?
C7_10 C8_10 C9_10 119.2(15) . . ?
C2_11 C1_11 Au48 164(3) . . ?
C2_11 C1_11 Au26 75.8(17) . . ?
Au48 C1_11 Au26 103.9(12) . . ?
C1_11 C2_11 C3_11 165(2) . . ?
C1_11 C2_11 Au26 72.5(18) . . ?
C3_11 C2_11 Au26 121.6(11) . . ?
C4_11 C3_11 C8_11 120.1(13) . . ?
C4_11 C3_11 C2_11 118.0(15) . . ?
C8_11 C3_11 C2_11 121.9(15) . . ?
C3_11 C4_11 C5_11 120.2(15) . . ?
C6_11 C5_11 C4_11 119.8(15) . . ?
C5_11 C6_11 C7_11 120.7(13) . . ?
C5_11 C6_11 C10_11 119.7(16) . . ?
C7_11 C6_11 C10_11 119.6(16) . . ?
C8_11 C7_11 C6_11 118.6(14) . . ?
C3_11 C8_11 C7_11 120.6(13) . . ?
C3_11 C8_11 C9_11 119.6(14) . . ?
C7_11 C8_11 C9_11 119.7(15) . . ?
C2_12 C1_12 Au34 166(3) . . ?
C2_12 C1_12 Ag19 90(2) . . ?
Au34 C1_12 Ag19 103.2(12) . . ?
C1_12 C2_12 C3_12 165(2) . . ?
C1_12 C2_12 Ag19 63(2) . . ?
C3_12 C2_12 Ag19 113.3(12) . . ?
C4_12 C3_12 C8_12 121.6(13) . . ?
C4_12 C3_12 C2_12 119.1(16) . . ?
C8_12 C3_12 C2_12 119.3(15) . . ?
C5_12 C4_12 C3_12 118.4(16) . . ?
C4_12 C5_12 C6_12 120.9(16) . . ?
C7_12 C6_12 C5_12 120.2(14) . . ?
C7_12 C6_12 C10_12 123.6(16) . . ?
C5_12 C6_12 C10_12 116.2(15) . . ?
C6_12 C7_12 C8_12 119.0(15) . . ?
C3_12 C8_12 C7_12 119.8(14) . . ?
C3_12 C8_12 C9_12 119.6(15) . . ?
C7_12 C8_12 C9_12 120.6(16) . . ?
C2_15 C1_15 Au22 175(3) . . ?
C2_15 C1_15 Au50 76.8(19) . . ?
Au22 C1_15 Au50 107.1(13) . . ?
C1_15 C2_15 C3_15 161(3) . . ?
C1_15 C2_15 Au50 72.7(19) . . ?
C3_15 C2_15 Au50 126.6(15) . . ?
C8_15 C3_15 C4_15 119.2(13) . . ?
C8_15 C3_15 C2_15 121.1(15) . . ?
C4_15 C3_15 C2_15 119.8(15) . . ?
C5_15 C4_15 C3_15 121.4(16) . . ?
C4_15 C5_15 C6_15 119.1(16) . . ?
C5_15 C6_15 C7_15 119.7(14) . . ?
C5_15 C6_15 C10_15 119.4(17) . . ?
C7_15 C6_15 C10_15 120.9(17) . . ?
C6_15 C7_15 C8_15 120.3(15) . . ?
C3_15 C8_15 C7_15 120.3(14) . . ?
C3_15 C8_15 C9_15 120.9(16) . . ?
C7_15 C8_15 C9_15 118.8(16) . . ?
C2_16 C1_16 Au42 165(3) . . ?
C2_16 C1_16 Ag11 97.9(18) . . ?
Au42 C1_16 Ag11 95.5(9) . . ?
C1_16 C2_16 C3_16 171(3) . . ?
C8_16 C3_16 C4_16 120.5(13) . . ?
C8_16 C3_16 C2_16 119.8(14) . . ?
C4_16 C3_16 C2_16 119.6(15) . . ?
C5_16 C4_16 C3_16 119.5(15) . . ?
C6_16 C5_16 C4_16 120.2(15) . . ?
C5_16 C6_16 C7_16 120.4(14) . . ?
C5_16 C6_16 C10_16 119.5(16) . . ?
C7_16 C6_16 C10_16 120.1(16) . . ?
C8_16 C7_16 C6_16 119.4(15) . . ?
C3_16 C8_16 C7_16 120.1(13) . . ?
C3_16 C8_16 C9_16 120.3(15) . . ?
C7_16 C8_16 C9_16 119.6(15) . . ?
C2_17 C1_17 Au47 156(3) . . ?
C2_17 C1_17 Ag5 107(2) . . ?
Au47 C1_17 Ag5 95.2(10) . . ?
C1_17 C2_17 C3_17 174(2) . . ?
C8_17 C3_17 C4_17 120.2(13) . . ?
C8_17 C3_17 C2_17 119.9(15) . . ?
C4_17 C3_17 C2_17 119.9(16) . . ?
C5_17 C4_17 C3_17 120.5(16) . . ?
C4_17 C5_17 C6_17 119.4(16) . . ?
C7_17 C6_17 C5_17 120.4(14) . . ?
C7_17 C6_17 C10_17 119.9(17) . . ?
C5_17 C6_17 C10_17 119.7(17) . . ?
C6_17 C7_17 C8_17 119.6(15) . . ?
C3_17 C8_17 C7_17 119.9(14) . . ?
C3_17 C8_17 C9_17 120.8(16) . . ?
C7_17 C8_17 C9_17 119.3(16) . . ?
C2_18 C1_18 Au16 175.9(18) . . ?
C2_18 C1_18 Au31 70.7(14) . . ?
Au16 C1_18 Au31 107.4(9) . . ?
C1_18 C2_18 C3_18 156(2) . . ?
C1_18 C2_18 Au31 78.7(14) . . ?
C3_18 C2_18 Au31 124.8(13) . . ?
C8_18 C3_18 C4_18 121.0(12) . . ?
C8_18 C3_18 C2_18 117.6(13) . . ?
C4_18 C3_18 C2_18 121.3(14) . . ?
C3_18 C4_18 C5_18 118.1(15) . . ?
C6_18 C5_18 C4_18 122.0(15) . . ?
C5_18 C6_18 C7_18 118.3(12) . . ?
C5_18 C6_18 C10_18 130.8(14) . . ?
C7_18 C6_18 C10_18 110.9(9) . . ?
C8_18 C7_18 C6_18 120.5(14) . . ?
C7_18 C8_18 C3_18 120.0(13) . . ?
C7_18 C8_18 C9_18 117.2(13) . . ?
C3_18 C8_18 C9_18 122.7(13) . . ?
C2_19 C1_19 Au41 164(3) . . ?
C2_19 C1_19 Au35 82(2) . . ?
Au41 C1_19 Au35 113.8(13) . . ?
C1_19 C2_19 C3_19 168(3) . . ?
C1_19 C2_19 Au35 67(2) . . ?
C3_19 C2_19 Au35 125.4(14) . . ?
C8_19 C3_19 C4_19 119.4(13) . . ?
C8_19 C3_19 C2_19 118.8(14) . . ?
C4_19 C3_19 C2_19 121.8(15) . . ?
C3_19 C4_19 C5_19 121.2(16) . . ?
C4_19 C5_19 C6_19 119.0(16) . . ?
C5_19 C6_19 C7_19 120.9(14) . . ?
C5_19 C6_19 C10_19 119.1(16) . . ?
C7_19 C6_19 C10_19 120.0(17) . . ?
C6_19 C7_19 C8_19 118.8(15) . . ?
C3_19 C8_19 C7_19 120.7(13) . . ?
C3_19 C8_19 C9_19 120.3(15) . . ?
C7_19 C8_19 C9_19 119.1(15) . . ?
C2_9 C1_9 Au59 147(3) . . ?
C2_9 C1_9 Ag20 125(2) . . ?
Au59 C1_9 Ag20 88.1(5) . . ?
C1_9 C2_9 C3_9 179(2) . . ?
C4_9 C3_9 C8_9 120.0 . . ?
C4_9 C3_9 C2_9 118.5(14) . . ?
C8_9 C3_9 C2_9 121.5(14) . . ?
C5_9 C4_9 C3_9 120.0 . . ?
C4_9 C5_9 C6_9 120.0 . . ?
C7_9 C6_9 C5_9 120.0 . . ?
C7_9 C6_9 C10_9 120.0(4) . . ?
C5_9 C6_9 C10_9 120.0(4) . . ?
C8_9 C7_9 C6_9 120.0 . . ?
C7_9 C8_9 C3_9 120.0 . . ?
C7_9 C8_9 C9_9 120.0(4) . . ?
C3_9 C8_9 C9_9 120.0(4) . . ?
C2_20 C1_20 Au53 177(3) . . ?
C2_20 C1_20 Ag20 72.6(18) . . ?
Au53 C1_20 Ag20 108.6(13) . . ?
C1_20 C2_20 C3_20 158(2) . . ?
C1_20 C2_20 Ag20 78.2(19) . . ?
C3_20 C2_20 Ag20 124.0(10) . . ?
C4_20 C3_20 C8_20 120.0 . . ?
C4_20 C3_20 C2_20 123.9(13) . . ?
C8_20 C3_20 C2_20 116.1(13) . . ?
C5_20 C4_20 C3_20 120.0 . . ?
C6_20 C5_20 C4_20 120.0 . . ?
C5_20 C6_20 C7_20 120.0 . . ?
C5_20 C6_20 C10_20 121.9(13) . . ?
C7_20 C6_20 C10_20 118.1(13) . . ?
C6_20 C7_20 C8_20 120.0 . . ?
C7_20 C8_20 C3_20 120.0 . . ?
C7_20 C8_20 C9_20 120.1(12) . . ?
C3_20 C8_20 C9_20 119.9(12) . . ?
C2_21 C1_21 Au37 161(3) . . ?
C2_21 C1_21 Ag1 105(2) . . ?
Au37 C1_21 Ag1 91.7(9) . . ?
C1_21 C2_21 C3_21 174(3) . . ?
C4_21 C3_21 C8_21 120.0 . . ?
C4_21 C3_21 C2_21 119.4(13) . . ?
C8_21 C3_21 C2_21 120.6(13) . . ?
C5_21 C4_21 C3_21 120.0 . . ?
C6_21 C5_21 C4_21 120.0 . . ?
C5_21 C6_21 C7_21 120.0 . . ?
C5_21 C6_21 C10_21 120.7(14) . . ?
C7_21 C6_21 C10_21 119.3(14) . . ?
C6_21 C7_21 C8_21 120.0 . . ?
C7_21 C8_21 C3_21 120.0 . . ?
C7_21 C8_21 C9_21 120.7(13) . . ?
C3_21 C8_21 C9_21 119.3(13) . . ?
C2_22 C1_22 Au53 155(3) . . ?
C2_22 C1_22 Ag2 113(2) . . ?
Au53 C1_22 Ag2 91.7(9) . . ?
C1_22 C2_22 C3_22 170(3) . . ?
C8_22 C3_22 C4_22 120.4(13) . . ?
C8_22 C3_22 C2_22 118.2(15) . . ?
C4_22 C3_22 C2_22 121.4(16) . . ?
C5_22 C4_22 C3_22 119.0(16) . . ?
C4_22 C5_22 C6_22 120.6(16) . . ?
C7_22 C6_22 C5_22 120.5(14) . . ?
C7_22 C6_22 C10_22 119.9(17) . . ?
C5_22 C6_22 C10_22 119.6(17) . . ?
C6_22 C7_22 C8_22 118.5(15) . . ?
C3_22 C8_22 C7_22 120.9(14) . . ?
C3_22 C8_22 C9_22 119.2(15) . . ?
C7_22 C8_22 C9_22 119.9(16) . . ?
C2_23 C1_23 Au46 175(3) . . ?
C2_23 C1_23 Au57 76.7(17) . . ?
Au46 C1_23 Au57 107.2(10) . . ?
C1_23 C2_23 C3_23 160(2) . . ?
C1_23 C2_23 Au57 72.8(16) . . ?
C3_23 C2_23 Au57 126.8(15) . . ?
C4_23 C3_23 C8_23 120.0 . . ?
C4_23 C3_23 C2_23 121.6(12) . . ?
C8_23 C3_23 C2_23 118.4(12) . . ?
C5_23 C4_23 C3_23 120.0 . . ?
C4_23 C5_23 C6_23 120.0 . . ?
C5_23 C6_23 C7_23 120.0 . . ?
C5_23 C6_23 C10_23 119.3(13) . . ?
C7_23 C6_23 C10_23 120.7(13) . . ?
C6_23 C7_23 C8_23 120.0 . . ?
C7_23 C8_23 C3_23 120.0 . . ?
C7_23 C8_23 C9_23 120.4(12) . . ?
C3_23 C8_23 C9_23 119.6(12) . . ?
C2_24 C1_24 Au20 172(3) . . ?
C2_24 C1_24 Au23 81.5(14) . . ?
Au20 C1_24 Au23 99.1(11) . . ?
C1_24 C2_24 C3_24 168.8(18) . . ?
C1_24 C2_24 Au23 68.6(15) . . ?
C3_24 C2_24 Au23 110.0(9) . . ?
C4_24 C3_24 C8_24 120.0 . . ?
C4_24 C3_24 C2_24 119.7(11) . . ?
C8_24 C3_24 C2_24 120.1(11) . . ?
C3_24 C4_24 C5_24 120.0 . . ?
C4_24 C5_24 C6_24 120.0 . . ?
C5_24 C6_24 C7_24 120.0 . . ?
C5_24 C6_24 C10_24 119.3(4) . . ?
C7_24 C6_24 C10_24 120.5(4) . . ?
C8_24 C7_24 C6_24 120.0 . . ?
C7_24 C8_24 C3_24 120.0 . . ?
C7_24 C8_24 C9_24 120.3(4) . . ?
C3_24 C8_24 C9_24 119.6(4) . . ?
C2_25 C1_25 Au43 168(3) . . ?
C2_25 C1_25 Ag16 83(2) . . ?
Au43 C1_25 Ag16 108.4(12) . . ?
C1_25 C2_25 C3_25 170(3) . . ?
C1_25 C2_25 Ag16 69(2) . . ?
C3_25 C2_25 Ag16 116.5(11) . . ?
C4_25 C3_25 C8_25 120.0 . . ?
C4_25 C3_25 C2_25 119.6(12) . . ?
C8_25 C3_25 C2_25 120.4(12) . . ?
C3_25 C4_25 C5_25 120.0 . . ?
C4_25 C5_25 C6_25 120.0 . . ?
C5_25 C6_25 C7_25 120.0 . . ?
C5_25 C6_25 C10_25 119.6(13) . . ?
C7_25 C6_25 C10_25 120.4(13) . . ?
C8_25 C7_25 C6_25 120.0 . . ?
C7_25 C8_25 C3_25 120.0 . . ?
C7_25 C8_25 C9_25 120.4(12) . . ?
C3_25 C8_25 C9_25 119.6(12) . . ?
C2_26 C1_26 Au38 173(3) . . ?
C2_26 C1_26 Ag6 90(2) . . ?
Au38 C1_26 Ag6 87.1(11) . . ?
C1_26 C2_26 C3_26 170(3) . . ?
C1_26 C2_26 Ag6 62(2) . . ?
C3_26 C2_26 Ag6 121.5(8) . . ?
C4_26 C3_26 C8_26 120.0 . . ?
C4_26 C3_26 C2_26 120.2(13) . . ?
C8_26 C3_26 C2_26 119.8(13) . . ?
C5_26 C4_26 C3_26 120.0 . . ?
C4_26 C5_26 C6_26 120.0 . . ?
C7_26 C6_26 C5_26 120.0 . . ?
C7_26 C6_26 C10_26 119.6(14) . . ?
C5_26 C6_26 C10_26 120.4(14) . . ?
C6_26 C7_26 C8_26 120.0 . . ?
C7_26 C8_26 C3_26 120.0 . . ?
C7_26 C8_26 C9_26 119.5(14) . . ?
C3_26 C8_26 C9_26 120.5(14) . . ?
C2_27 C1_27 Au4 152.61(5) . . ?
C2_27 C1_27 Ag19 90.29(8) . . ?
Au4 C1_27 Ag19 110.59(9) . . ?
C1_27 C2_27 C3_27 153.2(4) . . ?
C1_27 C2_27 Ag19 57.92(8) . . ?
C3_27 C2_27 Ag19 120.2(3) . . ?
C8_27 C3_27 C4_27 120.5(5) . . ?
C8_27 C3_27 C2_27 128.3(8) . . ?
C4_27 C3_27 C2_27 111.2(7) . . ?
C3_27 C4_27 C5_27 119.5(5) . . ?
C6_27 C5_27 C4_27 120.0(5) . . ?
C5_27 C6_27 C7_27 120.2(5) . . ?
C5_27 C6_27 C10_27 120.0(6) . . ?
C7_27 C6_27 C10_27 119.8(6) . . ?
C6_27 C7_27 C8_27 119.8(5) . . ?
C3_27 C8_27 C7_27 119.9(5) . . ?
C3_27 C8_27 C9_27 120.1(6) . . ?
C7_27 C8_27 C9_27 120.0(6) . . ?
C2_28 C1_28 Au37 173(3) . . ?
C2_28 C1_28 Ag18 80.7(19) . . ?
Au37 C1_28 Ag18 106.4(12) . . ?
C1_28 C2_28 C3_28 159(3) . . ?
C1_28 C2_28 Ag18 70.5(19) . . ?
C3_28 C2_28 Ag18 127.2(8) . . ?
C4_28 C3_28 C8_28 120.0 . . ?
C4_28 C3_28 C2_28 122.1(12) . . ?
C8_28 C3_28 C2_28 117.9(12) . . ?
C3_28 C4_28 C5_28 120.0 . . ?
C6_28 C5_28 C4_28 120.0 . . ?
C5_28 C6_28 C7_28 120.0 . . ?
C5_28 C6_28 C10_28 121.8(13) . . ?
C7_28 C6_28 C10_28 118.2(13) . . ?
C6_28 C7_28 C8_28 120.0 . . ?
C7_28 C8_28 C3_28 120.0 . . ?
C7_28 C8_28 C9_28 120.5(13) . . ?
C3_28 C8_28 C9_28 119.5(13) . . ?
C2_29 C1_29 Au45 171(3) . . ?
C2_29 C1_29 Au44 71(2) . . ?
Au45 C1_29 Au44 99.9(15) . . ?
C1_29 C2_29 C3_29 163(3) . . ?
C1_29 C2_29 Au44 78(2) . . ?
C3_29 C2_29 Au44 119.4(14) . . ?
C8_29 C3_29 C4_29 119.7(13) . . ?
C8_29 C3_29 C2_29 122.8(16) . . ?
C4_29 C3_29 C2_29 117.4(16) . . ?
C3_29 C4_29 C5_29 121.3(16) . . ?
C4_29 C5_29 C6_29 118.7(16) . . ?
C7_29 C6_29 C5_29 120.3(14) . . ?
C7_29 C6_29 C10_29 122.0(17) . . ?
C5_29 C6_29 C10_29 117.7(16) . . ?
C6_29 C7_29 C8_29 120.2(16) . . ?
C3_29 C8_29 C7_29 119.7(14) . . ?
C3_29 C8_29 C9_29 121.3(16) . . ?
C7_29 C8_29 C9_29 119.0(16) . . ?
C2_31 C1_31 Au51 160(3) . . ?
C2_31 C1_31 Ag14 92(2) . . ?
Au51 C1_31 Ag14 106.9(12) . . ?
C1_31 C2_31 C3_31 170(2) . . ?
C1_31 C2_31 Ag14 61(2) . . ?
C3_31 C2_31 Ag14 128.6(9) . . ?
C8_31 C3_31 C4_31 121.1(13) . . ?
C8_31 C3_31 C2_31 119.2(14) . . ?
C4_31 C3_31 C2_31 119.7(15) . . ?
C5_31 C4_31 C3_31 119.3(16) . . ?
C6_31 C5_31 C4_31 120.2(16) . . ?
C5_31 C6_31 C7_31 120.0(14) . . ?
C5_31 C6_31 C10_31 120.2(17) . . ?
C7_31 C6_31 C10_31 119.7(17) . . ?
C8_31 C7_31 C6_31 119.9(15) . . ?
C3_31 C8_31 C7_31 119.4(14) . . ?
C3_31 C8_31 C9_31 120.3(16) . . ?
C7_31 C8_31 C9_31 120.2(16) . . ?
C2_32 C1_32 Au21 153(3) . . ?
C2_32 C1_32 Ag17 120(2) . . ?
Au21 C1_32 Ag17 85.9(8) . . ?
C1_32 C2_32 C3_32 166(3) . . ?
C8_32 C3_32 C4_32 121.1(13) . . ?
C8_32 C3_32 C2_32 119.9(15) . . ?
C4_32 C3_32 C2_32 119.0(15) . . ?
C5_32 C4_32 C3_32 119.6(16) . . ?
C6_32 C5_32 C4_32 119.2(16) . . ?
C5_32 C6_32 C7_32 121.6(14) . . ?
C5_32 C6_32 C10_32 117.8(16) . . ?
C7_32 C6_32 C10_32 120.6(16) . . ?
C8_32 C7_32 C6_32 118.3(15) . . ?
C3_32 C8_32 C7_32 120.2(14) . . ?
C3_32 C8_32 C9_32 120.1(15) . . ?
C7_32 C8_32 C9_32 119.7(16) . . ?
C2_33 C1_33 Au47 176(3) . . ?
C2_33 C1_33 Ag17 78(2) . . ?
Au47 C1_33 Ag17 104.3(13) . . ?
C1_33 C2_33 C3_33 169(3) . . ?
C1_33 C2_33 Ag17 73(2) . . ?
C3_33 C2_33 Ag17 117.8(12) . . ?
C8_33 C3_33 C4_33 120.4(13) . . ?
C8_33 C3_33 C2_33 119.7(14) . . ?
C4_33 C3_33 C2_33 119.8(15) . . ?
C5_33 C4_33 C3_33 121.0(16) . . ?
C4_33 C5_33 C6_33 118.4(15) . . ?
C7_33 C6_33 C5_33 120.6(14) . . ?
C7_33 C6_33 C10_33 120.2(16) . . ?
C5_33 C6_33 C10_33 119.2(16) . . ?
C6_33 C7_33 C8_33 120.3(15) . . ?
C3_33 C8_33 C7_33 119.2(13) . . ?
C3_33 C8_33 C9_33 120.9(15) . . ?
C7_33 C8_33 C9_33 119.8(16) . . ?
C2_34 C1_34 Au41 170(3) . . ?
C2_34 C1_34 Au39 70.1(19) . . ?
Au41 C1_34 Au39 100.3(14) . . ?
C1_34 C2_34 C3_34 155(3) . . ?
C1_34 C2_34 Au39 79(2) . . ?
C3_34 C2_34 Au39 119.0(12) . . ?
C4_34 C3_34 C8_34 120.0 . . ?
C4_34 C3_34 C2_34 117.9(13) . . ?
C8_34 C3_34 C2_34 122.1(13) . . ?
C3_34 C4_34 C5_34 120.0 . . ?
C4_34 C5_34 C6_34 120.0 . . ?
C5_34 C6_34 C7_34 120.0 . . ?
C5_34 C6_34 C10_34 117.5(14) . . ?
C7_34 C6_34 C10_34 122.5(14) . . ?
C8_34 C7_34 C6_34 120.0 . . ?
C7_34 C8_34 C3_34 120.0 . . ?
C7_34 C8_34 C9_34 120.0(13) . . ?
C3_34 C8_34 C9_34 120.0(13) . . ?
C2_30 C1_30 Au48 162(3) . . ?
C2_30 C1_30 Au55 84.7(16) . . ?
Au48 C1_30 Au55 111.4(11) . . ?
C1_30 C2_30 C3_30 169.7(19) . . ?
C1_30 C2_30 Au55 65.4(17) . . ?
C3_30 C2_30 Au55 120.3(6) . . ?
C4_30 C3_30 C8_30 120.0 . . ?
C4_30 C3_30 C2_30 123.4(10) . . ?
C8_30 C3_30 C2_30 116.6(10) . . ?
C5_30 C4_30 C3_30 120.0 . . ?
C6_30 C5_30 C4_30 120.0 . . ?
C5_30 C6_30 C7_30 120.0 . . ?
C5_30 C6_30 C10_30 120.1(13) . . ?
C7_30 C6_30 C10_30 119.9(13) . . ?
C8_30 C7_30 C6_30 120.0 . . ?
C7_30 C8_30 C3_30 120.0 . . ?
C7_30 C8_30 C9_30 120.8(13) . . ?
C3_30 C8_30 C9_30 119.2(13) . . ?
C2_37 C1_37 Au56 155(3) . . ?
C2_37 C1_37 Ag23 99(3) . . ?
Au56 C1_37 Ag23 103.5(12) . . ?
C1_37 C2_37 C3_37 168(3) . . ?
C1_37 C2_37 Ag23 55(2) . . ?
C3_37 C2_37 Ag23 113.6(13) . . ?
C8_37 C3_37 C4_37 121.1(13) . . ?
C8_37 C3_37 C2_37 119.9(16) . . ?
C4_37 C3_37 C2_37 119.0(16) . . ?
C3_37 C4_37 C5_37 118.3(16) . . ?
C4_37 C5_37 C6_37 121.1(16) . . ?
C7_37 C6_37 C5_37 120.3(14) . . ?
C7_37 C6_37 C10_37 125.0(17) . . ?
C5_37 C6_37 C10_37 114.6(16) . . ?
C6_37 C7_37 C8_37 118.5(16) . . ?
C3_37 C8_37 C7_37 120.6(14) . . ?
C3_37 C8_37 C9_37 118.8(15) . . ?
C7_37 C8_37 C9_37 120.6(16) . . ?
C2_36 C1_36 Au54 166(3) . . ?
C2_36 C1_36 Ag22 86(2) . . ?
Au54 C1_36 Ag22 107.2(13) . . ?
C1_36 C2_36 C3_36 165.6(13) . . ?
C1_36 C2_36 Ag22 66(2) . . ?
C3_36 C2_36 Ag22 119.8(9) . . ?
C8_36 C3_36 C4_36 120.7(13) . . ?
C8_36 C3_36 C2_36 119.3(14) . . ?
C4_36 C3_36 C2_36 120.0(16) . . ?
C5_36 C4_36 C3_36 120.4(17) . . ?
C4_36 C5_36 C6_36 118.6(17) . . ?
C7_36 C6_36 C5_36 121.3(14) . . ?
C7_36 C6_36 C10_36 118.7(17) . . ?
C5_36 C6_36 C10_36 119.9(18) . . ?
C6_36 C7_36 C8_36 119.2(16) . . ?
C3_36 C8_36 C7_36 119.8(14) . . ?
C3_36 C8_36 C9_36 122.2(16) . . ?
C7_36 C8_36 C9_36 118.1(16) . . ?
C2_38 C1_38 Au61 165(4) . . ?
C2_38 C1_38 Ag23 86(3) . . ?
Au61 C1_38 Ag23 99.1(15) . . ?
C1_38 C2_38 C3_38 167(4) . . ?
C1_38 C2_38 Ag23 66(3) . . ?
C3_38 C2_38 Ag23 120.7(14) . . ?
C4_38 C3_38 C8_38 120.1(14) . . ?
C4_38 C3_38 C2_38 119.1(16) . . ?
C8_38 C3_38 C2_38 120.9(16) . . ?
C3_38 C4_38 C5_38 122.4(17) . . ?
C4_38 C5_38 C6_38 117.1(16) . . ?
C7_38 C6_38 C5_38 120.9(15) . . ?
C7_38 C6_38 C10_38 120.5(18) . . ?
C5_38 C6_38 C10_38 118.6(18) . . ?
C6_38 C7_38 C8_38 120.9(16) . . ?
C3_38 C8_38 C7_38 118.6(14) . . ?
C3_38 C8_38 C9_38 121.6(17) . . ?
C7_38 C8_38 C9_38 119.8(17) . . ?
C2_39 C1_39 Au59 169(3) . . ?
C2_39 C1_39 Ag15 89(2) . . ?
Au59 C1_39 Ag15 100.8(12) . . ?
C1_39 C2_39 C3_39 162(3) . . ?
C1_39 C2_39 Ag15 63(2) . . ?
C3_39 C2_39 Ag15 134.2(11) . . ?
C4_39 C3_39 C8_39 119.2(13) . . ?
C4_39 C3_39 C2_39 122.0(15) . . ?
C8_39 C3_39 C2_39 118.7(14) . . ?
C3_39 C4_39 C5_39 119.9(16) . . ?
C6_39 C5_39 C4_39 120.2(16) . . ?
C5_39 C6_39 C7_39 120.3(14) . . ?
C5_39 C6_39 C10_39 120.3(17) . . ?
C7_39 C6_39 C10_39 119.4(17) . . ?
C8_39 C7_39 C6_39 118.6(15) . . ?
C7_39 C8_39 C3_39 121.7(13) . . ?
C7_39 C8_39 C9_39 118.7(16) . . ?
C3_39 C8_39 C9_39 119.6(16) . . ?
C2_40 C1_40 Au16 176.7(11) . . ?
C2_40 C1_40 Au24 79.6(12) . . ?
Au16 C1_40 Au24 102.97(5) . . ?
C1_40 C2_40 C3_40 179.7(19) . . ?
C1_40 C2_40 Au24 69.9(10) . . ?
C3_40 C2_40 Au24 110.4(8) . . ?
C8_40 C3_40 C4_40 119.7(12) . . ?
C8_40 C3_40 C2_40 120.2(14) . . ?
C4_40 C3_40 C2_40 120.2(15) . . ?
C5_40 C4_40 C3_40 120.2(15) . . ?
C6_40 C5_40 C4_40 119.8(16) . . ?
C7_40 C6_40 C5_40 120.1(14) . . ?
C7_40 C6_40 C10_40 119.6(16) . . ?
C5_40 C6_40 C10_40 120.3(16) . . ?
C6_40 C7_40 C8_40 119.8(15) . . ?
C3_40 C8_40 C7_40 120.4(13) . . ?
C3_40 C8_40 C9_40 120.4(16) . . ?
C7_40 C8_40 C9_40 119.2(16) . . ?
C2_41 C1_41 Au42 155.7(18) . . ?
C2_41 C1_41 Ag21 85.5(17) . . ?
Au42 C1_41 Ag21 106.9(12) . . ?
C1_41 C2_41 C3_41 161.4(19) . . ?
C1_41 C2_41 Ag21 65.7(18) . . ?
C3_41 C2_41 Ag21 132.1(6) . . ?
C8_41 C3_41 C4_41 112.5(11) . . ?
C8_41 C3_41 C2_41 138.9(15) . . ?
C4_41 C3_41 C2_41 108.6(14) . . ?
C5_41 C4_41 C3_41 134.2(15) . . ?
C4_41 C5_41 C6_41 110.8(16) . . ?
C7_41 C6_41 C5_41 120.9(13) . . ?
C7_41 C6_41 C10_41 130.8(15) . . ?
C5_41 C6_41 C10_41 108.3(10) . . ?
C6_41 C7_41 C8_41 121.7(16) . . ?
C3_41 C8_41 C7_41 119.8(14) . . ?
C3_41 C8_41 C9_41 124.5(17) . . ?
C7_41 C8_41 C9_41 115.8(16) . . ?
C2_42 C1_42 Au38 167(4) . . ?
C2_42 C1_42 Ag21 82(2) . . ?
Au38 C1_42 Ag21 108.1(15) . . ?
C1_42 C2_42 C3_42 178(4) . . ?
C1_42 C2_42 Ag21 70(2) . . ?
C3_42 C2_42 Ag21 111.7(12) . . ?
C4_42 C3_42 C8_42 118.5(13) . . ?
C4_42 C3_42 C2_42 117.8(16) . . ?
C8_42 C3_42 C2_42 123.7(15) . . ?
C5_42 C4_42 C3_42 122.1(15) . . ?
C4_42 C5_42 C6_42 119.1(15) . . ?
C7_42 C6_42 C5_42 119.7(15) . . ?
C7_42 C6_42 C10_42 121.6(17) . . ?
C5_42 C6_42 C10_42 118.7(17) . . ?
C6_42 C7_42 C8_42 120.3(16) . . ?
C7_42 C8_42 C3_42 120.4(14) . . ?
C7_42 C8_42 C9_42 119.4(17) . . ?
C3_42 C8_42 C9_42 120.2(17) . . ?
C2_43 C1_43 Au43 167(3) . . ?
C2_43 C1_43 Ag4 100(3) . . ?
Au43 C1_43 Ag4 92.3(12) . . ?
C1_43 C2_43 C3_43 171(4) . . ?
C1_43 C2_43 Ag4 54(2) . . ?
C3_43 C2_43 Ag4 128.7(9) . . ?
C8_43 C3_43 C4_43 122.1(14) . . ?
C8_43 C3_43 C2_43 117.4(16) . . ?
C4_43 C3_43 C2_43 120.6(16) . . ?
C5_43 C4_43 C3_43 116.7(16) . . ?
C6_43 C5_43 C4_43 121.1(17) . . ?
C5_43 C6_43 C7_43 122.2(15) . . ?
C5_43 C6_43 C10_43 119.6(18) . . ?
C7_43 C6_43 C10_43 118.2(17) . . ?
C6_43 C7_43 C8_43 116.4(16) . . ?
C3_43 C8_43 C7_43 121.6(14) . . ?
C3_43 C8_43 C9_43 119.7(17) . . ?
C7_43 C8_43 C9_43 118.7(17) . . ?
C2_44 C1_44 Au49 160(3) . . ?
C2_44 C1_44 Au58 74.5(17) . . ?
Au49 C1_44 Au58 96.0(11) . . ?
C1_44 C2_44 C3_44 160(3) . . ?
C1_44 C2_44 Au58 76.3(17) . . ?
C3_44 C2_44 Au58 121.5(14) . . ?
C8_44 C3_44 C4_44 121.0(13) . . ?
C8_44 C3_44 C2_44 118.2(14) . . ?
C4_44 C3_44 C2_44 120.8(15) . . ?
C3_44 C4_44 C5_44 120.1(16) . . ?
C6_44 C5_44 C4_44 119.1(16) . . ?
C5_44 C6_44 C7_44 121.0(14) . . ?
C5_44 C6_44 C10_44 119.1(17) . . ?
C7_44 C6_44 C10_44 119.9(17) . . ?
C6_44 C7_44 C8_44 119.9(15) . . ?
C3_44 C8_44 C7_44 119.0(14) . . ?
C3_44 C8_44 C9_44 120.7(15) . . ?
C7_44 C8_44 C9_44 120.3(15) . . ?
C2_35 C1_35 Au61 175(3) . . ?
C2_35 C1_35 Ag24 88(3) . . ?
Au61 C1_35 Ag24 94.6(14) . . ?
C1_35 C2_35 C3_35 165(3) . . ?
C1_35 C2_35 Ag24 63(2) . . ?
C3_35 C2_35 Ag24 113.6(11) . . ?
C8_35 C3_35 C4_35 119.5(14) . . ?
C8_35 C3_35 C2_35 118.2(16) . . ?
C4_35 C3_35 C2_35 122.3(17) . . ?
C3_35 C4_35 C5_35 118.8(17) . . ?
C6_35 C5_35 C4_35 121.7(17) . . ?
C5_35 C6_35 C7_35 119.9(15) . . ?
C5_35 C6_35 C10_35 119.9(18) . . ?
C7_35 C6_35 C10_35 120.2(18) . . ?
C8_35 C7_35 C6_35 117.8(16) . . ?
C3_35 C8_35 C7_35 122.4(15) . . ?
C3_35 C8_35 C9_35 115.7(15) . . ?
C7_35 C8_35 C9_35 121.9(17) . . ?
C2_45 C1_45 Au5 163(3) . . ?
C2_45 C1_45 Ag10 87.0(15) . . ?
Au5 C1_45 Ag10 87.2(6) . . ?
C1_45 C2_45 C3_45 169(3) . . ?
C1_45 C2_45 Ag10 64.0(13) . . ?
C3_45 C2_45 Ag10 121.7(8) . . ?
C8_45 C3_45 C4_45 122.5(13) . . ?
C8_45 C3_45 C2_45 119.7(16) . . ?
C4_45 C3_45 C2_45 117.9(16) . . ?
C3_45 C4_45 C5_45 116.8(16) . . ?
C6_45 C5_45 C4_45 121.2(16) . . ?
C5_45 C6_45 C7_45 121.6(15) . . ?
C5_45 C6_45 C10_45 121.1(17) . . ?
C7_45 C6_45 C10_45 117.3(17) . . ?
C6_45 C7_45 C8_45 117.5(15) . . ?
C3_45 C8_45 C7_45 120.4(14) . . ?
C3_45 C8_45 C9_45 122.8(16) . . ?
C7_45 C8_45 C9_45 116.8(15) . . ?
C8_45 C9_45 Au56 105.1(11) . . ?
C2_46 C1_46 Au4 172.8(15) . . ?
C2_46 C1_46 Ag3 84.7(11) . . ?
Au4 C1_46 Ag3 91.56(8) . . ?
C1_46 C2_46 C3_46 178(2) . . ?
C1_46 C2_46 Ag3 66.3(9) . . ?
C3_46 C2_46 Ag3 114.7(7) . . ?
C8_46 C3_46 C4_46 112.6(12) . . ?
C8_46 C3_46 C2_46 114.5(15) . . ?
C4_46 C3_46 C2_46 132.9(17) . . ?
C3_46 C4_46 C5_46 117.5(16) . . ?
C6_46 C5_46 C4_46 126.2(17) . . ?
C5_46 C6_46 C7_46 118.4(15) . . ?
C5_46 C6_46 C10_46 130.1(17) . . ?
C7_46 C6_46 C10_46 111.5(15) . . ?
C8_46 C7_46 C6_46 111.5(15) . . ?
C3_46 C8_46 C7_46 133.8(13) . . ?
C3_46 C8_46 C9_46 112.2(13) . . ?
C7_46 C8_46 C9_46 114.0(14) . . ?
C2_47 C1_47 Au51 145(3) . . ?
C2_47 C1_47 Ag18 129(3) . . ?
Au51 C1_47 Ag18 84.9(9) . . ?
C1_47 C2_47 C3_47 171(3) . . ?
C8_47 C3_47 C4_47 120.5(14) . . ?
C8_47 C3_47 C2_47 119.5(16) . . ?
C4_47 C3_47 C2_47 120.0(17) . . ?
C5_47 C4_47 C3_47 118.3(17) . . ?
C6_47 C5_47 C4_47 120.9(17) . . ?
C5_47 C6_47 C7_47 121.3(15) . . ?
C5_47 C6_47 C10_47 120.7(18) . . ?
C7_47 C6_47 C10_47 118.0(17) . . ?
C6_47 C7_47 C8_47 117.1(16) . . ?
C3_47 C8_47 C7_47 121.9(14) . . ?
C3_47 C8_47 C9_47 119.6(16) . . ?
C7_47 C8_47 C9_47 118.5(17) . . ?

loop_
_geom_bond_atom_site_label_1
_geom_bond_atom_site_label_2
_geom_bond_distance
_geom_bond_site_symmetry_2
_geom_bond_publ_flag
Au1 Au13 2.6687(15) . ?
Au1 Au35 2.6892(18) . ?
Au1 Ag1 2.710(2) . ?
Au1 Au6 2.7455(15) . ?
Au1 Au2 2.7858(16) . ?
Au1 Au15 2.8107(17) . ?
Au1 Au29 2.8254(17) . ?
Au1 Au7 2.8464(17) . ?
Au1 Au10 2.8494(16) . ?
Au1 Ag7 2.872(3) . ?
Au1 Ag9 2.905(3) . ?
Au1 Au11 2.9391(16) . ?
Au2 Ag16 2.776(3) . ?
Au2 Au6 2.8098(16) . ?
Au2 Au17 2.8245(16) . ?
Au2 Au20 2.8762(17) . ?
Au2 Au7 2.8992(16) . ?
Au2 Ag9 2.963(3) . ?
Au2 Au29 2.9854(19) . ?
Au2 Ag11 2.987(3) . ?
Au2 Au23 3.0044(18) . ?
Au2 Au33 3.1178(17) . ?
Au2 Ag1 3.147(2) . ?
Au3 Au25 2.6646(15) . ?
Au3 Au31 2.6837(16) . ?
Au3 Ag5 2.699(3) . ?
Au3 Au9 2.7471(15) . ?
Au3 Au30 2.7792(18) . ?
Au3 Au8 2.8044(16) . ?
Au3 Au32 2.8177(18) . ?
Au3 Au14 2.8463(17) . ?
Au3 Au12 2.8585(18) . ?
Au3 Ag8 2.898(3) . ?
Au3 Ag15 2.909(3) . ?
Au3 Au18 2.9251(18) . ?
Au4 C1_46 1.952(2) . ?
Au4 C1_27 2.019(2) . ?
Au4 Au36 2.949(2) . ?
Au4 Ag3 3.045(3) . ?
Au4 Au50 3.257(2) . ?
Au4 Ag19 3.377(4) . ?
Au5 C1_45 2.128(14) . ?
Au5 Au52 2.957(3) . ?
Au5 Ag10 3.001(3) . ?
Au5 Au57 3.214(2) . ?
Au6 Au26 2.6618(16) . ?
Au6 Au33 2.6782(16) . ?
Au6 Ag4 2.698(3) . ?
Au6 Au15 2.8014(18) . ?
Au6 Au10 2.8293(16) . ?
Au6 Au29 2.8294(17) . ?
Au6 Au7 2.8524(17) . ?
Au6 Ag11 2.893(3) . ?
Au6 Ag14 2.905(3) . ?
Au6 Au19 2.9286(17) . ?
Au7 Au23 2.6601(17) . ?
Au7 Au50 2.6794(18) . ?
Au7 Ag3 2.686(3) . ?
Au7 Au10 2.7245(17) . ?
Au7 Au36 2.8098(17) . ?
Au7 Au11 2.8184(16) . ?
Au7 Au19 2.8324(16) . ?
Au7 Ag9 2.870(2) . ?
Au7 Ag11 2.884(3) . ?
Au8 Ag17 2.767(3) . ?
Au8 Au9 2.7932(16) . ?
Au8 Au21 2.8261(16) . ?
Au8 Au16 2.8855(17) . ?
Au8 Au12 2.8927(16) . ?
Au8 Au32 2.9431(19) . ?
Au8 Au24 2.9677(19) . ?
Au8 Ag12 2.972(3) . ?
Au8 Ag8 2.990(3) . ?
Au8 Au31 3.1427(17) . ?
Au8 Ag2 3.195(2) . ?
Au9 Au27 2.6692(16) . ?
Au9 Au40 2.6937(19) . ?
Au9 Ag2 2.718(2) . ?
Au9 Au30 2.8003(18) . ?
Au9 Au32 2.8151(18) . ?
Au9 Au12 2.8457(18) . ?
Au9 Au14 2.8535(16) . ?
Au9 Ag13 2.887(3) . ?
Au9 Ag12 2.899(3) . ?
Au9 Au28 2.9500(18) . ?
Au10 Au39 2.6530(18) . ?
Au10 Au55 2.6716(17) . ?
Au10 Ag6 2.689(2) . ?
Au10 Au36 2.822(2) . ?
Au10 Au19 2.8258(17) . ?
Au10 Au11 2.8319(16) . ?
Au10 Ag7 2.886(3) . ?
Au10 Ag14 2.889(3) . ?
Au10 Au15 2.9200(19) . ?
Au11 Ag19 2.794(3) . ?
Au11 Au34 2.8591(18) . ?
Au11 Au22 2.9147(17) . ?
Au11 Au13 2.9748(17) . ?
Au11 Ag7 2.975(3) . ?
Au11 Au36 2.9858(18) . ?
Au11 Ag9 3.012(3) . ?
Au11 Ag6 3.055(3) . ?
Au11 Au50 3.107(2) . ?
Au12 Au24 2.6564(18) . ?
Au12 Au57 2.684(2) . ?
Au12 Ag10 2.690(3) . ?
Au12 Au14 2.7150(18) . ?
Au12 Au52 2.7936(18) . ?
Au12 Au28 2.8212(17) . ?
Au12 Au18 2.8363(16) . ?
Au12 Ag12 2.874(3) . ?
Au12 Ag8 2.890(3) . ?
Au13 C2_13 2.27(2) . ?
Au13 C1_13 2.31(3) . ?
Au13 Au35 2.7827(19) . ?
Au13 Ag1 2.915(2) . ?
Au13 Ag9 3.010(3) . ?
Au13 Ag7 3.039(3) . ?
Au13 Au22 3.3336(19) . ?
Au14 Au44 2.649(2) . ?
Au14 Au58 2.6760(17) . ?
Au14 Ag24 2.696(3) . ?
Au14 Au28 2.8204(18) . ?
Au14 Au52 2.831(2) . ?
Au14 Au18 2.8310(17) . ?
Au14 Ag15 2.877(3) . ?
Au14 Ag13 2.882(3) . ?
Au14 Au30 2.908(2) . ?
Au15 Ag18 2.817(3) . ?
Au15 Au51 2.8376(18) . ?
Au15 Au41 2.8820(19) . ?
Au15 Ag14 2.964(3) . ?
Au15 Au29 2.9697(18) . ?
Au15 Ag7 3.002(3) . ?
Au15 Au39 3.0104(18) . ?
Au15 Au35 3.1444(18) . ?
Au15 Ag4 3.152(2) . ?
Au16 C1_40 1.9144(13) . ?
Au16 C1_18 1.936(17) . ?
Au16 Ag8 3.010(3) . ?
Au16 Au24 3.2397(18) . ?
Au17 C1_5 1.98(2) . ?
Au17 C1_8 1.99(2) . ?
Au17 Ag16 2.951(3) . ?
Au17 Ag1 2.955(3) . ?
Au17 Ag9 3.348(3) . ?
Au18 Ag23 2.789(3) . ?
Au18 Au56 2.8456(19) . ?
Au18 Au49 2.9260(18) . ?
Au18 Ag8 2.964(3) . ?
Au18 Au25 2.9796(19) . ?
Au18 Au52 2.989(2) . ?
Au18 Ag15 3.005(3) . ?
Au18 Ag10 3.053(3) . ?
Au18 Au58 3.072(2) . ?
Au19 Ag21 2.784(3) . ?
Au19 Au42 2.8537(19) . ?
Au19 Au48 2.9172(18) . ?
Au19 Au26 2.9691(18) . ?
Au19 Ag11 2.987(3) . ?
Au19 Au36 2.9871(18) . ?
Au19 Ag3 3.038(3) . ?
Au19 Ag14 3.056(3) . ?
Au19 Au55 3.100(2) . ?
Au20 C1_4 1.938(16) . ?
Au20 C1_24 1.983(11) . ?
Au20 Ag11 3.032(3) . ?
Au20 Au23 3.2256(18) . ?
Au21 C1_7 1.959(18) . ?
Au21 C1_32 1.97(2) . ?
Au21 Ag17 2.942(3) . ?
Au21 Ag2 2.953(3) . ?
Au21 Ag12 3.347(3) . ?
Au22 C1_15 1.91(2) . ?
Au22 C1_13 1.933(16) . ?
Au22 Ag9 2.970(3) . ?
Au22 Au50 3.3574(19) . ?
Au23 C1_24 2.25(3) . ?
Au23 C2_24 2.3878(12) . ?
Au23 Au50 2.8093(19) . ?
Au23 Ag3 2.910(3) . ?
Au23 Ag11 2.946(3) . ?
Au23 Ag9 3.051(3) . ?
Au24 C1_40 2.2191(12) . ?
Au24 C2_40 2.32(2) . ?
Au24 Au57 2.8048(19) . ?
Au24 Ag10 2.887(3) . ?
Au24 Ag8 2.946(3) . ?
Au24 Ag12 3.054(3) . ?
Au25 C1_10 2.19(3) . ?
Au25 C2_10 2.25(2) . ?
Au25 Au31 2.7787(17) . ?
Au25 Ag5 2.896(3) . ?
Au25 Ag15 2.987(3) . ?
Au25 Ag8 3.111(3) . ?
Au25 Au49 3.3717(18) . ?
Au26 C1_11 2.17(3) . ?
Au26 C2_11 2.21(2) . ?
Au26 Au33 2.7835(17) . ?
Au26 Ag4 2.887(3) . ?
Au26 Ag14 3.029(3) . ?
Au26 Ag11 3.060(3) . ?
Au26 Au48 3.3076(18) . ?
Au27 C2_1 2.26(2) . ?
Au27 C1_1 2.28(3) . ?
Au27 Au40 2.783(2) . ?
Au27 Ag2 2.893(3) . ?
Au27 Au28 2.9930(19) . ?
Au27 Ag12 3.028(3) . ?
Au27 Ag13 3.041(3) . ?
Au27 Au46 3.317(2) . ?
Au28 Ag22 2.812(4) . ?
Au28 Au54 2.8680(19) . ?
Au28 Au46 2.894(2) . ?
Au28 Ag13 2.994(3) . ?
Au28 Au52 3.0020(19) . ?
Au28 Ag12 3.014(3) . ?
Au28 Ag24 3.043(3) . ?
Au28 Au57 3.115(2) . ?
Au29 Ag18 2.887(3) . ?
Au29 Ag16 2.896(3) . ?
Au29 Au37 2.9429(19) . ?
Au29 Au43 2.9464(18) . ?
Au29 Ag4 3.041(3) . ?
Au29 Ag1 3.045(2) . ?
Au29 Au33 3.2599(19) . ?
Au29 Au35 3.2807(18) . ?
Au30 Ag20 2.789(3) . ?
Au30 Au59 2.819(2) . ?
Au30 Au45 2.8628(19) . ?
Au30 Ag15 2.969(3) . ?
Au30 Ag13 2.988(3) . ?
Au30 Au32 3.0170(18) . ?
Au30 Au44 3.043(2) . ?
Au30 Ag5 3.139(3) . ?
Au30 Au40 3.1401(18) . ?
Au31 C2_18 2.24(2) . ?
Au31 C1_18 2.32(2) . ?
Au31 Ag5 2.821(3) . ?
Au31 Ag8 2.945(3) . ?
Au31 Au32 3.2615(18) . ?
Au31 Au47 3.288(2) . ?
Au31 Ag17 3.337(3) . ?
Au32 Ag20 2.864(3) . ?
Au32 Ag17 2.902(3) . ?
Au32 Au53 2.9090(19) . ?
Au32 Au47 2.9439(19) . ?
Au32 Ag5 3.011(2) . ?
Au32 Ag2 3.049(3) . ?
Au32 Au40 3.2906(18) . ?
Au33 C2_4 2.20(2) . ?
Au33 C1_4 2.31(2) . ?
Au33 Ag4 2.838(3) . ?
Au33 Ag11 2.935(3) . ?
Au33 Au43 3.222(2) . ?
Au33 Ag16 3.351(3) . ?
Au34 C1_12 1.88(2) . ?
Au34 C1_14 1.962(18) . ?
Au34 Ag6 3.001(3) . ?
Au34 Ag7 3.179(3) . ?
Au34 Ag19 3.355(4) . ?
Au35 C1_19 2.13(3) . ?
Au35 C2_19 2.29(2) . ?
Au35 Ag1 2.834(3) . ?
Au35 Ag7 2.948(3) . ?
Au35 Au37 3.2314(19) . ?
Au36 Ag21 2.770(3) . ?
Au36 Ag19 2.787(3) . ?
Au36 Ag3 2.976(3) . ?
Au36 Au38 2.981(2) . ?
Au36 Ag6 3.004(3) . ?
Au36 Au50 3.201(2) . ?
Au36 Au55 3.210(2) . ?
Au37 C1_28 1.964(18) . ?
Au37 C1_21 1.98(2) . ?
Au37 Ag1 2.968(3) . ?
Au38 C1_42 1.85(2) . ?
Au38 C1_26 1.98(2) . ?
Au38 Ag6 2.977(3) . ?
Au38 Au55 3.274(2) . ?
Au39 C2_34 2.22(3) . ?
Au39 C1_34 2.32(3) . ?
Au39 Au55 2.807(2) . ?
Au39 Ag6 2.883(3) . ?
Au39 Ag7 2.957(3) . ?
Au39 Ag14 3.049(3) . ?
Au39 Au41 3.264(2) . ?
Au40 C1_6 2.25(3) . ?
Au40 C2_6 2.25(2) . ?
Au40 Ag2 2.840(3) . ?
Au40 Ag13 2.961(3) . ?
Au40 Au53 3.217(2) . ?
Au41 C1_34 1.92(2) . ?
Au41 C1_19 1.96(2) . ?
Au41 Ag7 3.004(3) . ?
Au42 C1_16 1.981(18) . ?
Au42 C1_41 1.926(13) . ?
Au42 Ag3 3.043(3) . ?
Au42 Ag11 3.170(3) . ?
Au43 C1_25 1.930(18) . ?
Au43 C1_43 1.95(2) . ?
Au43 Ag4 2.990(3) . ?
Au44 C2_29 2.21(3) . ?
Au44 C1_29 2.28(4) . ?
Au44 Au58 2.808(2) . ?
Au44 Ag24 2.929(3) . ?
Au44 Ag13 2.962(3) . ?
Au44 Ag15 3.042(3) . ?
Au44 Au45 3.250(2) . ?
Au45 C1_6 1.950(18) . ?
Au45 C1_29 1.955(19) . ?
Au45 Ag13 2.976(3) . ?
Au46 C1_23 1.92(2) . ?
Au46 C1_1 1.942(18) . ?
Au46 Ag12 2.969(3) . ?
Au46 Au57 3.377(2) . ?
Au47 C1_33 1.963(19) . ?
Au47 C1_17 1.97(2) . ?
Au47 Ag5 3.025(3) . ?
Au48 C1_30 1.894(14) . ?
Au48 C1_11 2.03(2) . ?
Au48 Ag14 2.988(3) . ?
Au48 Au55 3.373(2) . ?
Au49 C1_10 1.971(18) . ?
Au49 C1_44 2.05(2) . ?
Au49 Ag15 2.982(3) . ?
Au49 Au58 3.311(2) . ?
Au50 C1_15 2.26(3) . ?
Au50 C2_15 2.30(3) . ?
Au50 Ag3 2.880(3) . ?
Au50 Ag9 2.966(3) . ?
Au50 Ag19 3.261(3) . ?
Au51 C1_31 1.94(2) . ?
Au51 C1_47 2.05(3) . ?
Au51 Ag18 2.925(3) . ?
Au51 Ag4 2.943(3) . ?
Au52 Ag23 2.770(3) . ?
Au52 Ag22 2.787(3) . ?
Au52 Au61 2.935(2) . ?
Au52 Ag24 2.957(3) . ?
Au52 Ag10 2.985(3) . ?
Au52 Au58 3.192(3) . ?
Au52 Au57 3.211(2) . ?
Au53 C1_20 1.87(2) . ?
Au53 C1_22 1.99(2) . ?
Au53 Ag2 2.967(3) . ?
Au54 C1_36 1.900(13) . ?
Au54 C1_3 1.977(19) . ?
Au54 Ag24 3.013(3) . ?
Au54 Ag13 3.109(3) . ?
Au55 C1_30 2.18(3) . ?
Au55 C2_30 2.3913(13) . ?
Au55 Ag6 2.876(3) . ?
Au55 Ag14 2.975(3) . ?
Au55 Ag21 3.276(4) . ?
Au56 C1_2 1.931(17) . ?
Au56 C1_37 1.98(2) . ?
Au56 C9_45 2.44(3) . ?
Au56 Ag10 3.084(3) . ?
Au56 Ag8 3.171(3) . ?
Au56 Ag23 3.331(3) . ?
Au57 C1_23 2.26(3) . ?
Au57 C2_23 2.31(3) . ?
Au57 Ag10 2.921(3) . ?
Au57 Ag12 2.946(3) . ?
Au57 Ag22 3.305(4) . ?
Au58 C2_44 2.37(3) . ?
Au58 C1_44 2.39(3) . ?
Au58 Ag24 2.858(3) . ?
Au58 Ag15 2.952(3) . ?
Au58 Ag23 3.272(5) . ?
Au58 Au61 3.303(3) . ?
Au59 C1_39 1.97(2) . ?
Au59 C1_9 1.99(2) . ?
Au59 Ag5 2.964(3) . ?
Au59 Ag20 2.970(3) . ?
Au59 Ag15 3.292(3) . ?
Ag1 C1_21 2.15(3) . ?
Ag1 Ag9 3.242(3) . ?
Ag2 C1_22 2.15(3) . ?
Ag2 Ag12 3.232(4) . ?
Ag3 C1_46 2.285(2) . ?
Ag3 C2_46 2.48(2) . ?
Ag3 Ag11 3.153(3) . ?
Ag3 Ag21 3.361(4) . ?
Ag4 C1_43 2.19(4) . ?
Ag4 C2_43 2.67(2) . ?
Ag4 Ag14 3.204(3) . ?
Ag5 C1_17 2.12(3) . ?
Ag5 Ag15 3.298(4) . ?
Ag5 Ag20 3.305(4) . ?
Ag6 C1_26 2.32(4) . ?
Ag6 C2_26 2.62(2) . ?
Ag6 Ag7 3.158(3) . ?
Ag7 C1_14 2.26(3) . ?
Ag7 C2_14 2.59(2) . ?
Ag8 C1_2 2.28(3) . ?
Ag8 Ag10 3.100(4) . ?
Ag9 C1_8 2.26(3) . ?
Ag9 C2_8 2.62(2) . ?
Ag10 C1_45 2.223(18) . ?
Ag10 C2_45 2.47(2) . ?
Ag10 Ag23 3.352(4) . ?
Ag11 C1_16 2.29(3) . ?
Ag12 C1_7 2.31(3) . ?
Ag12 C2_7 2.53(2) . ?
Ag13 C1_3 2.28(3) . ?
Ag13 Ag24 3.249(4) . ?
Ag14 C1_31 2.27(4) . ?
Ag14 C2_31 2.59(2) . ?
Ag15 C1_39 2.30(4) . ?
Ag15 C2_39 2.58(2) . ?
Ag16 C1_5 2.32(3) . ?
Ag16 C1_25 2.35(4) . ?
Ag16 C2_25 2.51(2) . ?
Ag17 C1_32 2.33(3) . ?
Ag17 C1_33 2.39(3) . ?
Ag17 C2_33 2.45(2) . ?
Ag18 C1_47 2.27(3) . ?
Ag18 C1_28 2.35(3) . ?
Ag18 C2_28 2.46(2) . ?
Ag19 C1_27 2.089(3) . ?
Ag19 C1_12 2.38(4) . ?
Ag19 C2_27 2.465(3) . ?
Ag19 C2_12 2.67(3) . ?
Ag20 C1_9 2.27(3) . ?
Ag20 C2_20 2.34(2) . ?
Ag20 C1_20 2.40(3) . ?
Au61 C1_35 1.97(3) . ?
Au61 C1_38 1.98(3) . ?
Au61 Ag24 3.101(4) . ?
Au61 Ag23 3.303(4) . ?
Ag21 C1_41 2.28(4) . ?
Ag21 C1_42 2.42(4) . ?
Ag21 C2_41 2.488(3) . ?
Ag21 C2_42 2.55(3) . ?
Ag22 C1_36 2.37(4) . ?
Ag22 C2_36 2.583(3) . ?
Ag22 Ag24 3.320(5) . ?
Ag23 C1_37 2.26(4) . ?
Ag23 C1_38 2.35(4) . ?
Ag23 C2_38 2.57(3) . ?
Ag23 C2_37 2.72(3) . ?
Ag24 C1_35 2.24(4) . ?
Ag24 C2_35 2.51(3) . ?
C1_2 C2_2 1.196(8) . ?
C2_2 C3_2 1.535(8) . ?
C3_2 C4_2 1.3900 . ?
C3_2 C8_2 1.3900 . ?
C4_2 C5_2 1.3900 . ?
C5_2 C6_2 1.3900 . ?
C6_2 C7_2 1.3900 . ?
C6_2 C10_2 1.535(8) . ?
C7_2 C8_2 1.3900 . ?
C8_2 C9_2 1.536(8) . ?
C1_1 C2_1 1.203(8) . ?
C2_1 C3_1 1.540(8) . ?
C3_1 C8_1 1.384(12) . ?
C3_1 C4_1 1.384(13) . ?
C4_1 C5_1 1.395(13) . ?
C5_1 C6_1 1.391(13) . ?
C6_1 C7_1 1.394(13) . ?
C6_1 C10_1 1.539(8) . ?
C7_1 C8_1 1.396(13) . ?
C8_1 C9_1 1.539(8) . ?
C1_3 C2_3 1.195(8) . ?
C2_3 C3_3 1.532(8) . ?
C3_3 C4_3 1.3900 . ?
C3_3 C8_3 1.3900 . ?
C4_3 C5_3 1.3900 . ?
C5_3 C6_3 1.3900 . ?
C6_3 C7_3 1.3900 . ?
C6_3 C10_3 1.539(8) . ?
C7_3 C8_3 1.3900 . ?
C8_3 C9_3 1.534(8) . ?
C1_6 C2_6 1.201(8) . ?
C2_6 C3_6 1.536(8) . ?
C3_6 C4_6 1.3900 . ?
C3_6 C8_6 1.3900 . ?
C4_6 C5_6 1.3900 . ?
C5_6 C6_6 1.3900 . ?
C6_6 C7_6 1.3900 . ?
C6_6 C10_6 1.532(8) . ?
C7_6 C8_6 1.3900 . ?
C8_6 C9_6 1.538(8) . ?
C1_7 C2_7 1.200(8) . ?
C2_7 C3_7 1.534(8) . ?
C3_7 C4_7 1.3900 . ?
C3_7 C8_7 1.3900 . ?
C4_7 C5_7 1.3900 . ?
C5_7 C6_7 1.3900 . ?
C6_7 C7_7 1.3900 . ?
C6_7 C10_7 1.537(8) . ?
C7_7 C8_7 1.3900 . ?
C8_7 C9_7 1.534(8) . ?
C1_13 C2_13 1.202(8) . ?
C2_13 C3_13 1.540(8) . ?
C3_13 C4_13 1.3900 . ?
C3_13 C8_13 1.3900 . ?
C4_13 C5_13 1.3900 . ?
C5_13 C6_13 1.3900 . ?
C6_13 C7_13 1.3900 . ?
C6_13 C10_13 1.539(8) . ?
C7_13 C8_13 1.3900 . ?
C8_13 C9_13 1.539(8) . ?
C1_14 C2_14 1.200(8) . ?
C2_14 C3_14 1.533(8) . ?
C3_14 C4_14 1.3900 . ?
C3_14 C8_14 1.3900 . ?
C4_14 C5_14 1.3900 . ?
C5_14 C6_14 1.3900 . ?
C6_14 C7_14 1.3900 . ?
C6_14 C10_14 1.538(8) . ?
C7_14 C8_14 1.3900 . ?
C8_14 C9_14 1.538(8) . ?
C1_4 C2_4 1.206(8) . ?
C2_4 C3_4 1.535(8) . ?
C3_4 C4_4 1.3900 . ?
C3_4 C8_4 1.3900 . ?
C4_4 C5_4 1.3900 . ?
C5_4 C6_4 1.3900 . ?
C6_4 C7_4 1.3900 . ?
C6_4 C10_4 1.530(8) . ?
C7_4 C8_4 1.3900 . ?
C8_4 C9_4 1.534(8) . ?
C1_5 C2_5 1.196(8) . ?
C2_5 C3_5 1.535(8) . ?
C3_5 C8_5 1.374(12) . ?
C3_5 C4_5 1.392(13) . ?
C4_5 C5_5 1.387(13) . ?
C5_5 C6_5 1.386(13) . ?
C6_5 C7_5 1.390(13) . ?
C6_5 C10_5 1.539(8) . ?
C7_5 C8_5 1.388(13) . ?
C8_5 C9_5 1.540(8) . ?
C1_8 C2_8 1.198(8) . ?
C2_8 C3_8 1.537(8) . ?
C3_8 C8_8 1.377(12) . ?
C3_8 C4_8 1.381(13) . ?
C4_8 C5_8 1.385(13) . ?
C5_8 C6_8 1.379(13) . ?
C6_8 C7_8 1.388(13) . ?
C6_8 C10_8 1.539(8) . ?
C7_8 C8_8 1.387(13) . ?
C8_8 C9_8 1.536(8) . ?
C1_10 C2_10 1.199(8) . ?
C2_10 C3_10 1.535(8) . ?
C3_10 C8_10 1.383(12) . ?
C3_10 C4_10 1.383(13) . ?
C4_10 C5_10 1.381(13) . ?
C5_10 C6_10 1.393(13) . ?
C6_10 C7_10 1.387(13) . ?
C6_10 C10_10 1.540(8) . ?
C7_10 C8_10 1.390(13) . ?
C8_10 C9_10 1.537(8) . ?
C1_11 C2_11 1.199(8) . ?
C2_11 C3_11 1.534(8) . ?
C3_11 C4_11 1.376(13) . ?
C3_11 C8_11 1.377(12) . ?
C4_11 C5_11 1.378(13) . ?
C5_11 C6_11 1.377(13) . ?
C6_11 C7_11 1.392(13) . ?
C6_11 C10_11 1.539(8) . ?
C7_11 C8_11 1.386(13) . ?
C8_11 C9_11 1.534(8) . ?
C1_12 C2_12 1.200(8) . ?
C2_12 C3_12 1.537(8) . ?
C3_12 C4_12 1.383(13) . ?
C3_12 C8_12 1.382(12) . ?
C4_12 C5_12 1.377(13) . ?
C5_12 C6_12 1.390(13) . ?
C6_12 C7_12 1.387(13) . ?
C6_12 C10_12 1.543(8) . ?
C7_12 C8_12 1.391(13) . ?
C8_12 C9_12 1.540(8) . ?
C1_15 C2_15 1.199(8) . ?
C2_15 C3_15 1.537(8) . ?
C3_15 C8_15 1.375(12) . ?
C3_15 C4_15 1.390(13) . ?
C4_15 C5_15 1.386(13) . ?
C5_15 C6_15 1.389(13) . ?
C6_15 C7_15 1.391(13) . ?
C6_15 C10_15 1.539(8) . ?
C7_15 C8_15 1.390(13) . ?
C8_15 C9_15 1.536(8) . ?
C1_16 C2_16 1.198(8) . ?
C2_16 C3_16 1.535(8) . ?
C3_16 C8_16 1.384(12) . ?
C3_16 C4_16 1.390(13) . ?
C4_16 C5_16 1.390(13) . ?
C5_16 C6_16 1.383(13) . ?
C6_16 C7_16 1.395(13) . ?
C6_16 C10_16 1.539(8) . ?
C7_16 C8_16 1.391(13) . ?
C8_16 C9_16 1.539(8) . ?
C1_17 C2_17 1.199(8) . ?
C2_17 C3_17 1.534(8) . ?
C3_17 C8_17 1.380(12) . ?
C3_17 C4_17 1.384(13) . ?
C4_17 C5_17 1.381(13) . ?
C5_17 C6_17 1.391(13) . ?
C6_17 C7_17 1.389(13) . ?
C6_17 C10_17 1.540(8) . ?
C7_17 C8_17 1.392(13) . ?
C8_17 C9_17 1.538(8) . ?
C1_18 C2_18 1.203(8) . ?
C2_18 C3_18 1.534(8) . ?
C3_18 C8_18 1.379(12) . ?
C3_18 C4_18 1.386(13) . ?
C4_18 C5_18 1.385(13) . ?
C5_18 C6_18 1.383(13) . ?
C6_18 C7_18 1.398(13) . ?
C6_18 C10_18 1.543(8) . ?
C7_18 C8_18 1.372(12) . ?
C8_18 C9_18 1.536(8) . ?
C1_19 C2_19 1.204(8) . ?
C2_19 C3_19 1.539(8) . ?
C3_19 C8_19 1.379(12) . ?
C3_19 C4_19 1.380(13) . ?
C4_19 C5_19 1.382(13) . ?
C5_19 C6_19 1.386(13) . ?
C6_19 C7_19 1.388(13) . ?
C6_19 C10_19 1.538(8) . ?
C7_19 C8_19 1.397(13) . ?
C8_19 C9_19 1.538(8) . ?
C1_9 C2_9 1.196(10) . ?
C2_9 C3_9 1.530(9) . ?
C3_9 C4_9 1.3900 . ?
C3_9 C8_9 1.3900 . ?
C4_9 C5_9 1.3900 . ?
C5_9 C6_9 1.3900 . ?
C6_9 C7_9 1.3900 . ?
C6_9 C10_9 1.539(8) . ?
C7_9 C8_9 1.3900 . ?
C8_9 C9_9 1.539(8) . ?
C1_20 C2_20 1.196(8) . ?
C2_20 C3_20 1.535(8) . ?
C3_20 C4_20 1.3900 . ?
C3_20 C8_20 1.3900 . ?
C4_20 C5_20 1.3900 . ?
C5_20 C6_20 1.3900 . ?
C6_20 C7_20 1.3900 . ?
C6_20 C10_20 1.541(8) . ?
C7_20 C8_20 1.3900 . ?
C8_20 C9_20 1.533(8) . ?
C1_21 C2_21 1.197(8) . ?
C2_21 C3_21 1.534(8) . ?
C3_21 C4_21 1.3900 . ?
C3_21 C8_21 1.3900 . ?
C4_21 C5_21 1.3900 . ?
C5_21 C6_21 1.3900 . ?
C6_21 C7_21 1.3900 . ?
C6_21 C10_21 1.539(8) . ?
C7_21 C8_21 1.3900 . ?
C8_21 C9_21 1.536(8) . ?
C1_22 C2_22 1.198(8) . ?
C2_22 C3_22 1.536(8) . ?
C3_22 C8_22 1.380(12) . ?
C3_22 C4_22 1.388(13) . ?
C4_22 C5_22 1.385(13) . ?
C5_22 C6_22 1.388(13) . ?
C6_22 C7_22 1.389(13) . ?
C6_22 C10_22 1.539(8) . ?
C7_22 C8_22 1.390(13) . ?
C8_22 C9_22 1.537(8) . ?
C1_23 C2_23 1.203(8) . ?
C2_23 C3_23 1.536(8) . ?
C3_23 C4_23 1.3900 . ?
C3_23 C8_23 1.3900 . ?
C4_23 C5_23 1.3900 . ?
C5_23 C6_23 1.3900 . ?
C6_23 C7_23 1.3900 . ?
C6_23 C10_23 1.538(8) . ?
C7_23 C8_23 1.3900 . ?
C8_23 C9_23 1.537(8) . ?
C1_24 C2_24 1.200(10) . ?
C2_24 C3_24 1.550(6) . ?
C3_24 C4_24 1.3900 . ?
C3_24 C8_24 1.3900 . ?
C4_24 C5_24 1.3900 . ?
C5_24 C6_24 1.3900 . ?
C6_24 C7_24 1.3900 . ?
C6_24 C10_24 1.558(6) . ?
C7_24 C8_24 1.3900 . ?
C8_24 C9_24 1.551(7) . ?
C1_25 C2_25 1.197(8) . ?
C2_25 C3_25 1.533(8) . ?
C3_25 C4_25 1.3900 . ?
C3_25 C8_25 1.3900 . ?
C4_25 C5_25 1.3900 . ?
C5_25 C6_25 1.3900 . ?
C6_25 C7_25 1.3900 . ?
C6_25 C10_25 1.538(8) . ?
C7_25 C8_25 1.3900 . ?
C8_25 C9_25 1.538(8) . ?
C1_26 C2_26 1.197(8) . ?
C2_26 C3_26 1.533(8) . ?
C3_26 C4_26 1.3900 . ?
C3_26 C8_26 1.3900 . ?
C4_26 C5_26 1.3900 . ?
C5_26 C6_26 1.3900 . ?
C6_26 C7_26 1.3900 . ?
C6_26 C10_26 1.538(8) . ?
C7_26 C8_26 1.3900 . ?
C8_26 C9_26 1.538(8) . ?
C1_27 C2_27 1.29893(6) . ?
C2_27 C3_27 1.529(8) . ?
C3_27 C8_27 1.370(13) . ?
C3_27 C4_27 1.370(12) . ?
C4_27 C5_27 1.375(13) . ?
C5_27 C6_27 1.371(13) . ?
C6_27 C7_27 1.371(13) . ?
C6_27 C10_27 1.541(9) . ?
C7_27 C8_27 1.372(13) . ?
C8_27 C9_27 1.538(9) . ?
C1_28 C2_28 1.199(8) . ?
C2_28 C3_28 1.537(8) . ?
C3_28 C4_28 1.3900 . ?
C3_28 C8_28 1.3900 . ?
C4_28 C5_28 1.3900 . ?
C5_28 C6_28 1.3900 . ?
C6_28 C7_28 1.3900 . ?
C6_28 C10_28 1.540(8) . ?
C7_28 C8_28 1.3900 . ?
C8_28 C9_28 1.533(8) . ?
C1_29 C2_29 1.202(8) . ?
C2_29 C3_29 1.536(8) . ?
C3_29 C8_29 1.377(12) . ?
C3_29 C4_29 1.380(13) . ?
C4_29 C5_29 1.385(13) . ?
C5_29 C6_29 1.388(13) . ?
C6_29 C7_29 1.382(13) . ?
C6_29 C10_29 1.538(8) . ?
C7_29 C8_29 1.392(13) . ?
C8_29 C9_29 1.538(8) . ?
C1_31 C2_31 1.200(8) . ?
C2_31 C3_31 1.536(8) . ?
C3_31 C8_31 1.381(12) . ?
C3_31 C4_31 1.388(13) . ?
C4_31 C5_31 1.383(13) . ?
C5_31 C6_31 1.385(13) . ?
C6_31 C7_31 1.393(13) . ?
C6_31 C10_31 1.539(8) . ?
C7_31 C8_31 1.385(13) . ?
C8_31 C9_31 1.539(8) . ?
C1_32 C2_32 1.200(8) . ?
C2_32 C3_32 1.536(8) . ?
C3_32 C8_32 1.378(12) . ?
C3_32 C4_32 1.385(13) . ?
C4_32 C5_32 1.385(13) . ?
C5_32 C6_32 1.386(13) . ?
C6_32 C7_32 1.396(13) . ?
C6_32 C10_32 1.540(8) . ?
C7_32 C8_32 1.390(13) . ?
C8_32 C9_32 1.536(8) . ?
C1_33 C2_33 1.198(8) . ?
C2_33 C3_33 1.536(8) . ?
C3_33 C8_33 1.381(12) . ?
C3_33 C4_33 1.387(13) . ?
C4_33 C5_33 1.385(13) . ?
C5_33 C6_33 1.397(13) . ?
C6_33 C7_33 1.387(13) . ?
C6_33 C10_33 1.539(8) . ?
C7_33 C8_33 1.390(13) . ?
C8_33 C9_33 1.536(8) . ?
C1_34 C2_34 1.205(8) . ?
C2_34 C3_34 1.537(8) . ?
C3_34 C4_34 1.3900 . ?
C3_34 C8_34 1.3900 . ?
C4_34 C5_34 1.3900 . ?
C5_34 C6_34 1.3900 . ?
C6_34 C7_34 1.3900 . ?
C6_34 C10_34 1.542(8) . ?
C7_34 C8_34 1.3900 . ?
C8_34 C9_34 1.535(8) . ?
C1_30 C2_30 1.195(8) . ?
C2_30 C3_30 1.544(7) . ?
C3_30 C4_30 1.3900 . ?
C3_30 C8_30 1.3900 . ?
C4_30 C5_30 1.3900 . ?
C5_30 C6_30 1.3900 . ?
C6_30 C7_30 1.3900 . ?
C6_30 C10_30 1.539(8) . ?
C7_30 C8_30 1.3900 . ?
C8_30 C9_30 1.536(8) . ?
C1_37 C2_37 1.202(8) . ?
C2_37 C3_37 1.535(8) . ?
C3_37 C8_37 1.383(12) . ?
C3_37 C4_37 1.385(13) . ?
C4_37 C5_37 1.377(13) . ?
C5_37 C6_37 1.396(13) . ?
C6_37 C7_37 1.383(13) . ?
C6_37 C10_37 1.540(8) . ?
C7_37 C8_37 1.391(13) . ?
C8_37 C9_37 1.536(8) . ?
C1_36 C2_36 1.201(8) . ?
C2_36 C3_36 1.536(8) . ?
C3_36 C8_36 1.379(12) . ?
C3_36 C4_36 1.384(13) . ?
C4_36 C5_36 1.387(13) . ?
C5_36 C6_36 1.390(13) . ?
C6_36 C7_36 1.390(13) . ?
C6_36 C10_36 1.539(8) . ?
C7_36 C8_36 1.391(13) . ?
C8_36 C9_36 1.538(8) . ?
C1_38 C2_38 1.195(8) . ?
C2_38 C3_38 1.535(8) . ?
C3_38 C4_38 1.377(13) . ?
C3_38 C8_38 1.381(12) . ?
C4_38 C5_38 1.386(13) . ?
C5_38 C6_38 1.391(13) . ?
C6_38 C7_38 1.386(13) . ?
C6_38 C10_38 1.539(8) . ?
C7_38 C8_38 1.386(13) . ?
C8_38 C9_38 1.537(8) . ?
C1_39 C2_39 1.203(8) . ?
C2_39 C3_39 1.539(8) . ?
C3_39 C4_39 1.380(13) . ?
C3_39 C8_39 1.385(12) . ?
C4_39 C5_39 1.389(13) . ?
C5_39 C6_39 1.386(13) . ?
C6_39 C7_39 1.387(13) . ?
C6_39 C10_39 1.539(8) . ?
C7_39 C8_39 1.383(13) . ?
C8_39 C9_39 1.536(8) . ?
C1_40 C2_40 1.199(8) . ?
C2_40 C3_40 1.535(8) . ?
C3_40 C8_40 1.382(12) . ?
C3_40 C4_40 1.388(13) . ?
C4_40 C5_40 1.386(13) . ?
C5_40 C6_40 1.388(13) . ?
C6_40 C7_40 1.384(13) . ?
C6_40 C10_40 1.540(8) . ?
C7_40 C8_40 1.388(13) . ?
C8_40 C9_40 1.537(8) . ?
C1_41 C2_41 1.202(8) . ?
C2_41 C3_41 1.539(8) . ?
C3_41 C8_41 1.356(12) . ?
C3_41 C4_41 1.378(13) . ?
C4_41 C5_41 1.328(13) . ?
C5_41 C6_41 1.412(13) . ?
C6_41 C7_41 1.369(13) . ?
C6_41 C10_41 1.534(8) . ?
C7_41 C8_41 1.418(13) . ?
C8_41 C9_41 1.533(8) . ?
C1_42 C2_42 1.201(8) . ?
C2_42 C3_42 1.537(8) . ?
C3_42 C4_42 1.381(13) . ?
C3_42 C8_42 1.386(12) . ?
C4_42 C5_42 1.381(13) . ?
C5_42 C6_42 1.390(13) . ?
C6_42 C7_42 1.388(13) . ?
C6_42 C10_42 1.542(8) . ?
C7_42 C8_42 1.390(13) . ?
C8_42 C9_42 1.539(8) . ?
C1_43 C2_43 1.196(8) . ?
C2_43 C3_43 1.537(8) . ?
C3_43 C8_43 1.373(12) . ?
C3_43 C4_43 1.393(13) . ?
C4_43 C5_43 1.390(13) . ?
C5_43 C6_43 1.385(13) . ?
C6_43 C7_43 1.389(13) . ?
C6_43 C10_43 1.542(8) . ?
C7_43 C8_43 1.395(13) . ?
C8_43 C9_43 1.538(8) . ?
C1_44 C2_44 1.199(8) . ?
C2_44 C3_44 1.537(8) . ?
C3_44 C8_44 1.378(12) . ?
C3_44 C4_44 1.384(13) . ?
C4_44 C5_44 1.386(13) . ?
C5_44 C6_44 1.378(13) . ?
C6_44 C7_44 1.388(13) . ?
C6_44 C10_44 1.538(8) . ?
C7_44 C8_44 1.390(13) . ?
C8_44 C9_44 1.539(8) . ?
C1_35 C2_35 1.204(8) . ?
C2_35 C3_35 1.540(8) . ?
C3_35 C8_35 1.383(13) . ?
C3_35 C4_35 1.382(13) . ?
C4_35 C5_35 1.388(13) . ?
C5_35 C6_35 1.385(13) . ?
C6_35 C7_35 1.393(13) . ?
C6_35 C10_35 1.540(8) . ?
C7_35 C8_35 1.390(13) . ?
C8_35 C9_35 1.539(8) . ?
C1_45 C2_45 1.1999(8) . ?
C2_45 C3_45 1.519(6) . ?
C3_45 C8_45 1.373(12) . ?
C3_45 C4_45 1.385(13) . ?
C4_45 C5_45 1.386(13) . ?
C5_45 C6_45 1.379(13) . ?
C6_45 C7_45 1.384(13) . ?
C6_45 C10_45 1.541(8) . ?
C7_45 C8_45 1.390(13) . ?
C8_45 C9_45 1.536(8) . ?
C1_46 C2_46 1.206(8) . ?
C2_46 C3_46 1.542(8) . ?
C3_46 C8_46 1.375(13) . ?
C3_46 C4_46 1.374(13) . ?
C4_46 C5_46 1.404(13) . ?
C5_46 C6_46 1.376(13) . ?
C6_46 C7_46 1.393(13) . ?
C6_46 C10_46 1.538(8) . ?
C7_46 C8_46 1.373(13) . ?
C8_46 C9_46 1.518(8) . ?
C1_47 C2_47 1.197(8) . ?
C2_47 C3_47 1.535(8) . ?
C3_47 C8_47 1.377(12) . ?
C3_47 C4_47 1.387(13) . ?
C4_47 C5_47 1.384(13) . ?
C5_47 C6_47 1.384(13) . ?
C6_47 C7_47 1.388(13) . ?
C6_47 C10_47 1.540(8) . ?
C7_47 C8_47 1.391(13) . ?
C8_47 C9_47 1.535(8) . ?
